data_2100446
loop_
_publ_author_name
'Bindi, Luca'
'Evain, Michel'
'Menchetti, Silvio'

_publ_section_title
;
 Temperature dependence of the silver distribution in the crystal
 structure of natural pearceite, (Ag,Cu)~16~(As,Sb)~2~S~11~
;
_journal_coeditor_code LC5042
_journal_issue 2
_journal_name_full 'Acta Crystallographica Section B'
_journal_page_first 212
_journal_page_last 219
_journal_paper_doi 10.1107/S010876810600108X
_journal_volume 62
_journal_year 2006
_chemical_formula_sum 'Ag12.21 As1.194 Cu3.79 S11 Sb0.806'
_chemical_formula_weight 2098.2
_chemical_name_systematic ' ?'
_space_group_IT_number 164
_symmetry_cell_setting trigonal
_symmetry_space_group_name_Hall '-P 3 2"'
_symmetry_space_group_name_H-M 'P -3 m 1'
_cell_angle_alpha 90
_cell_angle_beta 90
_cell_angle_gamma 120
_cell_formula_units_Z 1
_cell_length_a 7.3890(10)
_cell_length_b 7.3890(10)
_cell_length_c 11.816(2)
_cell_measurement_temperature 15
_cell_volume 558.69(14)
_computing_publication_material '(Jana2000; Petricek and Dusek, 2000)'
_computing_structure_refinement '(Jana2000; Petricek and Dusek, 2000)'
_diffrn_ambient_temperature 15
_diffrn_measured_fraction_theta_full 0.95
_diffrn_measurement_device_type 'Oxford Diffraction Xcalibur 2'
_diffrn_measurement_method \w
_diffrn_radiation_type 'Mo K\a'
_diffrn_radiation_wavelength 0.71069
_diffrn_reflns_av_R_equivalents 0.0513
_diffrn_reflns_av_sigmaI/netI 0.0201
_diffrn_reflns_limit_h_max 10
_diffrn_reflns_limit_h_min -11
_diffrn_reflns_limit_k_max 10
_diffrn_reflns_limit_k_min -9
_diffrn_reflns_limit_l_max 18
_diffrn_reflns_limit_l_min -4
_diffrn_reflns_number 2442
_diffrn_reflns_theta_full 33.15
_diffrn_reflns_theta_max 33.15
_diffrn_reflns_theta_min 4.70
_exptl_absorpt_coefficient_mu 17.676
_exptl_absorpt_correction_T_max 0.158
_exptl_absorpt_correction_T_min 0.069
_exptl_absorpt_correction_type gaussian
_exptl_absorpt_process_details '(Jana2000; Petricek, Dusek & Palatinus, 2000)'
_exptl_crystal_colour black
_exptl_crystal_density_diffrn 6.2342
_exptl_crystal_description prism
_exptl_crystal_F_000 941
_exptl_crystal_size_max 0.18
_exptl_crystal_size_mid 0.16
_exptl_crystal_size_min 0.15
_refine_diff_density_max 1.54
_refine_diff_density_min -1.48
_refine_ls_extinction_coef 0.01(2)
_refine_ls_extinction_method 'B-C type 1 Lorentzian isotropic (Becker & Coppens, 1974)'
_refine_ls_goodness_of_fit_ref 1.84
_refine_ls_number_parameters 77
_refine_ls_number_reflns 818
_refine_ls_R_factor_all 0.0554
_refine_ls_R_factor_gt 0.0444
_refine_ls_shift/su_max 0.0009
_refine_ls_shift/su_mean 0.0001
_refine_ls_structure_factor_coef Fsqd
_refine_ls_weighting_details w=1/[\s^2^(I)+0.001936I^2^]
_refine_ls_weighting_scheme sigma
_refine_ls_wR_factor_gt 0.1187
_refine_ls_wR_factor_ref 0.1259
_reflns_number_gt 650
_reflns_number_total 818
_reflns_threshold_expression I>2\s(I)
_cod_data_source_file lc5042.cif
_cod_data_source_block 15K
_cod_depositor_comments
;
The following automatic conversions were performed:
'_exptl_absorpt_correction_type' value 'Gaussian' changed to 'gaussian'
according to '/home/saulius/struct/CIF-dictionaries/cif_core.dic'
dictionary named 'cif_core.dic' version 2.4.1 from 2010-06-29.

Automatic conversion script
Id: cif_fix_enum 1527 2010-12-29 10:47:43Z saulius 

The following automatic conversions were performed:

'_exptl_absorpt_correction_type' value 'Gaussian' changed to
'gaussian' according to
/home/saulius/struct/CIF-dictionaries/cif_core.dic dictionary named
'cif_core.dic' version 2.4.1 from 2010-06-29.

Automatic conversion script
Id: cif_fix_values 1715 2011-07-08 13:25:40Z adriana 
;
_cod_original_sg_symbol_Hall '-P 3;-2"'
_cod_database_code 2100446

loop_
_symmetry_equiv_pos_site_id
_symmetry_equiv_pos_as_xyz
1 x,y,z
2 -y,x-y,z
3 -y,-x,z
4 -x+y,-x,z
5 x,x-y,z
6 -x+y,y,z
7 -x,-y,-z
8 y,-x+y,-z
9 y,x,-z
10 x-y,x,-z
11 -x,-x+y,-z
12 x-y,-y,-z

loop_
_atom_site_type_symbol
_atom_site_label
_atom_site_fract_x
_atom_site_fract_y
_atom_site_fract_z
_atom_site_U_iso_or_equiv
_atom_site_adp_type
_atom_site_calc_flag
_atom_site_occupancy
As As 0.333333 0.666667 0.40976(8) 0.0144(3) Uani d 0.596(17)
Sb Sb 0.333333 0.666667 0.409764 0.0144(3) Uani d 0.404(17)
Ag Ag1 0.2989(3) 0.14946(15) 0.38540(14) 0.0301(9) Uani d 0.538(17)
Cu Cu1 0.298921 0.149461 0.385401 0.0301(9) Uani d 0.462(17)
Ag Ag2 0.3606(4) 0.2215(6) 0.1239(2) 0.0175(9) Uiso d 0.152(3)
Ag Ag3 0.3341(6) 0.3675(12) 0.1109(3) 0.0346(11) Uiso d 0.225(7)
Ag Ag4 0.4475(11) 0.5525(11) 0.1133(6) 0.069(5) Uani d 0.1057
Ag Ag5 0.3568(7) 0.2954(13) 0.1228(3) 0.0162(16) Uiso d 0.102(4)
Ag Ag6 0.251(2) 0.3821(5) 0.1211(4) 0.050(5) Uani d 0.218(9)
Cu Cu2 0 0 0 0.0195(6) Uani d 1
S S1 0 0 0.1829(2) 0.0208(8) Uani d 1
S S2 0.0152(3) 0.50762(16) 0.31195(17) 0.0204(6) Uani d 1
S S3 0.666667 0.333333 0.0210(3) 0.0358(11) Uani d 1
S S4 0.0861(13) 0 0.5 0.018(5) Uani d 0.1667

loop_
_atom_site_aniso_label
_atom_site_aniso_U_11
_atom_site_aniso_U_22
_atom_site_aniso_U_33
_atom_site_aniso_U_12
_atom_site_aniso_U_13
_atom_site_aniso_U_23
_atom_site_aniso_type_symbol
As 0.0148(5) 0.0148(5) 0.0138(5) 0.0074(2) 0 0 As
Sb 0.0148(5) 0.0148(5) 0.0138(5) 0.0074(2) 0 0 Sb
Ag1 0.0418(13) 0.0237(11) 0.0310(12) 0.0209(6) -0.0223(7) -0.0112(4) Ag
Cu1 0.0418(13) 0.0237(11) 0.0310(12) 0.0209(6) -0.0223(7) -0.0112(4) Cu
Ag4 0.084(6) 0.084(6) 0.020(3) 0.027(7) -0.012(2) 0.012(2) Ag
Ag6 0.095(11) 0.0240(12) 0.0192(11) 0.0223(18) -0.020(3) -0.0039(7) Ag
Cu2 0.0252(8) 0.0252(8) 0.0082(8) 0.0126(4) 0 0 Cu
S1 0.0251(11) 0.0251(11) 0.0123(11) 0.0125(5) 0 0 S
S2 0.0175(9) 0.0199(7) 0.0230(9) 0.0087(5) 0.0022(7) 0.0011(3) S
S3 0.0409(15) 0.0409(15) 0.0254(16) 0.0205(8) 0 0 S
S4 0.015(4) 0.029(8) 0.014(3) 0.014(4) 0.0000(14) 0.000(3) S

loop_
_atom_type_symbol
_atom_type_scat_dispersion_real
_atom_type_scat_dispersion_imag
_atom_type_scat_source
Ag -0.897 1.102 'International Tables Vol C Tables  4.2.6.8 and 6.1.1.1'
As 0.050 2.006 'International Tables Vol C Tables  4.2.6.8 and 6.1.1.1'
Cu 0.320 1.265 'International Tables Vol C Tables  4.2.6.8 and 6.1.1.1'
S 0.125 0.123 'International Tables Vol C Tables  4.2.6.8 and 6.1.1.1'
Sb -0.587 1.546 'International Tables Vol C Tables  4.2.6.8 and 6.1.1.1'

loop_
_geom_angle_atom_site_label_1
_geom_angle_atom_site_label_2
_geom_angle_atom_site_label_3
_geom_angle_site_symmetry_1
_geom_angle_site_symmetry_3
_geom_angle
_geom_angle_publ_flag
Sb As Ag1 . 7_666 0 yes
Sb As Ag1 . 8_566 0 yes
Sb As Ag1 . 9_556 0 yes
Sb As Cu1 . 7_666 0 yes
Sb As Cu1 . 8_566 0 yes
Sb As Cu1 . 9_556 0 yes
Sb As S2 . . 0 yes
Sb As S2 . 2_665 0 yes
Sb As S2 . 3_665 0 yes
Ag1 As Ag1 7_666 8_566 74.27(5) yes
Ag1 As Ag1 7_666 9_556 74.27(3) yes
Ag1 As Cu1 7_666 7_666 0 yes
Ag1 As Cu1 7_666 8_566 74.27(4) yes
Ag1 As Cu1 7_666 9_556 74.27(3) yes
Ag1 As S2 7_666 . 163.78(7) yes
Ag1 As S2 7_666 2_665 92.92(5) yes
Ag1 As S2 7_666 3_665 92.92(4) yes
Ag1 As Ag1 8_566 7_666 74.27(5) yes
Ag1 As Ag1 8_566 9_556 74.27(5) yes
Ag1 As Cu1 8_566 7_666 74.27(3) yes
Ag1 As Cu1 8_566 8_566 0 yes
Ag1 As Cu1 8_566 9_556 74.27(4) yes
Ag1 As S2 8_566 . 92.92(6) yes
Ag1 As S2 8_566 2_665 163.78(7) yes
Ag1 As S2 8_566 3_665 92.92(6) yes
Ag1 As Ag1 9_556 7_666 74.27(3) yes
Ag1 As Ag1 9_556 8_566 74.27(5) yes
Ag1 As Cu1 9_556 7_666 74.27(3) yes
Ag1 As Cu1 9_556 8_566 74.27(4) yes
Ag1 As Cu1 9_556 9_556 0 yes
Ag1 As S2 9_556 . 92.92(4) yes
Ag1 As S2 9_556 2_665 92.92(6) yes
Ag1 As S2 9_556 3_665 163.78(7) yes
Cu1 As Cu1 7_666 8_566 74.271(18) yes
Cu1 As Cu1 7_666 9_556 74.271(18) yes
Cu1 As S2 7_666 . 163.78(6) yes
Cu1 As S2 7_666 2_665 92.92(4) yes
Cu1 As S2 7_666 3_665 92.92(4) yes
Cu1 As Cu1 8_566 7_666 74.271(18) yes
Cu1 As Cu1 8_566 9_556 74.271(18) yes
Cu1 As S2 8_566 . 92.92(5) yes
Cu1 As S2 8_566 2_665 163.78(6) yes
Cu1 As S2 8_566 3_665 92.92(5) yes
Cu1 As Cu1 9_556 7_666 74.271(18) yes
Cu1 As Cu1 9_556 8_566 74.271(18) yes
Cu1 As S2 9_556 . 92.92(4) yes
Cu1 As S2 9_556 2_665 92.92(5) yes
Cu1 As S2 9_556 3_665 163.78(6) yes
S2 As S2 . 2_665 97.72(7) yes
S2 As S2 . 3_665 97.72(6) yes
S2 As S2 2_665 . 97.72(7) yes
S2 As S2 2_665 3_665 97.72(8) yes
S2 As S2 3_665 . 97.72(6) yes
S2 As S2 3_665 2_665 97.72(8) yes
As Sb Ag1 . 7_666 0 yes
As Sb Ag1 . 8_566 0 yes
As Sb Ag1 . 9_556 0 yes
As Sb Cu1 . 7_666 0 yes
As Sb Cu1 . 8_566 0 yes
As Sb Cu1 . 9_556 0 yes
As Sb S2 . . 0 yes
As Sb S2 . 2_665 0 yes
As Sb S2 . 3_665 0 yes
Ag1 Sb Ag1 7_666 8_566 74.27(4) yes
Ag1 Sb Ag1 7_666 9_556 74.27(3) yes
Ag1 Sb Cu1 7_666 7_666 0 yes
Ag1 Sb Cu1 7_666 8_566 74.27(4) yes
Ag1 Sb Cu1 7_666 9_556 74.27(2) yes
Ag1 Sb S2 7_666 . 163.78(6) yes
Ag1 Sb S2 7_666 2_665 92.92(5) yes
Ag1 Sb S2 7_666 3_665 92.92(4) yes
Ag1 Sb Ag1 8_566 7_666 74.27(4) yes
Ag1 Sb Ag1 8_566 9_556 74.27(5) yes
Ag1 Sb Cu1 8_566 7_666 74.27(2) yes
Ag1 Sb Cu1 8_566 8_566 0 yes
Ag1 Sb Cu1 8_566 9_556 74.27(4) yes
Ag1 Sb S2 8_566 . 92.92(6) yes
Ag1 Sb S2 8_566 2_665 163.78(6) yes
Ag1 Sb S2 8_566 3_665 92.92(6) yes
Ag1 Sb Ag1 9_556 7_666 74.27(3) yes
Ag1 Sb Ag1 9_556 8_566 74.27(5) yes
Ag1 Sb Cu1 9_556 7_666 74.27(2) yes
Ag1 Sb Cu1 9_556 8_566 74.27(4) yes
Ag1 Sb Cu1 9_556 9_556 0 yes
Ag1 Sb S2 9_556 . 92.92(4) yes
Ag1 Sb S2 9_556 2_665 92.92(6) yes
Ag1 Sb S2 9_556 3_665 163.78(6) yes
Cu1 Sb Cu1 7_666 8_566 74.271 yes
Cu1 Sb Cu1 7_666 9_556 74.271 yes
Cu1 Sb S2 7_666 . 163.78(5) yes
Cu1 Sb S2 7_666 2_665 92.92(4) yes
Cu1 Sb S2 7_666 3_665 92.92(4) yes
Cu1 Sb Cu1 8_566 7_666 74.271 yes
Cu1 Sb Cu1 8_566 9_556 74.271 yes
Cu1 Sb S2 8_566 . 92.92(5) yes
Cu1 Sb S2 8_566 2_665 163.78(5) yes
Cu1 Sb S2 8_566 3_665 92.92(5) yes
Cu1 Sb Cu1 9_556 7_666 74.271 yes
Cu1 Sb Cu1 9_556 8_566 74.271 yes
Cu1 Sb S2 9_556 . 92.92(4) yes
Cu1 Sb S2 9_556 2_665 92.92(5) yes
Cu1 Sb S2 9_556 3_665 163.78(5) yes
S2 Sb S2 . 2_665 97.72(6) yes
S2 Sb S2 . 3_665 97.72(5) yes
S2 Sb S2 2_665 . 97.72(6) yes
S2 Sb S2 2_665 3_665 97.72(7) yes
S2 Sb S2 3_665 . 97.72(5) yes
S2 Sb S2 3_665 2_665 97.72(7) yes
As Ag1 Sb 7_666 7_666 0 yes
As Ag1 Ag1 7_666 2_555 127.14(6) yes
As Ag1 Ag1 7_666 8_556 67.38(4) yes
As Ag1 Ag1 7_666 3_555 127.14(6) yes
As Ag1 Ag1 7_666 9_556 67.38(4) yes
As Ag1 Cu1 7_666 . 0 yes
As Ag1 Cu1 7_666 2_555 127.14(6) yes
As Ag1 Cu1 7_666 8_556 67.38(3) yes
As Ag1 Cu1 7_666 3_555 127.14(5) yes
As Ag1 Cu1 7_666 9_556 67.38(3) yes
As Ag1 Ag2 7_666 . 128.31(7) yes
As Ag1 Ag2 7_666 5_555 128.31(8) yes
As Ag1 Ag5 7_666 . 127.33(9) yes
As Ag1 Ag5 7_666 5_555 127.33(12) yes
As Ag1 S1 7_666 . 174.44(7) yes
As Ag1 S2 7_666 2_665 84.37(5) yes
As Ag1 S2 7_666 3_655 84.37(7) yes
As Ag1 S4 7_666 . 89.36(19) yes
As Ag1 S4 7_666 7_556 105.30(10) yes
As Ag1 S4 7_666 2_555 98.59(5) yes
As Ag1 S4 7_666 8_556 98.59(5) yes
As Ag1 S4 7_666 4_555 105.30(10) yes
As Ag1 S4 7_666 10_556 89.36(19) yes
Sb Ag1 Ag1 7_666 2_555 127.14(6) yes
Sb Ag1 Ag1 7_666 8_556 67.38(4) yes
Sb Ag1 Ag1 7_666 3_555 127.14(6) yes
Sb Ag1 Ag1 7_666 9_556 67.38(4) yes
Sb Ag1 Cu1 7_666 . 0 yes
Sb Ag1 Cu1 7_666 2_555 127.14(5) yes
Sb Ag1 Cu1 7_666 8_556 67.38(3) yes
Sb Ag1 Cu1 7_666 3_555 127.14(5) yes
Sb Ag1 Cu1 7_666 9_556 67.38(3) yes
Sb Ag1 Ag2 7_666 . 128.31(7) yes
Sb Ag1 Ag2 7_666 5_555 128.31(8) yes
Sb Ag1 Ag5 7_666 . 127.33(9) yes
Sb Ag1 Ag5 7_666 5_555 127.33(12) yes
Sb Ag1 S1 7_666 . 174.44(7) yes
Sb Ag1 S2 7_666 2_665 84.37(5) yes
Sb Ag1 S2 7_666 3_655 84.37(7) yes
Sb Ag1 S4 7_666 . 89.36(19) yes
Sb Ag1 S4 7_666 7_556 105.30(9) yes
Sb Ag1 S4 7_666 2_555 98.59(5) yes
Sb Ag1 S4 7_666 8_556 98.59(5) yes
Sb Ag1 S4 7_666 4_555 105.30(10) yes
Sb Ag1 S4 7_666 10_556 89.36(19) yes
Ag1 Ag1 Ag1 2_555 8_556 90 yes
Ag1 Ag1 Ag1 2_555 3_555 60.00(6) yes
Ag1 Ag1 Ag1 2_555 9_556 60.03(5) yes
Ag1 Ag1 Cu1 2_555 . 0 yes
Ag1 Ag1 Cu1 2_555 2_555 0 yes
Ag1 Ag1 Cu1 2_555 8_556 90 yes
Ag1 Ag1 Cu1 2_555 3_555 60.00(5) yes
Ag1 Ag1 Cu1 2_555 9_556 60.03(5) yes
Ag1 Ag1 Ag2 2_555 . 93.47(9) yes
Ag1 Ag1 Ag2 2_555 5_555 99.08(9) yes
Ag1 Ag1 Ag5 2_555 . 88.03(14) yes
Ag1 Ag1 Ag5 2_555 5_555 103.43(14) yes
Ag1 Ag1 S1 2_555 . 57.27(5) yes
Ag1 Ag1 S2 2_555 2_665 92.48(8) yes
Ag1 Ag1 S2 2_555 3_655 146.18(7) yes
Ag1 Ag1 S4 2_555 . 58.4(3) yes
Ag1 Ag1 S4 2_555 7_556 35.87(12) yes
Ag1 Ag1 S4 2_555 2_555 35.59(12) yes
Ag1 Ag1 S4 2_555 8_556 56.56(19) yes
Ag1 Ag1 S4 2_555 4_555 45.7(2) yes
Ag1 Ag1 S4 2_555 10_556 46.6(3) yes
Ag1 Ag1 Ag1 8_556 2_555 90 yes
Ag1 Ag1 Ag1 8_556 3_555 60.03(4) yes
Ag1 Ag1 Ag1 8_556 9_556 59.95(6) yes
Ag1 Ag1 Cu1 8_556 . 0 yes
Ag1 Ag1 Cu1 8_556 2_555 90 yes
Ag1 Ag1 Cu1 8_556 8_556 0 yes
Ag1 Ag1 Cu1 8_556 3_555 60.03(3) yes
Ag1 Ag1 Cu1 8_556 9_556 59.95(5) yes
Ag1 Ag1 Ag2 8_556 . 153.05(10) yes
Ag1 Ag1 Ag2 8_556 5_555 142.57(11) yes
Ag1 Ag1 Ag5 8_556 . 161.42(15) yes
Ag1 Ag1 Ag5 8_556 5_555 133.0(2) yes
Ag1 Ag1 S1 8_556 . 117.26(5) yes
Ag1 Ag1 S2 8_556 2_665 145.89(8) yes
Ag1 Ag1 S2 8_556 3_655 92.36(8) yes
Ag1 Ag1 S4 8_556 . 31.6(3) yes
Ag1 Ag1 S4 8_556 7_556 54.13(12) yes
Ag1 Ag1 S4 8_556 2_555 56.51(19) yes
Ag1 Ag1 S4 8_556 8_556 35.55(12) yes
Ag1 Ag1 S4 8_556 4_555 45.71(18) yes
Ag1 Ag1 S4 8_556 10_556 46.5(3) yes
Ag1 Ag1 Ag1 3_555 2_555 60.00(6) yes
Ag1 Ag1 Ag1 3_555 8_556 60.03(4) yes
Ag1 Ag1 Ag1 3_555 9_556 90 yes
Ag1 Ag1 Cu1 3_555 . 0 yes
Ag1 Ag1 Cu1 3_555 2_555 60.00(5) yes
Ag1 Ag1 Cu1 3_555 8_556 60.03(4) yes
Ag1 Ag1 Cu1 3_555 3_555 0 yes
Ag1 Ag1 Cu1 3_555 9_556 90 yes
Ag1 Ag1 Ag2 3_555 . 99.08(7) yes
Ag1 Ag1 Ag2 3_555 5_555 93.47(7) yes
Ag1 Ag1 Ag5 3_555 . 103.43(11) yes
Ag1 Ag1 Ag5 3_555 5_555 88.03(12) yes
Ag1 Ag1 S1 3_555 . 57.27(5) yes
Ag1 Ag1 S2 3_555 2_665 146.18(10) yes
Ag1 Ag1 S2 3_555 3_655 92.48(6) yes
Ag1 Ag1 S4 3_555 . 46.56(7) yes
Ag1 Ag1 S4 3_555 7_556 45.74(4) yes
Ag1 Ag1 S4 3_555 2_555 56.56(18) yes
Ag1 Ag1 S4 3_555 8_556 35.59(12) yes
Ag1 Ag1 S4 3_555 4_555 35.87(15) yes
Ag1 Ag1 S4 3_555 10_556 58.4(2) yes
Ag1 Ag1 Ag1 9_556 2_555 60.03(5) yes
Ag1 Ag1 Ag1 9_556 8_556 59.95(6) yes
Ag1 Ag1 Ag1 9_556 3_555 90 yes
Ag1 Ag1 Cu1 9_556 . 0 yes
Ag1 Ag1 Cu1 9_556 2_555 60.03(4) yes
Ag1 Ag1 Cu1 9_556 8_556 59.95(5) yes
Ag1 Ag1 Cu1 9_556 3_555 90 yes
Ag1 Ag1 Cu1 9_556 9_556 0 yes
Ag1 Ag1 Ag2 9_556 . 142.57(12) yes
Ag1 Ag1 Ag2 9_556 5_555 153.05(13) yes
Ag1 Ag1 Ag5 9_556 . 132.96(19) yes
Ag1 Ag1 Ag5 9_556 5_555 161.42(19) yes
Ag1 Ag1 S1 9_556 . 117.26(8) yes
Ag1 Ag1 S2 9_556 2_665 92.36(7) yes
Ag1 Ag1 S2 9_556 3_655 145.89(9) yes
Ag1 Ag1 S4 9_556 . 46.50(7) yes
Ag1 Ag1 S4 9_556 7_556 45.71(4) yes
Ag1 Ag1 S4 9_556 2_555 35.55(12) yes
Ag1 Ag1 S4 9_556 8_556 56.51(19) yes
Ag1 Ag1 S4 9_556 4_555 54.13(15) yes
Ag1 Ag1 S4 9_556 10_556 31.6(2) yes
Cu1 Ag1 Cu1 . 2_555 0 yes
Cu1 Ag1 Cu1 . 8_556 0 yes
Cu1 Ag1 Cu1 . 3_555 0 yes
Cu1 Ag1 Cu1 . 9_556 0 yes
Cu1 Ag1 Ag2 . . 0 yes
Cu1 Ag1 Ag2 . 5_555 0 yes
Cu1 Ag1 Ag5 . . 0 yes
Cu1 Ag1 Ag5 . 5_555 0 yes
Cu1 Ag1 S1 . . 0 yes
Cu1 Ag1 S2 . 2_665 0 yes
Cu1 Ag1 S2 . 3_655 0 yes
Cu1 Ag1 S4 . . 0 yes
Cu1 Ag1 S4 . 7_556 0 yes
Cu1 Ag1 S4 . 2_555 0 yes
Cu1 Ag1 S4 . 8_556 0 yes
Cu1 Ag1 S4 . 4_555 0 yes
Cu1 Ag1 S4 . 10_556 0 yes
Cu1 Ag1 Cu1 2_555 . 0 yes
Cu1 Ag1 Cu1 2_555 8_556 90 yes
Cu1 Ag1 Cu1 2_555 3_555 60.00(3) yes
Cu1 Ag1 Cu1 2_555 9_556 60.03(4) yes
Cu1 Ag1 Ag2 2_555 . 93.47(9) yes
Cu1 Ag1 Ag2 2_555 5_555 99.08(9) yes
Cu1 Ag1 Ag5 2_555 . 88.03(14) yes
Cu1 Ag1 Ag5 2_555 5_555 103.43(14) yes
Cu1 Ag1 S1 2_555 . 57.27(5) yes
Cu1 Ag1 S2 2_555 2_665 92.48(7) yes
Cu1 Ag1 S2 2_555 3_655 146.18(6) yes
Cu1 Ag1 S4 2_555 . 58.4(3) yes
Cu1 Ag1 S4 2_555 7_556 35.87(12) yes
Cu1 Ag1 S4 2_555 2_555 35.59(12) yes
Cu1 Ag1 S4 2_555 8_556 56.56(18) yes
Cu1 Ag1 S4 2_555 4_555 45.7(2) yes
Cu1 Ag1 S4 2_555 10_556 46.6(3) yes
Cu1 Ag1 Cu1 8_556 . 0 yes
Cu1 Ag1 Cu1 8_556 2_555 90 yes
Cu1 Ag1 Cu1 8_556 3_555 60.03(2) yes
Cu1 Ag1 Cu1 8_556 9_556 59.95(3) yes
Cu1 Ag1 Ag2 8_556 . 153.05(9) yes
Cu1 Ag1 Ag2 8_556 5_555 142.57(11) yes
Cu1 Ag1 Ag5 8_556 . 161.42(14) yes
Cu1 Ag1 Ag5 8_556 5_555 132.96(19) yes
Cu1 Ag1 S1 8_556 . 117.26(5) yes
Cu1 Ag1 S2 8_556 2_665 145.89(7) yes
Cu1 Ag1 S2 8_556 3_655 92.36(7) yes
Cu1 Ag1 S4 8_556 . 31.6(2) yes
Cu1 Ag1 S4 8_556 7_556 54.13(12) yes
Cu1 Ag1 S4 8_556 2_555 56.51(18) yes
Cu1 Ag1 S4 8_556 8_556 35.55(12) yes
Cu1 Ag1 S4 8_556 4_555 45.71(18) yes
Cu1 Ag1 S4 8_556 10_556 46.5(3) yes
Cu1 Ag1 Cu1 3_555 . 0 yes
Cu1 Ag1 Cu1 3_555 2_555 60.00(3) yes
Cu1 Ag1 Cu1 3_555 8_556 60.03(2) yes
Cu1 Ag1 Cu1 3_555 9_556 90 yes
Cu1 Ag1 Ag2 3_555 . 99.08(6) yes
Cu1 Ag1 Ag2 3_555 5_555 93.47(7) yes
Cu1 Ag1 Ag5 3_555 . 103.43(10) yes
Cu1 Ag1 Ag5 3_555 5_555 88.03(11) yes
Cu1 Ag1 S1 3_555 . 57.27(4) yes
Cu1 Ag1 S2 3_555 2_665 146.18(9) yes
Cu1 Ag1 S2 3_555 3_655 92.48(4) yes
Cu1 Ag1 S4 3_555 . 46.56(6) yes
Cu1 Ag1 S4 3_555 7_556 45.74(3) yes
Cu1 Ag1 S4 3_555 2_555 56.56(18) yes
Cu1 Ag1 S4 3_555 8_556 35.59(12) yes
Cu1 Ag1 S4 3_555 4_555 35.87(14) yes
Cu1 Ag1 S4 3_555 10_556 58.4(2) yes
Cu1 Ag1 Cu1 9_556 . 0 yes
Cu1 Ag1 Cu1 9_556 2_555 60.03(4) yes
Cu1 Ag1 Cu1 9_556 8_556 59.95(3) yes
Cu1 Ag1 Cu1 9_556 3_555 90 yes
Cu1 Ag1 Ag2 9_556 . 142.57(11) yes
Cu1 Ag1 Ag2 9_556 5_555 153.05(12) yes
Cu1 Ag1 Ag5 9_556 . 132.96(19) yes
Cu1 Ag1 Ag5 9_556 5_555 161.42(19) yes
Cu1 Ag1 S1 9_556 . 117.26(7) yes
Cu1 Ag1 S2 9_556 2_665 92.36(7) yes
Cu1 Ag1 S2 9_556 3_655 145.89(9) yes
Cu1 Ag1 S4 9_556 . 46.50(7) yes
Cu1 Ag1 S4 9_556 7_556 45.71(3) yes
Cu1 Ag1 S4 9_556 2_555 35.55(12) yes
Cu1 Ag1 S4 9_556 8_556 56.51(18) yes
Cu1 Ag1 S4 9_556 4_555 54.13(14) yes
Cu1 Ag1 S4 9_556 10_556 31.6(2) yes
Ag2 Ag1 Ag2 . 5_555 11.17(14) yes
Ag2 Ag1 Ag5 . . 9.9(2) yes
Ag2 Ag1 Ag5 . 5_555 21.1(2) yes
Ag2 Ag1 S1 . . 46.17(6) yes
Ag2 Ag1 S2 . 2_665 60.69(9) yes
Ag2 Ag1 S2 . 3_655 70.35(11) yes
Ag2 Ag1 S4 . . 142.27(19) yes
Ag2 Ag1 S4 . 7_556 124.84(13) yes
Ag2 Ag1 S4 . 2_555 128.63(13) yes
Ag2 Ag1 S4 . 8_556 132.48(8) yes
Ag2 Ag1 S4 . 4_555 126.38(12) yes
Ag2 Ag1 S4 . 10_556 139.4(3) yes
Ag2 Ag1 Ag2 5_555 . 11.17(14) yes
Ag2 Ag1 Ag5 5_555 . 21.1(2) yes
Ag2 Ag1 Ag5 5_555 5_555 9.9(2) yes
Ag2 Ag1 S1 5_555 . 46.17(6) yes
Ag2 Ag1 S2 5_555 2_665 70.35(11) yes
Ag2 Ag1 S2 5_555 3_655 60.69(12) yes
Ag2 Ag1 S4 5_555 . 139.38(13) yes
Ag2 Ag1 S4 5_555 7_556 126.38(11) yes
Ag2 Ag1 S4 5_555 2_555 132.48(10) yes
Ag2 Ag1 S4 5_555 8_556 128.63(11) yes
Ag2 Ag1 S4 5_555 4_555 124.84(10) yes
Ag2 Ag1 S4 5_555 10_556 142.3(2) yes
Ag5 Ag1 Ag5 . 5_555 30.9(3) yes
Ag5 Ag1 S1 . . 47.45(9) yes
Ag5 Ag1 S2 . 2_665 52.68(15) yes
Ag5 Ag1 S2 . 3_655 79.26(18) yes
Ag5 Ag1 S4 . . 142.1(2) yes
Ag5 Ag1 S4 . 7_556 121.84(17) yes
Ag5 Ag1 S4 . 2_555 123.63(19) yes
Ag5 Ag1 S4 . 8_556 133.91(11) yes
Ag5 Ag1 S4 . 4_555 125.98(16) yes
Ag5 Ag1 S4 . 10_556 134.6(3) yes
Ag5 Ag1 Ag5 5_555 . 30.9(3) yes
Ag5 Ag1 S1 5_555 . 47.45(11) yes
Ag5 Ag1 S2 5_555 2_665 79.26(18) yes
Ag5 Ag1 S2 5_555 3_655 52.68(19) yes
Ag5 Ag1 S4 5_555 . 134.60(13) yes
Ag5 Ag1 S4 5_555 7_556 125.98(11) yes
Ag5 Ag1 S4 5_555 2_555 133.91(12) yes
Ag5 Ag1 S4 5_555 8_556 123.63(16) yes
Ag5 Ag1 S4 5_555 4_555 121.84(13) yes
Ag5 Ag1 S4 5_555 10_556 142.12(19) yes
S1 Ag1 S2 . 2_665 92.22(7) yes
S1 Ag1 S2 . 3_655 92.22(6) yes
S1 Ag1 S4 . . 96.12(19) yes
S1 Ag1 S4 . 7_556 80.22(10) yes
S1 Ag1 S4 . 2_555 86.78(7) yes
S1 Ag1 S4 . 8_556 86.78(6) yes
S1 Ag1 S4 . 4_555 80.22(10) yes
S1 Ag1 S4 . 10_556 96.1(2) yes
S2 Ag1 S2 2_665 3_655 103.90(9) yes
S2 Ag1 S4 2_665 . 136.71(18) yes
S2 Ag1 S4 2_665 7_556 121.35(13) yes
S2 Ag1 S4 2_665 2_555 112.9(2) yes
S2 Ag1 S4 2_665 8_556 143.2(2) yes
S2 Ag1 S4 2_665 4_555 134.2(3) yes
S2 Ag1 S4 2_665 10_556 118.1(3) yes
S2 Ag1 S2 3_655 2_665 103.90(9) yes
S2 Ag1 S4 3_655 . 118.1(2) yes
S2 Ag1 S4 3_655 7_556 134.21(9) yes
S2 Ag1 S4 3_655 2_555 143.2(2) yes
S2 Ag1 S4 3_655 8_556 112.9(2) yes
S2 Ag1 S4 3_655 4_555 121.3(2) yes
S2 Ag1 S4 3_655 10_556 136.7(3) yes
S4 Ag1 S4 . 7_556 22.5(3) yes
S4 Ag1 S4 . 2_555 26.4(3) yes
S4 Ag1 S4 . 8_556 10.97(13) yes
S4 Ag1 S4 . 4_555 16.2(2) yes
S4 Ag1 S4 . 10_556 18.8(4) yes
S4 Ag1 S4 7_556 . 22.5(3) yes
S4 Ag1 S4 7_556 2_555 10.82(18) yes
S4 Ag1 S4 7_556 8_556 22.6(2) yes
S4 Ag1 S4 7_556 4_555 12.9(2) yes
S4 Ag1 S4 7_556 10_556 16.16(18) yes
S4 Ag1 S4 2_555 . 26.4(3) yes
S4 Ag1 S4 2_555 7_556 10.82(18) yes
S4 Ag1 S4 2_555 8_556 30.4(3) yes
S4 Ag1 S4 2_555 4_555 22.6(3) yes
S4 Ag1 S4 2_555 10_556 11.0(3) yes
S4 Ag1 S4 8_556 . 10.97(13) yes
S4 Ag1 S4 8_556 7_556 22.6(2) yes
S4 Ag1 S4 8_556 2_555 30.4(3) yes
S4 Ag1 S4 8_556 4_555 10.8(3) yes
S4 Ag1 S4 8_556 10_556 26.4(3) yes
S4 Ag1 S4 4_555 . 16.2(2) yes
S4 Ag1 S4 4_555 7_556 12.9(2) yes
S4 Ag1 S4 4_555 2_555 22.6(3) yes
S4 Ag1 S4 4_555 8_556 10.8(3) yes
S4 Ag1 S4 4_555 10_556 22.5(2) yes
S4 Ag1 S4 10_556 . 18.8(4) yes
S4 Ag1 S4 10_556 7_556 16.16(18) yes
S4 Ag1 S4 10_556 2_555 11.0(3) yes
S4 Ag1 S4 10_556 8_556 26.4(3) yes
S4 Ag1 S4 10_556 4_555 22.5(2) yes
As Cu1 Sb 7_666 7_666 0 yes
As Cu1 Ag1 7_666 . 0 yes
As Cu1 Ag1 7_666 2_555 127.14(3) yes
As Cu1 Ag1 7_666 8_556 67.38(2) yes
As Cu1 Ag1 7_666 3_555 127.14(3) yes
As Cu1 Ag1 7_666 9_556 67.38(2) yes
As Cu1 Cu1 7_666 2_555 127.136(9) yes
As Cu1 Cu1 7_666 8_556 67.384(10) yes
As Cu1 Cu1 7_666 3_555 127.136(9) yes
As Cu1 Cu1 7_666 9_556 67.384(10) yes
As Cu1 Ag2 7_666 . 128.31(5) yes
As Cu1 Ag2 7_666 5_555 128.31(5) yes
As Cu1 Ag5 7_666 . 127.33(8) yes
As Cu1 Ag5 7_666 5_555 127.33(10) yes
As Cu1 S1 7_666 . 174.44(4) yes
As Cu1 S2 7_666 2_665 84.37(4) yes
As Cu1 S2 7_666 3_655 84.37(4) yes
As Cu1 S4 7_666 . 89.36(18) yes
As Cu1 S4 7_666 7_556 105.30(8) yes
As Cu1 S4 7_666 2_555 98.586(15) yes
As Cu1 S4 7_666 8_556 98.586(15) yes
As Cu1 S4 7_666 4_555 105.30(9) yes
As Cu1 S4 7_666 10_556 89.36(18) yes
Sb Cu1 Ag1 7_666 . 0 yes
Sb Cu1 Ag1 7_666 2_555 127.14(3) yes
Sb Cu1 Ag1 7_666 8_556 67.38(2) yes
Sb Cu1 Ag1 7_666 3_555 127.14(3) yes
Sb Cu1 Ag1 7_666 9_556 67.38(2) yes
Sb Cu1 Cu1 7_666 2_555 127.136 yes
Sb Cu1 Cu1 7_666 8_556 67.384 yes
Sb Cu1 Cu1 7_666 3_555 127.136 yes
Sb Cu1 Cu1 7_666 9_556 67.384 yes
Sb Cu1 Ag2 7_666 . 128.31(4) yes
Sb Cu1 Ag2 7_666 5_555 128.31(5) yes
Sb Cu1 Ag5 7_666 . 127.33(8) yes
Sb Cu1 Ag5 7_666 5_555 127.33(10) yes
Sb Cu1 S1 7_666 . 174.44(3) yes
Sb Cu1 S2 7_666 2_665 84.37(4) yes
Sb Cu1 S2 7_666 3_655 84.37(4) yes
Sb Cu1 S4 7_666 . 89.36(18) yes
Sb Cu1 S4 7_666 7_556 105.30(8) yes
Sb Cu1 S4 7_666 2_555 98.586(9) yes
Sb Cu1 S4 7_666 8_556 98.586(9) yes
Sb Cu1 S4 7_666 4_555 105.30(9) yes
Sb Cu1 S4 7_666 10_556 89.36(18) yes
Ag1 Cu1 Ag1 . 2_555 0 yes
Ag1 Cu1 Ag1 . 8_556 0 yes
Ag1 Cu1 Ag1 . 3_555 0 yes
Ag1 Cu1 Ag1 . 9_556 0 yes
Ag1 Cu1 Cu1 . 2_555 0 yes
Ag1 Cu1 Cu1 . 8_556 0 yes
Ag1 Cu1 Cu1 . 3_555 0 yes
Ag1 Cu1 Cu1 . 9_556 0 yes
Ag1 Cu1 Ag2 . . 0 yes
Ag1 Cu1 Ag2 . 5_555 0 yes
Ag1 Cu1 Ag5 . . 0 yes
Ag1 Cu1 Ag5 . 5_555 0 yes
Ag1 Cu1 S1 . . 0 yes
Ag1 Cu1 S2 . 2_665 0 yes
Ag1 Cu1 S2 . 3_655 0 yes
Ag1 Cu1 S4 . . 0 yes
Ag1 Cu1 S4 . 7_556 0 yes
Ag1 Cu1 S4 . 2_555 0 yes
Ag1 Cu1 S4 . 8_556 0 yes
Ag1 Cu1 S4 . 4_555 0 yes
Ag1 Cu1 S4 . 10_556 0 yes
Ag1 Cu1 Ag1 2_555 . 0 yes
Ag1 Cu1 Ag1 2_555 8_556 90 yes
Ag1 Cu1 Ag1 2_555 3_555 60.00(5) yes
Ag1 Cu1 Ag1 2_555 9_556 60.03(4) yes
Ag1 Cu1 Cu1 2_555 2_555 0 yes
Ag1 Cu1 Cu1 2_555 8_556 90 yes
Ag1 Cu1 Cu1 2_555 3_555 60.00(4) yes
Ag1 Cu1 Cu1 2_555 9_556 60.03(3) yes
Ag1 Cu1 Ag2 2_555 . 93.47(8) yes
Ag1 Cu1 Ag2 2_555 5_555 99.08(8) yes
Ag1 Cu1 Ag5 2_555 . 88.03(13) yes
Ag1 Cu1 Ag5 2_555 5_555 103.43(13) yes
Ag1 Cu1 S1 2_555 . 57.27(4) yes
Ag1 Cu1 S2 2_555 2_665 92.48(6) yes
Ag1 Cu1 S2 2_555 3_655 146.18(5) yes
Ag1 Cu1 S4 2_555 . 58.4(2) yes
Ag1 Cu1 S4 2_555 7_556 35.87(12) yes
Ag1 Cu1 S4 2_555 2_555 35.59(12) yes
Ag1 Cu1 S4 2_555 8_556 56.56(18) yes
Ag1 Cu1 S4 2_555 4_555 45.7(2) yes
Ag1 Cu1 S4 2_555 10_556 46.6(3) yes
Ag1 Cu1 Ag1 8_556 . 0 yes
Ag1 Cu1 Ag1 8_556 2_555 90 yes
Ag1 Cu1 Ag1 8_556 3_555 60.03(4) yes
Ag1 Cu1 Ag1 8_556 9_556 59.95(5) yes
Ag1 Cu1 Cu1 8_556 2_555 90 yes
Ag1 Cu1 Cu1 8_556 8_556 0 yes
Ag1 Cu1 Cu1 8_556 3_555 60.03(2) yes
Ag1 Cu1 Cu1 8_556 9_556 59.95(4) yes
Ag1 Cu1 Ag2 8_556 . 153.05(9) yes
Ag1 Cu1 Ag2 8_556 5_555 142.57(10) yes
Ag1 Cu1 Ag5 8_556 . 161.42(14) yes
Ag1 Cu1 Ag5 8_556 5_555 132.96(19) yes
Ag1 Cu1 S1 8_556 . 117.26(3) yes
Ag1 Cu1 S2 8_556 2_665 145.89(6) yes
Ag1 Cu1 S2 8_556 3_655 92.36(6) yes
Ag1 Cu1 S4 8_556 . 31.6(2) yes
Ag1 Cu1 S4 8_556 7_556 54.13(12) yes
Ag1 Cu1 S4 8_556 2_555 56.51(18) yes
Ag1 Cu1 S4 8_556 8_556 35.55(12) yes
Ag1 Cu1 S4 8_556 4_555 45.71(18) yes
Ag1 Cu1 S4 8_556 10_556 46.5(3) yes
Ag1 Cu1 Ag1 3_555 . 0 yes
Ag1 Cu1 Ag1 3_555 2_555 60.00(5) yes
Ag1 Cu1 Ag1 3_555 8_556 60.03(4) yes
Ag1 Cu1 Ag1 3_555 9_556 90 yes
Ag1 Cu1 Cu1 3_555 2_555 60.00(4) yes
Ag1 Cu1 Cu1 3_555 8_556 60.03(3) yes
Ag1 Cu1 Cu1 3_555 3_555 0 yes
Ag1 Cu1 Cu1 3_555 9_556 90 yes
Ag1 Cu1 Ag2 3_555 . 99.08(6) yes
Ag1 Cu1 Ag2 3_555 5_555 93.47(6) yes
Ag1 Cu1 Ag5 3_555 . 103.43(10) yes
Ag1 Cu1 Ag5 3_555 5_555 88.03(11) yes
Ag1 Cu1 S1 3_555 . 57.27(4) yes
Ag1 Cu1 S2 3_555 2_665 146.18(5) yes
Ag1 Cu1 S2 3_555 3_655 92.48(5) yes
Ag1 Cu1 S4 3_555 . 46.56(6) yes
Ag1 Cu1 S4 3_555 7_556 45.74(4) yes
Ag1 Cu1 S4 3_555 2_555 56.56(18) yes
Ag1 Cu1 S4 3_555 8_556 35.59(12) yes
Ag1 Cu1 S4 3_555 4_555 35.87(14) yes
Ag1 Cu1 S4 3_555 10_556 58.4(2) yes
Ag1 Cu1 Ag1 9_556 . 0 yes
Ag1 Cu1 Ag1 9_556 2_555 60.03(4) yes
Ag1 Cu1 Ag1 9_556 8_556 59.95(5) yes
Ag1 Cu1 Ag1 9_556 3_555 90 yes
Ag1 Cu1 Cu1 9_556 2_555 60.03(2) yes
Ag1 Cu1 Cu1 9_556 8_556 59.95(4) yes
Ag1 Cu1 Cu1 9_556 3_555 90 yes
Ag1 Cu1 Cu1 9_556 9_556 0 yes
Ag1 Cu1 Ag2 9_556 . 142.57(10) yes
Ag1 Cu1 Ag2 9_556 5_555 153.05(11) yes
Ag1 Cu1 Ag5 9_556 . 132.96(18) yes
Ag1 Cu1 Ag5 9_556 5_555 161.42(18) yes
Ag1 Cu1 S1 9_556 . 117.26(4) yes
Ag1 Cu1 S2 9_556 2_665 92.36(6) yes
Ag1 Cu1 S2 9_556 3_655 145.89(6) yes
Ag1 Cu1 S4 9_556 . 46.50(6) yes
Ag1 Cu1 S4 9_556 7_556 45.71(3) yes
Ag1 Cu1 S4 9_556 2_555 35.55(12) yes
Ag1 Cu1 S4 9_556 8_556 56.51(18) yes
Ag1 Cu1 S4 9_556 4_555 54.13(14) yes
Ag1 Cu1 S4 9_556 10_556 31.6(2) yes
Cu1 Cu1 Cu1 2_555 8_556 90 yes
Cu1 Cu1 Cu1 2_555 3_555 60 yes
Cu1 Cu1 Cu1 2_555 9_556 60.025 yes
Cu1 Cu1 Ag2 2_555 . 93.47(7) yes
Cu1 Cu1 Ag2 2_555 5_555 99.08(7) yes
Cu1 Cu1 Ag5 2_555 . 88.03(13) yes
Cu1 Cu1 Ag5 2_555 5_555 103.43(13) yes
Cu1 Cu1 S1 2_555 . 57.27(3) yes
Cu1 Cu1 S2 2_555 2_665 92.48(4) yes
Cu1 Cu1 S2 2_555 3_655 146.18(3) yes
Cu1 Cu1 S4 2_555 . 58.4(2) yes
Cu1 Cu1 S4 2_555 7_556 35.87(12) yes
Cu1 Cu1 S4 2_555 2_555 35.59(11) yes
Cu1 Cu1 S4 2_555 8_556 56.56(18) yes
Cu1 Cu1 S4 2_555 4_555 45.7(2) yes
Cu1 Cu1 S4 2_555 10_556 46.6(3) yes
Cu1 Cu1 Cu1 8_556 2_555 90 yes
Cu1 Cu1 Cu1 8_556 3_555 60.025 yes
Cu1 Cu1 Cu1 8_556 9_556 59.95 yes
Cu1 Cu1 Ag2 8_556 . 153.05(8) yes
Cu1 Cu1 Ag2 8_556 5_555 142.57(10) yes
Cu1 Cu1 Ag5 8_556 . 161.42(14) yes
Cu1 Cu1 Ag5 8_556 5_555 132.96(19) yes
Cu1 Cu1 S1 8_556 . 117.26(3) yes
Cu1 Cu1 S2 8_556 2_665 145.89(5) yes
Cu1 Cu1 S2 8_556 3_655 92.36(5) yes
Cu1 Cu1 S4 8_556 . 31.6(2) yes
Cu1 Cu1 S4 8_556 7_556 54.13(12) yes
Cu1 Cu1 S4 8_556 2_555 56.51(18) yes
Cu1 Cu1 S4 8_556 8_556 35.55(11) yes
Cu1 Cu1 S4 8_556 4_555 45.71(18) yes
Cu1 Cu1 S4 8_556 10_556 46.5(3) yes
Cu1 Cu1 Cu1 3_555 2_555 60 yes
Cu1 Cu1 Cu1 3_555 8_556 60.025 yes
Cu1 Cu1 Cu1 3_555 9_556 90 yes
Cu1 Cu1 Ag2 3_555 . 99.08(5) yes
Cu1 Cu1 Ag2 3_555 5_555 93.47(6) yes
Cu1 Cu1 Ag5 3_555 . 103.43(9) yes
Cu1 Cu1 Ag5 3_555 5_555 88.03(11) yes
Cu1 Cu1 S1 3_555 . 57.27(3) yes
Cu1 Cu1 S2 3_555 2_665 146.18(4) yes
Cu1 Cu1 S2 3_555 3_655 92.48(3) yes
Cu1 Cu1 S4 3_555 . 46.56(6) yes
Cu1 Cu1 S4 3_555 7_556 45.740(18) yes
Cu1 Cu1 S4 3_555 2_555 56.56(18) yes
Cu1 Cu1 S4 3_555 8_556 35.59(11) yes
Cu1 Cu1 S4 3_555 4_555 35.87(14) yes
Cu1 Cu1 S4 3_555 10_556 58.4(2) yes
Cu1 Cu1 Cu1 9_556 2_555 60.025 yes
Cu1 Cu1 Cu1 9_556 8_556 59.95 yes
Cu1 Cu1 Cu1 9_556 3_555 90 yes
Cu1 Cu1 Ag2 9_556 . 142.57(9) yes
Cu1 Cu1 Ag2 9_556 5_555 153.05(10) yes
Cu1 Cu1 Ag5 9_556 . 132.96(18) yes
Cu1 Cu1 Ag5 9_556 5_555 161.42(18) yes
Cu1 Cu1 S1 9_556 . 117.26(3) yes
Cu1 Cu1 S2 9_556 2_665 92.36(5) yes
Cu1 Cu1 S2 9_556 3_655 145.89(5) yes
Cu1 Cu1 S4 9_556 . 46.50(6) yes
Cu1 Cu1 S4 9_556 7_556 45.711(19) yes
Cu1 Cu1 S4 9_556 2_555 35.55(11) yes
Cu1 Cu1 S4 9_556 8_556 56.51(18) yes
Cu1 Cu1 S4 9_556 4_555 54.13(14) yes
Cu1 Cu1 S4 9_556 10_556 31.6(2) yes
Ag2 Cu1 Ag2 . 5_555 11.17(14) yes
Ag2 Cu1 Ag5 . . 9.9(2) yes
Ag2 Cu1 Ag5 . 5_555 21.1(2) yes
Ag2 Cu1 S1 . . 46.17(6) yes
Ag2 Cu1 S2 . 2_665 60.69(9) yes
Ag2 Cu1 S2 . 3_655 70.35(10) yes
Ag2 Cu1 S4 . . 142.27(17) yes
Ag2 Cu1 S4 . 7_556 124.84(11) yes
Ag2 Cu1 S4 . 2_555 128.63(10) yes
Ag2 Cu1 S4 . 8_556 132.48(5) yes
Ag2 Cu1 S4 . 4_555 126.38(10) yes
Ag2 Cu1 S4 . 10_556 139.4(2) yes
Ag2 Cu1 Ag2 5_555 . 11.17(14) yes
Ag2 Cu1 Ag5 5_555 . 21.1(2) yes
Ag2 Cu1 Ag5 5_555 5_555 9.9(2) yes
Ag2 Cu1 S1 5_555 . 46.17(6) yes
Ag2 Cu1 S2 5_555 2_665 70.35(10) yes
Ag2 Cu1 S2 5_555 3_655 60.69(11) yes
Ag2 Cu1 S4 5_555 . 139.38(12) yes
Ag2 Cu1 S4 5_555 7_556 126.38(9) yes
Ag2 Cu1 S4 5_555 2_555 132.48(6) yes
Ag2 Cu1 S4 5_555 8_556 128.63(9) yes
Ag2 Cu1 S4 5_555 4_555 124.84(8) yes
Ag2 Cu1 S4 5_555 10_556 142.27(19) yes
Ag5 Cu1 Ag5 . 5_555 30.9(3) yes
Ag5 Cu1 S1 . . 47.45(9) yes
Ag5 Cu1 S2 . 2_665 52.68(15) yes
Ag5 Cu1 S2 . 3_655 79.26(18) yes
Ag5 Cu1 S4 . . 142.1(2) yes
Ag5 Cu1 S4 . 7_556 121.84(15) yes
Ag5 Cu1 S4 . 2_555 123.63(17) yes
Ag5 Cu1 S4 . 8_556 133.91(8) yes
Ag5 Cu1 S4 . 4_555 125.98(15) yes
Ag5 Cu1 S4 . 10_556 134.6(3) yes
Ag5 Cu1 Ag5 5_555 . 30.9(3) yes
Ag5 Cu1 S1 5_555 . 47.45(11) yes
Ag5 Cu1 S2 5_555 2_665 79.26(18) yes
Ag5 Cu1 S2 5_555 3_655 52.68(18) yes
Ag5 Cu1 S4 5_555 . 134.60(12) yes
Ag5 Cu1 S4 5_555 7_556 125.98(10) yes
Ag5 Cu1 S4 5_555 2_555 133.91(9) yes
Ag5 Cu1 S4 5_555 8_556 123.63(16) yes
Ag5 Cu1 S4 5_555 4_555 121.84(12) yes
Ag5 Cu1 S4 5_555 10_556 142.12(18) yes
S1 Cu1 S2 . 2_665 92.22(4) yes
S1 Cu1 S2 . 3_655 92.22(4) yes
S1 Cu1 S4 . . 96.12(18) yes
S1 Cu1 S4 . 7_556 80.22(9) yes
S1 Cu1 S4 . 2_555 86.78(3) yes
S1 Cu1 S4 . 8_556 86.78(3) yes
S1 Cu1 S4 . 4_555 80.22(9) yes
S1 Cu1 S4 . 10_556 96.12(18) yes
S2 Cu1 S2 2_665 3_655 103.90(6) yes
S2 Cu1 S4 2_665 . 136.71(15) yes
S2 Cu1 S4 2_665 7_556 121.35(10) yes
S2 Cu1 S4 2_665 2_555 112.9(2) yes
S2 Cu1 S4 2_665 8_556 143.2(2) yes
S2 Cu1 S4 2_665 4_555 134.2(2) yes
S2 Cu1 S4 2_665 10_556 118.1(3) yes
S2 Cu1 S2 3_655 2_665 103.90(6) yes
S2 Cu1 S4 3_655 . 118.1(2) yes
S2 Cu1 S4 3_655 7_556 134.21(8) yes
S2 Cu1 S4 3_655 2_555 143.2(2) yes
S2 Cu1 S4 3_655 8_556 112.9(2) yes
S2 Cu1 S4 3_655 4_555 121.3(2) yes
S2 Cu1 S4 3_655 10_556 136.7(3) yes
S4 Cu1 S4 . 7_556 22.5(3) yes
S4 Cu1 S4 . 2_555 26.4(3) yes
S4 Cu1 S4 . 8_556 10.97(13) yes
S4 Cu1 S4 . 4_555 16.2(2) yes
S4 Cu1 S4 . 10_556 18.8(4) yes
S4 Cu1 S4 7_556 . 22.5(3) yes
S4 Cu1 S4 7_556 2_555 10.82(18) yes
S4 Cu1 S4 7_556 8_556 22.6(2) yes
S4 Cu1 S4 7_556 4_555 12.9(2) yes
S4 Cu1 S4 7_556 10_556 16.16(18) yes
S4 Cu1 S4 2_555 . 26.4(3) yes
S4 Cu1 S4 2_555 7_556 10.82(18) yes
S4 Cu1 S4 2_555 8_556 30.4(3) yes
S4 Cu1 S4 2_555 4_555 22.6(3) yes
S4 Cu1 S4 2_555 10_556 11.0(3) yes
S4 Cu1 S4 8_556 . 10.97(13) yes
S4 Cu1 S4 8_556 7_556 22.6(2) yes
S4 Cu1 S4 8_556 2_555 30.4(3) yes
S4 Cu1 S4 8_556 4_555 10.8(3) yes
S4 Cu1 S4 8_556 10_556 26.4(3) yes
S4 Cu1 S4 4_555 . 16.2(2) yes
S4 Cu1 S4 4_555 7_556 12.9(2) yes
S4 Cu1 S4 4_555 2_555 22.6(3) yes
S4 Cu1 S4 4_555 8_556 10.8(3) yes
S4 Cu1 S4 4_555 10_556 22.5(2) yes
S4 Cu1 S4 10_556 . 18.8(4) yes
S4 Cu1 S4 10_556 7_556 16.16(18) yes
S4 Cu1 S4 10_556 2_555 11.0(3) yes
S4 Cu1 S4 10_556 8_556 26.4(3) yes
S4 Cu1 S4 10_556 4_555 22.5(2) yes
Ag1 Ag2 Cu1 . . 0 yes
Ag1 Ag2 Ag2 . 2_655 92.13(11) yes
Ag1 Ag2 Ag2 . 3_665 99.08(9) yes
Ag1 Ag2 Ag2 . 9_555 148.73(17) yes
Ag1 Ag2 Ag2 . 4_665 98.78(8) yes
Ag1 Ag2 Ag2 . 5_555 84.4(3) yes
Ag1 Ag2 Ag3 . . 101.8(2) yes
Ag1 Ag2 Ag3 . 2_655 91.54(12) yes
Ag1 Ag2 Ag3 . 8_555 146.8(2) yes
Ag1 Ag2 Ag3 . 3_665 101.93(12) yes
Ag1 Ag2 Ag3 . 9_555 167.7(3) yes
Ag1 Ag2 Ag3 . 5_555 88.64(16) yes
Ag1 Ag2 Ag3 . 6_555 92.05(12) yes
Ag1 Ag2 Ag4 . . 100.5(2) yes
Ag1 Ag2 Ag4 . 7_665 160.08(16) yes
Ag1 Ag2 Ag4 . 2_655 88.53(19) yes
Ag1 Ag2 Ag4 . 8_555 143.6(3) yes
Ag1 Ag2 Ag5 . . 96.7(5) yes
Ag1 Ag2 Ag5 . 2_655 90.91(13) yes
Ag1 Ag2 Ag5 . 8_555 139.5(2) yes
Ag1 Ag2 Ag5 . 3_665 99.43(12) yes
Ag1 Ag2 Ag5 . 9_555 157.2(2) yes
Ag1 Ag2 Ag5 . 5_555 84.9(2) yes
Ag1 Ag2 Ag5 . 6_555 87.96(11) yes
Ag1 Ag2 Ag6 . . 93.3(2) yes
Ag1 Ag2 Ag6 . 8_555 159.5(3) yes
Ag1 Ag2 Ag6 . 3_665 99.00(12) yes
Ag1 Ag2 Ag6 . 9_555 174.6(2) yes
Ag1 Ag2 Ag6 . 4_555 82.23(12) yes
Ag1 Ag2 Ag6 . 5_555 83.31(15) yes
Ag1 Ag2 Ag6 . 6_555 91.07(15) yes
Ag1 Ag2 Cu2 . . 114.16(8) yes
Ag1 Ag2 S1 . . 65.49(9) yes
Ag1 Ag2 S2 . 2_665 47.96(6) yes
Ag1 Ag2 S2 . 3_655 45.07(7) yes
Ag1 Ag2 S3 . . 127.56(15) yes
Cu1 Ag2 Ag2 . 2_655 92.13(10) yes
Cu1 Ag2 Ag2 . 3_665 99.08(8) yes
Cu1 Ag2 Ag2 . 9_555 148.73(16) yes
Cu1 Ag2 Ag2 . 4_665 98.78(8) yes
Cu1 Ag2 Ag2 . 5_555 84.4(3) yes
Cu1 Ag2 Ag3 . . 101.8(2) yes
Cu1 Ag2 Ag3 . 2_655 91.54(12) yes
Cu1 Ag2 Ag3 . 8_555 146.8(2) yes
Cu1 Ag2 Ag3 . 3_665 101.93(11) yes
Cu1 Ag2 Ag3 . 9_555 167.7(3) yes
Cu1 Ag2 Ag3 . 5_555 88.64(16) yes
Cu1 Ag2 Ag3 . 6_555 92.05(11) yes
Cu1 Ag2 Ag4 . . 100.5(2) yes
Cu1 Ag2 Ag4 . 7_665 160.08(16) yes
Cu1 Ag2 Ag4 . 2_655 88.53(18) yes
Cu1 Ag2 Ag4 . 8_555 143.6(2) yes
Cu1 Ag2 Ag5 . . 96.7(5) yes
Cu1 Ag2 Ag5 . 2_655 90.91(12) yes
Cu1 Ag2 Ag5 . 8_555 139.5(2) yes
Cu1 Ag2 Ag5 . 3_665 99.43(11) yes
Cu1 Ag2 Ag5 . 9_555 157.2(2) yes
Cu1 Ag2 Ag5 . 5_555 84.9(2) yes
Cu1 Ag2 Ag5 . 6_555 87.96(11) yes
Cu1 Ag2 Ag6 . . 93.3(2) yes
Cu1 Ag2 Ag6 . 8_555 159.5(3) yes
Cu1 Ag2 Ag6 . 3_665 99.00(12) yes
Cu1 Ag2 Ag6 . 9_555 174.6(2) yes
Cu1 Ag2 Ag6 . 4_555 82.23(12) yes
Cu1 Ag2 Ag6 . 5_555 83.31(15) yes
Cu1 Ag2 Ag6 . 6_555 91.07(15) yes
Cu1 Ag2 Cu2 . . 114.16(8) yes
Cu1 Ag2 S1 . . 65.49(9) yes
Cu1 Ag2 S2 . 2_665 47.96(6) yes
Cu1 Ag2 S2 . 3_655 45.07(6) yes
Cu1 Ag2 S3 . . 127.56(14) yes
Ag2 Ag2 Ag2 2_655 3_665 68.84(13) yes
Ag2 Ag2 Ag2 2_655 9_555 118.96(12) yes
Ag2 Ag2 Ag2 2_655 4_665 60.00(12) yes
Ag2 Ag2 Ag2 2_655 5_555 51.2(3) yes
Ag2 Ag2 Ag3 2_655 . 136.5(2) yes
Ag2 Ag2 Ag3 2_655 2_655 20.25(14) yes
Ag2 Ag2 Ag3 2_655 8_555 72.8(2) yes
Ag2 Ag2 Ag3 2_655 3_665 91.5(2) yes
Ag2 Ag2 Ag3 2_655 9_555 99.4(2) yes
Ag2 Ag2 Ag3 2_655 5_555 56.72(19) yes
Ag2 Ag2 Ag3 2_655 6_555 170.85(18) yes
Ag2 Ag2 Ag4 2_655 . 114.1(2) yes
Ag2 Ag2 Ag4 2_655 7_665 83.7(2) yes
Ag2 Ag2 Ag4 2_655 2_655 39.73(17) yes
Ag2 Ag2 Ag4 2_655 8_555 55.64(18) yes
Ag2 Ag2 Ag5 2_655 . 131.3(5) yes
Ag2 Ag2 Ag5 2_655 2_655 9.27(16) yes
Ag2 Ag2 Ag5 2_655 8_555 76.1(2) yes
Ag2 Ag2 Ag5 2_655 3_665 78.8(2) yes
Ag2 Ag2 Ag5 2_655 9_555 110.2(2) yes
Ag2 Ag2 Ag5 2_655 5_555 52.3(3) yes
Ag2 Ag2 Ag5 2_655 6_555 179.07(19) yes
Ag2 Ag2 Ag6 2_655 . 152.6(3) yes
Ag2 Ag2 Ag6 2_655 8_555 78.9(2) yes
Ag2 Ag2 Ag6 2_655 3_665 99.67(17) yes
Ag2 Ag2 Ag6 2_655 9_555 89.6(2) yes
Ag2 Ag2 Ag6 2_655 4_555 80.2(4) yes
Ag2 Ag2 Ag6 2_655 5_555 68.9(4) yes
Ag2 Ag2 Ag6 2_655 6_555 164.6(2) yes
Ag2 Ag2 Cu2 2_655 . 125.74(16) yes
Ag2 Ag2 S1 2_655 . 131.39(18) yes
Ag2 Ag2 S2 2_655 2_665 97.25(10) yes
Ag2 Ag2 S2 2_655 3_655 50.86(9) yes
Ag2 Ag2 S3 2_655 . 42.42(11) yes
Ag2 Ag2 Ag2 3_665 2_655 68.84(13) yes
Ag2 Ag2 Ag2 3_665 9_555 90 yes
Ag2 Ag2 Ag2 3_665 4_665 8.84(12) yes
Ag2 Ag2 Ag2 3_665 5_555 120.0(4) yes
Ag2 Ag2 Ag3 3_665 . 68.4(2) yes
Ag2 Ag2 Ag3 3_665 2_655 88.93(17) yes
Ag2 Ag2 Ag3 3_665 8_555 102.41(15) yes
Ag2 Ag2 Ag3 3_665 3_665 22.8(2) yes
Ag2 Ag2 Ag3 3_665 9_555 81.21(14) yes
Ag2 Ag2 Ag3 3_665 5_555 125.3(2) yes
Ag2 Ag2 Ag3 3_665 6_555 102.5(2) yes
Ag2 Ag2 Ag4 3_665 . 45.4(2) yes
Ag2 Ag2 Ag4 3_665 7_665 61.23(13) yes
Ag2 Ag2 Ag4 3_665 2_655 108.5(2) yes
Ag2 Ag2 Ag4 3_665 8_555 85.36(15) yes
Ag2 Ag2 Ag5 3_665 . 62.4(5) yes
Ag2 Ag2 Ag5 3_665 2_655 78.11(18) yes
Ag2 Ag2 Ag5 3_665 8_555 111.70(15) yes
Ag2 Ag2 Ag5 3_665 3_665 10.0(2) yes
Ag2 Ag2 Ag5 3_665 9_555 85.34(14) yes
Ag2 Ag2 Ag5 3_665 5_555 121.2(3) yes
Ag2 Ag2 Ag5 3_665 6_555 112.1(2) yes
Ag2 Ag2 Ag6 3_665 . 83.8(3) yes
Ag2 Ag2 Ag6 3_665 8_555 94.85(17) yes
Ag2 Ag2 Ag6 3_665 3_665 30.83(17) yes
Ag2 Ag2 Ag6 3_665 9_555 86.30(18) yes
Ag2 Ag2 Ag6 3_665 4_555 149.0(4) yes
Ag2 Ag2 Ag6 3_665 5_555 137.7(4) yes
Ag2 Ag2 Ag6 3_665 6_555 95.8(2) yes
Ag2 Ag2 Cu2 3_665 . 141.45(14) yes
Ag2 Ag2 S1 3_665 . 152.29(19) yes
Ag2 Ag2 S2 3_665 2_665 57.58(8) yes
Ag2 Ag2 S2 3_665 3_655 96.82(11) yes
Ag2 Ag2 S3 3_665 . 48.40(10) yes
Ag2 Ag2 Ag2 9_555 2_655 118.96(12) yes
Ag2 Ag2 Ag2 9_555 3_665 90 yes
Ag2 Ag2 Ag2 9_555 4_665 94.58(11) yes
Ag2 Ag2 Ag2 9_555 5_555 116.7(3) yes
Ag2 Ag2 Ag3 9_555 . 54.0(2) yes
Ag2 Ag2 Ag3 9_555 2_655 118.66(13) yes
Ag2 Ag2 Ag3 9_555 8_555 56.4(2) yes
Ag2 Ag2 Ag3 9_555 3_665 75.79(15) yes
Ag2 Ag2 Ag3 9_555 9_555 19.6(2) yes
Ag2 Ag2 Ag3 9_555 5_555 110.38(16) yes
Ag2 Ag2 Ag3 9_555 6_555 56.71(12) yes
Ag2 Ag2 Ag4 9_555 . 65.3(2) yes
Ag2 Ag2 Ag4 9_555 7_665 38.54(17) yes
Ag2 Ag2 Ag4 9_555 2_655 116.96(19) yes
Ag2 Ag2 Ag4 9_555 8_555 66.5(2) yes
Ag2 Ag2 Ag5 9_555 . 61.2(5) yes
Ag2 Ag2 Ag5 9_555 2_655 120.30(13) yes
Ag2 Ag2 Ag5 9_555 8_555 59.4(2) yes
Ag2 Ag2 Ag5 9_555 3_665 84.61(16) yes
Ag2 Ag2 Ag5 9_555 9_555 8.85(19) yes
Ag2 Ag2 Ag5 9_555 5_555 115.7(3) yes
Ag2 Ag2 Ag5 9_555 6_555 61.01(13) yes
Ag2 Ag2 Ag6 9_555 . 57.80(19) yes
Ag2 Ag2 Ag6 9_555 8_555 45.3(3) yes
Ag2 Ag2 Ag6 9_555 3_665 74.06(13) yes
Ag2 Ag2 Ag6 9_555 9_555 30.5(3) yes
Ag2 Ag2 Ag6 9_555 4_555 104.93(19) yes
Ag2 Ag2 Ag6 9_555 5_555 109.7(2) yes
Ag2 Ag2 Ag6 9_555 6_555 58.12(15) yes
Ag2 Ag2 Cu2 9_555 . 51.45(7) yes
Ag2 Ag2 S1 9_555 . 93.13(12) yes
Ag2 Ag2 S2 9_555 2_665 118.76(17) yes
Ag2 Ag2 S2 9_555 3_655 163.16(16) yes
Ag2 Ag2 S3 9_555 . 80.26(13) yes
Ag2 Ag2 Ag2 4_665 2_655 60.00(12) yes
Ag2 Ag2 Ag2 4_665 3_665 8.84(12) yes
Ag2 Ag2 Ag2 4_665 9_555 94.58(11) yes
Ag2 Ag2 Ag2 4_665 5_555 111.2(4) yes
Ag2 Ag2 Ag3 4_665 . 77.1(2) yes
Ag2 Ag2 Ag3 4_665 2_655 80.10(16) yes
Ag2 Ag2 Ag3 4_665 8_555 98.67(15) yes
Ag2 Ag2 Ag3 4_665 3_665 31.6(2) yes
Ag2 Ag2 Ag3 4_665 9_555 83.40(15) yes
Ag2 Ag2 Ag3 4_665 5_555 116.5(2) yes
Ag2 Ag2 Ag3 4_665 6_555 111.3(2) yes
Ag2 Ag2 Ag4 4_665 . 54.2(2) yes
Ag2 Ag2 Ag4 4_665 7_665 62.28(13) yes
Ag2 Ag2 Ag4 4_665 2_655 99.64(19) yes
Ag2 Ag2 Ag4 4_665 8_555 80.32(14) yes
Ag2 Ag2 Ag5 4_665 . 71.3(5) yes
Ag2 Ag2 Ag5 4_665 2_655 69.27(17) yes
Ag2 Ag2 Ag5 4_665 8_555 107.68(15) yes
Ag2 Ag2 Ag5 4_665 3_665 18.8(2) yes
Ag2 Ag2 Ag5 4_665 9_555 88.94(15) yes
Ag2 Ag2 Ag5 4_665 5_555 112.3(3) yes
Ag2 Ag2 Ag5 4_665 6_555 120.9(2) yes
Ag2 Ag2 Ag6 4_665 . 92.7(3) yes
Ag2 Ag2 Ag6 4_665 8_555 92.69(14) yes
Ag2 Ag2 Ag6 4_665 3_665 39.67(17) yes
Ag2 Ag2 Ag6 4_665 9_555 86.49(14) yes
Ag2 Ag2 Ag6 4_665 4_555 140.2(4) yes
Ag2 Ag2 Ag6 4_665 5_555 128.9(4) yes
Ag2 Ag2 Ag6 4_665 6_555 104.6(2) yes
Ag2 Ag2 Cu2 4_665 . 145.33(11) yes
Ag2 Ag2 S1 4_665 . 158.60(17) yes
Ag2 Ag2 S2 4_665 2_665 61.50(8) yes
Ag2 Ag2 S2 4_665 3_655 90.36(10) yes
Ag2 Ag2 S3 4_665 . 42.42(9) yes
Ag2 Ag2 Ag2 5_555 2_655 51.2(3) yes
Ag2 Ag2 Ag2 5_555 3_665 120.0(4) yes
Ag2 Ag2 Ag2 5_555 9_555 116.7(3) yes
Ag2 Ag2 Ag2 5_555 4_665 111.2(4) yes
Ag2 Ag2 Ag3 5_555 . 169.0(4) yes
Ag2 Ag2 Ag3 5_555 2_655 31.2(3) yes
Ag2 Ag2 Ag3 5_555 8_555 63.0(4) yes
Ag2 Ag2 Ag3 5_555 3_665 142.5(4) yes
Ag2 Ag2 Ag3 5_555 9_555 106.2(4) yes
Ag2 Ag2 Ag3 5_555 5_555 7.3(3) yes
Ag2 Ag2 Ag3 5_555 6_555 137.5(4) yes
Ag2 Ag2 Ag4 5_555 . 165.0(5) yes
Ag2 Ag2 Ag4 5_555 7_665 107.4(4) yes
Ag2 Ag2 Ag4 5_555 2_655 11.8(3) yes
Ag2 Ag2 Ag4 5_555 8_555 62.8(4) yes
Ag2 Ag2 Ag5 5_555 . 177.2(7) yes
Ag2 Ag2 Ag5 5_555 2_655 41.9(4) yes
Ag2 Ag2 Ag5 5_555 8_555 57.9(4) yes
Ag2 Ag2 Ag5 5_555 3_665 130.0(4) yes
Ag2 Ag2 Ag5 5_555 9_555 112.8(4) yes
Ag2 Ag2 Ag5 5_555 5_555 1.4(3) yes
Ag2 Ag2 Ag5 5_555 6_555 127.9(4) yes
Ag2 Ag2 Ag6 5_555 . 156.1(5) yes
Ag2 Ag2 Ag6 5_555 8_555 75.6(4) yes
Ag2 Ag2 Ag6 5_555 3_665 150.8(4) yes
Ag2 Ag2 Ag6 5_555 9_555 92.7(5) yes
Ag2 Ag2 Ag6 5_555 4_555 29.0(5) yes
Ag2 Ag2 Ag6 5_555 5_555 17.7(5) yes
Ag2 Ag2 Ag6 5_555 6_555 144.2(4) yes
Ag2 Ag2 Cu2 5_555 . 83.6(3) yes
Ag2 Ag2 S1 5_555 . 82.8(3) yes
Ag2 Ag2 S2 5_555 2_665 124.4(4) yes
Ag2 Ag2 S2 5_555 3_655 46.7(3) yes
Ag2 Ag2 S3 5_555 . 82.5(4) yes
Ag3 Ag2 Ag3 . 2_655 155.1(3) yes
Ag3 Ag2 Ag3 . 8_555 109.5(3) yes
Ag3 Ag2 Ag3 . 3_665 45.6(3) yes
Ag3 Ag2 Ag3 . 9_555 66.7(3) yes
Ag3 Ag2 Ag3 . 5_555 161.7(3) yes
Ag3 Ag2 Ag3 . 6_555 34.4(2) yes
Ag3 Ag2 Ag4 . . 23.1(3) yes
Ag3 Ag2 Ag4 . 7_665 69.4(3) yes
Ag3 Ag2 Ag4 . 2_655 169.5(3) yes
Ag3 Ag2 Ag4 . 8_555 113.2(3) yes
Ag3 Ag2 Ag5 . . 8.3(5) yes
Ag3 Ag2 Ag5 . 2_655 145.5(3) yes
Ag3 Ag2 Ag5 . 8_555 113.4(3) yes
Ag3 Ag2 Ag5 . 3_665 58.5(3) yes
Ag3 Ag2 Ag5 . 9_555 58.9(2) yes
Ag3 Ag2 Ag5 . 5_555 167.6(4) yes
Ag3 Ag2 Ag5 . 6_555 44.3(3) yes
Ag3 Ag2 Ag6 . . 16.8(4) yes
Ag3 Ag2 Ag6 . 8_555 97.3(4) yes
Ag3 Ag2 Ag6 . 3_665 37.9(3) yes
Ag3 Ag2 Ag6 . 9_555 80.3(4) yes
Ag3 Ag2 Ag6 . 4_555 142.0(4) yes
Ag3 Ag2 Ag6 . 5_555 152.9(5) yes
Ag3 Ag2 Ag6 . 6_555 28.3(3) yes
Ag3 Ag2 Cu2 . . 85.5(2) yes
Ag3 Ag2 S1 . . 91.5(3) yes
Ag3 Ag2 S2 . 2_665 65.6(2) yes
Ag3 Ag2 S2 . 3_655 142.8(2) yes
Ag3 Ag2 S3 . . 100.4(2) yes
Ag3 Ag2 Ag3 2_655 . 155.1(3) yes
Ag3 Ag2 Ag3 2_655 8_555 64.1(2) yes
Ag3 Ag2 Ag3 2_655 3_665 111.4(2) yes
Ag3 Ag2 Ag3 2_655 9_555 100.8(2) yes
Ag3 Ag2 Ag3 2_655 5_555 36.5(2) yes
Ag3 Ag2 Ag3 2_655 6_555 167.36(19) yes
Ag3 Ag2 Ag4 2_655 . 133.9(3) yes
Ag3 Ag2 Ag4 2_655 7_665 91.1(2) yes
Ag3 Ag2 Ag4 2_655 2_655 19.54(18) yes
Ag3 Ag2 Ag4 2_655 8_555 52.3(2) yes
Ag3 Ag2 Ag5 2_655 . 151.1(6) yes
Ag3 Ag2 Ag5 2_655 2_655 11.08(18) yes
Ag3 Ag2 Ag5 2_655 8_555 64.4(2) yes
Ag3 Ag2 Ag5 2_655 3_665 98.9(2) yes
Ag3 Ag2 Ag5 2_655 9_555 111.0(2) yes
Ag3 Ag2 Ag5 2_655 5_555 32.3(3) yes
Ag3 Ag2 Ag5 2_655 6_555 158.8(2) yes
Ag3 Ag2 Ag6 2_655 . 171.9(3) yes
Ag3 Ag2 Ag6 2_655 8_555 73.7(3) yes
Ag3 Ag2 Ag6 2_655 3_665 119.7(2) yes
Ag3 Ag2 Ag6 2_655 9_555 88.3(3) yes
Ag3 Ag2 Ag6 2_655 4_555 60.1(4) yes
Ag3 Ag2 Ag6 2_655 5_555 48.8(4) yes
Ag3 Ag2 Ag6 2_655 6_555 174.2(2) yes
Ag3 Ag2 Cu2 2_655 . 108.27(16) yes
Ag3 Ag2 S1 2_655 . 113.30(19) yes
Ag3 Ag2 S2 2_655 2_665 111.57(13) yes
Ag3 Ag2 S2 2_655 3_655 46.48(9) yes
Ag3 Ag2 S3 2_655 . 55.23(14) yes
Ag3 Ag2 Ag3 8_555 . 109.5(3) yes
Ag3 Ag2 Ag3 8_555 2_655 64.1(2) yes
Ag3 Ag2 Ag3 8_555 3_665 107.70(18) yes
Ag3 Ag2 Ag3 8_555 9_555 43.2(2) yes
Ag3 Ag2 Ag3 8_555 5_555 58.3(2) yes
Ag3 Ag2 Ag3 8_555 6_555 107.5(2) yes
Ag3 Ag2 Ag4 8_555 . 112.6(3) yes
Ag3 Ag2 Ag4 8_555 7_665 49.6(2) yes
Ag3 Ag2 Ag4 8_555 2_655 60.8(3) yes
Ag3 Ag2 Ag4 8_555 8_555 20.22(19) yes
Ag3 Ag2 Ag5 8_555 . 115.6(5) yes
Ag3 Ag2 Ag5 8_555 2_655 69.4(2) yes
Ag3 Ag2 Ag5 8_555 8_555 9.38(17) yes
Ag3 Ag2 Ag5 8_555 3_665 106.06(18) yes
Ag3 Ag2 Ag5 8_555 9_555 50.6(2) yes
Ag3 Ag2 Ag5 8_555 5_555 62.3(3) yes
Ag3 Ag2 Ag5 8_555 6_555 106.7(2) yes
Ag3 Ag2 Ag6 8_555 . 113.8(3) yes
Ag3 Ag2 Ag6 8_555 8_555 12.7(3) yes
Ag3 Ag2 Ag6 8_555 3_665 112.38(19) yes
Ag3 Ag2 Ag6 8_555 9_555 29.8(4) yes
Ag3 Ag2 Ag6 8_555 4_555 66.4(2) yes
Ag3 Ag2 Ag6 8_555 5_555 63.8(2) yes
Ag3 Ag2 Ag6 8_555 6_555 111.4(2) yes
Ag3 Ag2 Cu2 8_555 . 59.15(17) yes
Ag3 Ag2 S1 8_555 . 102.22(17) yes
Ag3 Ag2 S2 8_555 2_665 159.99(16) yes
Ag3 Ag2 S2 8_555 3_655 106.9(2) yes
Ag3 Ag2 S3 8_555 . 57.51(17) yes
Ag3 Ag2 Ag3 3_665 . 45.6(3) yes
Ag3 Ag2 Ag3 3_665 2_655 111.4(2) yes
Ag3 Ag2 Ag3 3_665 8_555 107.70(18) yes
Ag3 Ag2 Ag3 3_665 9_555 73.60(13) yes
Ag3 Ag2 Ag3 3_665 5_555 147.1(3) yes
Ag3 Ag2 Ag3 3_665 6_555 79.7(3) yes
Ag3 Ag2 Ag4 3_665 . 22.7(3) yes
Ag3 Ag2 Ag4 3_665 7_665 58.88(16) yes
Ag3 Ag2 Ag4 3_665 2_655 130.8(3) yes
Ag3 Ag2 Ag4 3_665 8_555 95.9(2) yes
Ag3 Ag2 Ag5 3_665 . 39.8(5) yes
Ag3 Ag2 Ag5 3_665 2_655 100.7(2) yes
Ag3 Ag2 Ag5 3_665 8_555 116.73(17) yes
Ag3 Ag2 Ag5 3_665 3_665 13.0(3) yes
Ag3 Ag2 Ag5 3_665 9_555 73.85(15) yes
Ag3 Ag2 Ag5 3_665 5_555 143.6(4) yes
Ag3 Ag2 Ag5 3_665 6_555 89.4(3) yes
Ag3 Ag2 Ag6 3_665 . 61.2(4) yes
Ag3 Ag2 Ag6 3_665 8_555 96.8(3) yes
Ag3 Ag2 Ag6 3_665 3_665 8.6(2) yes
Ag3 Ag2 Ag6 3_665 9_555 83.1(3) yes
Ag3 Ag2 Ag6 3_665 4_555 170.9(4) yes
Ag3 Ag2 Ag6 3_665 5_555 160.0(5) yes
Ag3 Ag2 Ag6 3_665 6_555 73.1(3) yes
Ag3 Ag2 Cu2 3_665 . 124.6(2) yes
Ag3 Ag2 S1 3_665 . 133.7(3) yes
Ag3 Ag2 S2 3_665 2_665 54.24(10) yes
Ag3 Ag2 S2 3_665 3_655 115.08(16) yes
Ag3 Ag2 S3 3_665 . 64.24(18) yes
Ag3 Ag2 Ag3 9_555 . 66.7(3) yes
Ag3 Ag2 Ag3 9_555 2_655 100.8(2) yes
Ag3 Ag2 Ag3 9_555 8_555 43.2(2) yes
Ag3 Ag2 Ag3 9_555 3_665 73.60(13) yes
Ag3 Ag2 Ag3 9_555 5_555 101.3(2) yes
Ag3 Ag2 Ag3 9_555 6_555 75.9(2) yes
Ag3 Ag2 Ag4 9_555 . 70.8(2) yes
Ag3 Ag2 Ag4 9_555 7_665 21.8(2) yes
Ag3 Ag2 Ag4 9_555 2_655 103.1(2) yes
Ag3 Ag2 Ag4 9_555 8_555 48.7(3) yes
Ag3 Ag2 Ag5 9_555 . 72.4(5) yes
Ag3 Ag2 Ag5 9_555 2_655 101.2(2) yes
Ag3 Ag2 Ag5 9_555 8_555 49.1(2) yes
Ag3 Ag2 Ag5 9_555 3_665 78.72(15) yes
Ag3 Ag2 Ag5 9_555 9_555 10.8(3) yes
Ag3 Ag2 Ag5 9_555 5_555 105.5(3) yes
Ag3 Ag2 Ag5 9_555 6_555 80.6(2) yes
Ag3 Ag2 Ag6 9_555 . 74.5(3) yes
Ag3 Ag2 Ag6 9_555 8_555 30.7(3) yes
Ag3 Ag2 Ag6 9_555 3_665 74.89(14) yes
Ag3 Ag2 Ag6 9_555 9_555 13.6(3) yes
Ag3 Ag2 Ag6 9_555 4_555 103.92(16) yes
Ag3 Ag2 Ag6 9_555 5_555 104.85(19) yes
Ag3 Ag2 Ag6 9_555 6_555 76.7(2) yes
Ag3 Ag2 Cu2 9_555 . 62.12(14) yes
Ag3 Ag2 S1 9_555 . 108.94(19) yes
Ag3 Ag2 S2 9_555 2_665 125.35(18) yes
Ag3 Ag2 S2 9_555 3_655 147.2(2) yes
Ag3 Ag2 S3 9_555 . 61.4(2) yes
Ag3 Ag2 Ag3 5_555 . 161.7(3) yes
Ag3 Ag2 Ag3 5_555 2_655 36.5(2) yes
Ag3 Ag2 Ag3 5_555 8_555 58.3(2) yes
Ag3 Ag2 Ag3 5_555 3_665 147.1(3) yes
Ag3 Ag2 Ag3 5_555 9_555 101.3(2) yes
Ag3 Ag2 Ag3 5_555 6_555 131.5(2) yes
Ag3 Ag2 Ag4 5_555 . 167.6(3) yes
Ag3 Ag2 Ag4 5_555 7_665 105.0(2) yes
Ag3 Ag2 Ag4 5_555 2_655 17.1(2) yes
Ag3 Ag2 Ag4 5_555 8_555 60.7(2) yes
Ag3 Ag2 Ag5 5_555 . 169.9(6) yes
Ag3 Ag2 Ag5 5_555 2_655 47.5(2) yes
Ag3 Ag2 Ag5 5_555 8_555 52.4(2) yes
Ag3 Ag2 Ag5 5_555 3_665 135.1(3) yes
Ag3 Ag2 Ag5 5_555 9_555 107.13(19) yes
Ag3 Ag2 Ag5 5_555 5_555 6.0(3) yes
Ag3 Ag2 Ag5 5_555 6_555 122.4(2) yes
Ag3 Ag2 Ag6 5_555 . 150.2(4) yes
Ag3 Ag2 Ag6 5_555 8_555 71.0(3) yes
Ag3 Ag2 Ag6 5_555 3_665 155.6(2) yes
Ag3 Ag2 Ag6 5_555 9_555 88.0(3) yes
Ag3 Ag2 Ag6 5_555 4_555 24.0(4) yes
Ag3 Ag2 Ag6 5_555 5_555 12.9(4) yes
Ag3 Ag2 Ag6 5_555 6_555 138.4(2) yes
Ag3 Ag2 Cu2 5_555 . 76.44(17) yes
Ag3 Ag2 S1 5_555 . 79.09(17) yes
Ag3 Ag2 S2 5_555 2_665 130.85(19) yes
Ag3 Ag2 S2 5_555 3_655 53.34(16) yes
Ag3 Ag2 S3 5_555 . 84.5(2) yes
Ag3 Ag2 Ag3 6_555 . 34.4(2) yes
Ag3 Ag2 Ag3 6_555 2_655 167.36(19) yes
Ag3 Ag2 Ag3 6_555 8_555 107.5(2) yes
Ag3 Ag2 Ag3 6_555 3_665 79.7(3) yes
Ag3 Ag2 Ag3 6_555 9_555 75.9(2) yes
Ag3 Ag2 Ag3 6_555 5_555 131.5(2) yes
Ag3 Ag2 Ag4 6_555 . 57.1(3) yes
Ag3 Ag2 Ag4 6_555 7_665 89.7(2) yes
Ag3 Ag2 Ag4 6_555 2_655 148.6(2) yes
Ag3 Ag2 Ag4 6_555 8_555 122.5(2) yes
Ag3 Ag2 Ag5 6_555 . 40.0(5) yes
Ag3 Ag2 Ag5 6_555 2_655 176.86(13) yes
Ag3 Ag2 Ag5 6_555 8_555 105.6(2) yes
Ag3 Ag2 Ag5 6_555 3_665 92.5(3) yes
Ag3 Ag2 Ag5 6_555 9_555 65.2(2) yes
Ag3 Ag2 Ag5 6_555 5_555 136.2(3) yes
Ag3 Ag2 Ag5 6_555 6_555 9.94(18) yes
Ag3 Ag2 Ag6 6_555 . 18.7(3) yes
Ag3 Ag2 Ag6 6_555 8_555 99.6(3) yes
Ag3 Ag2 Ag6 6_555 3_665 71.6(2) yes
Ag3 Ag2 Ag6 6_555 9_555 87.0(3) yes
Ag3 Ag2 Ag6 6_555 4_555 108.5(4) yes
Ag3 Ag2 Ag6 6_555 5_555 119.7(4) yes
Ag3 Ag2 Ag6 6_555 6_555 7.0(2) yes
Ag3 Ag2 Cu2 6_555 . 59.29(13) yes
Ag3 Ag2 S1 6_555 . 57.73(15) yes
Ag3 Ag2 S2 6_555 2_665 79.61(15) yes
Ag3 Ag2 S2 6_555 3_655 135.49(12) yes
Ag3 Ag2 S3 6_555 . 129.68(19) yes
Ag4 Ag2 Ag4 . 7_665 64.1(3) yes
Ag4 Ag2 Ag4 . 2_655 153.2(3) yes
Ag4 Ag2 Ag4 . 8_555 107.7(3) yes
Ag4 Ag2 Ag5 . . 17.2(5) yes
Ag4 Ag2 Ag5 . 2_655 123.3(3) yes
Ag4 Ag2 Ag5 . 8_555 119.7(3) yes
Ag4 Ag2 Ag5 . 3_665 35.5(3) yes
Ag4 Ag2 Ag5 . 9_555 66.8(2) yes
Ag4 Ag2 Ag5 . 5_555 165.9(4) yes
Ag4 Ag2 Ag5 . 6_555 66.8(3) yes
Ag4 Ag2 Ag6 . . 38.5(4) yes
Ag4 Ag2 Ag6 . 8_555 100.0(4) yes
Ag4 Ag2 Ag6 . 3_665 14.7(3) yes
Ag4 Ag2 Ag6 . 9_555 83.4(4) yes
Ag4 Ag2 Ag6 . 4_555 165.1(4) yes
Ag4 Ag2 Ag6 . 5_555 174.9(3) yes
Ag4 Ag2 Ag6 . 6_555 50.5(3) yes
Ag4 Ag2 Cu2 . . 106.8(3) yes
Ag4 Ag2 S1 . . 112.2(3) yes
Ag4 Ag2 S2 . 2_665 54.9(2) yes
Ag4 Ag2 S2 . 3_655 129.5(2) yes
Ag4 Ag2 S3 . . 83.3(2) yes
Ag4 Ag2 Ag4 7_665 . 64.1(3) yes
Ag4 Ag2 Ag4 7_665 2_655 100.2(3) yes
Ag4 Ag2 Ag4 7_665 8_555 44.6(3) yes
Ag4 Ag2 Ag5 7_665 . 72.3(5) yes
Ag4 Ag2 Ag5 7_665 2_655 87.9(2) yes
Ag4 Ag2 Ag5 7_665 8_555 58.2(2) yes
Ag4 Ag2 Ag5 7_665 3_665 60.65(15) yes
Ag4 Ag2 Ag5 7_665 9_555 30.3(2) yes
Ag4 Ag2 Ag5 7_665 5_555 107.3(3) yes
Ag4 Ag2 Ag5 7_665 6_555 96.6(2) yes
Ag4 Ag2 Ag6 7_665 . 82.2(3) yes
Ag4 Ag2 Ag6 7_665 8_555 38.0(3) yes
Ag4 Ag2 Ag6 7_665 3_665 62.80(17) yes
Ag4 Ag2 Ag6 7_665 9_555 25.3(2) yes
Ag4 Ag2 Ag6 7_665 4_555 116.0(2) yes
Ag4 Ag2 Ag6 7_665 5_555 112.9(3) yes
Ag4 Ag2 Ag6 7_665 6_555 88.2(2) yes
Ag4 Ag2 Cu2 7_665 . 83.63(14) yes
Ag4 Ag2 S1 7_665 . 130.66(18) yes
Ag4 Ag2 S2 7_665 2_665 113.12(18) yes
Ag4 Ag2 S2 7_665 3_655 134.5(2) yes
Ag4 Ag2 S3 7_665 . 42.26(19) yes
Ag4 Ag2 Ag4 2_655 . 153.2(3) yes
Ag4 Ag2 Ag4 2_655 7_665 100.2(3) yes
Ag4 Ag2 Ag4 2_655 8_555 56.3(3) yes
Ag4 Ag2 Ag5 2_655 . 170.1(6) yes
Ag4 Ag2 Ag5 2_655 2_655 30.5(2) yes
Ag4 Ag2 Ag5 2_655 8_555 57.7(3) yes
Ag4 Ag2 Ag5 2_655 3_665 118.4(3) yes
Ag4 Ag2 Ag5 2_655 9_555 111.4(2) yes
Ag4 Ag2 Ag5 2_655 5_555 12.8(3) yes
Ag4 Ag2 Ag5 2_655 6_555 139.4(2) yes
Ag4 Ag2 Ag6 2_655 . 167.1(4) yes
Ag4 Ag2 Ag6 2_655 8_555 72.8(3) yes
Ag4 Ag2 Ag6 2_655 3_665 139.2(2) yes
Ag4 Ag2 Ag6 2_655 9_555 89.5(4) yes
Ag4 Ag2 Ag6 2_655 4_555 40.6(4) yes
Ag4 Ag2 Ag6 2_655 5_555 29.3(4) yes
Ag4 Ag2 Ag6 2_655 6_555 155.5(2) yes
Ag4 Ag2 Cu2 2_655 . 91.99(18) yes
Ag4 Ag2 S1 2_655 . 94.56(19) yes
Ag4 Ag2 S2 2_655 2_665 121.97(19) yes
Ag4 Ag2 S2 2_655 3_655 46.24(17) yes
Ag4 Ag2 S3 2_655 . 71.36(19) yes
Ag4 Ag2 Ag4 8_555 . 107.7(3) yes
Ag4 Ag2 Ag4 8_555 7_665 44.6(3) yes
Ag4 Ag2 Ag4 8_555 2_655 56.3(3) yes
Ag4 Ag2 Ag5 8_555 . 116.8(5) yes
Ag4 Ag2 Ag5 8_555 2_655 54.4(2) yes
Ag4 Ag2 Ag5 8_555 8_555 27.97(18) yes
Ag4 Ag2 Ag5 8_555 3_665 90.9(2) yes
Ag4 Ag2 Ag5 8_555 9_555 58.7(3) yes
Ag4 Ag2 Ag5 8_555 5_555 62.7(3) yes
Ag4 Ag2 Ag5 8_555 6_555 123.98(19) yes
Ag4 Ag2 Ag6 8_555 . 123.1(3) yes
Ag4 Ag2 Ag6 8_555 8_555 23.3(3) yes
Ag4 Ag2 Ag6 8_555 3_665 102.5(2) yes
Ag4 Ag2 Ag6 8_555 9_555 36.0(3) yes
Ag4 Ag2 Ag6 8_555 4_555 76.4(3) yes
Ag4 Ag2 Ag6 8_555 5_555 70.2(3) yes
Ag4 Ag2 Ag6 8_555 6_555 124.6(2) yes
Ag4 Ag2 Cu2 8_555 . 79.34(14) yes
Ag4 Ag2 S1 8_555 . 121.02(17) yes
Ag4 Ag2 S2 8_555 2_665 141.44(14) yes
Ag4 Ag2 S2 8_555 3_655 98.6(2) yes
Ag4 Ag2 S3 8_555 . 38.13(14) yes
Ag5 Ag2 Ag5 . 2_655 140.5(6) yes
Ag5 Ag2 Ag5 . 8_555 120.4(5) yes
Ag5 Ag2 Ag5 . 3_665 52.5(6) yes
Ag5 Ag2 Ag5 . 9_555 65.4(5) yes
Ag5 Ag2 Ag5 . 5_555 175.8(6) yes
Ag5 Ag2 Ag5 . 6_555 49.6(5) yes
Ag5 Ag2 Ag6 . . 21.4(6) yes
Ag5 Ag2 Ag6 . 8_555 103.1(6) yes
Ag5 Ag2 Ag6 . 3_665 31.6(5) yes
Ag5 Ag2 Ag6 . 9_555 86.0(6) yes
Ag5 Ag2 Ag6 . 4_555 148.5(7) yes
Ag5 Ag2 Ag6 . 5_555 159.7(7) yes
Ag5 Ag2 Ag6 . 6_555 33.4(5) yes
Ag5 Ag2 Cu2 . . 93.5(5) yes
Ag5 Ag2 S1 . . 95.3(6) yes
Ag5 Ag2 S2 . 2_665 57.8(5) yes
Ag5 Ag2 S2 . 3_655 135.4(5) yes
Ag5 Ag2 S3 . . 98.8(5) yes
Ag5 Ag2 Ag5 2_655 . 140.5(6) yes
Ag5 Ag2 Ag5 2_655 8_555 71.4(2) yes
Ag5 Ag2 Ag5 2_655 3_665 88.1(3) yes
Ag5 Ag2 Ag5 2_655 9_555 111.9(2) yes
Ag5 Ag2 Ag5 2_655 5_555 43.1(3) yes
Ag5 Ag2 Ag5 2_655 6_555 169.8(2) yes
Ag5 Ag2 Ag6 2_655 . 161.9(4) yes
Ag5 Ag2 Ag6 2_655 8_555 77.3(3) yes
Ag5 Ag2 Ag6 2_655 3_665 108.9(2) yes
Ag5 Ag2 Ag6 2_655 9_555 89.9(3) yes
Ag5 Ag2 Ag6 2_655 4_555 70.9(4) yes
Ag5 Ag2 Ag6 2_655 5_555 59.6(4) yes
Ag5 Ag2 Ag6 2_655 6_555 173.8(2) yes
Ag5 Ag2 Cu2 2_655 . 118.40(19) yes
Ag5 Ag2 S1 2_655 . 122.8(2) yes
Ag5 Ag2 S2 2_655 2_665 103.19(14) yes
Ag5 Ag2 S2 2_655 3_655 47.16(11) yes
Ag5 Ag2 S3 2_655 . 48.54(15) yes
Ag5 Ag2 Ag5 8_555 . 120.4(5) yes
Ag5 Ag2 Ag5 8_555 2_655 71.4(2) yes
Ag5 Ag2 Ag5 8_555 3_665 115.43(17) yes
Ag5 Ag2 Ag5 8_555 9_555 55.0(2) yes
Ag5 Ag2 Ag5 8_555 5_555 57.0(3) yes
Ag5 Ag2 Ag5 8_555 6_555 103.2(2) yes
Ag5 Ag2 Ag6 8_555 . 114.9(3) yes
Ag5 Ag2 Ag6 8_555 8_555 20.3(3) yes
Ag5 Ag2 Ag6 8_555 3_665 120.95(18) yes
Ag5 Ag2 Ag6 8_555 9_555 36.3(3) yes
Ag5 Ag2 Ag6 8_555 4_555 57.81(18) yes
Ag5 Ag2 Ag6 8_555 5_555 56.3(2) yes
Ag5 Ag2 Ag6 8_555 6_555 110.5(2) yes
Ag5 Ag2 Cu2 8_555 . 52.70(17) yes
Ag5 Ag2 S1 8_555 . 93.42(16) yes
Ag5 Ag2 S2 8_555 2_665 169.19(15) yes
Ag5 Ag2 S2 8_555 3_655 103.7(2) yes
Ag5 Ag2 S3 8_555 . 65.98(17) yes
Ag5 Ag2 Ag5 3_665 . 52.5(6) yes
Ag5 Ag2 Ag5 3_665 2_655 88.1(3) yes
Ag5 Ag2 Ag5 3_665 8_555 115.43(17) yes
Ag5 Ag2 Ag5 3_665 9_555 81.15(17) yes
Ag5 Ag2 Ag5 3_665 5_555 131.1(4) yes
Ag5 Ag2 Ag5 3_665 6_555 102.1(3) yes
Ag5 Ag2 Ag6 3_665 . 73.9(4) yes
Ag5 Ag2 Ag6 3_665 8_555 96.9(2) yes
Ag5 Ag2 Ag6 3_665 3_665 20.9(3) yes
Ag5 Ag2 Ag6 3_665 9_555 85.9(2) yes
Ag5 Ag2 Ag6 3_665 4_555 159.0(4) yes
Ag5 Ag2 Ag6 3_665 5_555 147.7(5) yes
Ag5 Ag2 Ag6 3_665 6_555 85.8(3) yes
Ag5 Ag2 Cu2 3_665 . 135.4(2) yes
Ag5 Ag2 S1 3_665 . 144.1(3) yes
Ag5 Ag2 S2 3_665 2_665 54.29(12) yes
Ag5 Ag2 S2 3_665 3_655 104.20(18) yes
Ag5 Ag2 S3 3_665 . 55.67(18) yes
Ag5 Ag2 Ag5 9_555 . 65.4(5) yes
Ag5 Ag2 Ag5 9_555 2_655 111.9(2) yes
Ag5 Ag2 Ag5 9_555 8_555 55.0(2) yes
Ag5 Ag2 Ag5 9_555 3_665 81.15(17) yes
Ag5 Ag2 Ag5 9_555 5_555 112.0(3) yes
Ag5 Ag2 Ag5 9_555 6_555 69.8(2) yes
Ag5 Ag2 Ag6 9_555 . 64.8(2) yes
Ag5 Ag2 Ag6 9_555 8_555 38.7(3) yes
Ag5 Ag2 Ag6 9_555 3_665 73.46(15) yes
Ag5 Ag2 Ag6 9_555 9_555 22.7(3) yes
Ag5 Ag2 Ag6 9_555 4_555 105.42(18) yes
Ag5 Ag2 Ag6 9_555 5_555 108.5(2) yes
Ag5 Ag2 Ag6 9_555 6_555 66.2(2) yes
Ag5 Ag2 Cu2 9_555 . 56.47(12) yes
Ag5 Ag2 S1 9_555 . 100.73(19) yes
Ag5 Ag2 S2 9_555 2_665 121.50(19) yes
Ag5 Ag2 S2 9_555 3_655 157.1(2) yes
Ag5 Ag2 S3 9_555 . 71.6(2) yes
Ag5 Ag2 Ag5 5_555 . 175.8(6) yes
Ag5 Ag2 Ag5 5_555 2_655 43.1(3) yes
Ag5 Ag2 Ag5 5_555 8_555 57.0(3) yes
Ag5 Ag2 Ag5 5_555 3_665 131.1(4) yes
Ag5 Ag2 Ag5 5_555 9_555 112.0(3) yes
Ag5 Ag2 Ag5 5_555 6_555 126.8(3) yes
Ag5 Ag2 Ag6 5_555 . 154.9(4) yes
Ag5 Ag2 Ag6 5_555 8_555 75.0(4) yes
Ag5 Ag2 Ag6 5_555 3_665 152.0(3) yes
Ag5 Ag2 Ag6 5_555 9_555 92.1(4) yes
Ag5 Ag2 Ag6 5_555 4_555 27.9(4) yes
Ag5 Ag2 Ag6 5_555 5_555 16.5(5) yes
Ag5 Ag2 Ag6 5_555 6_555 143.0(3) yes
Ag5 Ag2 Cu2 5_555 . 82.3(3) yes
Ag5 Ag2 S1 5_555 . 81.9(3) yes
Ag5 Ag2 S2 5_555 2_665 125.4(3) yes
Ag5 Ag2 S2 5_555 3_655 47.8(2) yes
Ag5 Ag2 S3 5_555 . 83.1(3) yes
Ag5 Ag2 Ag5 6_555 . 49.6(5) yes
Ag5 Ag2 Ag5 6_555 2_655 169.8(2) yes
Ag5 Ag2 Ag5 6_555 8_555 103.2(2) yes
Ag5 Ag2 Ag5 6_555 3_665 102.1(3) yes
Ag5 Ag2 Ag5 6_555 9_555 69.8(2) yes
Ag5 Ag2 Ag5 6_555 5_555 126.8(3) yes
Ag5 Ag2 Ag6 6_555 . 28.2(3) yes
Ag5 Ag2 Ag6 6_555 8_555 100.7(2) yes
Ag5 Ag2 Ag6 6_555 3_665 81.2(2) yes
Ag5 Ag2 Ag6 6_555 9_555 90.3(2) yes
Ag5 Ag2 Ag6 6_555 4_555 98.9(4) yes
Ag5 Ag2 Ag6 6_555 5_555 110.2(4) yes
Ag5 Ag2 Ag6 6_555 6_555 16.3(2) yes
Ag5 Ag2 Cu2 6_555 . 53.43(13) yes
Ag5 Ag2 S1 6_555 . 47.87(15) yes
Ag5 Ag2 S2 6_555 2_665 83.50(15) yes
Ag5 Ag2 S2 6_555 3_655 128.90(12) yes
Ag5 Ag2 S3 6_555 . 137.96(19) yes
Ag6 Ag2 Ag6 . 8_555 103.1(3) yes
Ag6 Ag2 Ag6 . 3_665 53.0(4) yes
Ag6 Ag2 Ag6 . 9_555 87.5(3) yes
Ag6 Ag2 Ag6 . 4_555 127.1(5) yes
Ag6 Ag2 Ag6 . 5_555 138.4(5) yes
Ag6 Ag2 Ag6 . 6_555 12.0(3) yes
Ag6 Ag2 Cu2 . . 75.6(3) yes
Ag6 Ag2 S1 . . 74.7(3) yes
Ag6 Ag2 S2 . 2_665 67.5(2) yes
Ag6 Ag2 S2 . 3_655 138.1(2) yes
Ag6 Ag2 S3 . . 116.7(3) yes
Ag6 Ag2 Ag6 8_555 . 103.1(3) yes
Ag6 Ag2 Ag6 8_555 3_665 100.7(3) yes
Ag6 Ag2 Ag6 8_555 9_555 17.1(4) yes
Ag6 Ag2 Ag6 8_555 4_555 78.1(3) yes
Ag6 Ag2 Ag6 8_555 5_555 76.3(3) yes
Ag6 Ag2 Ag6 8_555 6_555 102.5(3) yes
Ag6 Ag2 Cu2 8_555 . 59.72(8) yes
Ag6 Ag2 S1 8_555 . 106.84(14) yes
Ag6 Ag2 S2 8_555 2_665 150.9(3) yes
Ag6 Ag2 S2 8_555 3_655 118.4(3) yes
Ag6 Ag2 S3 8_555 . 54.74(11) yes
Ag6 Ag2 Ag6 3_665 . 53.0(4) yes
Ag6 Ag2 Ag6 3_665 8_555 100.7(3) yes
Ag6 Ag2 Ag6 3_665 9_555 85.8(3) yes
Ag6 Ag2 Ag6 3_665 4_555 178.76(15) yes
Ag6 Ag2 Ag6 3_665 5_555 168.5(4) yes
Ag6 Ag2 Ag6 3_665 6_555 65.0(2) yes
Ag6 Ag2 Cu2 3_665 . 120.02(19) yes
Ag6 Ag2 S1 3_665 . 125.1(2) yes
Ag6 Ag2 S2 3_665 2_665 51.08(11) yes
Ag6 Ag2 S2 3_665 3_655 118.64(13) yes
Ag6 Ag2 S3 3_665 . 72.45(15) yes
Ag6 Ag2 Ag6 9_555 . 87.5(3) yes
Ag6 Ag2 Ag6 9_555 8_555 17.1(4) yes
Ag6 Ag2 Ag6 9_555 3_665 85.8(3) yes
Ag6 Ag2 Ag6 9_555 4_555 93.0(3) yes
Ag6 Ag2 Ag6 9_555 5_555 92.5(3) yes
Ag6 Ag2 Ag6 9_555 6_555 88.6(3) yes
Ag6 Ag2 Cu2 9_555 . 60.90(9) yes
Ag6 Ag2 S1 9_555 . 109.69(13) yes
Ag6 Ag2 S2 9_555 2_665 136.8(3) yes
Ag6 Ag2 S2 9_555 3_655 134.3(3) yes
Ag6 Ag2 S3 9_555 . 56.25(13) yes
Ag6 Ag2 Ag6 4_555 . 127.1(5) yes
Ag6 Ag2 Ag6 4_555 8_555 78.1(3) yes
Ag6 Ag2 Ag6 4_555 3_665 178.76(15) yes
Ag6 Ag2 Ag6 4_555 9_555 93.0(3) yes
Ag6 Ag2 Ag6 4_555 5_555 11.3(5) yes
Ag6 Ag2 Ag6 4_555 6_555 115.2(4) yes
Ag6 Ag2 Cu2 4_555 . 59.3(3) yes
Ag6 Ag2 S1 4_555 . 55.4(3) yes
Ag6 Ag2 S2 4_555 2_665 130.15(14) yes
Ag6 Ag2 S2 4_555 3_655 62.2(2) yes
Ag6 Ag2 S3 4_555 . 106.7(3) yes
Ag6 Ag2 Ag6 5_555 . 138.4(5) yes
Ag6 Ag2 Ag6 5_555 8_555 76.3(3) yes
Ag6 Ag2 Ag6 5_555 3_665 168.5(4) yes
Ag6 Ag2 Ag6 5_555 9_555 92.5(3) yes
Ag6 Ag2 Ag6 5_555 4_555 11.3(5) yes
Ag6 Ag2 Ag6 5_555 6_555 126.5(4) yes
Ag6 Ag2 Cu2 5_555 . 68.4(3) yes
Ag6 Ag2 S1 5_555 . 66.2(4) yes
Ag6 Ag2 S2 5_555 2_665 129.69(18) yes
Ag6 Ag2 S2 5_555 3_655 55.7(3) yes
Ag6 Ag2 S3 5_555 . 97.1(4) yes
Ag6 Ag2 Ag6 6_555 . 12.0(3) yes
Ag6 Ag2 Ag6 6_555 8_555 102.5(3) yes
Ag6 Ag2 Ag6 6_555 3_665 65.0(2) yes
Ag6 Ag2 Ag6 6_555 9_555 88.6(3) yes
Ag6 Ag2 Ag6 6_555 4_555 115.2(4) yes
Ag6 Ag2 Ag6 6_555 5_555 126.5(4) yes
Ag6 Ag2 Cu2 6_555 . 65.91(16) yes
Ag6 Ag2 S1 6_555 . 63.26(18) yes
Ag6 Ag2 S2 6_555 2_665 73.95(17) yes
Ag6 Ag2 S2 6_555 3_655 135.75(15) yes
Ag6 Ag2 S3 6_555 . 126.3(2) yes
Cu2 Ag2 S1 . . 48.83(8) yes
Cu2 Ag2 S2 . 2_665 135.99(16) yes
Cu2 Ag2 S2 . 3_655 120.24(13) yes
Cu2 Ag2 S3 . . 114.44(13) yes
S1 Ag2 S2 . 2_665 97.36(12) yes
S1 Ag2 S2 . 3_655 87.97(11) yes
S1 Ag2 S3 . . 158.98(19) yes
S2 Ag2 S2 2_665 3_655 77.67(9) yes
S2 Ag2 S3 2_665 . 103.33(11) yes
S2 Ag2 S2 3_655 2_665 77.67(9) yes
S2 Ag2 S3 3_655 . 92.78(15) yes
Ag2 Ag3 Ag2 . 3_665 88.8(3) yes
Ag2 Ag3 Ag2 . 9_555 106.4(3) yes
Ag2 Ag3 Ag2 . 4_665 82.6(3) yes
Ag2 Ag3 Ag2 . 10_555 112.5(3) yes
Ag2 Ag3 Ag2 . 5_555 3.71(15) yes
Ag2 Ag3 Ag2 . 6_555 110.1(3) yes
Ag2 Ag3 Ag3 . 7_665 102.7(3) yes
Ag2 Ag3 Ag3 . 3_665 111.6(4) yes
Ag2 Ag3 Ag3 . 9_555 88.8(4) yes
Ag2 Ag3 Ag3 . 5_555 11.03(18) yes
Ag2 Ag3 Ag3 . 6_555 127.8(4) yes
Ag2 Ag3 Ag4 . . 133.6(7) yes
Ag2 Ag3 Ag4 . 7_665 88.7(4) yes
Ag2 Ag3 Ag4 . 4_565 153.5(3) yes
Ag2 Ag3 Ag5 . . 7.2(5) yes
Ag2 Ag3 Ag5 . 3_665 97.0(4) yes
Ag2 Ag3 Ag5 . 9_555 99.4(4) yes
Ag2 Ag3 Ag5 . 10_555 116.5(3) yes
Ag2 Ag3 Ag5 . 5_555 6.10(18) yes
Ag2 Ag3 Ag5 . 6_555 117.6(4) yes
Ag2 Ag3 Ag6 . . 133.0(7) yes
Ag2 Ag3 Ag6 . 2_665 136.5(3) yes
Ag2 Ag3 Ag6 . 8_555 62.0(3) yes
Ag2 Ag3 Ag6 . 3_665 125.3(4) yes
Ag2 Ag3 Ag6 . 9_555 76.0(4) yes
Ag2 Ag3 Ag6 . 5_555 17.9(3) yes
Ag2 Ag3 Ag6 . 6_555 130.3(4) yes
Ag2 Ag3 Cu2 . . 70.3(3) yes
Ag2 Ag3 S1 . . 62.6(3) yes
Ag2 Ag3 S2 . 2_665 89.9(3) yes
Ag2 Ag3 S3 . . 54.7(3) yes
Ag2 Ag3 S3 . 7_665 151.3(3) yes
Ag2 Ag3 Ag2 3_665 . 88.8(3) yes
Ag2 Ag3 Ag2 3_665 9_555 106.40(15) yes
Ag2 Ag3 Ag2 3_665 4_665 6.30(11) yes
Ag2 Ag3 Ag2 3_665 10_555 114.65(16) yes
Ag2 Ag3 Ag2 3_665 5_555 91.7(3) yes
Ag2 Ag3 Ag2 3_665 6_555 159.3(4) yes
Ag2 Ag3 Ag3 3_665 7_665 53.44(10) yes
Ag2 Ag3 Ag3 3_665 3_665 22.8(2) yes
Ag2 Ag3 Ag3 3_665 9_555 89.5(2) yes
Ag2 Ag3 Ag3 3_665 5_555 97.4(3) yes
Ag2 Ag3 Ag3 3_665 6_555 142.5(4) yes
Ag2 Ag3 Ag4 3_665 . 45.2(5) yes
Ag2 Ag3 Ag4 3_665 7_665 66.15(16) yes
Ag2 Ag3 Ag4 3_665 4_565 116.1(3) yes
Ag2 Ag3 Ag5 3_665 . 83.6(5) yes
Ag2 Ag3 Ag5 3_665 3_665 8.4(2) yes
Ag2 Ag3 Ag5 3_665 9_555 98.0(2) yes
Ag2 Ag3 Ag5 3_665 10_555 121.2(2) yes
Ag2 Ag3 Ag5 3_665 5_555 93.6(3) yes
Ag2 Ag3 Ag5 3_665 6_555 151.8(4) yes
Ag2 Ag3 Ag6 3_665 . 133.0(8) yes
Ag2 Ag3 Ag6 3_665 2_665 48.2(2) yes
Ag2 Ag3 Ag6 3_665 8_555 91.52(17) yes
Ag2 Ag3 Ag6 3_665 3_665 36.9(3) yes
Ag2 Ag3 Ag6 3_665 9_555 89.54(15) yes
Ag2 Ag3 Ag6 3_665 5_555 106.2(4) yes
Ag2 Ag3 Ag6 3_665 6_555 138.5(5) yes
Ag2 Ag3 Cu2 3_665 . 144.7(3) yes
Ag2 Ag3 S1 3_665 . 145.7(3) yes
Ag2 Ag3 S2 3_665 2_665 63.04(10) yes
Ag2 Ag3 S3 3_665 . 48.38(11) yes
Ag2 Ag3 S3 3_665 7_665 85.87(18) yes
Ag2 Ag3 Ag2 9_555 . 106.4(3) yes
Ag2 Ag3 Ag2 9_555 3_665 106.40(15) yes
Ag2 Ag3 Ag2 9_555 4_665 106.89(14) yes
Ag2 Ag3 Ag2 9_555 10_555 10.82(14) yes
Ag2 Ag3 Ag2 9_555 5_555 103.4(3) yes
Ag2 Ag3 Ag2 9_555 6_555 77.14(15) yes
Ag2 Ag3 Ag3 9_555 7_665 52.96(11) yes
Ag2 Ag3 Ag3 9_555 3_665 98.8(2) yes
Ag2 Ag3 Ag3 9_555 9_555 24.5(2) yes
Ag2 Ag3 Ag3 9_555 5_555 97.3(2) yes
Ag2 Ag3 Ag3 9_555 6_555 73.80(19) yes
Ag2 Ag3 Ag4 9_555 . 94.2(5) yes
Ag2 Ag3 Ag4 9_555 7_665 43.78(19) yes
Ag2 Ag3 Ag4 9_555 4_565 76.5(3) yes
Ag2 Ag3 Ag5 9_555 . 112.6(6) yes
Ag2 Ag3 Ag5 9_555 3_665 105.07(19) yes
Ag2 Ag3 Ag5 9_555 9_555 11.1(2) yes
Ag2 Ag3 Ag5 9_555 10_555 19.38(19) yes
Ag2 Ag3 Ag5 9_555 5_555 101.4(3) yes
Ag2 Ag3 Ag5 9_555 6_555 76.87(18) yes
Ag2 Ag3 Ag6 9_555 . 84.1(6) yes
Ag2 Ag3 Ag6 9_555 2_665 94.2(2) yes
Ag2 Ag3 Ag6 9_555 8_555 46.5(2) yes
Ag2 Ag3 Ag6 9_555 3_665 97.8(2) yes
Ag2 Ag3 Ag6 9_555 9_555 34.7(3) yes
Ag2 Ag3 Ag6 9_555 5_555 96.9(2) yes
Ag2 Ag3 Ag6 9_555 6_555 78.3(3) yes
Ag2 Ag3 Cu2 9_555 . 56.58(9) yes
Ag2 Ag3 S1 9_555 . 99.90(15) yes
Ag2 Ag3 S2 9_555 2_665 160.9(3) yes
Ag2 Ag3 S3 9_555 . 83.82(17) yes
Ag2 Ag3 S3 9_555 7_665 48.96(13) yes
Ag2 Ag3 Ag2 4_665 . 82.6(3) yes
Ag2 Ag3 Ag2 4_665 3_665 6.30(11) yes
Ag2 Ag3 Ag2 4_665 9_555 106.89(14) yes
Ag2 Ag3 Ag2 4_665 10_555 115.90(14) yes
Ag2 Ag3 Ag2 4_665 5_555 85.4(2) yes
Ag2 Ag3 Ag2 4_665 6_555 165.4(3) yes
Ag2 Ag3 Ag3 4_665 7_665 54.29(10) yes
Ag2 Ag3 Ag3 4_665 3_665 29.0(3) yes
Ag2 Ag3 Ag3 4_665 9_555 88.1(2) yes
Ag2 Ag3 Ag3 4_665 5_555 91.1(2) yes
Ag2 Ag3 Ag3 4_665 6_555 148.8(4) yes
Ag2 Ag3 Ag4 4_665 . 51.5(5) yes
Ag2 Ag3 Ag4 4_665 7_665 64.96(16) yes
Ag2 Ag3 Ag4 4_665 4_565 122.4(3) yes
Ag2 Ag3 Ag5 4_665 . 77.5(5) yes
Ag2 Ag3 Ag5 4_665 3_665 14.7(2) yes
Ag2 Ag3 Ag5 4_665 9_555 97.7(2) yes
Ag2 Ag3 Ag5 4_665 10_555 123.05(18) yes
Ag2 Ag3 Ag5 4_665 5_555 87.4(2) yes
Ag2 Ag3 Ag5 4_665 6_555 158.1(4) yes
Ag2 Ag3 Ag6 4_665 . 139.1(8) yes
Ag2 Ag3 Ag6 4_665 2_665 54.5(2) yes
Ag2 Ag3 Ag6 4_665 8_555 87.51(15) yes
Ag2 Ag3 Ag6 4_665 3_665 43.2(3) yes
Ag2 Ag3 Ag6 4_665 9_555 86.85(14) yes
Ag2 Ag3 Ag6 4_665 5_555 99.9(3) yes
Ag2 Ag3 Ag6 4_665 6_555 144.8(5) yes
Ag2 Ag3 Cu2 4_665 . 139.8(3) yes
Ag2 Ag3 S1 4_665 . 140.9(3) yes
Ag2 Ag3 S2 4_665 2_665 64.50(9) yes
Ag2 Ag3 S3 4_665 . 42.99(9) yes
Ag2 Ag3 S3 4_665 7_665 90.74(16) yes
Ag2 Ag3 Ag2 10_555 . 112.5(3) yes
Ag2 Ag3 Ag2 10_555 3_665 114.65(16) yes
Ag2 Ag3 Ag2 10_555 9_555 10.82(14) yes
Ag2 Ag3 Ag2 10_555 4_665 115.90(14) yes
Ag2 Ag3 Ag2 10_555 5_555 109.1(2) yes
Ag2 Ag3 Ag2 10_555 6_555 66.88(14) yes
Ag2 Ag3 Ag3 10_555 7_665 61.61(12) yes
Ag2 Ag3 Ag3 10_555 3_665 103.9(2) yes
Ag2 Ag3 Ag3 10_555 9_555 35.2(2) yes
Ag2 Ag3 Ag3 10_555 5_555 102.4(2) yes
Ag2 Ag3 Ag3 10_555 6_555 62.98(18) yes
Ag2 Ag3 Ag4 10_555 . 95.4(5) yes
Ag2 Ag3 Ag4 10_555 7_665 54.3(2) yes
Ag2 Ag3 Ag4 10_555 4_565 67.0(2) yes
Ag2 Ag3 Ag5 10_555 . 119.1(6) yes
Ag2 Ag3 Ag5 10_555 3_665 112.2(2) yes
Ag2 Ag3 Ag5 10_555 9_555 21.9(2) yes
Ag2 Ag3 Ag5 10_555 10_555 8.56(19) yes
Ag2 Ag3 Ag5 10_555 5_555 107.0(2) yes
Ag2 Ag3 Ag5 10_555 6_555 66.23(17) yes
Ag2 Ag3 Ag6 10_555 . 73.4(6) yes
Ag2 Ag3 Ag6 10_555 2_665 94.7(2) yes
Ag2 Ag3 Ag6 10_555 8_555 55.5(2) yes
Ag2 Ag3 Ag6 10_555 3_665 100.3(3) yes
Ag2 Ag3 Ag6 10_555 9_555 44.7(2) yes
Ag2 Ag3 Ag6 10_555 5_555 100.4(2) yes
Ag2 Ag3 Ag6 10_555 6_555 67.5(3) yes
Ag2 Ag3 Cu2 10_555 . 54.16(8) yes
Ag2 Ag3 S1 10_555 . 94.60(14) yes
Ag2 Ag3 S2 10_555 2_665 157.7(4) yes
Ag2 Ag3 S3 10_555 . 94.61(17) yes
Ag2 Ag3 S3 10_555 7_665 46.43(11) yes
Ag2 Ag3 Ag2 5_555 . 3.71(15) yes
Ag2 Ag3 Ag2 5_555 3_665 91.7(3) yes
Ag2 Ag3 Ag2 5_555 9_555 103.4(3) yes
Ag2 Ag3 Ag2 5_555 4_665 85.4(2) yes
Ag2 Ag3 Ag2 5_555 10_555 109.1(2) yes
Ag2 Ag3 Ag2 5_555 6_555 107.5(2) yes
Ag2 Ag3 Ag3 5_555 7_665 102.6(3) yes
Ag2 Ag3 Ag3 5_555 3_665 114.5(4) yes
Ag2 Ag3 Ag3 5_555 9_555 86.5(3) yes
Ag2 Ag3 Ag3 5_555 5_555 7.32(12) yes
Ag2 Ag3 Ag3 5_555 6_555 125.3(3) yes
Ag2 Ag3 Ag4 5_555 . 136.7(6) yes
Ag2 Ag3 Ag4 5_555 7_665 87.7(3) yes
Ag2 Ag3 Ag4 5_555 4_565 151.4(3) yes
Ag2 Ag3 Ag5 5_555 . 10.9(5) yes
Ag2 Ag3 Ag5 5_555 3_665 100.0(3) yes
Ag2 Ag3 Ag5 5_555 9_555 96.7(3) yes
Ag2 Ag3 Ag5 5_555 10_555 112.9(3) yes
Ag2 Ag3 Ag5 5_555 5_555 2.39(13) yes
Ag2 Ag3 Ag5 5_555 6_555 115.2(3) yes
Ag2 Ag3 Ag6 5_555 . 131.2(7) yes
Ag2 Ag3 Ag6 5_555 2_665 139.6(3) yes
Ag2 Ag3 Ag6 5_555 8_555 59.6(3) yes
Ag2 Ag3 Ag6 5_555 3_665 128.4(4) yes
Ag2 Ag3 Ag6 5_555 9_555 73.7(4) yes
Ag2 Ag3 Ag6 5_555 5_555 14.7(3) yes
Ag2 Ag3 Ag6 5_555 6_555 128.1(4) yes
Ag2 Ag3 Cu2 5_555 . 66.6(2) yes
Ag2 Ag3 S1 5_555 . 60.7(2) yes
Ag2 Ag3 S2 5_555 2_665 93.2(2) yes
Ag2 Ag3 S3 5_555 . 55.7(2) yes
Ag2 Ag3 S3 5_555 7_665 149.4(2) yes
Ag2 Ag3 Ag2 6_555 . 110.1(3) yes
Ag2 Ag3 Ag2 6_555 3_665 159.3(4) yes
Ag2 Ag3 Ag2 6_555 9_555 77.14(15) yes
Ag2 Ag3 Ag2 6_555 4_665 165.4(3) yes
Ag2 Ag3 Ag2 6_555 10_555 66.88(14) yes
Ag2 Ag3 Ag2 6_555 5_555 107.5(2) yes
Ag2 Ag3 Ag3 6_555 7_665 126.3(2) yes
Ag2 Ag3 Ag3 6_555 3_665 137.5(5) yes
Ag2 Ag3 Ag3 6_555 9_555 99.1(2) yes
Ag2 Ag3 Ag3 6_555 5_555 102.5(2) yes
Ag2 Ag3 Ag3 6_555 6_555 17.8(2) yes
Ag2 Ag3 Ag4 6_555 . 114.9(7) yes
Ag2 Ag3 Ag4 6_555 7_665 120.9(2) yes
Ag2 Ag3 Ag4 6_555 4_565 44.0(2) yes
Ag2 Ag3 Ag5 6_555 . 114.4(6) yes
Ag2 Ag3 Ag5 6_555 3_665 151.2(4) yes
Ag2 Ag3 Ag5 6_555 9_555 87.6(2) yes
Ag2 Ag3 Ag5 6_555 10_555 58.69(18) yes
Ag2 Ag3 Ag5 6_555 5_555 105.8(2) yes
Ag2 Ag3 Ag5 6_555 6_555 7.7(2) yes
Ag2 Ag3 Ag6 6_555 . 26.3(5) yes
Ag2 Ag3 Ag6 6_555 2_665 111.8(3) yes
Ag2 Ag3 Ag6 6_555 8_555 104.65(14) yes
Ag2 Ag3 Ag6 6_555 3_665 123.0(4) yes
Ag2 Ag3 Ag6 6_555 9_555 102.95(14) yes
Ag2 Ag3 Ag6 6_555 5_555 93.4(3) yes
Ag2 Ag3 Ag6 6_555 6_555 21.00(19) yes
Ag2 Ag3 Cu2 6_555 . 54.28(10) yes
Ag2 Ag3 S1 6_555 . 48.65(11) yes
Ag2 Ag3 S2 6_555 2_665 107.14(17) yes
Ag2 Ag3 S3 6_555 . 150.9(2) yes
Ag2 Ag3 S3 6_555 7_665 81.4(2) yes
Ag3 Ag3 Ag3 7_665 3_665 50.29(15) yes
Ag3 Ag3 Ag3 7_665 9_555 39.71(15) yes
Ag3 Ag3 Ag3 7_665 5_555 102.3(3) yes
Ag3 Ag3 Ag3 7_665 6_555 115.3(3) yes
Ag3 Ag3 Ag4 7_665 . 58.4(4) yes
Ag3 Ag3 Ag4 7_665 7_665 19.79(19) yes
Ag3 Ag3 Ag4 7_665 4_565 99.8(3) yes
Ag3 Ag3 Ag5 7_665 . 103.2(6) yes
Ag3 Ag3 Ag5 7_665 3_665 52.74(14) yes
Ag3 Ag3 Ag5 7_665 9_555 45.09(17) yes
Ag3 Ag3 Ag5 7_665 10_555 68.95(17) yes
Ag3 Ag3 Ag5 7_665 5_555 102.6(3) yes
Ag3 Ag3 Ag5 7_665 6_555 122.9(3) yes
Ag3 Ag3 Ag6 7_665 . 118.8(7) yes
Ag3 Ag3 Ag6 7_665 2_665 60.40(19) yes
Ag3 Ag3 Ag6 7_665 8_555 56.4(2) yes
Ag3 Ag3 Ag6 7_665 3_665 56.50(19) yes
Ag3 Ag3 Ag6 7_665 9_555 46.0(2) yes
Ag3 Ag3 Ag6 7_665 5_555 109.4(3) yes
Ag3 Ag3 Ag6 7_665 6_555 117.0(4) yes
Ag3 Ag3 Cu2 7_665 . 102.59(14) yes
Ag3 Ag3 S1 7_665 . 146.3(2) yes
Ag3 Ag3 S2 7_665 2_665 114.44(16) yes
Ag3 Ag3 S3 7_665 . 50.00(17) yes
Ag3 Ag3 S3 7_665 7_665 52.44(17) yes
Ag3 Ag3 Ag3 3_665 7_665 50.29(15) yes
Ag3 Ag3 Ag3 3_665 9_555 90 yes
Ag3 Ag3 Ag3 3_665 5_555 120.0(4) yes
Ag3 Ag3 Ag3 3_665 6_555 120.0(5) yes
Ag3 Ag3 Ag4 3_665 . 22.6(5) yes
Ag3 Ag3 Ag4 3_665 7_665 68.46(19) yes
Ag3 Ag3 Ag4 3_665 4_565 93.5(4) yes
Ag3 Ag3 Ag5 3_665 . 106.3(6) yes
Ag3 Ag3 Ag5 3_665 3_665 14.6(3) yes
Ag3 Ag3 Ag5 3_665 9_555 93.8(2) yes
Ag3 Ag3 Ag5 3_665 10_555 108.0(3) yes
Ag3 Ag3 Ag5 3_665 5_555 116.4(4) yes
Ag3 Ag3 Ag5 3_665 6_555 129.8(5) yes
Ag3 Ag3 Ag6 3_665 . 111.7(9) yes
Ag3 Ag3 Ag6 3_665 2_665 25.7(3) yes
Ag3 Ag3 Ag6 3_665 8_555 101.9(2) yes
Ag3 Ag3 Ag6 3_665 3_665 14.6(3) yes
Ag3 Ag3 Ag6 3_665 9_555 94.9(2) yes
Ag3 Ag3 Ag6 3_665 5_555 129.0(4) yes
Ag3 Ag3 Ag6 3_665 6_555 116.5(6) yes
Ag3 Ag3 Cu2 3_665 . 152.88(18) yes
Ag3 Ag3 S1 3_665 . 161.3(2) yes
Ag3 Ag3 S2 3_665 2_665 65.13(15) yes
Ag3 Ag3 S3 3_665 . 66.8(2) yes
Ag3 Ag3 S3 3_665 7_665 66.0(3) yes
Ag3 Ag3 Ag3 9_555 7_665 39.71(15) yes
Ag3 Ag3 Ag3 9_555 3_665 90 yes
Ag3 Ag3 Ag3 9_555 5_555 82.0(3) yes
Ag3 Ag3 Ag3 9_555 6_555 98.0(3) yes
Ag3 Ag3 Ag4 9_555 . 94.9(4) yes
Ag3 Ag3 Ag4 9_555 7_665 23.3(2) yes
Ag3 Ag3 Ag4 9_555 4_565 99.9(3) yes
Ag3 Ag3 Ag5 9_555 . 93.6(6) yes
Ag3 Ag3 Ag5 9_555 3_665 91.0(2) yes
Ag3 Ag3 Ag5 9_555 9_555 13.5(3) yes
Ag3 Ag3 Ag5 9_555 10_555 43.7(3) yes
Ag3 Ag3 Ag5 9_555 5_555 85.1(3) yes
Ag3 Ag3 Ag5 9_555 6_555 100.1(3) yes
Ag3 Ag3 Ag6 9_555 . 108.6(6) yes
Ag3 Ag3 Ag6 9_555 2_665 96.1(2) yes
Ag3 Ag3 Ag6 9_555 8_555 26.9(3) yes
Ag3 Ag3 Ag6 9_555 3_665 95.0(2) yes
Ag3 Ag3 Ag6 9_555 9_555 12.8(3) yes
Ag3 Ag3 Ag6 9_555 5_555 84.8(3) yes
Ag3 Ag3 Ag6 9_555 6_555 102.7(3) yes
Ag3 Ag3 Cu2 9_555 . 62.88(15) yes
Ag3 Ag3 S1 9_555 . 107.1(2) yes
Ag3 Ag3 S2 9_555 2_665 152.5(2) yes
Ag3 Ag3 S3 9_555 . 59.4(2) yes
Ag3 Ag3 S3 9_555 7_665 62.99(19) yes
Ag3 Ag3 Ag3 5_555 7_665 102.3(3) yes
Ag3 Ag3 Ag3 5_555 3_665 120.0(4) yes
Ag3 Ag3 Ag3 5_555 9_555 82.0(3) yes
Ag3 Ag3 Ag3 5_555 6_555 120.0(3) yes
Ag3 Ag3 Ag4 5_555 . 142.5(6) yes
Ag3 Ag3 Ag4 5_555 7_665 85.9(3) yes
Ag3 Ag3 Ag4 5_555 4_565 146.5(2) yes
Ag3 Ag3 Ag5 5_555 . 18.2(5) yes
Ag3 Ag3 Ag5 5_555 3_665 105.7(3) yes
Ag3 Ag3 Ag5 5_555 9_555 91.3(3) yes
Ag3 Ag3 Ag5 5_555 10_555 105.9(2) yes
Ag3 Ag3 Ag5 5_555 5_555 4.93(13) yes
Ag3 Ag3 Ag5 5_555 6_555 110.1(3) yes
Ag3 Ag3 Ag6 5_555 . 127.3(7) yes
Ag3 Ag3 Ag6 5_555 2_665 145.6(3) yes
Ag3 Ag3 Ag6 5_555 8_555 55.1(3) yes
Ag3 Ag3 Ag6 5_555 3_665 134.3(4) yes
Ag3 Ag3 Ag6 5_555 9_555 69.3(3) yes
Ag3 Ag3 Ag6 5_555 5_555 9.2(3) yes
Ag3 Ag3 Ag6 5_555 6_555 123.3(3) yes
Ag3 Ag3 Cu2 5_555 . 59.43(17) yes
Ag3 Ag3 S1 5_555 . 57.23(18) yes
Ag3 Ag3 S2 5_555 2_665 99.9(2) yes
Ag3 Ag3 S3 5_555 . 58.09(19) yes
Ag3 Ag3 S3 5_555 7_665 144.84(19) yes
Ag3 Ag3 Ag3 6_555 7_665 115.3(3) yes
Ag3 Ag3 Ag3 6_555 3_665 120.0(5) yes
Ag3 Ag3 Ag3 6_555 9_555 98.0(3) yes
Ag3 Ag3 Ag3 6_555 5_555 120.0(3) yes
Ag3 Ag3 Ag4 6_555 . 97.4(7) yes
Ag3 Ag3 Ag4 6_555 7_665 116.0(3) yes
Ag3 Ag3 Ag4 6_555 4_565 26.5(3) yes
Ag3 Ag3 Ag5 6_555 . 132.0(6) yes
Ag3 Ag3 Ag5 6_555 3_665 134.2(5) yes
Ag3 Ag3 Ag5 6_555 9_555 84.9(3) yes
Ag3 Ag3 Ag5 6_555 10_555 54.4(2) yes
Ag3 Ag3 Ag5 6_555 5_555 123.5(3) yes
Ag3 Ag3 Ag5 6_555 6_555 10.3(3) yes
Ag3 Ag3 Ag6 6_555 . 12.8(5) yes
Ag3 Ag3 Ag6 6_555 2_665 94.4(4) yes
Ag3 Ag3 Ag6 6_555 8_555 111.4(2) yes
Ag3 Ag3 Ag6 6_555 3_665 105.7(5) yes
Ag3 Ag3 Ag6 6_555 9_555 105.5(2) yes
Ag3 Ag3 Ag6 6_555 5_555 111.0(4) yes
Ag3 Ag3 Ag6 6_555 6_555 5.6(2) yes
Ag3 Ag3 Cu2 6_555 . 67.6(2) yes
Ag3 Ag3 S1 6_555 . 66.0(2) yes
Ag3 Ag3 S2 6_555 2_665 104.4(3) yes
Ag3 Ag3 S3 6_555 . 157.24(19) yes
Ag3 Ag3 S3 6_555 7_665 65.8(3) yes
Ag4 Ag3 Ag4 . 7_665 78.2(4) yes
Ag4 Ag3 Ag4 . 4_565 71.0(6) yes
Ag4 Ag3 Ag5 . . 127.8(8) yes
Ag4 Ag3 Ag5 . 3_665 36.8(5) yes
Ag4 Ag3 Ag5 . 9_555 93.4(4) yes
Ag4 Ag3 Ag5 . 10_555 96.6(5) yes
Ag4 Ag3 Ag5 . 5_555 138.7(6) yes
Ag4 Ag3 Ag5 . 6_555 107.2(7) yes
Ag4 Ag3 Ag6 . . 89.3(10) yes
Ag4 Ag3 Ag6 . 2_665 3.2(5) yes
Ag4 Ag3 Ag6 . 8_555 114.7(5) yes
Ag4 Ag3 Ag6 . 3_665 8.3(6) yes
Ag4 Ag3 Ag6 . 9_555 103.8(5) yes
Ag4 Ag3 Ag6 . 5_555 151.3(7) yes
Ag4 Ag3 Ag6 . 6_555 93.9(8) yes
Ag4 Ag3 Cu2 . . 149.4(5) yes
Ag4 Ag3 S1 . . 153.8(6) yes
Ag4 Ag3 S2 . 2_665 66.9(4) yes
Ag4 Ag3 S3 . . 88.1(5) yes
Ag4 Ag3 S3 . 7_665 50.6(5) yes
Ag4 Ag3 Ag4 7_665 . 78.2(4) yes
Ag4 Ag3 Ag4 7_665 4_565 109.0(3) yes
Ag4 Ag3 Ag5 7_665 . 91.1(6) yes
Ag4 Ag3 Ag5 7_665 3_665 67.81(18) yes
Ag4 Ag3 Ag5 7_665 9_555 33.4(2) yes
Ag4 Ag3 Ag5 7_665 10_555 62.7(2) yes
Ag4 Ag3 Ag5 7_665 5_555 87.3(3) yes
Ag4 Ag3 Ag5 7_665 6_555 120.5(2) yes
Ag4 Ag3 Ag6 7_665 . 124.0(7) yes
Ag4 Ag3 Ag6 7_665 2_665 80.2(2) yes
Ag4 Ag3 Ag6 7_665 8_555 36.6(2) yes
Ag4 Ag3 Ag6 7_665 3_665 76.1(2) yes
Ag4 Ag3 Ag6 7_665 9_555 26.6(2) yes
Ag4 Ag3 Ag6 7_665 5_555 91.9(3) yes
Ag4 Ag3 Ag6 7_665 6_555 119.6(4) yes
Ag4 Ag3 Cu2 7_665 . 84.74(17) yes
Ag4 Ag3 S1 7_665 . 126.8(3) yes
Ag4 Ag3 S2 7_665 2_665 129.2(2) yes
Ag4 Ag3 S3 7_665 . 43.5(2) yes
Ag4 Ag3 S3 7_665 7_665 63.4(2) yes
Ag4 Ag3 Ag4 4_565 . 71.0(6) yes
Ag4 Ag3 Ag4 4_565 7_665 109.0(3) yes
Ag4 Ag3 Ag5 4_565 . 156.0(6) yes
Ag4 Ag3 Ag5 4_565 3_665 107.7(4) yes
Ag4 Ag3 Ag5 4_565 9_555 86.7(3) yes
Ag4 Ag3 Ag5 4_565 10_555 59.8(3) yes
Ag4 Ag3 Ag5 4_565 5_555 149.8(3) yes
Ag4 Ag3 Ag5 4_565 6_555 36.4(3) yes
Ag4 Ag3 Ag6 4_565 . 20.7(6) yes
Ag4 Ag3 Ag6 4_565 2_665 67.9(3) yes
Ag4 Ag3 Ag6 4_565 8_555 122.4(3) yes
Ag4 Ag3 Ag6 4_565 3_665 79.2(4) yes
Ag4 Ag3 Ag6 4_565 9_555 111.2(3) yes
Ag4 Ag3 Ag6 4_565 5_555 137.4(3) yes
Ag4 Ag3 Ag6 4_565 6_555 23.3(3) yes
Ag4 Ag3 Cu2 4_565 . 91.3(2) yes
Ag4 Ag3 S1 4_565 . 90.9(2) yes
Ag4 Ag3 S2 4_565 2_665 93.5(3) yes
Ag4 Ag3 S3 4_565 . 149.8(3) yes
Ag4 Ag3 S3 4_565 7_665 47.4(2) yes
Ag5 Ag3 Ag5 . 3_665 91.7(6) yes
Ag5 Ag3 Ag5 . 9_555 104.9(7) yes
Ag5 Ag3 Ag5 . 10_555 123.5(6) yes
Ag5 Ag3 Ag5 . 5_555 13.2(5) yes
Ag5 Ag3 Ag5 . 6_555 121.7(6) yes
Ag5 Ag3 Ag6 . . 135.4(9) yes
Ag5 Ag3 Ag6 . 2_665 130.4(6) yes
Ag5 Ag3 Ag6 . 8_555 67.2(6) yes
Ag5 Ag3 Ag6 . 3_665 119.5(6) yes
Ag5 Ag3 Ag6 . 9_555 80.9(7) yes
Ag5 Ag3 Ag6 . 5_555 24.4(6) yes
Ag5 Ag3 Ag6 . 6_555 133.8(7) yes
Ag5 Ag3 Cu2 . . 77.2(6) yes
Ag5 Ag3 S1 . . 66.0(5) yes
Ag5 Ag3 S2 . 2_665 83.1(5) yes
Ag5 Ag3 S3 . . 53.8(5) yes
Ag5 Ag3 S3 . 7_665 154.4(6) yes
Ag5 Ag3 Ag5 3_665 . 91.7(6) yes
Ag5 Ag3 Ag5 3_665 9_555 97.8(2) yes
Ag5 Ag3 Ag5 3_665 10_555 117.8(2) yes
Ag5 Ag3 Ag5 3_665 5_555 101.9(3) yes
Ag5 Ag3 Ag5 3_665 6_555 143.6(5) yes
Ag5 Ag3 Ag6 3_665 . 124.9(9) yes
Ag5 Ag3 Ag6 3_665 2_665 39.8(3) yes
Ag5 Ag3 Ag6 3_665 8_555 96.5(2) yes
Ag5 Ag3 Ag6 3_665 3_665 28.5(3) yes
Ag5 Ag3 Ag6 3_665 9_555 92.8(2) yes
Ag5 Ag3 Ag6 3_665 5_555 114.5(4) yes
Ag5 Ag3 Ag6 3_665 6_555 130.2(5) yes
Ag5 Ag3 Cu2 3_665 . 150.3(3) yes
Ag5 Ag3 S1 3_665 . 151.6(3) yes
Ag5 Ag3 S2 3_665 2_665 62.00(14) yes
Ag5 Ag3 S3 3_665 . 55.6(2) yes
Ag5 Ag3 S3 3_665 7_665 79.2(3) yes
Ag5 Ag3 Ag5 9_555 . 104.9(7) yes
Ag5 Ag3 Ag5 9_555 3_665 97.8(2) yes
Ag5 Ag3 Ag5 9_555 10_555 30.5(3) yes
Ag5 Ag3 Ag5 9_555 5_555 95.0(3) yes
Ag5 Ag3 Ag5 9_555 6_555 87.7(3) yes
Ag5 Ag3 Ag6 9_555 . 95.2(6) yes
Ag5 Ag3 Ag6 9_555 2_665 93.9(2) yes
Ag5 Ag3 Ag6 9_555 8_555 37.8(3) yes
Ag5 Ag3 Ag6 9_555 3_665 95.4(2) yes
Ag5 Ag3 Ag6 9_555 9_555 24.7(3) yes
Ag5 Ag3 Ag6 9_555 5_555 92.5(3) yes
Ag5 Ag3 Ag6 9_555 6_555 89.4(3) yes
Ag5 Ag3 Cu2 9_555 . 59.89(13) yes
Ag5 Ag3 S1 9_555 . 104.6(2) yes
Ag5 Ag3 S2 9_555 2_665 158.9(3) yes
Ag5 Ag3 S3 9_555 . 72.7(3) yes
Ag5 Ag3 S3 9_555 7_665 53.67(19) yes
Ag5 Ag3 Ag5 10_555 . 123.5(6) yes
Ag5 Ag3 Ag5 10_555 3_665 117.8(2) yes
Ag5 Ag3 Ag5 10_555 9_555 30.5(3) yes
Ag5 Ag3 Ag5 10_555 5_555 110.7(2) yes
Ag5 Ag3 Ag5 10_555 6_555 57.8(2) yes
Ag5 Ag3 Ag6 10_555 . 65.0(6) yes
Ag5 Ag3 Ag6 10_555 2_665 95.4(3) yes
Ag5 Ag3 Ag6 10_555 8_555 62.6(2) yes
Ag5 Ag3 Ag6 10_555 3_665 102.4(3) yes
Ag5 Ag3 Ag6 10_555 9_555 52.7(3) yes
Ag5 Ag3 Ag6 10_555 5_555 102.6(2) yes
Ag5 Ag3 Ag6 10_555 6_555 59.0(3) yes
Ag5 Ag3 Cu2 10_555 . 52.85(10) yes
Ag5 Ag3 S1 10_555 . 89.96(15) yes
Ag5 Ag3 S2 10_555 2_665 152.7(4) yes
Ag5 Ag3 S3 10_555 . 103.1(2) yes
Ag5 Ag3 S3 10_555 7_665 46.15(12) yes
Ag5 Ag3 Ag5 5_555 . 13.2(5) yes
Ag5 Ag3 Ag5 5_555 3_665 101.9(3) yes
Ag5 Ag3 Ag5 5_555 9_555 95.0(3) yes
Ag5 Ag3 Ag5 5_555 10_555 110.7(2) yes
Ag5 Ag3 Ag5 5_555 6_555 113.4(3) yes
Ag5 Ag3 Ag6 5_555 . 129.9(7) yes
Ag5 Ag3 Ag6 5_555 2_665 141.7(3) yes
Ag5 Ag3 Ag6 5_555 8_555 58.2(3) yes
Ag5 Ag3 Ag6 5_555 3_665 130.4(4) yes
Ag5 Ag3 Ag6 5_555 9_555 72.4(4) yes
Ag5 Ag3 Ag6 5_555 5_555 12.6(3) yes
Ag5 Ag3 Ag6 5_555 6_555 126.5(4) yes
Ag5 Ag3 Cu2 5_555 . 64.3(2) yes
Ag5 Ag3 S1 5_555 . 59.4(2) yes
Ag5 Ag3 S2 5_555 2_665 95.4(2) yes
Ag5 Ag3 S3 5_555 . 56.6(2) yes
Ag5 Ag3 S3 5_555 7_665 148.1(2) yes
Ag5 Ag3 Ag5 6_555 . 121.7(6) yes
Ag5 Ag3 Ag5 6_555 3_665 143.6(5) yes
Ag5 Ag3 Ag5 6_555 9_555 87.7(3) yes
Ag5 Ag3 Ag5 6_555 10_555 57.8(2) yes
Ag5 Ag3 Ag5 6_555 5_555 113.4(3) yes
Ag5 Ag3 Ag6 6_555 . 19.0(6) yes
Ag5 Ag3 Ag6 6_555 2_665 104.1(4) yes
Ag5 Ag3 Ag6 6_555 8_555 108.95(19) yes
Ag5 Ag3 Ag6 6_555 3_665 115.3(5) yes
Ag5 Ag3 Ag6 6_555 9_555 105.52(19) yes
Ag5 Ag3 Ag6 6_555 5_555 101.0(4) yes
Ag5 Ag3 Ag6 6_555 6_555 13.3(3) yes
Ag5 Ag3 Cu2 6_555 . 60.67(19) yes
Ag5 Ag3 S1 6_555 . 55.8(2) yes
Ag5 Ag3 S2 6_555 2_665 104.8(2) yes
Ag5 Ag3 S3 6_555 . 156.0(2) yes
Ag5 Ag3 S3 6_555 7_665 75.3(3) yes
Ag6 Ag3 Ag6 . 2_665 86.1(8) yes
Ag6 Ag3 Ag6 . 8_555 124.0(6) yes
Ag6 Ag3 Ag6 . 3_665 97.1(8) yes
Ag6 Ag3 Ag6 . 9_555 117.2(6) yes
Ag6 Ag3 Ag6 . 5_555 118.1(7) yes
Ag6 Ag3 Ag6 . 6_555 7.2(5) yes
Ag6 Ag3 Cu2 . . 79.4(6) yes
Ag6 Ag3 S1 . . 70.5(5) yes
Ag6 Ag3 S2 . 2_665 92.2(6) yes
Ag6 Ag3 S3 . . 167.4(6) yes
Ag6 Ag3 S3 . 7_665 66.7(7) yes
Ag6 Ag3 Ag6 2_665 . 86.1(8) yes
Ag6 Ag3 Ag6 2_665 8_555 116.8(2) yes
Ag6 Ag3 Ag6 2_665 3_665 11.3(3) yes
Ag6 Ag3 Ag6 2_665 9_555 105.5(3) yes
Ag6 Ag3 Ag6 2_665 5_555 154.3(4) yes
Ag6 Ag3 Ag6 2_665 6_555 90.8(4) yes
Ag6 Ag3 Cu2 2_665 . 148.3(3) yes
Ag6 Ag3 S1 2_665 . 151.1(3) yes
Ag6 Ag3 S2 2_665 2_665 66.82(18) yes
Ag6 Ag3 S3 2_665 . 91.2(2) yes
Ag6 Ag3 S3 2_665 7_665 49.33(19) yes
Ag6 Ag3 Ag6 8_555 . 124.0(6) yes
Ag6 Ag3 Ag6 8_555 2_665 116.8(2) yes
Ag6 Ag3 Ag6 8_555 3_665 111.8(2) yes
Ag6 Ag3 Ag6 8_555 9_555 14.2(4) yes
Ag6 Ag3 Ag6 8_555 5_555 58.6(3) yes
Ag6 Ag3 Ag6 8_555 6_555 116.9(3) yes
Ag6 Ag3 Cu2 8_555 . 53.81(13) yes
Ag6 Ag3 S1 8_555 . 90.9(3) yes
Ag6 Ag3 S2 8_555 2_665 143.3(3) yes
Ag6 Ag3 S3 8_555 . 47.11(14) yes
Ag6 Ag3 S3 8_555 7_665 89.9(3) yes
Ag6 Ag3 Ag6 3_665 . 97.1(8) yes
Ag6 Ag3 Ag6 3_665 2_665 11.3(3) yes
Ag6 Ag3 Ag6 3_665 8_555 111.8(2) yes
Ag6 Ag3 Ag6 3_665 9_555 102.5(3) yes
Ag6 Ag3 Ag6 3_665 5_555 143.0(4) yes
Ag6 Ag3 Ag6 3_665 6_555 102.0(5) yes
Ag6 Ag3 Cu2 3_665 . 154.3(2) yes
Ag6 Ag3 S1 3_665 . 157.1(3) yes
Ag6 Ag3 S2 3_665 2_665 63.96(17) yes
Ag6 Ag3 S3 3_665 . 81.0(3) yes
Ag6 Ag3 S3 3_665 7_665 57.2(3) yes
Ag6 Ag3 Ag6 9_555 . 117.2(6) yes
Ag6 Ag3 Ag6 9_555 2_665 105.5(3) yes
Ag6 Ag3 Ag6 9_555 8_555 14.2(4) yes
Ag6 Ag3 Ag6 9_555 3_665 102.5(3) yes
Ag6 Ag3 Ag6 9_555 5_555 72.6(3) yes
Ag6 Ag3 Ag6 9_555 6_555 110.6(3) yes
Ag6 Ag3 Cu2 9_555 . 58.58(16) yes
Ag6 Ag3 S1 9_555 . 100.3(3) yes
Ag6 Ag3 S2 9_555 2_665 149.6(3) yes
Ag6 Ag3 S3 9_555 . 51.82(19) yes
Ag6 Ag3 S3 9_555 7_665 75.7(3) yes
Ag6 Ag3 Ag6 5_555 . 118.1(7) yes
Ag6 Ag3 Ag6 5_555 2_665 154.3(4) yes
Ag6 Ag3 Ag6 5_555 8_555 58.6(3) yes
Ag6 Ag3 Ag6 5_555 3_665 143.0(4) yes
Ag6 Ag3 Ag6 5_555 9_555 72.6(3) yes
Ag6 Ag3 Ag6 5_555 6_555 114.2(4) yes
Ag6 Ag3 Cu2 5_555 . 53.1(2) yes
Ag6 Ag3 S1 5_555 . 48.2(3) yes
Ag6 Ag3 S2 5_555 2_665 101.4(3) yes
Ag6 Ag3 S3 5_555 . 67.0(3) yes
Ag6 Ag3 S3 5_555 7_665 145.79(19) yes
Ag6 Ag3 Ag6 6_555 . 7.2(5) yes
Ag6 Ag3 Ag6 6_555 2_665 90.8(4) yes
Ag6 Ag3 Ag6 6_555 8_555 116.9(3) yes
Ag6 Ag3 Ag6 6_555 3_665 102.0(5) yes
Ag6 Ag3 Ag6 6_555 9_555 110.6(3) yes
Ag6 Ag3 Ag6 6_555 5_555 114.2(4) yes
Ag6 Ag3 Cu2 6_555 . 72.8(2) yes
Ag6 Ag3 S1 6_555 . 67.9(2) yes
Ag6 Ag3 S2 6_555 2_665 99.0(3) yes
Ag6 Ag3 S3 6_555 . 162.1(3) yes
Ag6 Ag3 S3 6_555 7_665 66.0(3) yes
Cu2 Ag3 S1 . . 44.85(10) yes
Cu2 Ag3 S2 . 2_665 141.1(2) yes
Cu2 Ag3 S3 . . 96.8(2) yes
Cu2 Ag3 S3 . 7_665 98.94(14) yes
S1 Ag3 S2 . 2_665 96.51(15) yes
S1 Ag3 S3 . . 115.2(3) yes
S1 Ag3 S3 . 7_665 128.3(2) yes
S2 Ag3 S3 2_665 . 98.09(18) yes
S2 Ag3 S3 2_665 7_665 112.5(3) yes
S3 Ag3 S3 . 7_665 102.44(14) yes
S3 Ag3 S3 7_665 . 102.44(14) yes
Ag2 Ag4 Ag2 . 7_665 115.9(3) yes
Ag2 Ag4 Ag2 . 3_665 89.2(4) yes
Ag2 Ag4 Ag2 . 9_555 76.1(2) yes
Ag2 Ag4 Ag2 . 4_665 86.0(3) yes
Ag2 Ag4 Ag2 . 10_555 79.8(2) yes
Ag2 Ag4 Ag2 . 5_555 3.24(11) yes
Ag2 Ag4 Ag2 . 11_665 125.3(3) yes
Ag2 Ag4 Ag3 . . 23.2(4) yes
Ag2 Ag4 Ag3 . 7_665 95.7(4) yes
Ag2 Ag4 Ag3 . 2_665 167.9(5) yes
Ag2 Ag4 Ag3 . 3_665 112.2(7) yes
Ag2 Ag4 Ag3 . 9_555 65.4(2) yes
Ag2 Ag4 Ag3 . 6_555 78.9(3) yes
Ag2 Ag4 Ag4 . 7_665 74.5(3) yes
Ag2 Ag4 Ag4 . 2_665 165.0(4) yes
Ag2 Ag4 Ag4 . 4_565 105.3(3) yes
Ag2 Ag4 Ag5 . . 5.7(2) yes
Ag2 Ag4 Ag5 . 7_665 106.3(4) yes
Ag2 Ag4 Ag5 . 2_665 163.5(4) yes
Ag2 Ag4 Ag5 . 3_665 94.8(5) yes
Ag2 Ag4 Ag5 . 9_555 72.3(2) yes
Ag2 Ag4 Ag5 . 4_665 84.6(3) yes
Ag2 Ag4 Ag5 . 5_555 4.88(15) yes
Ag2 Ag4 Ag5 . 6_555 74.9(3) yes
Ag2 Ag4 Ag6 . . 52.3(6) yes
Ag2 Ag4 Ag6 . 7_665 90.6(3) yes
Ag2 Ag4 Ag6 . 2_665 161.2(6) yes
Ag2 Ag4 Ag6 . 3_665 141.2(8) yes
Ag2 Ag4 Ag6 . 9_555 57.1(3) yes
Ag2 Ag4 Ag6 . 4_565 127.5(3) yes
Ag2 Ag4 Ag6 . 5_565 142.7(4) yes
Ag2 Ag4 Ag6 . 6_555 72.6(3) yes
Ag2 Ag4 S2 . 2_665 77.0(3) yes
Ag2 Ag4 S3 . . 50.1(2) yes
Ag2 Ag4 S3 . 7_665 121.5(3) yes
Ag2 Ag4 Ag2 7_665 . 115.9(3) yes
Ag2 Ag4 Ag2 7_665 3_665 76.1(2) yes
Ag2 Ag4 Ag2 7_665 9_555 57.55(14) yes
Ag2 Ag4 Ag2 7_665 4_665 76.80(19) yes
Ag2 Ag4 Ag2 7_665 10_555 62.08(15) yes
Ag2 Ag4 Ag2 7_665 5_555 114.1(3) yes
Ag2 Ag4 Ag2 7_665 11_665 9.73(13) yes
Ag2 Ag4 Ag3 7_665 . 116.7(5) yes
Ag2 Ag4 Ag3 7_665 7_665 21.9(2) yes
Ag2 Ag4 Ag3 7_665 2_665 63.37(19) yes
Ag2 Ag4 Ag3 7_665 3_665 64.0(4) yes
Ag2 Ag4 Ag3 7_665 9_555 54.97(16) yes
Ag2 Ag4 Ag3 7_665 6_555 110.8(3) yes
Ag2 Ag4 Ag4 7_665 7_665 41.4(2) yes
Ag2 Ag4 Ag4 7_665 2_665 72.6(3) yes
Ag2 Ag4 Ag4 7_665 4_565 100.5(3) yes
Ag2 Ag4 Ag5 7_665 . 118.2(4) yes
Ag2 Ag4 Ag5 7_665 7_665 10.0(2) yes
Ag2 Ag4 Ag5 7_665 2_665 65.07(17) yes
Ag2 Ag4 Ag5 7_665 3_665 74.5(3) yes
Ag2 Ag4 Ag5 7_665 9_555 54.28(16) yes
Ag2 Ag4 Ag5 7_665 4_665 76.83(19) yes
Ag2 Ag4 Ag5 7_665 5_555 113.0(3) yes
Ag2 Ag4 Ag5 7_665 6_555 114.5(3) yes
Ag2 Ag4 Ag6 7_665 . 121.8(5) yes
Ag2 Ag4 Ag6 7_665 7_665 30.2(2) yes
Ag2 Ag4 Ag6 7_665 2_665 65.3(2) yes
Ag2 Ag4 Ag6 7_665 3_665 64.8(3) yes
Ag2 Ag4 Ag6 7_665 9_555 61.0(2) yes
Ag2 Ag4 Ag6 7_665 4_565 91.2(3) yes
Ag2 Ag4 Ag6 7_665 5_565 83.9(3) yes
Ag2 Ag4 Ag6 7_665 6_555 115.8(4) yes
Ag2 Ag4 S2 7_665 2_665 149.9(3) yes
Ag2 Ag4 S3 7_665 . 75.3(2) yes
Ag2 Ag4 S3 7_665 7_665 46.45(16) yes
Ag2 Ag4 Ag2 3_665 . 89.2(4) yes
Ag2 Ag4 Ag2 3_665 7_665 76.1(2) yes
Ag2 Ag4 Ag2 3_665 9_555 115.9(3) yes
Ag2 Ag4 Ag2 3_665 4_665 3.24(11) yes
Ag2 Ag4 Ag2 3_665 10_555 125.3(3) yes
Ag2 Ag4 Ag2 3_665 5_555 86.0(3) yes
Ag2 Ag4 Ag2 3_665 11_665 79.8(2) yes
Ag2 Ag4 Ag3 3_665 . 112.2(7) yes
Ag2 Ag4 Ag3 3_665 7_665 65.4(2) yes
Ag2 Ag4 Ag3 3_665 2_665 78.9(3) yes
Ag2 Ag4 Ag3 3_665 3_665 23.2(4) yes
Ag2 Ag4 Ag3 3_665 9_555 95.7(4) yes
Ag2 Ag4 Ag3 3_665 6_555 167.9(5) yes
Ag2 Ag4 Ag4 3_665 7_665 74.5(3) yes
Ag2 Ag4 Ag4 3_665 2_665 105.3(3) yes
Ag2 Ag4 Ag4 3_665 4_565 165.0(4) yes
Ag2 Ag4 Ag5 3_665 . 94.8(5) yes
Ag2 Ag4 Ag5 3_665 7_665 72.3(2) yes
Ag2 Ag4 Ag5 3_665 2_665 74.9(3) yes
Ag2 Ag4 Ag5 3_665 3_665 5.7(2) yes
Ag2 Ag4 Ag5 3_665 9_555 106.3(4) yes
Ag2 Ag4 Ag5 3_665 4_665 4.88(15) yes
Ag2 Ag4 Ag5 3_665 5_555 84.6(3) yes
Ag2 Ag4 Ag5 3_665 6_555 163.5(4) yes
Ag2 Ag4 Ag6 3_665 . 141.2(8) yes
Ag2 Ag4 Ag6 3_665 7_665 57.1(3) yes
Ag2 Ag4 Ag6 3_665 2_665 72.6(3) yes
Ag2 Ag4 Ag6 3_665 3_665 52.3(6) yes
Ag2 Ag4 Ag6 3_665 9_555 90.6(3) yes
Ag2 Ag4 Ag6 3_665 4_565 142.7(4) yes
Ag2 Ag4 Ag6 3_665 5_565 127.5(3) yes
Ag2 Ag4 Ag6 3_665 6_555 161.2(6) yes
Ag2 Ag4 S2 3_665 2_665 77.0(3) yes
Ag2 Ag4 S3 3_665 . 50.1(2) yes
Ag2 Ag4 S3 3_665 7_665 121.5(3) yes
Ag2 Ag4 Ag2 9_555 . 76.1(2) yes
Ag2 Ag4 Ag2 9_555 7_665 57.55(14) yes
Ag2 Ag4 Ag2 9_555 3_665 115.9(3) yes
Ag2 Ag4 Ag2 9_555 4_665 114.1(3) yes
Ag2 Ag4 Ag2 9_555 10_555 9.73(13) yes
Ag2 Ag4 Ag2 9_555 5_555 76.80(19) yes
Ag2 Ag4 Ag2 9_555 11_665 62.08(15) yes
Ag2 Ag4 Ag3 9_555 . 64.0(4) yes
Ag2 Ag4 Ag3 9_555 7_665 54.97(16) yes
Ag2 Ag4 Ag3 9_555 2_665 110.8(3) yes
Ag2 Ag4 Ag3 9_555 3_665 116.7(5) yes
Ag2 Ag4 Ag3 9_555 9_555 21.9(2) yes
Ag2 Ag4 Ag3 9_555 6_555 63.37(19) yes
Ag2 Ag4 Ag4 9_555 7_665 41.4(2) yes
Ag2 Ag4 Ag4 9_555 2_665 100.5(3) yes
Ag2 Ag4 Ag4 9_555 4_565 72.6(3) yes
Ag2 Ag4 Ag5 9_555 . 74.5(3) yes
Ag2 Ag4 Ag5 9_555 7_665 54.28(16) yes
Ag2 Ag4 Ag5 9_555 2_665 114.5(3) yes
Ag2 Ag4 Ag5 9_555 3_665 118.2(4) yes
Ag2 Ag4 Ag5 9_555 9_555 10.0(2) yes
Ag2 Ag4 Ag5 9_555 4_665 113.0(3) yes
Ag2 Ag4 Ag5 9_555 5_555 76.83(19) yes
Ag2 Ag4 Ag5 9_555 6_555 65.07(17) yes
Ag2 Ag4 Ag6 9_555 . 64.8(3) yes
Ag2 Ag4 Ag6 9_555 7_665 61.0(2) yes
Ag2 Ag4 Ag6 9_555 2_665 115.8(4) yes
Ag2 Ag4 Ag6 9_555 3_665 121.8(5) yes
Ag2 Ag4 Ag6 9_555 9_555 30.2(2) yes
Ag2 Ag4 Ag6 9_555 4_565 83.9(3) yes
Ag2 Ag4 Ag6 9_555 5_565 91.2(3) yes
Ag2 Ag4 Ag6 9_555 6_555 65.3(2) yes
Ag2 Ag4 S2 9_555 2_665 149.9(3) yes
Ag2 Ag4 S3 9_555 . 75.3(2) yes
Ag2 Ag4 S3 9_555 7_665 46.45(16) yes
Ag2 Ag4 Ag2 4_665 . 86.0(3) yes
Ag2 Ag4 Ag2 4_665 7_665 76.80(19) yes
Ag2 Ag4 Ag2 4_665 3_665 3.24(11) yes
Ag2 Ag4 Ag2 4_665 9_555 114.1(3) yes
Ag2 Ag4 Ag2 4_665 10_555 123.7(3) yes
Ag2 Ag4 Ag2 4_665 5_555 82.9(3) yes
Ag2 Ag4 Ag2 4_665 11_665 80.98(18) yes
Ag2 Ag4 Ag3 4_665 . 109.0(7) yes
Ag2 Ag4 Ag3 4_665 7_665 64.9(2) yes
Ag2 Ag4 Ag3 4_665 2_665 82.1(3) yes
Ag2 Ag4 Ag3 4_665 3_665 26.2(5) yes
Ag2 Ag4 Ag3 4_665 9_555 93.6(3) yes
Ag2 Ag4 Ag3 4_665 6_555 164.9(4) yes
Ag2 Ag4 Ag4 4_665 7_665 72.8(3) yes
Ag2 Ag4 Ag4 4_665 2_665 108.5(3) yes
Ag2 Ag4 Ag4 4_665 4_565 168.2(4) yes
Ag2 Ag4 Ag5 4_665 . 91.7(5) yes
Ag2 Ag4 Ag5 4_665 7_665 72.4(2) yes
Ag2 Ag4 Ag5 4_665 2_665 78.1(3) yes
Ag2 Ag4 Ag5 4_665 3_665 8.9(3) yes
Ag2 Ag4 Ag5 4_665 9_555 104.4(3) yes
Ag2 Ag4 Ag5 4_665 4_665 1.65(11) yes
Ag2 Ag4 Ag5 4_665 5_555 81.4(3) yes
Ag2 Ag4 Ag5 4_665 6_555 160.6(4) yes
Ag2 Ag4 Ag6 4_665 . 138.2(8) yes
Ag2 Ag4 Ag6 4_665 7_665 56.3(3) yes
Ag2 Ag4 Ag6 4_665 2_665 75.8(3) yes
Ag2 Ag4 Ag6 4_665 3_665 55.5(6) yes
Ag2 Ag4 Ag6 4_665 9_555 88.2(3) yes
Ag2 Ag4 Ag6 4_665 4_565 145.9(3) yes
Ag2 Ag4 Ag6 4_665 5_565 130.7(3) yes
Ag2 Ag4 Ag6 4_665 6_555 158.3(5) yes
Ag2 Ag4 S2 4_665 2_665 77.2(2) yes
Ag2 Ag4 S3 4_665 . 47.08(17) yes
Ag2 Ag4 S3 4_665 7_665 122.7(3) yes
Ag2 Ag4 Ag2 10_555 . 79.8(2) yes
Ag2 Ag4 Ag2 10_555 7_665 62.08(15) yes
Ag2 Ag4 Ag2 10_555 3_665 125.3(3) yes
Ag2 Ag4 Ag2 10_555 9_555 9.73(13) yes
Ag2 Ag4 Ag2 10_555 4_665 123.7(3) yes
Ag2 Ag4 Ag2 10_555 5_555 80.98(18) yes
Ag2 Ag4 Ag2 10_555 11_665 65.02(15) yes
Ag2 Ag4 Ag3 10_555 . 64.4(4) yes
Ag2 Ag4 Ag3 10_555 7_665 62.77(17) yes
Ag2 Ag4 Ag3 10_555 2_665 108.6(3) yes
Ag2 Ag4 Ag3 10_555 3_665 124.1(5) yes
Ag2 Ag4 Ag3 10_555 9_555 31.5(2) yes
Ag2 Ag4 Ag3 10_555 6_555 54.80(17) yes
Ag2 Ag4 Ag4 10_555 7_665 50.9(2) yes
Ag2 Ag4 Ag4 10_555 2_665 94.6(3) yes
Ag2 Ag4 Ag4 10_555 4_565 62.8(2) yes
Ag2 Ag4 Ag5 10_555 . 77.3(3) yes
Ag2 Ag4 Ag5 10_555 7_665 60.42(17) yes
Ag2 Ag4 Ag5 10_555 2_665 112.8(3) yes
Ag2 Ag4 Ag5 10_555 3_665 127.3(4) yes
Ag2 Ag4 Ag5 10_555 9_555 19.7(2) yes
Ag2 Ag4 Ag5 10_555 4_665 122.6(3) yes
Ag2 Ag4 Ag5 10_555 5_555 81.27(18) yes
Ag2 Ag4 Ag5 10_555 6_555 56.91(16) yes
Ag2 Ag4 Ag6 10_555 . 59.7(4) yes
Ag2 Ag4 Ag6 10_555 7_665 69.6(2) yes
Ag2 Ag4 Ag6 10_555 2_665 114.4(4) yes
Ag2 Ag4 Ag6 10_555 3_665 124.1(5) yes
Ag2 Ag4 Ag6 10_555 9_555 39.3(2) yes
Ag2 Ag4 Ag6 10_555 4_565 74.7(2) yes
Ag2 Ag4 Ag6 10_555 5_565 83.1(3) yes
Ag2 Ag4 Ag6 10_555 6_555 57.4(2) yes
Ag2 Ag4 S2 10_555 2_665 147.5(2) yes
Ag2 Ag4 S3 10_555 . 84.7(2) yes
Ag2 Ag4 S3 10_555 7_665 41.72(14) yes
Ag2 Ag4 Ag2 5_555 . 3.24(11) yes
Ag2 Ag4 Ag2 5_555 7_665 114.1(3) yes
Ag2 Ag4 Ag2 5_555 3_665 86.0(3) yes
Ag2 Ag4 Ag2 5_555 9_555 76.80(19) yes
Ag2 Ag4 Ag2 5_555 4_665 82.9(3) yes
Ag2 Ag4 Ag2 5_555 10_555 80.98(18) yes
Ag2 Ag4 Ag2 5_555 11_665 123.7(3) yes
Ag2 Ag4 Ag3 5_555 . 26.2(5) yes
Ag2 Ag4 Ag3 5_555 7_665 93.6(3) yes
Ag2 Ag4 Ag3 5_555 2_665 164.9(4) yes
Ag2 Ag4 Ag3 5_555 3_665 109.0(7) yes
Ag2 Ag4 Ag3 5_555 9_555 64.9(2) yes
Ag2 Ag4 Ag3 5_555 6_555 82.1(3) yes
Ag2 Ag4 Ag4 5_555 7_665 72.8(3) yes
Ag2 Ag4 Ag4 5_555 2_665 168.2(4) yes
Ag2 Ag4 Ag4 5_555 4_565 108.5(3) yes
Ag2 Ag4 Ag5 5_555 . 8.9(3) yes
Ag2 Ag4 Ag5 5_555 7_665 104.4(3) yes
Ag2 Ag4 Ag5 5_555 2_665 160.6(4) yes
Ag2 Ag4 Ag5 5_555 3_665 91.7(5) yes
Ag2 Ag4 Ag5 5_555 9_555 72.4(2) yes
Ag2 Ag4 Ag5 5_555 4_665 81.4(3) yes
Ag2 Ag4 Ag5 5_555 5_555 1.65(11) yes
Ag2 Ag4 Ag5 5_555 6_555 78.1(3) yes
Ag2 Ag4 Ag6 5_555 . 55.5(6) yes
Ag2 Ag4 Ag6 5_555 7_665 88.2(3) yes
Ag2 Ag4 Ag6 5_555 2_665 158.3(5) yes
Ag2 Ag4 Ag6 5_555 3_665 138.2(8) yes
Ag2 Ag4 Ag6 5_555 9_555 56.3(3) yes
Ag2 Ag4 Ag6 5_555 4_565 130.7(3) yes
Ag2 Ag4 Ag6 5_555 5_565 145.9(3) yes
Ag2 Ag4 Ag6 5_555 6_555 75.8(3) yes
Ag2 Ag4 S2 5_555 2_665 77.2(2) yes
Ag2 Ag4 S3 5_555 . 47.08(17) yes
Ag2 Ag4 S3 5_555 7_665 122.7(3) yes
Ag2 Ag4 Ag2 11_665 . 125.3(3) yes
Ag2 Ag4 Ag2 11_665 7_665 9.73(13) yes
Ag2 Ag4 Ag2 11_665 3_665 79.8(2) yes
Ag2 Ag4 Ag2 11_665 9_555 62.08(15) yes
Ag2 Ag4 Ag2 11_665 4_665 80.98(18) yes
Ag2 Ag4 Ag2 11_665 10_555 65.02(15) yes
Ag2 Ag4 Ag2 11_665 5_555 123.7(3) yes
Ag2 Ag4 Ag3 11_665 . 124.1(5) yes
Ag2 Ag4 Ag3 11_665 7_665 31.5(2) yes
Ag2 Ag4 Ag3 11_665 2_665 54.80(17) yes
Ag2 Ag4 Ag3 11_665 3_665 64.4(4) yes
Ag2 Ag4 Ag3 11_665 9_555 62.77(17) yes
Ag2 Ag4 Ag3 11_665 6_555 108.6(3) yes
Ag2 Ag4 Ag4 11_665 7_665 50.9(2) yes
Ag2 Ag4 Ag4 11_665 2_665 62.8(2) yes
Ag2 Ag4 Ag4 11_665 4_565 94.6(3) yes
Ag2 Ag4 Ag5 11_665 . 127.3(4) yes
Ag2 Ag4 Ag5 11_665 7_665 19.7(2) yes
Ag2 Ag4 Ag5 11_665 2_665 56.91(16) yes
Ag2 Ag4 Ag5 11_665 3_665 77.3(3) yes
Ag2 Ag4 Ag5 11_665 9_555 60.42(17) yes
Ag2 Ag4 Ag5 11_665 4_665 81.27(18) yes
Ag2 Ag4 Ag5 11_665 5_555 122.6(3) yes
Ag2 Ag4 Ag5 11_665 6_555 112.8(3) yes
Ag2 Ag4 Ag6 11_665 . 124.1(5) yes
Ag2 Ag4 Ag6 11_665 7_665 39.3(2) yes
Ag2 Ag4 Ag6 11_665 2_665 57.4(2) yes
Ag2 Ag4 Ag6 11_665 3_665 59.7(4) yes
Ag2 Ag4 Ag6 11_665 9_555 69.6(2) yes
Ag2 Ag4 Ag6 11_665 4_565 83.1(3) yes
Ag2 Ag4 Ag6 11_665 5_565 74.7(2) yes
Ag2 Ag4 Ag6 11_665 6_555 114.4(4) yes
Ag2 Ag4 S2 11_665 2_665 147.5(2) yes
Ag2 Ag4 S3 11_665 . 84.7(2) yes
Ag2 Ag4 S3 11_665 7_665 41.72(14) yes
Ag3 Ag4 Ag3 . 7_665 101.8(5) yes
Ag3 Ag4 Ag3 . 2_665 168.9(8) yes
Ag3 Ag4 Ag3 . 3_665 134.8(10) yes
Ag3 Ag4 Ag3 . 9_555 61.8(4) yes
Ag3 Ag4 Ag3 . 6_555 56.1(5) yes
Ag3 Ag4 Ag4 . 7_665 78.9(5) yes
Ag3 Ag4 Ag4 . 2_665 142.5(7) yes
Ag3 Ag4 Ag4 . 4_565 82.6(6) yes
Ag3 Ag4 Ag5 . . 17.9(4) yes
Ag3 Ag4 Ag5 . 7_665 109.2(5) yes
Ag3 Ag4 Ag5 . 2_665 172.9(8) yes
Ag3 Ag4 Ag5 . 3_665 117.8(8) yes
Ag3 Ag4 Ag5 . 9_555 63.8(4) yes
Ag3 Ag4 Ag5 . 4_665 107.5(7) yes
Ag3 Ag4 Ag5 . 5_555 27.6(5) yes
Ag3 Ag4 Ag5 . 6_555 52.3(5) yes
Ag3 Ag4 Ag6 . . 30.1(6) yes
Ag3 Ag4 Ag6 . 7_665 100.2(5) yes
Ag3 Ag4 Ag6 . 2_665 175.0(8) yes
Ag3 Ag4 Ag6 . 3_665 164.4(11) yes
Ag3 Ag4 Ag6 . 9_555 56.4(4) yes
Ag3 Ag4 Ag6 . 4_565 104.9(6) yes
Ag3 Ag4 Ag6 . 5_565 120.2(7) yes
Ag3 Ag4 Ag6 . 6_555 50.1(5) yes
Ag3 Ag4 S2 . 2_665 86.1(4) yes
Ag3 Ag4 S3 . . 68.5(6) yes
Ag3 Ag4 S3 . 7_665 104.0(5) yes
Ag3 Ag4 Ag3 7_665 . 101.8(5) yes
Ag3 Ag4 Ag3 7_665 2_665 81.2(3) yes
Ag3 Ag4 Ag3 7_665 3_665 61.8(4) yes
Ag3 Ag4 Ag3 7_665 9_555 43.09(19) yes
Ag3 Ag4 Ag3 7_665 6_555 117.4(3) yes
Ag3 Ag4 Ag4 7_665 7_665 23.0(2) yes
Ag3 Ag4 Ag4 7_665 2_665 94.1(3) yes
Ag3 Ag4 Ag4 7_665 4_565 116.0(4) yes
Ag3 Ag4 Ag5 7_665 . 98.8(4) yes
Ag3 Ag4 Ag5 7_665 7_665 12.1(3) yes
Ag3 Ag4 Ag5 7_665 2_665 81.8(2) yes
Ag3 Ag4 Ag5 7_665 3_665 65.8(3) yes
Ag3 Ag4 Ag5 7_665 9_555 47.81(19) yes
Ag3 Ag4 Ag5 7_665 4_665 64.4(2) yes
Ag3 Ag4 Ag5 7_665 5_555 92.3(3) yes
Ag3 Ag4 Ag5 7_665 6_555 119.7(3) yes
Ag3 Ag4 Ag6 7_665 . 117.3(5) yes
Ag3 Ag4 Ag6 7_665 7_665 9.6(3) yes
Ag3 Ag4 Ag6 7_665 2_665 81.4(3) yes
Ag3 Ag4 Ag6 7_665 3_665 74.5(4) yes
Ag3 Ag4 Ag6 7_665 9_555 45.9(2) yes
Ag3 Ag4 Ag6 7_665 4_565 111.4(3) yes
Ag3 Ag4 Ag6 7_665 5_565 105.5(3) yes
Ag3 Ag4 Ag6 7_665 6_555 120.1(3) yes
Ag3 Ag4 S2 7_665 2_665 141.9(4) yes
Ag3 Ag4 S3 7_665 . 53.5(2) yes
Ag3 Ag4 S3 7_665 7_665 63.3(2) yes
Ag3 Ag4 Ag3 2_665 . 168.9(8) yes
Ag3 Ag4 Ag3 2_665 7_665 81.2(3) yes
Ag3 Ag4 Ag3 2_665 3_665 56.1(5) yes
Ag3 Ag4 Ag3 2_665 9_555 117.4(3) yes
Ag3 Ag4 Ag3 2_665 6_555 112.9(5) yes
Ag3 Ag4 Ag4 2_665 7_665 103.8(3) yes
Ag3 Ag4 Ag4 2_665 2_665 26.5(3) yes
Ag3 Ag4 Ag4 2_665 4_565 86.5(4) yes
Ag3 Ag4 Ag5 2_665 . 173.1(6) yes
Ag3 Ag4 Ag5 2_665 7_665 72.1(3) yes
Ag3 Ag4 Ag5 2_665 2_665 4.6(3) yes
Ag3 Ag4 Ag5 2_665 3_665 73.3(4) yes
Ag3 Ag4 Ag5 2_665 9_555 112.8(3) yes
Ag3 Ag4 Ag5 2_665 4_665 83.6(3) yes
Ag3 Ag4 Ag5 2_665 5_555 163.5(4) yes
Ag3 Ag4 Ag5 2_665 6_555 116.8(5) yes
Ag3 Ag4 Ag6 2_665 . 139.3(8) yes
Ag3 Ag4 Ag6 2_665 7_665 84.6(2) yes
Ag3 Ag4 Ag6 2_665 2_665 6.9(3) yes
Ag3 Ag4 Ag6 2_665 3_665 26.7(6) yes
Ag3 Ag4 Ag6 2_665 9_555 124.3(3) yes
Ag3 Ag4 Ag6 2_665 4_565 64.1(4) yes
Ag3 Ag4 Ag6 2_665 5_565 48.9(3) yes
Ag3 Ag4 Ag6 2_665 6_555 119.1(6) yes
Ag3 Ag4 S2 2_665 2_665 98.1(3) yes
Ag3 Ag4 S3 2_665 . 120.7(3) yes
Ag3 Ag4 S3 2_665 7_665 67.6(3) yes
Ag3 Ag4 Ag3 3_665 . 134.8(10) yes
Ag3 Ag4 Ag3 3_665 7_665 61.8(4) yes
Ag3 Ag4 Ag3 3_665 2_665 56.1(5) yes
Ag3 Ag4 Ag3 3_665 9_555 101.8(5) yes
Ag3 Ag4 Ag3 3_665 6_555 168.9(8) yes
Ag3 Ag4 Ag4 3_665 7_665 78.9(5) yes
Ag3 Ag4 Ag4 3_665 2_665 82.6(6) yes
Ag3 Ag4 Ag4 3_665 4_565 142.5(7) yes
Ag3 Ag4 Ag5 3_665 . 117.8(8) yes
Ag3 Ag4 Ag5 3_665 7_665 63.8(4) yes
Ag3 Ag4 Ag5 3_665 2_665 52.3(5) yes
Ag3 Ag4 Ag5 3_665 3_665 17.9(4) yes
Ag3 Ag4 Ag5 3_665 9_555 109.2(5) yes
Ag3 Ag4 Ag5 3_665 4_665 27.6(5) yes
Ag3 Ag4 Ag5 3_665 5_555 107.5(7) yes
Ag3 Ag4 Ag5 3_665 6_555 172.9(8) yes
Ag3 Ag4 Ag6 3_665 . 164.4(11) yes
Ag3 Ag4 Ag6 3_665 7_665 56.4(4) yes
Ag3 Ag4 Ag6 3_665 2_665 50.1(5) yes
Ag3 Ag4 Ag6 3_665 3_665 30.1(6) yes
Ag3 Ag4 Ag6 3_665 9_555 100.2(5) yes
Ag3 Ag4 Ag6 3_665 4_565 120.2(7) yes
Ag3 Ag4 Ag6 3_665 5_565 104.9(6) yes
Ag3 Ag4 Ag6 3_665 6_555 175.0(8) yes
Ag3 Ag4 S2 3_665 2_665 86.1(4) yes
Ag3 Ag4 S3 3_665 . 68.5(6) yes
Ag3 Ag4 S3 3_665 7_665 104.0(5) yes
Ag3 Ag4 Ag3 9_555 . 61.8(4) yes
Ag3 Ag4 Ag3 9_555 7_665 43.09(19) yes
Ag3 Ag4 Ag3 9_555 2_665 117.4(3) yes
Ag3 Ag4 Ag3 9_555 3_665 101.8(5) yes
Ag3 Ag4 Ag3 9_555 6_555 81.2(3) yes
Ag3 Ag4 Ag4 9_555 7_665 23.0(2) yes
Ag3 Ag4 Ag4 9_555 2_665 116.0(4) yes
Ag3 Ag4 Ag4 9_555 4_565 94.1(3) yes
Ag3 Ag4 Ag5 9_555 . 65.8(3) yes
Ag3 Ag4 Ag5 9_555 7_665 47.81(19) yes
Ag3 Ag4 Ag5 9_555 2_665 119.7(3) yes
Ag3 Ag4 Ag5 9_555 3_665 98.8(4) yes
Ag3 Ag4 Ag5 9_555 9_555 12.1(3) yes
Ag3 Ag4 Ag5 9_555 4_665 92.3(3) yes
Ag3 Ag4 Ag5 9_555 5_555 64.4(2) yes
Ag3 Ag4 Ag5 9_555 6_555 81.8(2) yes
Ag3 Ag4 Ag6 9_555 . 74.5(4) yes
Ag3 Ag4 Ag6 9_555 7_665 45.9(2) yes
Ag3 Ag4 Ag6 9_555 2_665 120.1(3) yes
Ag3 Ag4 Ag6 9_555 3_665 117.3(5) yes
Ag3 Ag4 Ag6 9_555 9_555 9.6(3) yes
Ag3 Ag4 Ag6 9_555 4_565 105.5(3) yes
Ag3 Ag4 Ag6 9_555 5_565 111.4(3) yes
Ag3 Ag4 Ag6 9_555 6_555 81.4(3) yes
Ag3 Ag4 S2 9_555 2_665 141.9(4) yes
Ag3 Ag4 S3 9_555 . 53.5(2) yes
Ag3 Ag4 S3 9_555 7_665 63.3(2) yes
Ag3 Ag4 Ag3 6_555 . 56.1(5) yes
Ag3 Ag4 Ag3 6_555 7_665 117.4(3) yes
Ag3 Ag4 Ag3 6_555 2_665 112.9(5) yes
Ag3 Ag4 Ag3 6_555 3_665 168.9(8) yes
Ag3 Ag4 Ag3 6_555 9_555 81.2(3) yes
Ag3 Ag4 Ag4 6_555 7_665 103.8(3) yes
Ag3 Ag4 Ag4 6_555 2_665 86.5(4) yes
Ag3 Ag4 Ag4 6_555 4_565 26.5(3) yes
Ag3 Ag4 Ag5 6_555 . 73.3(4) yes
Ag3 Ag4 Ag5 6_555 7_665 112.8(3) yes
Ag3 Ag4 Ag5 6_555 2_665 116.8(5) yes
Ag3 Ag4 Ag5 6_555 3_665 173.1(6) yes
Ag3 Ag4 Ag5 6_555 9_555 72.1(3) yes
Ag3 Ag4 Ag5 6_555 4_665 163.5(4) yes
Ag3 Ag4 Ag5 6_555 5_555 83.6(3) yes
Ag3 Ag4 Ag5 6_555 6_555 4.6(3) yes
Ag3 Ag4 Ag6 6_555 . 26.7(6) yes
Ag3 Ag4 Ag6 6_555 7_665 124.3(3) yes
Ag3 Ag4 Ag6 6_555 2_665 119.1(6) yes
Ag3 Ag4 Ag6 6_555 3_665 139.3(8) yes
Ag3 Ag4 Ag6 6_555 9_555 84.6(2) yes
Ag3 Ag4 Ag6 6_555 4_565 48.9(3) yes
Ag3 Ag4 Ag6 6_555 5_565 64.1(4) yes
Ag3 Ag4 Ag6 6_555 6_555 6.9(3) yes
Ag3 Ag4 S2 6_555 2_665 98.1(3) yes
Ag3 Ag4 S3 6_555 . 120.7(3) yes
Ag3 Ag4 S3 6_555 7_665 67.6(3) yes
Ag4 Ag4 Ag4 7_665 2_665 112.9(4) yes
Ag4 Ag4 Ag4 7_665 4_565 112.9(4) yes
Ag4 Ag4 Ag5 7_665 . 77.0(4) yes
Ag4 Ag4 Ag5 7_665 7_665 31.9(2) yes
Ag4 Ag4 Ag5 7_665 2_665 104.6(3) yes
Ag4 Ag4 Ag5 7_665 3_665 77.0(4) yes
Ag4 Ag4 Ag5 7_665 9_555 31.9(2) yes
Ag4 Ag4 Ag5 7_665 4_665 71.7(3) yes
Ag4 Ag4 Ag5 7_665 5_555 71.7(3) yes
Ag4 Ag4 Ag5 7_665 6_555 104.6(3) yes
Ag4 Ag4 Ag6 7_665 . 96.6(5) yes
Ag4 Ag4 Ag6 7_665 7_665 23.35(17) yes
Ag4 Ag4 Ag6 7_665 2_665 104.3(3) yes
Ag4 Ag4 Ag6 7_665 3_665 96.6(5) yes
Ag4 Ag4 Ag6 7_665 9_555 23.35(17) yes
Ag4 Ag4 Ag6 7_665 4_565 118.0(3) yes
Ag4 Ag4 Ag6 7_665 5_565 118.0(3) yes
Ag4 Ag4 Ag6 7_665 6_555 104.3(3) yes
Ag4 Ag4 S2 7_665 2_665 139.6(5) yes
Ag4 Ag4 S3 7_665 . 42.1(2) yes
Ag4 Ag4 S3 7_665 7_665 69.3(3) yes
Ag4 Ag4 Ag4 2_665 7_665 112.9(4) yes
Ag4 Ag4 Ag4 2_665 4_565 60.0(3) yes
Ag4 Ag4 Ag5 2_665 . 159.3(5) yes
Ag4 Ag4 Ag5 2_665 7_665 82.5(3) yes
Ag4 Ag4 Ag5 2_665 2_665 30.4(3) yes
Ag4 Ag4 Ag5 2_665 3_665 99.6(4) yes
Ag4 Ag4 Ag5 2_665 9_555 106.7(4) yes
Ag4 Ag4 Ag5 2_665 4_665 110.0(3) yes
Ag4 Ag4 Ag5 2_665 5_555 169.8(4) yes
Ag4 Ag4 Ag5 2_665 6_555 90.3(4) yes
Ag4 Ag4 Ag6 2_665 . 112.8(8) yes
Ag4 Ag4 Ag6 2_665 7_665 100.6(3) yes
Ag4 Ag4 Ag6 2_665 2_665 32.7(3) yes
Ag4 Ag4 Ag6 2_665 3_665 53.0(7) yes
Ag4 Ag4 Ag6 2_665 9_555 125.4(4) yes
Ag4 Ag4 Ag6 2_665 4_565 37.7(3) yes
Ag4 Ag4 Ag6 2_665 5_565 22.4(3) yes
Ag4 Ag4 Ag6 2_665 6_555 92.6(5) yes
Ag4 Ag4 S2 2_665 2_665 101.9(3) yes
Ag4 Ag4 S3 2_665 . 143.8(3) yes
Ag4 Ag4 S3 2_665 7_665 54.1(3) yes
Ag4 Ag4 Ag4 4_565 7_665 112.9(4) yes
Ag4 Ag4 Ag4 4_565 2_665 60.0(3) yes
Ag4 Ag4 Ag5 4_565 . 99.6(4) yes
Ag4 Ag4 Ag5 4_565 7_665 106.7(4) yes
Ag4 Ag4 Ag5 4_565 2_665 90.3(4) yes
Ag4 Ag4 Ag5 4_565 3_665 159.3(5) yes
Ag4 Ag4 Ag5 4_565 9_555 82.5(3) yes
Ag4 Ag4 Ag5 4_565 4_665 169.8(4) yes
Ag4 Ag4 Ag5 4_565 5_555 110.0(3) yes
Ag4 Ag4 Ag5 4_565 6_555 30.4(3) yes
Ag4 Ag4 Ag6 4_565 . 53.0(7) yes
Ag4 Ag4 Ag6 4_565 7_665 125.4(4) yes
Ag4 Ag4 Ag6 4_565 2_665 92.6(5) yes
Ag4 Ag4 Ag6 4_565 3_665 112.8(8) yes
Ag4 Ag4 Ag6 4_565 9_555 100.6(3) yes
Ag4 Ag4 Ag6 4_565 4_565 22.4(3) yes
Ag4 Ag4 Ag6 4_565 5_565 37.7(3) yes
Ag4 Ag4 Ag6 4_565 6_555 32.7(3) yes
Ag4 Ag4 S2 4_565 2_665 101.9(3) yes
Ag4 Ag4 S3 4_565 . 143.8(3) yes
Ag4 Ag4 S3 4_565 7_665 54.1(3) yes
Ag5 Ag4 Ag5 . 7_665 108.9(4) yes
Ag5 Ag4 Ag5 . 2_665 168.4(5) yes
Ag5 Ag4 Ag5 . 3_665 100.4(6) yes
Ag5 Ag4 Ag5 . 9_555 71.5(3) yes
Ag5 Ag4 Ag5 . 4_665 90.2(5) yes
Ag5 Ag4 Ag5 . 5_555 10.5(3) yes
Ag5 Ag4 Ag5 . 6_555 69.2(4) yes
Ag5 Ag4 Ag6 . . 46.7(6) yes
Ag5 Ag4 Ag6 . 7_665 94.4(4) yes
Ag5 Ag4 Ag6 . 2_665 166.2(6) yes
Ag5 Ag4 Ag6 . 3_665 146.6(9) yes
Ag5 Ag4 Ag6 . 9_555 58.0(3) yes
Ag5 Ag4 Ag6 . 4_565 121.8(4) yes
Ag5 Ag4 Ag6 . 5_565 137.0(5) yes
Ag5 Ag4 Ag6 . 6_555 67.0(4) yes
Ag5 Ag4 S2 . 2_665 77.5(3) yes
Ag5 Ag4 S3 . . 55.3(4) yes
Ag5 Ag4 S3 . 7_665 118.7(4) yes
Ag5 Ag4 Ag5 7_665 . 108.9(4) yes
Ag5 Ag4 Ag5 7_665 2_665 73.4(2) yes
Ag5 Ag4 Ag5 7_665 3_665 71.5(3) yes
Ag5 Ag4 Ag5 7_665 9_555 49.25(19) yes
Ag5 Ag4 Ag5 7_665 4_665 72.2(2) yes
Ag5 Ag4 Ag5 7_665 5_555 103.2(3) yes
Ag5 Ag4 Ag5 7_665 6_555 116.0(3) yes
Ag5 Ag4 Ag6 7_665 . 119.0(4) yes
Ag5 Ag4 Ag6 7_665 7_665 21.0(3) yes
Ag5 Ag4 Ag6 7_665 2_665 73.3(3) yes
Ag5 Ag4 Ag6 7_665 3_665 70.1(4) yes
Ag5 Ag4 Ag6 7_665 9_555 52.8(3) yes
Ag5 Ag4 Ag6 7_665 4_565 99.8(3) yes
Ag5 Ag4 Ag6 7_665 5_565 93.4(3) yes
Ag5 Ag4 Ag6 7_665 6_555 116.9(3) yes
Ag5 Ag4 S2 7_665 2_665 149.0(3) yes
Ag5 Ag4 S3 7_665 . 65.7(3) yes
Ag5 Ag4 S3 7_665 7_665 52.8(2) yes
Ag5 Ag4 Ag5 2_665 . 168.4(5) yes
Ag5 Ag4 Ag5 2_665 7_665 73.4(2) yes
Ag5 Ag4 Ag5 2_665 3_665 69.2(4) yes
Ag5 Ag4 Ag5 2_665 9_555 116.0(3) yes
Ag5 Ag4 Ag5 2_665 4_665 79.6(3) yes
Ag5 Ag4 Ag5 2_665 5_555 159.3(4) yes
Ag5 Ag4 Ag5 2_665 6_555 120.6(4) yes
Ag5 Ag4 Ag6 2_665 . 142.8(8) yes
Ag5 Ag4 Ag6 2_665 7_665 84.4(2) yes
Ag5 Ag4 Ag6 2_665 2_665 2.3(3) yes
Ag5 Ag4 Ag6 2_665 3_665 22.6(6) yes
Ag5 Ag4 Ag6 2_665 9_555 126.1(3) yes
Ag5 Ag4 Ag6 2_665 4_565 67.9(3) yes
Ag5 Ag4 Ag6 2_665 5_565 52.7(3) yes
Ag5 Ag4 Ag6 2_665 6_555 122.8(5) yes
Ag5 Ag4 S2 2_665 2_665 94.8(2) yes
Ag5 Ag4 S3 2_665 . 118.3(3) yes
Ag5 Ag4 S3 2_665 7_665 72.0(3) yes
Ag5 Ag4 Ag5 3_665 . 100.4(6) yes
Ag5 Ag4 Ag5 3_665 7_665 71.5(3) yes
Ag5 Ag4 Ag5 3_665 2_665 69.2(4) yes
Ag5 Ag4 Ag5 3_665 9_555 108.9(4) yes
Ag5 Ag4 Ag5 3_665 4_665 10.5(3) yes
Ag5 Ag4 Ag5 3_665 5_555 90.2(5) yes
Ag5 Ag4 Ag5 3_665 6_555 168.4(5) yes
Ag5 Ag4 Ag6 3_665 . 146.6(9) yes
Ag5 Ag4 Ag6 3_665 7_665 58.0(3) yes
Ag5 Ag4 Ag6 3_665 2_665 67.0(4) yes
Ag5 Ag4 Ag6 3_665 3_665 46.7(6) yes
Ag5 Ag4 Ag6 3_665 9_555 94.4(4) yes
Ag5 Ag4 Ag6 3_665 4_565 137.0(5) yes
Ag5 Ag4 Ag6 3_665 5_565 121.8(4) yes
Ag5 Ag4 Ag6 3_665 6_555 166.2(6) yes
Ag5 Ag4 S2 3_665 2_665 77.5(3) yes
Ag5 Ag4 S3 3_665 . 55.3(4) yes
Ag5 Ag4 S3 3_665 7_665 118.7(4) yes
Ag5 Ag4 Ag5 9_555 . 71.5(3) yes
Ag5 Ag4 Ag5 9_555 7_665 49.25(19) yes
Ag5 Ag4 Ag5 9_555 2_665 116.0(3) yes
Ag5 Ag4 Ag5 9_555 3_665 108.9(4) yes
Ag5 Ag4 Ag5 9_555 4_665 103.2(3) yes
Ag5 Ag4 Ag5 9_555 5_555 72.2(2) yes
Ag5 Ag4 Ag5 9_555 6_555 73.4(2) yes
Ag5 Ag4 Ag6 9_555 . 70.1(4) yes
Ag5 Ag4 Ag6 9_555 7_665 52.8(3) yes
Ag5 Ag4 Ag6 9_555 2_665 116.9(3) yes
Ag5 Ag4 Ag6 9_555 3_665 119.0(4) yes
Ag5 Ag4 Ag6 9_555 9_555 21.0(3) yes
Ag5 Ag4 Ag6 9_555 4_565 93.4(3) yes
Ag5 Ag4 Ag6 9_555 5_565 99.8(3) yes
Ag5 Ag4 Ag6 9_555 6_555 73.3(3) yes
Ag5 Ag4 S2 9_555 2_665 149.0(3) yes
Ag5 Ag4 S3 9_555 . 65.7(3) yes
Ag5 Ag4 S3 9_555 7_665 52.8(2) yes
Ag5 Ag4 Ag5 4_665 . 90.2(5) yes
Ag5 Ag4 Ag5 4_665 7_665 72.2(2) yes
Ag5 Ag4 Ag5 4_665 2_665 79.6(3) yes
Ag5 Ag4 Ag5 4_665 3_665 10.5(3) yes
Ag5 Ag4 Ag5 4_665 9_555 103.2(3) yes
Ag5 Ag4 Ag5 4_665 5_555 79.9(3) yes
Ag5 Ag4 Ag5 4_665 6_555 159.3(4) yes
Ag5 Ag4 Ag6 4_665 . 136.8(8) yes
Ag5 Ag4 Ag6 4_665 7_665 55.7(3) yes
Ag5 Ag4 Ag6 4_665 2_665 77.4(4) yes
Ag5 Ag4 Ag6 4_665 3_665 57.1(6) yes
Ag5 Ag4 Ag6 4_665 9_555 86.8(3) yes
Ag5 Ag4 Ag6 4_665 4_565 147.5(3) yes
Ag5 Ag4 Ag6 4_665 5_565 132.2(3) yes
Ag5 Ag4 Ag6 4_665 6_555 157.0(5) yes
Ag5 Ag4 S2 4_665 2_665 77.6(2) yes
Ag5 Ag4 S3 4_665 . 45.45(16) yes
Ag5 Ag4 S3 4_665 7_665 122.9(3) yes
Ag5 Ag4 Ag5 5_555 . 10.5(3) yes
Ag5 Ag4 Ag5 5_555 7_665 103.2(3) yes
Ag5 Ag4 Ag5 5_555 2_665 159.3(4) yes
Ag5 Ag4 Ag5 5_555 3_665 90.2(5) yes
Ag5 Ag4 Ag5 5_555 9_555 72.2(2) yes
Ag5 Ag4 Ag5 5_555 4_665 79.9(3) yes
Ag5 Ag4 Ag5 5_555 6_555 79.6(3) yes
Ag5 Ag4 Ag6 5_555 . 57.1(6) yes
Ag5 Ag4 Ag6 5_555 7_665 86.8(3) yes
Ag5 Ag4 Ag6 5_555 2_665 157.0(5) yes
Ag5 Ag4 Ag6 5_555 3_665 136.8(8) yes
Ag5 Ag4 Ag6 5_555 9_555 55.7(3) yes
Ag5 Ag4 Ag6 5_555 4_565 132.2(3) yes
Ag5 Ag4 Ag6 5_555 5_565 147.5(3) yes
Ag5 Ag4 Ag6 5_555 6_555 77.4(4) yes
Ag5 Ag4 S2 5_555 2_665 77.6(2) yes
Ag5 Ag4 S3 5_555 . 45.45(16) yes
Ag5 Ag4 S3 5_555 7_665 122.9(3) yes
Ag5 Ag4 Ag5 6_555 . 69.2(4) yes
Ag5 Ag4 Ag5 6_555 7_665 116.0(3) yes
Ag5 Ag4 Ag5 6_555 2_665 120.6(4) yes
Ag5 Ag4 Ag5 6_555 3_665 168.4(5) yes
Ag5 Ag4 Ag5 6_555 9_555 73.4(2) yes
Ag5 Ag4 Ag5 6_555 4_665 159.3(4) yes
Ag5 Ag4 Ag5 6_555 5_555 79.6(3) yes
Ag5 Ag4 Ag6 6_555 . 22.6(6) yes
Ag5 Ag4 Ag6 6_555 7_665 126.1(3) yes
Ag5 Ag4 Ag6 6_555 2_665 122.8(5) yes
Ag5 Ag4 Ag6 6_555 3_665 142.8(8) yes
Ag5 Ag4 Ag6 6_555 9_555 84.4(2) yes
Ag5 Ag4 Ag6 6_555 4_565 52.7(3) yes
Ag5 Ag4 Ag6 6_555 5_565 67.9(3) yes
Ag5 Ag4 Ag6 6_555 6_555 2.3(3) yes
Ag5 Ag4 S2 6_555 2_665 94.8(2) yes
Ag5 Ag4 S3 6_555 . 118.3(3) yes
Ag5 Ag4 S3 6_555 7_665 72.0(3) yes
Ag6 Ag4 Ag6 . 7_665 120.0(5) yes
Ag6 Ag4 Ag6 . 2_665 144.9(9) yes
Ag6 Ag4 Ag6 . 3_665 163.8(10) yes
Ag6 Ag4 Ag6 . 9_555 73.6(4) yes
Ag6 Ag4 Ag6 . 4_565 75.2(7) yes
Ag6 Ag4 Ag6 . 5_565 90.4(7) yes
Ag6 Ag4 Ag6 . 6_555 20.3(6) yes
Ag6 Ag4 S2 . 2_665 87.9(4) yes
Ag6 Ag4 S3 . . 98.0(7) yes
Ag6 Ag4 S3 . 7_665 88.0(6) yes
Ag6 Ag4 Ag6 7_665 . 120.0(5) yes
Ag6 Ag4 Ag6 7_665 2_665 83.6(3) yes
Ag6 Ag4 Ag6 7_665 3_665 73.6(4) yes
Ag6 Ag4 Ag6 7_665 9_555 46.54(17) yes
Ag6 Ag4 Ag6 7_665 4_565 120.7(3) yes
Ag6 Ag4 Ag6 7_665 5_565 114.0(3) yes
Ag6 Ag4 Ag6 7_665 6_555 126.1(4) yes
Ag6 Ag4 S2 7_665 2_665 132.7(4) yes
Ag6 Ag4 S3 7_665 . 45.4(2) yes
Ag6 Ag4 S3 7_665 7_665 72.9(3) yes
Ag6 Ag4 Ag6 2_665 . 144.9(9) yes
Ag6 Ag4 Ag6 2_665 7_665 83.6(3) yes
Ag6 Ag4 Ag6 2_665 3_665 20.3(6) yes
Ag6 Ag4 Ag6 2_665 9_555 126.1(4) yes
Ag6 Ag4 Ag6 2_665 4_565 70.2(4) yes
Ag6 Ag4 Ag6 2_665 5_565 54.9(4) yes
Ag6 Ag4 Ag6 2_665 6_555 124.9(6) yes
Ag6 Ag4 S2 2_665 2_665 93.7(3) yes
Ag6 Ag4 S3 2_665 . 116.4(4) yes
Ag6 Ag4 S3 2_665 7_665 73.8(4) yes
Ag6 Ag4 Ag6 3_665 . 163.8(10) yes
Ag6 Ag4 Ag6 3_665 7_665 73.6(4) yes
Ag6 Ag4 Ag6 3_665 2_665 20.3(6) yes
Ag6 Ag4 Ag6 3_665 9_555 120.0(5) yes
Ag6 Ag4 Ag6 3_665 4_565 90.4(7) yes
Ag6 Ag4 Ag6 3_665 5_565 75.2(7) yes
Ag6 Ag4 Ag6 3_665 6_555 144.9(9) yes
Ag6 Ag4 S2 3_665 2_665 87.9(4) yes
Ag6 Ag4 S3 3_665 . 98.0(7) yes
Ag6 Ag4 S3 3_665 7_665 88.0(6) yes
Ag6 Ag4 Ag6 9_555 . 73.6(4) yes
Ag6 Ag4 Ag6 9_555 7_665 46.54(17) yes
Ag6 Ag4 Ag6 9_555 2_665 126.1(4) yes
Ag6 Ag4 Ag6 9_555 3_665 120.0(5) yes
Ag6 Ag4 Ag6 9_555 4_565 114.0(3) yes
Ag6 Ag4 Ag6 9_555 5_565 120.7(3) yes
Ag6 Ag4 Ag6 9_555 6_555 83.6(3) yes
Ag6 Ag4 S2 9_555 2_665 132.7(4) yes
Ag6 Ag4 S3 9_555 . 45.4(2) yes
Ag6 Ag4 S3 9_555 7_665 72.9(3) yes
Ag6 Ag4 Ag6 4_565 . 75.2(7) yes
Ag6 Ag4 Ag6 4_565 7_665 120.7(3) yes
Ag6 Ag4 Ag6 4_565 2_665 70.2(4) yes
Ag6 Ag4 Ag6 4_565 3_665 90.4(7) yes
Ag6 Ag4 Ag6 4_565 9_555 114.0(3) yes
Ag6 Ag4 Ag6 4_565 5_565 15.3(3) yes
Ag6 Ag4 Ag6 4_565 6_555 54.9(4) yes
Ag6 Ag4 S2 4_565 2_665 102.0(3) yes
Ag6 Ag4 S3 4_565 . 159.0(3) yes
Ag6 Ag4 S3 4_565 7_665 49.4(2) yes
Ag6 Ag4 Ag6 5_565 . 90.4(7) yes
Ag6 Ag4 Ag6 5_565 7_665 114.0(3) yes
Ag6 Ag4 Ag6 5_565 2_665 54.9(4) yes
Ag6 Ag4 Ag6 5_565 3_665 75.2(7) yes
Ag6 Ag4 Ag6 5_565 9_555 120.7(3) yes
Ag6 Ag4 Ag6 5_565 4_565 15.3(3) yes
Ag6 Ag4 Ag6 5_565 6_555 70.2(4) yes
Ag6 Ag4 S2 5_565 2_665 102.0(3) yes
Ag6 Ag4 S3 5_565 . 159.0(3) yes
Ag6 Ag4 S3 5_565 7_665 49.4(2) yes
Ag6 Ag4 Ag6 6_555 . 20.3(6) yes
Ag6 Ag4 Ag6 6_555 7_665 126.1(4) yes
Ag6 Ag4 Ag6 6_555 2_665 124.9(6) yes
Ag6 Ag4 Ag6 6_555 3_665 144.9(9) yes
Ag6 Ag4 Ag6 6_555 9_555 83.6(3) yes
Ag6 Ag4 Ag6 6_555 4_565 54.9(4) yes
Ag6 Ag4 Ag6 6_555 5_565 70.2(4) yes
Ag6 Ag4 S2 6_555 2_665 93.7(3) yes
Ag6 Ag4 S3 6_555 . 116.4(4) yes
Ag6 Ag4 S3 6_555 7_665 73.8(4) yes
S2 Ag4 S3 2_665 . 97.5(3) yes
S2 Ag4 S3 2_665 7_665 151.1(5) yes
S3 Ag4 S3 . 7_665 111.4(3) yes
S3 Ag4 S3 7_665 . 111.4(3) yes
Ag1 Ag5 Cu1 . . 0 yes
Ag1 Ag5 Ag2 . . 73.4(5) yes
Ag1 Ag5 Ag2 . 3_665 101.19(14) yes
Ag1 Ag5 Ag2 . 9_555 157.51(19) yes
Ag1 Ag5 Ag2 . 4_665 99.37(13) yes
Ag1 Ag5 Ag2 . 10_555 148.8(2) yes
Ag1 Ag5 Ag2 . 5_555 74.0(3) yes
Ag1 Ag5 Ag2 . 6_555 89.45(13) yes
Ag1 Ag5 Ag3 . . 115.8(6) yes
Ag1 Ag5 Ag3 . 8_555 128.7(3) yes
Ag1 Ag5 Ag3 . 3_665 108.78(18) yes
Ag1 Ag5 Ag3 . 9_555 168.4(3) yes
Ag1 Ag5 Ag3 . 5_555 77.5(2) yes
Ag1 Ag5 Ag3 . 6_555 97.63(18) yes
Ag1 Ag5 Ag4 . . 110.7(4) yes
Ag1 Ag5 Ag4 . 7_665 161.2(3) yes
Ag1 Ag5 Ag4 . 2_655 77.8(2) yes
Ag1 Ag5 Ag4 . 4_565 102.0(2) yes
Ag1 Ag5 Ag5 . 3_665 103.43(17) yes
Ag1 Ag5 Ag5 . 9_555 165.7(2) yes
Ag1 Ag5 Ag5 . 5_555 74.5(3) yes
Ag1 Ag5 Ag5 . 6_555 91.97(16) yes
Ag1 Ag5 Ag6 . . 100.1(3) yes
Ag1 Ag5 Ag6 . 8_555 140.1(4) yes
Ag1 Ag5 Ag6 . 3_665 106.90(19) yes
Ag1 Ag5 Ag6 . 9_555 155.9(5) yes
Ag1 Ag5 Ag6 . 5_555 73.8(2) yes
Ag1 Ag5 Ag6 . 6_555 96.9(2) yes
Ag1 Ag5 Cu2 . . 108.41(17) yes
Ag1 Ag5 S1 . . 62.58(12) yes
Ag1 Ag5 S2 . 2_665 48.02(9) yes
Ag1 Ag5 S3 . . 117.6(3) yes
Ag1 Ag5 S3 . 7_665 135.7(3) yes
Cu1 Ag5 Ag2 . . 73.4(5) yes
Cu1 Ag5 Ag2 . 3_665 101.19(13) yes
Cu1 Ag5 Ag2 . 9_555 157.51(19) yes
Cu1 Ag5 Ag2 . 4_665 99.37(13) yes
Cu1 Ag5 Ag2 . 10_555 148.76(19) yes
Cu1 Ag5 Ag2 . 5_555 74.0(3) yes
Cu1 Ag5 Ag2 . 6_555 89.45(12) yes
Cu1 Ag5 Ag3 . . 115.8(6) yes
Cu1 Ag5 Ag3 . 8_555 128.7(3) yes
Cu1 Ag5 Ag3 . 3_665 108.78(18) yes
Cu1 Ag5 Ag3 . 9_555 168.4(3) yes
Cu1 Ag5 Ag3 . 5_555 77.5(2) yes
Cu1 Ag5 Ag3 . 6_555 97.63(17) yes
Cu1 Ag5 Ag4 . . 110.7(4) yes
Cu1 Ag5 Ag4 . 7_665 161.2(3) yes
Cu1 Ag5 Ag4 . 2_655 77.8(2) yes
Cu1 Ag5 Ag4 . 4_565 102.0(2) yes
Cu1 Ag5 Ag5 . 3_665 103.43(17) yes
Cu1 Ag5 Ag5 . 9_555 165.7(2) yes
Cu1 Ag5 Ag5 . 5_555 74.5(2) yes
Cu1 Ag5 Ag5 . 6_555 91.97(15) yes
Cu1 Ag5 Ag6 . . 100.1(3) yes
Cu1 Ag5 Ag6 . 8_555 140.1(4) yes
Cu1 Ag5 Ag6 . 3_665 106.90(19) yes
Cu1 Ag5 Ag6 . 9_555 155.9(5) yes
Cu1 Ag5 Ag6 . 5_555 73.8(2) yes
Cu1 Ag5 Ag6 . 6_555 96.9(2) yes
Cu1 Ag5 Cu2 . . 108.41(17) yes
Cu1 Ag5 S1 . . 62.58(12) yes
Cu1 Ag5 S2 . 2_665 48.02(8) yes
Cu1 Ag5 S3 . . 117.6(3) yes
Cu1 Ag5 S3 . 7_665 135.7(3) yes
Ag2 Ag5 Ag2 . 3_665 107.6(6) yes
Ag2 Ag5 Ag2 . 9_555 109.9(5) yes
Ag2 Ag5 Ag2 . 4_665 99.4(6) yes
Ag2 Ag5 Ag2 . 10_555 114.0(5) yes
Ag2 Ag5 Ag2 . 5_555 1.5(4) yes
Ag2 Ag5 Ag2 . 6_555 114.5(6) yes
Ag2 Ag5 Ag3 . . 164.6(9) yes
Ag2 Ag5 Ag3 . 8_555 55.8(5) yes
Ag2 Ag5 Ag3 . 3_665 131.8(7) yes
Ag2 Ag5 Ag3 . 9_555 96.4(6) yes
Ag2 Ag5 Ag3 . 5_555 7.7(4) yes
Ag2 Ag5 Ag3 . 6_555 132.3(6) yes
Ag2 Ag5 Ag4 . . 157.1(8) yes
Ag2 Ag5 Ag4 . 7_665 97.8(6) yes
Ag2 Ag5 Ag4 . 2_655 8.3(5) yes
Ag2 Ag5 Ag4 . 4_565 152.8(6) yes
Ag2 Ag5 Ag5 . 3_665 117.6(7) yes
Ag2 Ag5 Ag5 . 9_555 104.8(6) yes
Ag2 Ag5 Ag5 . 5_555 2.8(4) yes
Ag2 Ag5 Ag5 . 6_555 122.4(6) yes
Ag2 Ag5 Ag6 . . 149.1(8) yes
Ag2 Ag5 Ag6 . 8_555 67.0(6) yes
Ag2 Ag5 Ag6 . 3_665 142.6(7) yes
Ag2 Ag5 Ag6 . 9_555 82.9(6) yes
Ag2 Ag5 Ag6 . 5_555 16.4(5) yes
Ag2 Ag5 Ag6 . 6_555 138.0(6) yes
Ag2 Ag5 Cu2 . . 75.1(5) yes
Ag2 Ag5 S1 . . 72.0(5) yes
Ag2 Ag5 S2 . 2_665 111.8(6) yes
Ag2 Ag5 S3 . . 68.2(6) yes
Ag2 Ag5 S3 . 7_665 150.5(6) yes
Ag2 Ag5 Ag2 3_665 . 107.6(6) yes
Ag2 Ag5 Ag2 3_665 9_555 98.85(19) yes
Ag2 Ag5 Ag2 3_665 4_665 8.14(12) yes
Ag2 Ag5 Ag2 3_665 10_555 104.7(2) yes
Ag2 Ag5 Ag2 3_665 5_555 108.9(4) yes
Ag2 Ag5 Ag2 3_665 6_555 137.9(4) yes
Ag2 Ag5 Ag3 3_665 . 83.5(6) yes
Ag2 Ag5 Ag3 3_665 8_555 100.6(2) yes
Ag2 Ag5 Ag3 3_665 3_665 24.5(2) yes
Ag2 Ag5 Ag3 3_665 9_555 87.21(19) yes
Ag2 Ag5 Ag3 3_665 5_555 113.6(3) yes
Ag2 Ag5 Ag3 3_665 6_555 120.1(4) yes
Ag2 Ag5 Ag4 3_665 . 49.7(3) yes
Ag2 Ag5 Ag4 3_665 7_665 65.06(16) yes
Ag2 Ag5 Ag4 3_665 2_655 100.0(3) yes
Ag2 Ag5 Ag4 3_665 4_565 99.6(3) yes
Ag2 Ag5 Ag5 3_665 3_665 10.0(2) yes
Ag2 Ag5 Ag5 3_665 9_555 92.9(2) yes
Ag2 Ag5 Ag5 3_665 5_555 110.0(4) yes
Ag2 Ag5 Ag5 3_665 6_555 130.0(4) yes
Ag2 Ag5 Ag6 3_665 . 103.3(6) yes
Ag2 Ag5 Ag6 3_665 8_555 95.60(17) yes
Ag2 Ag5 Ag6 3_665 3_665 35.0(2) yes
Ag2 Ag5 Ag6 3_665 9_555 90.15(17) yes
Ag2 Ag5 Ag6 3_665 5_555 123.9(4) yes
Ag2 Ag5 Ag6 3_665 6_555 114.4(4) yes
Ag2 Ag5 Cu2 3_665 . 149.55(17) yes
Ag2 Ag5 S1 3_665 . 163.50(19) yes
Ag2 Ag5 S2 3_665 2_665 63.01(13) yes
Ag2 Ag5 S3 3_665 . 50.90(12) yes
Ag2 Ag5 S3 3_665 7_665 75.6(2) yes
Ag2 Ag5 Ag2 9_555 . 109.9(5) yes
Ag2 Ag5 Ag2 9_555 3_665 98.85(19) yes
Ag2 Ag5 Ag2 9_555 4_665 101.87(16) yes
Ag2 Ag5 Ag2 9_555 10_555 9.29(12) yes
Ag2 Ag5 Ag2 9_555 5_555 108.9(3) yes
Ag2 Ag5 Ag2 9_555 6_555 68.73(16) yes
Ag2 Ag5 Ag3 9_555 . 56.6(5) yes
Ag2 Ag5 Ag3 9_555 8_555 56.1(2) yes
Ag2 Ag5 Ag3 9_555 3_665 85.9(2) yes
Ag2 Ag5 Ag3 9_555 9_555 21.7(2) yes
Ag2 Ag5 Ag3 9_555 5_555 103.6(2) yes
Ag2 Ag5 Ag3 9_555 6_555 63.14(18) yes
Ag2 Ag5 Ag4 9_555 . 75.3(3) yes
Ag2 Ag5 Ag4 9_555 7_665 40.96(19) yes
Ag2 Ag5 Ag4 9_555 2_655 108.6(2) yes
Ag2 Ag5 Ag4 9_555 4_565 64.4(2) yes
Ag2 Ag5 Ag5 9_555 3_665 94.7(2) yes
Ag2 Ag5 Ag5 9_555 9_555 9.8(2) yes
Ag2 Ag5 Ag5 9_555 5_555 107.9(3) yes
Ag2 Ag5 Ag5 9_555 6_555 67.16(18) yes
Ag2 Ag5 Ag6 9_555 . 65.1(3) yes
Ag2 Ag5 Ag6 9_555 8_555 46.4(3) yes
Ag2 Ag5 Ag6 9_555 3_665 84.1(2) yes
Ag2 Ag5 Ag6 9_555 9_555 32.7(3) yes
Ag2 Ag5 Ag6 9_555 5_555 103.1(2) yes
Ag2 Ag5 Ag6 9_555 6_555 65.3(2) yes
Ag2 Ag5 Cu2 9_555 . 53.81(9) yes
Ag2 Ag5 S1 9_555 . 96.65(16) yes
Ag2 Ag5 S2 9_555 2_665 137.9(4) yes
Ag2 Ag5 S3 9_555 . 83.18(16) yes
Ag2 Ag5 S3 9_555 7_665 41.88(12) yes
Ag2 Ag5 Ag2 4_665 . 99.4(6) yes
Ag2 Ag5 Ag2 4_665 3_665 8.14(12) yes
Ag2 Ag5 Ag2 4_665 9_555 101.87(16) yes
Ag2 Ag5 Ag2 4_665 10_555 108.63(18) yes
Ag2 Ag5 Ag2 4_665 5_555 100.7(4) yes
Ag2 Ag5 Ag2 4_665 6_555 146.0(3) yes
Ag2 Ag5 Ag3 4_665 . 91.4(6) yes
Ag2 Ag5 Ag3 4_665 8_555 96.0(2) yes
Ag2 Ag5 Ag3 4_665 3_665 32.5(2) yes
Ag2 Ag5 Ag3 4_665 9_555 87.81(19) yes
Ag2 Ag5 Ag3 4_665 5_555 105.4(3) yes
Ag2 Ag5 Ag3 4_665 6_555 128.2(4) yes
Ag2 Ag5 Ag4 4_665 . 57.9(3) yes
Ag2 Ag5 Ag4 4_665 7_665 65.15(16) yes
Ag2 Ag5 Ag4 4_665 2_655 91.9(2) yes
Ag2 Ag5 Ag4 4_665 4_565 107.8(3) yes
Ag2 Ag5 Ag5 4_665 3_665 18.1(2) yes
Ag2 Ag5 Ag5 4_665 9_555 94.9(2) yes
Ag2 Ag5 Ag5 4_665 5_555 101.9(3) yes
Ag2 Ag5 Ag5 4_665 6_555 138.1(4) yes
Ag2 Ag5 Ag6 4_665 . 111.5(5) yes
Ag2 Ag5 Ag6 4_665 8_555 92.22(16) yes
Ag2 Ag5 Ag6 4_665 3_665 43.2(2) yes
Ag2 Ag5 Ag6 4_665 9_555 88.85(15) yes
Ag2 Ag5 Ag6 4_665 5_555 115.7(4) yes
Ag2 Ag5 Ag6 4_665 6_555 122.5(4) yes
Ag2 Ag5 Cu2 4_665 . 148.39(17) yes
Ag2 Ag5 S1 4_665 . 161.4(2) yes
Ag2 Ag5 S2 4_665 2_665 65.75(12) yes
Ag2 Ag5 S3 4_665 . 44.77(11) yes
Ag2 Ag5 S3 4_665 7_665 82.54(18) yes
Ag2 Ag5 Ag2 10_555 . 114.0(5) yes
Ag2 Ag5 Ag2 10_555 3_665 104.7(2) yes
Ag2 Ag5 Ag2 10_555 9_555 9.29(12) yes
Ag2 Ag5 Ag2 10_555 4_665 108.63(18) yes
Ag2 Ag5 Ag2 10_555 5_555 112.8(3) yes
Ag2 Ag5 Ag2 10_555 6_555 59.55(14) yes
Ag2 Ag5 Ag3 10_555 . 51.5(5) yes
Ag2 Ag5 Ag3 10_555 8_555 62.7(2) yes
Ag2 Ag5 Ag3 10_555 3_665 88.9(3) yes
Ag2 Ag5 Ag3 10_555 9_555 30.9(2) yes
Ag2 Ag5 Ag3 10_555 5_555 107.1(2) yes
Ag2 Ag5 Ag3 10_555 6_555 54.02(16) yes
Ag2 Ag5 Ag4 10_555 . 74.7(4) yes
Ag2 Ag5 Ag4 10_555 7_665 49.9(2) yes
Ag2 Ag5 Ag4 10_555 2_655 113.9(2) yes
Ag2 Ag5 Ag4 10_555 4_565 56.8(2) yes
Ag2 Ag5 Ag5 10_555 3_665 99.3(3) yes
Ag2 Ag5 Ag5 10_555 9_555 19.1(2) yes
Ag2 Ag5 Ag5 10_555 5_555 111.7(3) yes
Ag2 Ag5 Ag5 10_555 6_555 57.87(16) yes
Ag2 Ag5 Ag6 10_555 . 57.1(3) yes
Ag2 Ag5 Ag6 10_555 8_555 53.9(3) yes
Ag2 Ag5 Ag6 10_555 3_665 85.5(2) yes
Ag2 Ag5 Ag6 10_555 9_555 41.2(3) yes
Ag2 Ag5 Ag6 10_555 5_555 104.9(2) yes
Ag2 Ag5 Ag6 10_555 6_555 56.4(2) yes
Ag2 Ag5 Cu2 10_555 . 50.37(9) yes
Ag2 Ag5 S1 10_555 . 90 yes
Ag2 Ag5 S2 10_555 2_665 134.1(4) yes
Ag2 Ag5 S3 10_555 . 92.47(17) yes
Ag2 Ag5 S3 10_555 7_665 40.00(11) yes
Ag2 Ag5 Ag2 5_555 . 1.5(4) yes
Ag2 Ag5 Ag2 5_555 3_665 108.9(4) yes
Ag2 Ag5 Ag2 5_555 9_555 108.9(3) yes
Ag2 Ag5 Ag2 5_555 4_665 100.7(4) yes
Ag2 Ag5 Ag2 5_555 10_555 112.8(3) yes
Ag2 Ag5 Ag2 5_555 6_555 113.2(3) yes
Ag2 Ag5 Ag3 5_555 . 163.1(7) yes
Ag2 Ag5 Ag3 5_555 8_555 55.1(3) yes
Ag2 Ag5 Ag3 5_555 3_665 133.1(5) yes
Ag2 Ag5 Ag3 5_555 9_555 95.7(4) yes
Ag2 Ag5 Ag3 5_555 5_555 6.25(19) yes
Ag2 Ag5 Ag3 5_555 6_555 131.0(4) yes
Ag2 Ag5 Ag4 5_555 . 158.3(5) yes
Ag2 Ag5 Ag4 5_555 7_665 97.6(4) yes
Ag2 Ag5 Ag4 5_555 2_655 9.2(2) yes
Ag2 Ag5 Ag4 5_555 4_565 151.5(3) yes
Ag2 Ag5 Ag5 5_555 3_665 118.8(5) yes
Ag2 Ag5 Ag5 5_555 9_555 103.9(3) yes
Ag2 Ag5 Ag5 5_555 5_555 1.4(2) yes
Ag2 Ag5 Ag5 5_555 6_555 121.2(3) yes
Ag2 Ag5 Ag6 5_555 . 147.8(6) yes
Ag2 Ag5 Ag6 5_555 8_555 66.3(4) yes
Ag2 Ag5 Ag6 5_555 3_665 143.9(4) yes
Ag2 Ag5 Ag6 5_555 9_555 82.2(4) yes
Ag2 Ag5 Ag6 5_555 5_555 15.0(4) yes
Ag2 Ag5 Ag6 5_555 6_555 136.8(4) yes
Ag2 Ag5 Cu2 5_555 . 73.6(3) yes
Ag2 Ag5 S1 5_555 . 71.0(3) yes
Ag2 Ag5 S2 5_555 2_665 112.9(4) yes
Ag2 Ag5 S3 5_555 . 68.9(3) yes
Ag2 Ag5 S3 5_555 7_665 149.7(3) yes
Ag2 Ag5 Ag2 6_555 . 114.5(6) yes
Ag2 Ag5 Ag2 6_555 3_665 137.9(4) yes
Ag2 Ag5 Ag2 6_555 9_555 68.73(16) yes
Ag2 Ag5 Ag2 6_555 4_665 146.0(3) yes
Ag2 Ag5 Ag2 6_555 10_555 59.55(14) yes
Ag2 Ag5 Ag2 6_555 5_555 113.2(3) yes
Ag2 Ag5 Ag3 6_555 . 55.7(5) yes
Ag2 Ag5 Ag3 6_555 8_555 103.9(2) yes
Ag2 Ag5 Ag3 6_555 3_665 113.7(4) yes
Ag2 Ag5 Ag3 6_555 9_555 89.6(3) yes
Ag2 Ag5 Ag3 6_555 5_555 108.5(2) yes
Ag2 Ag5 Ag3 6_555 6_555 18.07(17) yes
Ag2 Ag5 Ag4 6_555 . 88.3(5) yes
Ag2 Ag5 Ag4 6_555 7_665 109.3(3) yes
Ag2 Ag5 Ag4 6_555 2_655 122.0(2) yes
Ag2 Ag5 Ag4 6_555 4_565 38.33(17) yes
Ag2 Ag5 Ag5 6_555 3_665 127.9(4) yes
Ag2 Ag5 Ag5 6_555 9_555 78.3(2) yes
Ag2 Ag5 Ag5 6_555 5_555 112.1(3) yes
Ag2 Ag5 Ag5 6_555 6_555 7.94(18) yes
Ag2 Ag5 Ag6 6_555 . 34.6(4) yes
Ag2 Ag5 Ag6 6_555 8_555 101.87(17) yes
Ag2 Ag5 Ag6 6_555 3_665 102.9(4) yes
Ag2 Ag5 Ag6 6_555 9_555 96.3(2) yes
Ag2 Ag5 Ag6 6_555 5_555 98.2(3) yes
Ag2 Ag5 Ag6 6_555 6_555 23.56(17) yes
Ag2 Ag5 Cu2 6_555 . 51.04(11) yes
Ag2 Ag5 S1 6_555 . 45.11(12) yes
Ag2 Ag5 S2 6_555 2_665 98.6(2) yes
Ag2 Ag5 S3 6_555 . 151.13(19) yes
Ag2 Ag5 S3 6_555 7_665 68.79(18) yes
Ag3 Ag5 Ag3 . 8_555 112.4(6) yes
Ag3 Ag5 Ag3 . 3_665 59.1(6) yes
Ag3 Ag5 Ag3 . 9_555 72.9(5) yes
Ag3 Ag5 Ag3 . 5_555 156.9(6) yes
Ag3 Ag5 Ag3 . 6_555 37.7(5) yes
Ag3 Ag5 Ag4 . . 34.4(6) yes
Ag3 Ag5 Ag4 . 7_665 76.8(5) yes
Ag3 Ag5 Ag4 . 2_655 165.2(6) yes
Ag3 Ag5 Ag4 . 4_565 19.3(5) yes
Ag3 Ag5 Ag5 . 3_665 73.7(6) yes
Ag3 Ag5 Ag5 . 9_555 63.0(5) yes
Ag3 Ag5 Ag5 . 5_555 161.8(7) yes
Ag3 Ag5 Ag5 . 6_555 48.0(5) yes
Ag3 Ag5 Ag6 . . 23.0(5) yes
Ag3 Ag5 Ag6 . 8_555 101.9(6) yes
Ag3 Ag5 Ag6 . 3_665 49.3(6) yes
Ag3 Ag5 Ag6 . 9_555 86.4(6) yes
Ag3 Ag5 Ag6 . 5_555 150.2(7) yes
Ag3 Ag5 Ag6 . 6_555 33.1(5) yes
Ag3 Ag5 Cu2 . . 89.9(5) yes
Ag3 Ag5 S1 . . 100.5(6) yes
Ag3 Ag5 S2 . 2_665 82.7(6) yes
Ag3 Ag5 S3 . . 114.0(6) yes
Ag3 Ag5 S3 . 7_665 20.7(5) yes
Ag3 Ag5 Ag3 8_555 . 112.4(6) yes
Ag3 Ag5 Ag3 8_555 3_665 110.2(2) yes
Ag3 Ag5 Ag3 8_555 9_555 40.7(2) yes
Ag3 Ag5 Ag3 8_555 5_555 51.2(2) yes
Ag3 Ag5 Ag3 8_555 6_555 110.2(2) yes
Ag3 Ag5 Ag4 8_555 . 118.9(4) yes
Ag3 Ag5 Ag4 8_555 7_665 48.1(2) yes
Ag3 Ag5 Ag4 8_555 2_655 52.9(3) yes
Ag3 Ag5 Ag4 8_555 4_565 119.2(3) yes
Ag3 Ag5 Ag5 8_555 3_665 105.9(2) yes
Ag3 Ag5 Ag5 8_555 9_555 49.4(2) yes
Ag3 Ag5 Ag5 8_555 5_555 54.4(3) yes
Ag3 Ag5 Ag5 8_555 6_555 108.0(2) yes
Ag3 Ag5 Ag6 8_555 . 118.9(4) yes
Ag3 Ag5 Ag6 8_555 8_555 11.4(3) yes
Ag3 Ag5 Ag6 8_555 3_665 117.4(2) yes
Ag3 Ag5 Ag6 8_555 9_555 27.3(3) yes
Ag3 Ag5 Ag6 8_555 5_555 55.5(2) yes
Ag3 Ag5 Ag6 8_555 6_555 114.9(3) yes
Ag3 Ag5 Cu2 8_555 . 54.81(18) yes
Ag3 Ag5 S1 8_555 . 92.7(2) yes
Ag3 Ag5 S2 8_555 2_665 157.3(3) yes
Ag3 Ag5 S3 8_555 . 52.10(19) yes
Ag3 Ag5 S3 8_555 7_665 94.6(2) yes
Ag3 Ag5 Ag3 3_665 . 59.1(6) yes
Ag3 Ag5 Ag3 3_665 8_555 110.2(2) yes
Ag3 Ag5 Ag3 3_665 9_555 82.2(2) yes
Ag3 Ag5 Ag3 3_665 5_555 137.3(4) yes
Ag3 Ag5 Ag3 3_665 6_555 95.7(4) yes
Ag3 Ag5 Ag4 3_665 . 25.3(4) yes
Ag3 Ag5 Ag4 3_665 7_665 64.38(19) yes
Ag3 Ag5 Ag4 3_665 2_655 124.0(3) yes
Ag3 Ag5 Ag4 3_665 4_565 75.3(4) yes
Ag3 Ag5 Ag5 3_665 3_665 14.6(3) yes
Ag3 Ag5 Ag5 3_665 9_555 83.2(2) yes
Ag3 Ag5 Ag5 3_665 5_555 134.2(4) yes
Ag3 Ag5 Ag5 3_665 6_555 105.7(4) yes
Ag3 Ag5 Ag6 3_665 . 79.1(6) yes
Ag3 Ag5 Ag6 3_665 8_555 101.5(3) yes
Ag3 Ag5 Ag6 3_665 3_665 11.2(3) yes
Ag3 Ag5 Ag6 3_665 9_555 90.3(3) yes
Ag3 Ag5 Ag6 3_665 5_555 147.9(5) yes
Ag3 Ag5 Ag6 3_665 6_555 90.1(4) yes
Ag3 Ag5 Cu2 3_665 . 139.3(3) yes
Ag3 Ag5 S1 3_665 . 153.5(4) yes
Ag3 Ag5 S2 3_665 2_665 61.89(18) yes
Ag3 Ag5 S3 3_665 . 69.1(2) yes
Ag3 Ag5 S3 3_665 7_665 53.6(3) yes
Ag3 Ag5 Ag3 9_555 . 72.9(5) yes
Ag3 Ag5 Ag3 9_555 8_555 40.7(2) yes
Ag3 Ag5 Ag3 9_555 3_665 82.2(2) yes
Ag3 Ag5 Ag3 9_555 5_555 91.8(3) yes
Ag3 Ag5 Ag3 9_555 6_555 84.8(3) yes
Ag3 Ag5 Ag4 9_555 . 80.9(3) yes
Ag3 Ag5 Ag4 9_555 7_665 22.7(2) yes
Ag3 Ag5 Ag4 9_555 2_655 92.9(3) yes
Ag3 Ag5 Ag4 9_555 4_565 84.3(3) yes
Ag3 Ag5 Ag5 9_555 3_665 86.2(2) yes
Ag3 Ag5 Ag5 9_555 9_555 12.0(3) yes
Ag3 Ag5 Ag5 9_555 5_555 95.1(3) yes
Ag3 Ag5 Ag5 9_555 6_555 88.7(3) yes
Ag3 Ag5 Ag6 9_555 . 85.6(4) yes
Ag3 Ag5 Ag6 9_555 8_555 29.5(3) yes
Ag3 Ag5 Ag6 9_555 3_665 84.6(2) yes
Ag3 Ag5 Ag6 9_555 9_555 13.6(3) yes
Ag3 Ag5 Ag6 9_555 5_555 94.9(3) yes
Ag3 Ag5 Ag6 9_555 6_555 86.8(3) yes
Ag3 Ag5 Cu2 9_555 . 62.49(15) yes
Ag3 Ag5 S1 9_555 . 109.3(2) yes
Ag3 Ag5 S2 9_555 2_665 143.5(3) yes
Ag3 Ag5 S3 9_555 . 61.8(2) yes
Ag3 Ag5 S3 9_555 7_665 54.1(2) yes
Ag3 Ag5 Ag3 5_555 . 156.9(6) yes
Ag3 Ag5 Ag3 5_555 8_555 51.2(2) yes
Ag3 Ag5 Ag3 5_555 3_665 137.3(4) yes
Ag3 Ag5 Ag3 5_555 9_555 91.8(3) yes
Ag3 Ag5 Ag3 5_555 6_555 125.9(3) yes
Ag3 Ag5 Ag4 5_555 . 161.7(4) yes
Ag3 Ag5 Ag4 5_555 7_665 95.8(3) yes
Ag3 Ag5 Ag4 5_555 2_655 13.61(17) yes
Ag3 Ag5 Ag4 5_555 4_565 146.4(2) yes
Ag3 Ag5 Ag5 5_555 3_665 123.5(4) yes
Ag3 Ag5 Ag5 5_555 9_555 99.2(3) yes
Ag3 Ag5 Ag5 5_555 5_555 4.93(18) yes
Ag3 Ag5 Ag5 5_555 6_555 116.4(3) yes
Ag3 Ag5 Ag6 5_555 . 142.9(5) yes
Ag3 Ag5 Ag6 5_555 8_555 62.5(3) yes
Ag3 Ag5 Ag6 5_555 3_665 148.4(3) yes
Ag3 Ag5 Ag6 5_555 9_555 78.4(4) yes
Ag3 Ag5 Ag6 5_555 5_555 10.7(3) yes
Ag3 Ag5 Ag6 5_555 6_555 131.9(3) yes
Ag3 Ag5 Cu2 5_555 . 67.4(2) yes
Ag3 Ag5 S1 5_555 . 67.8(2) yes
Ag3 Ag5 S2 5_555 2_665 118.4(3) yes
Ag3 Ag5 S3 5_555 . 70.9(3) yes
Ag3 Ag5 S3 5_555 7_665 145.1(2) yes
Ag3 Ag5 Ag3 6_555 . 37.7(5) yes
Ag3 Ag5 Ag3 6_555 8_555 110.2(2) yes
Ag3 Ag5 Ag3 6_555 3_665 95.7(4) yes
Ag3 Ag5 Ag3 6_555 9_555 84.8(3) yes
Ag3 Ag5 Ag3 6_555 5_555 125.9(3) yes
Ag3 Ag5 Ag4 6_555 . 70.4(5) yes
Ag3 Ag5 Ag4 6_555 7_665 100.4(3) yes
Ag3 Ag5 Ag4 6_555 2_655 139.6(3) yes
Ag3 Ag5 Ag4 6_555 4_565 20.5(2) yes
Ag3 Ag5 Ag5 6_555 3_665 110.1(5) yes
Ag3 Ag5 Ag5 6_555 9_555 72.8(3) yes
Ag3 Ag5 Ag5 6_555 5_555 129.8(3) yes
Ag3 Ag5 Ag5 6_555 6_555 10.3(2) yes
Ag3 Ag5 Ag6 6_555 . 16.9(4) yes
Ag3 Ag5 Ag6 6_555 8_555 104.8(2) yes
Ag3 Ag5 Ag6 6_555 3_665 85.1(4) yes
Ag3 Ag5 Ag6 6_555 9_555 94.8(3) yes
Ag3 Ag5 Ag6 6_555 5_555 116.0(4) yes
Ag3 Ag5 Ag6 6_555 6_555 6.2(2) yes
Ag3 Ag5 Cu2 6_555 . 63.37(18) yes
Ag3 Ag5 S1 6_555 . 62.84(19) yes
Ag3 Ag5 S2 6_555 2_665 92.2(3) yes
Ag3 Ag5 S3 6_555 . 144.4(3) yes
Ag3 Ag5 S3 6_555 7_665 52.4(2) yes
Ag4 Ag5 Ag4 . 7_665 71.1(3) yes
Ag4 Ag5 Ag4 . 2_655 149.1(4) yes
Ag4 Ag5 Ag4 . 4_565 50.0(4) yes
Ag4 Ag5 Ag5 . 3_665 39.8(4) yes
Ag4 Ag5 Ag5 . 9_555 76.6(3) yes
Ag4 Ag5 Ag5 . 5_555 159.3(5) yes
Ag4 Ag5 Ag5 . 6_555 80.4(5) yes
Ag4 Ag5 Ag6 . . 53.7(6) yes
Ag4 Ag5 Ag6 . 8_555 107.9(4) yes
Ag4 Ag5 Ag6 . 3_665 15.0(4) yes
Ag4 Ag5 Ag6 . 9_555 92.9(4) yes
Ag4 Ag5 Ag6 . 5_555 172.2(5) yes
Ag4 Ag5 Ag6 . 6_555 64.8(5) yes
Ag4 Ag5 Cu2 . . 122.0(4) yes
Ag4 Ag5 S1 . . 130.4(5) yes
Ag4 Ag5 S2 . 2_665 64.0(3) yes
Ag4 Ag5 S3 . . 90.9(4) yes
Ag4 Ag5 S3 . 7_665 34.9(3) yes
Ag4 Ag5 Ag4 7_665 . 71.1(3) yes
Ag4 Ag5 Ag4 7_665 2_655 91.6(3) yes
Ag4 Ag5 Ag4 7_665 4_565 93.3(3) yes
Ag4 Ag5 Ag5 7_665 3_665 65.38(18) yes
Ag4 Ag5 Ag5 7_665 9_555 31.8(2) yes
Ag4 Ag5 Ag5 7_665 5_555 97.5(3) yes
Ag4 Ag5 Ag5 7_665 6_555 106.7(3) yes
Ag4 Ag5 Ag6 7_665 . 95.7(4) yes
Ag4 Ag5 Ag6 7_665 8_555 37.8(3) yes
Ag4 Ag5 Ag6 7_665 3_665 69.8(2) yes
Ag4 Ag5 Ag6 7_665 9_555 26.2(2) yes
Ag4 Ag5 Ag6 7_665 5_555 102.5(3) yes
Ag4 Ag5 Ag6 7_665 6_555 100.5(3) yes
Ag4 Ag5 Cu2 7_665 . 84.49(16) yes
Ag4 Ag5 S1 7_665 . 131.4(2) yes
Ag4 Ag5 S2 7_665 2_665 125.7(3) yes
Ag4 Ag5 S3 7_665 . 44.0(2) yes
Ag4 Ag5 S3 7_665 7_665 56.1(2) yes
Ag4 Ag5 Ag4 2_655 . 149.1(4) yes
Ag4 Ag5 Ag4 2_655 7_665 91.6(3) yes
Ag4 Ag5 Ag4 2_655 4_565 159.9(2) yes
Ag4 Ag5 Ag5 2_655 3_665 110.0(3) yes
Ag4 Ag5 Ag5 2_655 9_555 102.3(3) yes
Ag4 Ag5 Ag5 2_655 5_555 10.2(2) yes
Ag4 Ag5 Ag5 2_655 6_555 130.0(3) yes
Ag4 Ag5 Ag6 2_655 . 156.5(5) yes
Ag4 Ag5 Ag6 2_655 8_555 63.6(3) yes
Ag4 Ag5 Ag6 2_655 3_665 135.0(3) yes
Ag4 Ag5 Ag6 2_655 9_555 79.3(4) yes
Ag4 Ag5 Ag6 2_655 5_555 23.9(3) yes
Ag4 Ag5 Ag6 2_655 6_555 145.5(3) yes
Ag4 Ag5 Cu2 2_655 . 79.8(2) yes
Ag4 Ag5 S1 2_655 . 80.2(3) yes
Ag4 Ag5 S2 2_655 2_665 111.8(3) yes
Ag4 Ag5 S3 2_655 . 60.1(2) yes
Ag4 Ag5 S3 2_655 7_665 146.5(2) yes
Ag4 Ag5 Ag4 4_565 . 50.0(4) yes
Ag4 Ag5 Ag4 4_565 7_665 93.3(3) yes
Ag4 Ag5 Ag4 4_565 2_655 159.9(2) yes
Ag4 Ag5 Ag5 4_565 3_665 89.7(4) yes
Ag4 Ag5 Ag5 4_565 9_555 72.9(3) yes
Ag4 Ag5 Ag5 4_565 5_555 150.3(3) yes
Ag4 Ag5 Ag5 4_565 6_555 30.4(2) yes
Ag4 Ag5 Ag6 4_565 . 3.8(4) yes
Ag4 Ag5 Ag6 4_565 8_555 110.6(3) yes
Ag4 Ag5 Ag6 4_565 3_665 64.6(3) yes
Ag4 Ag5 Ag6 4_565 9_555 96.9(4) yes
Ag4 Ag5 Ag6 4_565 5_555 136.5(4) yes
Ag4 Ag5 Ag6 4_565 6_555 14.8(2) yes
Ag4 Ag5 Cu2 4_565 . 81.3(2) yes
Ag4 Ag5 S1 4_565 . 82.0(2) yes
Ag4 Ag5 S2 4_565 2_665 80.8(3) yes
Ag4 Ag5 S3 4_565 . 133.1(3) yes
Ag4 Ag5 S3 4_565 7_665 38.38(18) yes
Ag5 Ag5 Ag5 3_665 9_555 90 yes
Ag5 Ag5 Ag5 3_665 5_555 120.0(4) yes
Ag5 Ag5 Ag5 3_665 6_555 120.0(5) yes
Ag5 Ag5 Ag6 3_665 . 93.3(6) yes
Ag5 Ag5 Ag6 3_665 8_555 99.3(2) yes
Ag5 Ag5 Ag6 3_665 3_665 25.0(3) yes
Ag5 Ag5 Ag6 3_665 9_555 91.4(2) yes
Ag5 Ag5 Ag6 3_665 5_555 133.8(5) yes
Ag5 Ag5 Ag6 3_665 6_555 104.4(5) yes
Ag5 Ag5 Cu2 3_665 . 148.0(2) yes
Ag5 Ag5 S1 3_665 . 161.4(3) yes
Ag5 Ag5 S2 3_665 2_665 60.69(17) yes
Ag5 Ag5 S3 3_665 . 58.7(2) yes
Ag5 Ag5 S3 3_665 7_665 67.1(3) yes
Ag5 Ag5 Ag5 9_555 3_665 90 yes
Ag5 Ag5 Ag5 9_555 5_555 103.1(3) yes
Ag5 Ag5 Ag5 9_555 6_555 76.9(3) yes
Ag5 Ag5 Ag6 9_555 . 73.9(4) yes
Ag5 Ag5 Ag6 9_555 8_555 38.9(3) yes
Ag5 Ag5 Ag6 9_555 3_665 83.3(2) yes
Ag5 Ag5 Ag6 9_555 9_555 24.0(3) yes
Ag5 Ag5 Ag6 9_555 5_555 100.5(2) yes
Ag5 Ag5 Ag6 9_555 6_555 74.8(3) yes
Ag5 Ag5 Cu2 9_555 . 58.05(13) yes
Ag5 Ag5 S1 9_555 . 103.2(2) yes
Ag5 Ag5 S2 9_555 2_665 140.6(4) yes
Ag5 Ag5 S3 9_555 . 73.4(2) yes
Ag5 Ag5 S3 9_555 7_665 45.87(18) yes
Ag5 Ag5 Ag5 5_555 3_665 120.0(4) yes
Ag5 Ag5 Ag5 5_555 9_555 103.1(3) yes
Ag5 Ag5 Ag5 5_555 6_555 120.0(3) yes
Ag5 Ag5 Ag6 5_555 . 146.6(5) yes
Ag5 Ag5 Ag6 5_555 8_555 65.7(4) yes
Ag5 Ag5 Ag6 5_555 3_665 145.0(4) yes
Ag5 Ag5 Ag6 5_555 9_555 81.6(4) yes
Ag5 Ag5 Ag6 5_555 5_555 13.8(4) yes
Ag5 Ag5 Ag6 5_555 6_555 135.6(3) yes
Ag5 Ag5 Cu2 5_555 . 72.3(3) yes
Ag5 Ag5 S1 5_555 . 70.1(3) yes
Ag5 Ag5 S2 5_555 2_665 114.0(3) yes
Ag5 Ag5 S3 5_555 . 69.5(3) yes
Ag5 Ag5 S3 5_555 7_665 148.9(3) yes
Ag5 Ag5 Ag5 6_555 3_665 120.0(5) yes
Ag5 Ag5 Ag5 6_555 9_555 76.9(3) yes
Ag5 Ag5 Ag5 6_555 5_555 120.0(3) yes
Ag5 Ag5 Ag6 6_555 . 26.7(4) yes
Ag5 Ag5 Ag6 6_555 8_555 104.5(2) yes
Ag5 Ag5 Ag6 6_555 3_665 95.0(4) yes
Ag5 Ag5 Ag6 6_555 9_555 96.9(2) yes
Ag5 Ag5 Ag6 6_555 5_555 106.2(4) yes
Ag5 Ag5 Ag6 6_555 6_555 15.6(2) yes
Ag5 Ag5 Cu2 6_555 . 57.04(17) yes
Ag5 Ag5 S1 6_555 . 52.58(19) yes
Ag5 Ag5 S2 6_555 2_665 94.8(3) yes
Ag5 Ag5 S3 6_555 . 150.3(2) yes
Ag5 Ag5 S3 6_555 7_665 62.1(2) yes
Ag6 Ag5 Ag6 . 8_555 110.9(4) yes
Ag6 Ag5 Ag6 . 3_665 68.3(5) yes
Ag6 Ag5 Ag6 . 9_555 97.8(4) yes
Ag6 Ag5 Ag6 . 5_555 132.8(5) yes
Ag6 Ag5 Ag6 . 6_555 11.1(4) yes
Ag6 Ag5 Cu2 . . 78.7(4) yes
Ag6 Ag5 S1 . . 78.2(4) yes
Ag6 Ag5 S2 . 2_665 81.7(4) yes
Ag6 Ag5 S3 . . 136.4(5) yes
Ag6 Ag5 S3 . 7_665 41.5(4) yes
Ag6 Ag5 Ag6 8_555 . 110.9(4) yes
Ag6 Ag5 Ag6 8_555 3_665 107.6(3) yes
Ag6 Ag5 Ag6 8_555 9_555 16.0(4) yes
Ag6 Ag5 Ag6 8_555 5_555 66.8(3) yes
Ag6 Ag5 Ag6 8_555 6_555 108.7(3) yes
Ag6 Ag5 Cu2 8_555 . 56.70(12) yes
Ag6 Ag5 S1 8_555 . 99.2(2) yes
Ag6 Ag5 S2 8_555 2_665 157.7(2) yes
Ag6 Ag5 S3 8_555 . 51.19(15) yes
Ag6 Ag5 S3 8_555 7_665 83.5(3) yes
Ag6 Ag5 Ag6 3_665 . 68.3(5) yes
Ag6 Ag5 Ag6 3_665 8_555 107.6(3) yes
Ag6 Ag5 Ag6 3_665 9_555 94.6(3) yes
Ag6 Ag5 Ag6 3_665 5_555 158.9(4) yes
Ag6 Ag5 Ag6 3_665 6_555 79.3(4) yes
Ag6 Ag5 Cu2 3_665 . 135.0(3) yes
Ag6 Ag5 S1 3_665 . 142.7(4) yes
Ag6 Ag5 S2 3_665 2_665 58.89(19) yes
Ag6 Ag5 S3 3_665 . 79.9(2) yes
Ag6 Ag5 S3 3_665 7_665 47.2(2) yes
Ag6 Ag5 Ag6 9_555 . 97.8(4) yes
Ag6 Ag5 Ag6 9_555 8_555 16.0(4) yes
Ag6 Ag5 Ag6 9_555 3_665 94.6(3) yes
Ag6 Ag5 Ag6 9_555 5_555 82.2(4) yes
Ag6 Ag5 Ag6 9_555 6_555 97.6(3) yes
Ag6 Ag5 Cu2 9_555 . 59.72(13) yes
Ag6 Ag5 S1 9_555 . 106.0(2) yes
Ag6 Ag5 S2 9_555 2_665 151.9(3) yes
Ag6 Ag5 S3 9_555 . 54.89(18) yes
Ag6 Ag5 S3 9_555 7_665 67.6(3) yes
Ag6 Ag5 Ag6 5_555 . 132.8(5) yes
Ag6 Ag5 Ag6 5_555 8_555 66.8(3) yes
Ag6 Ag5 Ag6 5_555 3_665 158.9(4) yes
Ag6 Ag5 Ag6 5_555 9_555 82.2(4) yes
Ag6 Ag5 Ag6 5_555 6_555 121.8(4) yes
Ag6 Ag5 Cu2 5_555 . 60.6(3) yes
Ag6 Ag5 S1 5_555 . 57.1(3) yes
Ag6 Ag5 S2 5_555 2_665 118.7(3) yes
Ag6 Ag5 S3 5_555 . 81.3(4) yes
Ag6 Ag5 S3 5_555 7_665 144.8(2) yes
Ag6 Ag5 Ag6 6_555 . 11.1(4) yes
Ag6 Ag5 Ag6 6_555 8_555 108.7(3) yes
Ag6 Ag5 Ag6 6_555 3_665 79.3(4) yes
Ag6 Ag5 Ag6 6_555 9_555 97.6(3) yes
Ag6 Ag5 Ag6 6_555 5_555 121.8(4) yes
Ag6 Ag5 Cu2 6_555 . 69.52(19) yes
Ag6 Ag5 S1 6_555 . 67.5(2) yes
Ag6 Ag5 S2 6_555 2_665 87.1(3) yes
Ag6 Ag5 S3 6_555 . 143.6(4) yes
Ag6 Ag5 S3 6_555 7_665 49.5(2) yes
Cu2 Ag5 S1 . . 46.93(10) yes
Cu2 Ag5 S2 . 2_665 145.5(2) yes
Cu2 Ag5 S3 . . 106.8(2) yes
Cu2 Ag5 S3 . 7_665 87.79(17) yes
S1 Ag5 S2 . 2_665 101.38(16) yes
S1 Ag5 S3 . . 137.4(4) yes
S1 Ag5 S3 . 7_665 113.2(3) yes
S2 Ag5 S3 2_665 . 106.92(18) yes
S2 Ag5 S3 2_665 7_665 96.0(3) yes
S3 Ag5 S3 . 7_665 94.93(18) yes
S3 Ag5 S3 7_665 . 94.93(18) yes
Ag2 Ag6 Ag2 . 2_555 112.8(2) yes
Ag2 Ag6 Ag2 . 3_665 65.3(4) yes
Ag2 Ag6 Ag2 . 9_555 91.7(3) yes
Ag2 Ag6 Ag2 . 10_555 101.1(3) yes
Ag2 Ag6 Ag2 . 5_555 6.12(12) yes
Ag2 Ag6 Ag2 . 6_555 119.6(3) yes
Ag2 Ag6 Ag3 . . 30.2(7) yes
Ag2 Ag6 Ag3 . 3_665 81.9(6) yes
Ag2 Ag6 Ag3 . 9_555 70.8(3) yes
Ag2 Ag6 Ag3 . 4_565 177.9(4) yes
Ag2 Ag6 Ag3 . 10_555 115.0(2) yes
Ag2 Ag6 Ag3 . 5_555 15.17(15) yes
Ag2 Ag6 Ag3 . 6_555 140.3(4) yes
Ag2 Ag6 Ag4 . . 89.1(9) yes
Ag2 Ag6 Ag4 . 7_665 67.7(4) yes
Ag2 Ag6 Ag4 . 2_665 133.8(6) yes
Ag2 Ag6 Ag4 . 4_565 176.1(6) yes
Ag2 Ag6 Ag5 . . 9.5(3) yes
Ag2 Ag6 Ag5 . 3_665 71.1(5) yes
Ag2 Ag6 Ag5 . 9_555 82.5(4) yes
Ag2 Ag6 Ag5 . 10_555 108.7(3) yes
Ag2 Ag6 Ag5 . 5_555 10.03(15) yes
Ag2 Ag6 Ag5 . 6_555 128.2(4) yes
Ag2 Ag6 Ag6 . 2_665 109.8(6) yes
Ag2 Ag6 Ag6 . 3_665 96.2(7) yes
Ag2 Ag6 Ag6 . 9_555 60.9(3) yes
Ag2 Ag6 Ag6 . 4_565 169.7(6) yes
Ag2 Ag6 Ag6 . 6_555 143.8(5) yes
Ag2 Ag6 Cu2 . . 68.31(15) yes
Ag2 Ag6 S1 . . 64.82(14) yes
Ag2 Ag6 S2 . . 132.7(2) yes
Ag2 Ag6 S2 . 2_665 76.5(4) yes
Ag2 Ag6 S3 . . 36.7(3) yes
Ag2 Ag6 S3 . 7_665 125.6(5) yes
Ag2 Ag6 Ag2 2_555 . 112.8(2) yes
Ag2 Ag6 Ag2 2_555 3_665 177.8(3) yes
Ag2 Ag6 Ag2 2_555 9_555 86.9(3) yes
Ag2 Ag6 Ag2 2_555 10_555 76.9(3) yes
Ag2 Ag6 Ag2 2_555 5_555 106.7(2) yes
Ag2 Ag6 Ag2 2_555 6_555 6.77(17) yes
Ag2 Ag6 Ag3 2_555 . 140.2(7) yes
Ag2 Ag6 Ag3 2_555 3_665 165.2(5) yes
Ag2 Ag6 Ag3 2_555 9_555 105.0(3) yes
Ag2 Ag6 Ag3 2_555 4_565 65.4(3) yes
Ag2 Ag6 Ag3 2_555 10_555 58.1(3) yes
Ag2 Ag6 Ag3 2_555 5_555 98.02(16) yes
Ag2 Ag6 Ag3 2_555 6_555 28.0(3) yes
Ag2 Ag6 Ag4 2_555 . 157.9(8) yes
Ag2 Ag6 Ag4 2_555 7_665 124.6(2) yes
Ag2 Ag6 Ag4 2_555 2_665 113.3(5) yes
Ag2 Ag6 Ag4 2_555 4_565 63.6(5) yes
Ag2 Ag6 Ag5 2_555 . 122.3(4) yes
Ag2 Ag6 Ag5 2_555 3_665 175.9(4) yes
Ag2 Ag6 Ag5 2_555 9_555 96.2(3) yes
Ag2 Ag6 Ag5 2_555 10_555 68.3(3) yes
Ag2 Ag6 Ag5 2_555 5_555 102.84(19) yes
Ag2 Ag6 Ag5 2_555 6_555 15.4(3) yes
Ag2 Ag6 Ag6 2_555 2_665 137.4(5) yes
Ag2 Ag6 Ag6 2_555 3_665 151.0(6) yes
Ag2 Ag6 Ag6 2_555 9_555 104.8(2) yes
Ag2 Ag6 Ag6 2_555 4_565 77.4(4) yes
Ag2 Ag6 Ag6 2_555 6_555 31.0(3) yes
Ag2 Ag6 Cu2 2_555 . 55.6(2) yes
Ag2 Ag6 S1 2_555 . 50.6(2) yes
Ag2 Ag6 S2 2_555 . 62.5(3) yes
Ag2 Ag6 S2 2_555 2_665 123.8(3) yes
Ag2 Ag6 S3 2_555 . 139.48(18) yes
Ag2 Ag6 S3 2_555 7_665 103.3(5) yes
Ag2 Ag6 Ag2 3_665 . 65.3(4) yes
Ag2 Ag6 Ag2 3_665 2_555 177.8(3) yes
Ag2 Ag6 Ag2 3_665 9_555 94.2(3) yes
Ag2 Ag6 Ag2 3_665 10_555 104.4(3) yes
Ag2 Ag6 Ag2 3_665 5_555 71.4(4) yes
Ag2 Ag6 Ag2 3_665 6_555 174.9(3) yes
Ag2 Ag6 Ag3 3_665 . 38.4(7) yes
Ag2 Ag6 Ag3 3_665 3_665 16.8(2) yes
Ag2 Ag6 Ag3 3_665 9_555 75.6(3) yes
Ag2 Ag6 Ag3 3_665 4_565 116.44(16) yes
Ag2 Ag6 Ag3 3_665 10_555 123.5(2) yes
Ag2 Ag6 Ag3 3_665 5_555 80.2(3) yes
Ag2 Ag6 Ag3 3_665 6_555 154.0(4) yes
Ag2 Ag6 Ag4 3_665 . 24.1(6) yes
Ag2 Ag6 Ag4 3_665 7_665 56.2(2) yes
Ag2 Ag6 Ag4 3_665 2_665 68.5(2) yes
Ag2 Ag6 Ag4 3_665 4_565 118.2(3) yes
Ag2 Ag6 Ag5 3_665 . 55.8(5) yes
Ag2 Ag6 Ag5 3_665 3_665 5.79(17) yes
Ag2 Ag6 Ag5 3_665 9_555 84.8(3) yes
Ag2 Ag6 Ag5 3_665 10_555 113.2(3) yes
Ag2 Ag6 Ag5 3_665 5_555 75.3(4) yes
Ag2 Ag6 Ag5 3_665 6_555 166.4(4) yes
Ag2 Ag6 Ag6 3_665 2_665 44.4(3) yes
Ag2 Ag6 Ag6 3_665 3_665 30.8(3) yes
Ag2 Ag6 Ag6 3_665 9_555 75.5(3) yes
Ag2 Ag6 Ag6 3_665 4_565 104.4(2) yes
Ag2 Ag6 Ag6 3_665 6_555 150.8(4) yes
Ag2 Ag6 Cu2 3_665 . 123.7(4) yes
Ag2 Ag6 S1 3_665 . 127.3(5) yes
Ag2 Ag6 S2 3_665 . 117.64(15) yes
Ag2 Ag6 S2 3_665 2_665 55.0(2) yes
Ag2 Ag6 S3 3_665 . 39.63(18) yes
Ag2 Ag6 S3 3_665 7_665 78.9(2) yes
Ag2 Ag6 Ag2 9_555 . 91.7(3) yes
Ag2 Ag6 Ag2 9_555 2_555 86.9(3) yes
Ag2 Ag6 Ag2 9_555 3_665 94.2(3) yes
Ag2 Ag6 Ag2 9_555 10_555 11.73(15) yes
Ag2 Ag6 Ag2 9_555 5_555 91.0(3) yes
Ag2 Ag6 Ag2 9_555 6_555 87.2(3) yes
Ag2 Ag6 Ag3 9_555 . 82.2(5) yes
Ag2 Ag6 Ag3 9_555 3_665 91.1(3) yes
Ag2 Ag6 Ag3 9_555 9_555 23.6(2) yes
Ag2 Ag6 Ag3 9_555 4_565 87.2(3) yes
Ag2 Ag6 Ag3 9_555 10_555 32.4(2) yes
Ag2 Ag6 Ag3 9_555 5_555 87.6(2) yes
Ag2 Ag6 Ag3 9_555 6_555 82.7(3) yes
Ag2 Ag6 Ag4 9_555 . 89.9(4) yes
Ag2 Ag6 Ag4 9_555 7_665 39.5(2) yes
Ag2 Ag6 Ag4 9_555 2_665 90.75(18) yes
Ag2 Ag6 Ag4 9_555 4_565 86.6(4) yes
Ag2 Ag6 Ag5 9_555 . 92.1(4) yes
Ag2 Ag6 Ag5 9_555 3_665 94.2(3) yes
Ag2 Ag6 Ag5 9_555 9_555 11.1(2) yes
Ag2 Ag6 Ag5 9_555 10_555 21.7(2) yes
Ag2 Ag6 Ag5 9_555 5_555 90.3(3) yes
Ag2 Ag6 Ag5 9_555 6_555 87.2(4) yes
Ag2 Ag6 Ag6 9_555 2_665 93.37(16) yes
Ag2 Ag6 Ag6 9_555 3_665 93.7(2) yes
Ag2 Ag6 Ag6 9_555 9_555 31.6(2) yes
Ag2 Ag6 Ag6 9_555 4_565 90.1(3) yes
Ag2 Ag6 Ag6 9_555 6_555 87.3(5) yes
Ag2 Ag6 Cu2 9_555 . 56.94(10) yes
Ag2 Ag6 S1 9_555 . 103.21(17) yes
Ag2 Ag6 S2 9_555 . 132.2(5) yes
Ag2 Ag6 S2 9_555 2_665 149.2(5) yes
Ag2 Ag6 S3 9_555 . 72.6(3) yes
Ag2 Ag6 S3 9_555 7_665 50.23(12) yes
Ag2 Ag6 Ag2 10_555 . 101.1(3) yes
Ag2 Ag6 Ag2 10_555 2_555 76.9(3) yes
Ag2 Ag6 Ag2 10_555 3_665 104.4(3) yes
Ag2 Ag6 Ag2 10_555 9_555 11.73(15) yes
Ag2 Ag6 Ag2 10_555 5_555 99.6(2) yes
Ag2 Ag6 Ag2 10_555 6_555 76.5(3) yes
Ag2 Ag6 Ag3 10_555 . 93.9(5) yes
Ag2 Ag6 Ag3 10_555 3_665 99.3(2) yes
Ag2 Ag6 Ag3 10_555 9_555 35.3(2) yes
Ag2 Ag6 Ag3 10_555 4_565 77.6(3) yes
Ag2 Ag6 Ag3 10_555 10_555 20.7(2) yes
Ag2 Ag6 Ag3 10_555 5_555 95.0(2) yes
Ag2 Ag6 Ag3 10_555 6_555 71.0(3) yes
Ag2 Ag6 Ag4 10_555 . 97.0(4) yes
Ag2 Ag6 Ag4 10_555 7_665 50.9(2) yes
Ag2 Ag6 Ag4 10_555 2_665 89.2(2) yes
Ag2 Ag6 Ag4 10_555 4_565 76.8(4) yes
Ag2 Ag6 Ag5 10_555 . 102.6(4) yes
Ag2 Ag6 Ag5 10_555 3_665 103.7(3) yes
Ag2 Ag6 Ag5 10_555 9_555 22.8(2) yes
Ag2 Ag6 Ag5 10_555 10_555 9.9(2) yes
Ag2 Ag6 Ag5 10_555 5_555 98.4(2) yes
Ag2 Ag6 Ag5 10_555 6_555 76.0(3) yes
Ag2 Ag6 Ag6 10_555 2_665 96.57(15) yes
Ag2 Ag6 Ag6 10_555 3_665 99.46(19) yes
Ag2 Ag6 Ag6 10_555 9_555 42.6(2) yes
Ag2 Ag6 Ag6 10_555 4_565 82.1(3) yes
Ag2 Ag6 Ag6 10_555 6_555 75.6(5) yes
Ag2 Ag6 Cu2 10_555 . 55.93(11) yes
Ag2 Ag6 S1 10_555 . 100.8(2) yes
Ag2 Ag6 S2 10_555 . 120.9(5) yes
Ag2 Ag6 S2 10_555 2_665 158.7(4) yes
Ag2 Ag6 S3 10_555 . 84.3(3) yes
Ag2 Ag6 S3 10_555 7_665 49.01(13) yes
Ag2 Ag6 Ag2 5_555 . 6.12(12) yes
Ag2 Ag6 Ag2 5_555 2_555 106.7(2) yes
Ag2 Ag6 Ag2 5_555 3_665 71.4(4) yes
Ag2 Ag6 Ag2 5_555 9_555 91.0(3) yes
Ag2 Ag6 Ag2 5_555 10_555 99.6(2) yes
Ag2 Ag6 Ag2 5_555 6_555 113.5(2) yes
Ag2 Ag6 Ag3 5_555 . 35.9(7) yes
Ag2 Ag6 Ag3 5_555 3_665 88.0(5) yes
Ag2 Ag6 Ag3 5_555 9_555 71.5(3) yes
Ag2 Ag6 Ag3 5_555 4_565 172.0(4) yes
Ag2 Ag6 Ag3 5_555 10_555 111.9(2) yes
Ag2 Ag6 Ag3 5_555 5_555 9.19(11) yes
Ag2 Ag6 Ag3 5_555 6_555 134.2(4) yes
Ag2 Ag6 Ag4 5_555 . 95.2(9) yes
Ag2 Ag6 Ag4 5_555 7_665 70.5(3) yes
Ag2 Ag6 Ag4 5_555 2_665 139.9(6) yes
Ag2 Ag6 Ag4 5_555 4_565 170.1(5) yes
Ag2 Ag6 Ag5 5_555 . 15.6(3) yes
Ag2 Ag6 Ag5 5_555 3_665 77.2(5) yes
Ag2 Ag6 Ag5 5_555 9_555 82.5(3) yes
Ag2 Ag6 Ag5 5_555 10_555 106.5(3) yes
Ag2 Ag6 Ag5 5_555 5_555 3.92(12) yes
Ag2 Ag6 Ag5 5_555 6_555 122.1(3) yes
Ag2 Ag6 Ag6 5_555 2_665 115.9(6) yes
Ag2 Ag6 Ag6 5_555 3_665 102.3(6) yes
Ag2 Ag6 Ag6 5_555 9_555 61.1(3) yes
Ag2 Ag6 Ag6 5_555 4_565 175.8(5) yes
Ag2 Ag6 Ag6 5_555 6_555 137.7(4) yes
Ag2 Ag6 Cu2 5_555 . 63.08(13) yes
Ag2 Ag6 S1 5_555 . 59.10(14) yes
Ag2 Ag6 S2 5_555 . 131.05(18) yes
Ag2 Ag6 S2 5_555 2_665 80.1(4) yes
Ag2 Ag6 S3 5_555 . 41.6(3) yes
Ag2 Ag6 S3 5_555 7_665 128.8(5) yes
Ag2 Ag6 Ag2 6_555 . 119.6(3) yes
Ag2 Ag6 Ag2 6_555 2_555 6.77(17) yes
Ag2 Ag6 Ag2 6_555 3_665 174.9(3) yes
Ag2 Ag6 Ag2 6_555 9_555 87.2(3) yes
Ag2 Ag6 Ag2 6_555 10_555 76.5(3) yes
Ag2 Ag6 Ag2 6_555 5_555 113.5(2) yes
Ag2 Ag6 Ag3 6_555 . 146.7(7) yes
Ag2 Ag6 Ag3 6_555 3_665 158.4(5) yes
Ag2 Ag6 Ag3 6_555 9_555 107.0(3) yes
Ag2 Ag6 Ag3 6_555 4_565 58.7(3) yes
Ag2 Ag6 Ag3 6_555 10_555 56.8(3) yes
Ag2 Ag6 Ag3 6_555 5_555 104.79(18) yes
Ag2 Ag6 Ag3 6_555 6_555 21.4(3) yes
Ag2 Ag6 Ag4 6_555 . 151.2(8) yes
Ag2 Ag6 Ag4 6_555 7_665 126.1(3) yes
Ag2 Ag6 Ag4 6_555 2_665 106.6(5) yes
Ag2 Ag6 Ag4 6_555 4_565 56.9(5) yes
Ag2 Ag6 Ag5 6_555 . 129.1(4) yes
Ag2 Ag6 Ag5 6_555 3_665 169.2(4) yes
Ag2 Ag6 Ag5 6_555 9_555 97.1(3) yes
Ag2 Ag6 Ag5 6_555 10_555 67.4(3) yes
Ag2 Ag6 Ag5 6_555 5_555 109.6(2) yes
Ag2 Ag6 Ag5 6_555 6_555 8.6(3) yes
Ag2 Ag6 Ag6 6_555 2_665 130.6(5) yes
Ag2 Ag6 Ag6 6_555 3_665 144.2(6) yes
Ag2 Ag6 Ag6 6_555 9_555 108.0(2) yes
Ag2 Ag6 Ag6 6_555 4_565 70.6(4) yes
Ag2 Ag6 Ag6 6_555 6_555 24.2(3) yes
Ag2 Ag6 Cu2 6_555 . 61.1(2) yes
Ag2 Ag6 S1 6_555 . 56.9(2) yes
Ag2 Ag6 S2 6_555 . 58.3(3) yes
Ag2 Ag6 S2 6_555 2_665 123.4(3) yes
Ag2 Ag6 S3 6_555 . 145.24(19) yes
Ag2 Ag6 S3 6_555 7_665 98.4(5) yes
Ag3 Ag6 Ag3 . 3_665 53.7(8) yes
Ag3 Ag6 Ag3 . 9_555 58.6(5) yes
Ag3 Ag6 Ag3 . 4_565 151.0(7) yes
Ag3 Ag6 Ag3 . 10_555 113.7(5) yes
Ag3 Ag6 Ag3 . 5_555 43.5(7) yes
Ag3 Ag6 Ag3 . 6_555 161.6(7) yes
Ag3 Ag6 Ag4 . . 60.6(10) yes
Ag3 Ag6 Ag4 . 7_665 46.5(5) yes
Ag3 Ag6 Ag4 . 2_665 105.0(8) yes
Ag3 Ag6 Ag4 . 4_565 152.4(8) yes
Ag3 Ag6 Ag5 . . 21.6(7) yes
Ag3 Ag6 Ag5 . 3_665 43.9(7) yes
Ag3 Ag6 Ag5 . 9_555 71.2(5) yes
Ag3 Ag6 Ag5 . 10_555 103.6(5) yes
Ag3 Ag6 Ag5 . 5_555 39.5(7) yes
Ag3 Ag6 Ag5 . 6_555 154.7(7) yes
Ag3 Ag6 Ag6 . 2_665 81.7(8) yes
Ag3 Ag6 Ag6 . 3_665 68.3(8) yes
Ag3 Ag6 Ag6 . 9_555 52.2(5) yes
Ag3 Ag6 Ag6 . 4_565 140.4(8) yes
Ag3 Ag6 Ag6 . 6_555 167.2(8) yes
Ag3 Ag6 Cu2 . . 86.9(6) yes
Ag3 Ag6 S1 . . 95.0(7) yes
Ag3 Ag6 S2 . . 144.6(7) yes
Ag3 Ag6 S2 . 2_665 73.3(7) yes
Ag3 Ag6 S3 . . 10.1(5) yes
Ag3 Ag6 S3 . 7_665 98.8(7) yes
Ag3 Ag6 Ag3 3_665 . 53.7(8) yes
Ag3 Ag6 Ag3 3_665 9_555 77.5(3) yes
Ag3 Ag6 Ag3 3_665 4_565 99.8(3) yes
Ag3 Ag6 Ag3 3_665 10_555 115.2(2) yes
Ag3 Ag6 Ag3 3_665 5_555 96.6(5) yes
Ag3 Ag6 Ag3 3_665 6_555 137.2(5) yes
Ag3 Ag6 Ag4 3_665 . 7.3(5) yes
Ag3 Ag6 Ag4 3_665 7_665 58.0(3) yes
Ag3 Ag6 Ag4 3_665 2_665 51.9(3) yes
Ag3 Ag6 Ag4 3_665 4_565 101.6(3) yes
Ag3 Ag6 Ag5 3_665 . 72.4(7) yes
Ag3 Ag6 Ag5 3_665 3_665 11.2(2) yes
Ag3 Ag6 Ag5 3_665 9_555 83.8(3) yes
Ag3 Ag6 Ag5 3_665 10_555 106.3(2) yes
Ag3 Ag6 Ag5 3_665 5_555 91.9(5) yes
Ag3 Ag6 Ag5 3_665 6_555 149.9(5) yes
Ag3 Ag6 Ag6 3_665 2_665 28.0(3) yes
Ag3 Ag6 Ag6 3_665 3_665 14.6(3) yes
Ag3 Ag6 Ag6 3_665 9_555 80.4(3) yes
Ag3 Ag6 Ag6 3_665 4_565 87.9(3) yes
Ag3 Ag6 Ag6 3_665 6_555 134.3(5) yes
Ag3 Ag6 Cu2 3_665 . 133.9(5) yes
Ag3 Ag6 S1 3_665 . 143.8(6) yes
Ag3 Ag6 S2 3_665 . 109.20(19) yes
Ag3 Ag6 S2 3_665 2_665 59.5(2) yes
Ag3 Ag6 S3 3_665 . 52.8(3) yes
Ag3 Ag6 S3 3_665 7_665 64.7(2) yes
Ag3 Ag6 Ag3 9_555 . 58.6(5) yes
Ag3 Ag6 Ag3 9_555 3_665 77.5(3) yes
Ag3 Ag6 Ag3 9_555 4_565 108.4(3) yes
Ag3 Ag6 Ag3 9_555 10_555 55.5(3) yes
Ag3 Ag6 Ag3 9_555 5_555 70.4(3) yes
Ag3 Ag6 Ag3 9_555 6_555 105.9(4) yes
Ag3 Ag6 Ag4 9_555 . 78.9(5) yes
Ag3 Ag6 Ag4 9_555 7_665 19.73(19) yes
Ag3 Ag6 Ag4 9_555 2_665 97.1(2) yes
Ag3 Ag6 Ag4 9_555 4_565 108.1(4) yes
Ag3 Ag6 Ag5 9_555 . 69.7(4) yes
Ag3 Ag6 Ag5 9_555 3_665 77.1(3) yes
Ag3 Ag6 Ag5 9_555 9_555 12.7(3) yes
Ag3 Ag6 Ag5 9_555 10_555 45.1(3) yes
Ag3 Ag6 Ag5 9_555 5_555 71.8(3) yes
Ag3 Ag6 Ag5 9_555 6_555 108.7(4) yes
Ag3 Ag6 Ag6 9_555 2_665 90.0(2) yes
Ag3 Ag6 Ag6 9_555 3_665 85.1(3) yes
Ag3 Ag6 Ag6 9_555 9_555 10.6(3) yes
Ag3 Ag6 Ag6 9_555 4_565 108.6(3) yes
Ag3 Ag6 Ag6 9_555 6_555 110.7(6) yes
Ag3 Ag6 Cu2 9_555 . 60.09(13) yes
Ag3 Ag6 S1 9_555 . 102.93(18) yes
Ag3 Ag6 S2 9_555 . 155.4(5) yes
Ag3 Ag6 S2 9_555 2_665 128.8(6) yes
Ag3 Ag6 S3 9_555 . 49.0(3) yes
Ag3 Ag6 S3 9_555 7_665 61.10(17) yes
Ag3 Ag6 Ag3 4_565 . 151.0(7) yes
Ag3 Ag6 Ag3 4_565 3_665 99.8(3) yes
Ag3 Ag6 Ag3 4_565 9_555 108.4(3) yes
Ag3 Ag6 Ag3 4_565 10_555 63.2(3) yes
Ag3 Ag6 Ag3 4_565 5_555 162.9(4) yes
Ag3 Ag6 Ag3 4_565 6_555 37.8(4) yes
Ag3 Ag6 Ag4 4_565 . 92.6(6) yes
Ag3 Ag6 Ag4 4_565 7_665 112.2(2) yes
Ag3 Ag6 Ag4 4_565 2_665 47.9(2) yes
Ag3 Ag6 Ag4 4_565 4_565 1.9(2) yes
Ag3 Ag6 Ag5 4_565 . 172.2(6) yes
Ag3 Ag6 Ag5 4_565 3_665 110.7(2) yes
Ag3 Ag6 Ag5 4_565 9_555 96.6(3) yes
Ag3 Ag6 Ag5 4_565 10_555 69.8(3) yes
Ag3 Ag6 Ag5 4_565 5_555 168.1(4) yes
Ag3 Ag6 Ag5 4_565 6_555 50.1(4) yes
Ag3 Ag6 Ag6 4_565 2_665 72.0(3) yes
Ag3 Ag6 Ag6 4_565 3_665 85.6(4) yes
Ag3 Ag6 Ag6 4_565 9_555 118.2(3) yes
Ag3 Ag6 Ag6 4_565 4_565 12.2(2) yes
Ag3 Ag6 Ag6 4_565 6_555 34.4(3) yes
Ag3 Ag6 Cu2 4_565 . 109.6(4) yes
Ag3 Ag6 S1 4_565 . 113.8(5) yes
Ag3 Ag6 S2 4_565 . 47.8(2) yes
Ag3 Ag6 S2 4_565 2_665 105.3(2) yes
Ag3 Ag6 S3 4_565 . 144.09(18) yes
Ag3 Ag6 S3 4_565 7_665 54.7(2) yes
Ag3 Ag6 Ag3 10_555 . 113.7(5) yes
Ag3 Ag6 Ag3 10_555 3_665 115.2(2) yes
Ag3 Ag6 Ag3 10_555 9_555 55.5(3) yes
Ag3 Ag6 Ag3 10_555 4_565 63.2(3) yes
Ag3 Ag6 Ag3 10_555 5_555 105.05(17) yes
Ag3 Ag6 Ag3 10_555 6_555 50.4(3) yes
Ag3 Ag6 Ag4 10_555 . 111.2(4) yes
Ag3 Ag6 Ag4 10_555 7_665 71.6(2) yes
Ag3 Ag6 Ag4 10_555 2_665 89.5(3) yes
Ag3 Ag6 Ag4 10_555 4_565 62.0(4) yes
Ag3 Ag6 Ag5 10_555 . 118.9(4) yes
Ag3 Ag6 Ag5 10_555 3_665 121.8(2) yes
Ag3 Ag6 Ag5 10_555 9_555 43.3(3) yes
Ag3 Ag6 Ag5 10_555 10_555 10.9(2) yes
Ag3 Ag6 Ag5 10_555 5_555 109.6(2) yes
Ag3 Ag6 Ag5 10_555 6_555 55.5(3) yes
Ag3 Ag6 Ag6 10_555 2_665 104.4(2) yes
Ag3 Ag6 Ag6 10_555 3_665 111.4(2) yes
Ag3 Ag6 Ag6 10_555 9_555 61.6(2) yes
Ag3 Ag6 Ag6 10_555 4_565 70.9(3) yes
Ag3 Ag6 Ag6 10_555 6_555 55.1(5) yes
Ag3 Ag6 Cu2 10_555 . 55.07(17) yes
Ag3 Ag6 S1 10_555 . 92.7(3) yes
Ag3 Ag6 S2 10_555 . 101.6(4) yes
Ag3 Ag6 S2 10_555 2_665 167.3(3) yes
Ag3 Ag6 S3 10_555 . 104.5(2) yes
Ag3 Ag6 S3 10_555 7_665 54.68(19) yes
Ag3 Ag6 Ag3 5_555 . 43.5(7) yes
Ag3 Ag6 Ag3 5_555 3_665 96.6(5) yes
Ag3 Ag6 Ag3 5_555 9_555 70.4(3) yes
Ag3 Ag6 Ag3 5_555 4_565 162.9(4) yes
Ag3 Ag6 Ag3 5_555 10_555 105.05(17) yes
Ag3 Ag6 Ag3 5_555 6_555 125.2(4) yes
Ag3 Ag6 Ag4 5_555 . 103.7(9) yes
Ag3 Ag6 Ag4 5_555 7_665 72.7(3) yes
Ag3 Ag6 Ag4 5_555 2_665 148.5(5) yes
Ag3 Ag6 Ag4 5_555 4_565 161.0(5) yes
Ag3 Ag6 Ag5 5_555 . 24.5(3) yes
Ag3 Ag6 Ag5 5_555 3_665 86.0(4) yes
Ag3 Ag6 Ag5 5_555 9_555 80.3(3) yes
Ag3 Ag6 Ag5 5_555 10_555 100.8(2) yes
Ag3 Ag6 Ag5 5_555 5_555 5.41(12) yes
Ag3 Ag6 Ag5 5_555 6_555 113.4(3) yes
Ag3 Ag6 Ag6 5_555 2_665 124.6(5) yes
Ag3 Ag6 Ag6 5_555 3_665 111.0(6) yes
Ag3 Ag6 Ag6 5_555 9_555 59.8(3) yes
Ag3 Ag6 Ag6 5_555 4_565 175.0(4) yes
Ag3 Ag6 Ag6 5_555 6_555 129.0(4) yes
Ag3 Ag6 Cu2 5_555 . 54.30(14) yes
Ag3 Ag6 S1 5_555 . 51.92(17) yes
Ag3 Ag6 S2 5_555 . 129.93(15) yes
Ag3 Ag6 S2 5_555 2_665 87.3(3) yes
Ag3 Ag6 S3 5_555 . 47.9(2) yes
Ag3 Ag6 S3 5_555 7_665 130.5(4) yes
Ag3 Ag6 Ag3 6_555 . 161.6(7) yes
Ag3 Ag6 Ag3 6_555 3_665 137.2(5) yes
Ag3 Ag6 Ag3 6_555 9_555 105.9(4) yes
Ag3 Ag6 Ag3 6_555 4_565 37.8(4) yes
Ag3 Ag6 Ag3 6_555 10_555 50.4(3) yes
Ag3 Ag6 Ag3 6_555 5_555 125.2(4) yes
Ag3 Ag6 Ag4 6_555 . 129.9(8) yes
Ag3 Ag6 Ag4 6_555 7_665 121.4(3) yes
Ag3 Ag6 Ag4 6_555 2_665 85.7(5) yes
Ag3 Ag6 Ag4 6_555 4_565 36.0(5) yes
Ag3 Ag6 Ag5 6_555 . 149.7(5) yes
Ag3 Ag6 Ag5 6_555 3_665 148.3(4) yes
Ag3 Ag6 Ag5 6_555 9_555 93.7(4) yes
Ag3 Ag6 Ag5 6_555 10_555 61.1(3) yes
Ag3 Ag6 Ag5 6_555 5_555 130.3(4) yes
Ag3 Ag6 Ag5 6_555 6_555 13.1(4) yes
Ag3 Ag6 Ag6 6_555 2_665 109.8(5) yes
Ag3 Ag6 Ag6 6_555 3_665 123.3(6) yes
Ag3 Ag6 Ag6 6_555 9_555 110.8(3) yes
Ag3 Ag6 Ag6 6_555 4_565 50.0(5) yes
Ag3 Ag6 Ag6 6_555 6_555 5.6(4) yes
Ag3 Ag6 Cu2 6_555 . 76.0(4) yes
Ag3 Ag6 S1 6_555 . 78.2(4) yes
Ag3 Ag6 S2 6_555 . 52.7(3) yes
Ag3 Ag6 S2 6_555 2_665 124.2(4) yes
Ag3 Ag6 S3 6_555 . 154.2(3) yes
Ag3 Ag6 S3 6_555 7_665 79.5(4) yes
Ag4 Ag6 Ag4 . 7_665 60.0(5) yes
Ag4 Ag6 Ag4 . 2_665 44.8(5) yes
Ag4 Ag6 Ag4 . 4_565 94.4(6) yes
Ag4 Ag6 Ag5 . . 79.6(10) yes
Ag4 Ag6 Ag5 . 3_665 18.4(6) yes
Ag4 Ag6 Ag5 . 9_555 83.7(4) yes
Ag4 Ag6 Ag5 . 10_555 103.2(4) yes
Ag4 Ag6 Ag5 . 5_555 99.1(9) yes
Ag4 Ag6 Ag5 . 6_555 142.6(9) yes
Ag4 Ag6 Ag6 . 2_665 21.1(5) yes
Ag4 Ag6 Ag6 . 3_665 8.1(5) yes
Ag4 Ag6 Ag6 . 9_555 83.1(6) yes
Ag4 Ag6 Ag6 . 4_565 80.7(6) yes
Ag4 Ag6 Ag6 . 6_555 127.0(8) yes
Ag4 Ag6 Cu2 . . 137.5(7) yes
Ag4 Ag6 S1 . . 150.7(9) yes
Ag4 Ag6 S2 . . 104.9(5) yes
Ag4 Ag6 S2 . 2_665 62.0(5) yes
Ag4 Ag6 S3 . . 59.0(7) yes
Ag4 Ag6 S3 . 7_665 59.0(4) yes
Ag4 Ag6 Ag4 7_665 . 60.0(5) yes
Ag4 Ag6 Ag4 7_665 2_665 86.2(2) yes
Ag4 Ag6 Ag4 7_665 4_565 112.7(3) yes
Ag4 Ag6 Ag5 7_665 . 63.3(5) yes
Ag4 Ag6 Ag5 7_665 3_665 57.4(3) yes
Ag4 Ag6 Ag5 7_665 9_555 29.1(2) yes
Ag4 Ag6 Ag5 7_665 10_555 60.7(3) yes
Ag4 Ag6 Ag5 7_665 5_555 72.1(3) yes
Ag4 Ag6 Ag5 7_665 6_555 126.8(3) yes
Ag4 Ag6 Ag6 7_665 2_665 73.7(3) yes
Ag4 Ag6 Ag6 7_665 3_665 66.7(3) yes
Ag4 Ag6 Ag6 7_665 9_555 23.3(2) yes
Ag4 Ag6 Ag6 7_665 4_565 108.1(2) yes
Ag4 Ag6 Ag6 7_665 6_555 125.4(5) yes
Ag4 Ag6 Cu2 7_665 . 77.91(19) yes
Ag4 Ag6 S1 7_665 . 116.2(3) yes
Ag4 Ag6 S2 7_665 . 157.0(2) yes
Ag4 Ag6 S2 7_665 2_665 110.4(5) yes
Ag4 Ag6 S3 7_665 . 36.4(2) yes
Ag4 Ag6 S3 7_665 7_665 58.3(2) yes
Ag4 Ag6 Ag4 2_665 . 44.8(5) yes
Ag4 Ag6 Ag4 2_665 7_665 86.2(2) yes
Ag4 Ag6 Ag4 2_665 4_565 49.8(3) yes
Ag4 Ag6 Ag5 2_665 . 124.3(7) yes
Ag4 Ag6 Ag5 2_665 3_665 62.7(2) yes
Ag4 Ag6 Ag5 2_665 9_555 92.7(2) yes
Ag4 Ag6 Ag5 2_665 10_555 88.3(2) yes
Ag4 Ag6 Ag5 2_665 5_555 143.8(5) yes
Ag4 Ag6 Ag5 2_665 6_555 98.0(5) yes
Ag4 Ag6 Ag6 2_665 2_665 24.1(3) yes
Ag4 Ag6 Ag6 2_665 3_665 37.7(3) yes
Ag4 Ag6 Ag6 2_665 9_555 106.6(3) yes
Ag4 Ag6 Ag6 2_665 4_565 36.0(3) yes
Ag4 Ag6 Ag6 2_665 6_555 82.4(4) yes
Ag4 Ag6 Cu2 2_665 . 144.2(3) yes
Ag4 Ag6 S1 2_665 . 157.0(5) yes
Ag4 Ag6 S2 2_665 . 71.6(2) yes
Ag4 Ag6 S2 2_665 2_665 78.24(18) yes
Ag4 Ag6 S3 2_665 . 101.8(3) yes
Ag4 Ag6 S3 2_665 7_665 40.63(16) yes
Ag4 Ag6 Ag4 4_565 . 94.4(6) yes
Ag4 Ag6 Ag4 4_565 7_665 112.7(3) yes
Ag4 Ag6 Ag4 4_565 2_665 49.8(3) yes
Ag4 Ag6 Ag5 4_565 . 173.8(7) yes
Ag4 Ag6 Ag5 4_565 3_665 112.5(3) yes
Ag4 Ag6 Ag5 4_565 9_555 96.2(4) yes
Ag4 Ag6 Ag5 4_565 10_555 68.9(4) yes
Ag4 Ag6 Ag5 4_565 5_555 166.2(5) yes
Ag4 Ag6 Ag5 4_565 6_555 48.3(5) yes
Ag4 Ag6 Ag6 4_565 2_665 73.8(3) yes
Ag4 Ag6 Ag6 4_565 3_665 87.4(4) yes
Ag4 Ag6 Ag6 4_565 9_555 117.8(4) yes
Ag4 Ag6 Ag6 4_565 4_565 14.1(3) yes
Ag4 Ag6 Ag6 4_565 6_555 32.7(4) yes
Ag4 Ag6 Cu2 4_565 . 107.9(5) yes
Ag4 Ag6 S1 4_565 . 112.2(6) yes
Ag4 Ag6 S2 4_565 . 47.8(3) yes
Ag4 Ag6 S2 4_565 2_665 106.6(3) yes
Ag4 Ag6 S3 4_565 . 145.2(3) yes
Ag4 Ag6 S3 4_565 7_665 55.5(3) yes
Ag5 Ag6 Ag5 . 3_665 61.6(6) yes
Ag5 Ag6 Ag5 . 9_555 82.0(4) yes
Ag5 Ag6 Ag5 . 10_555 111.1(4) yes
Ag5 Ag6 Ag5 . 5_555 19.5(3) yes
Ag5 Ag6 Ag5 . 6_555 137.7(5) yes
Ag5 Ag6 Ag6 . 2_665 100.2(7) yes
Ag5 Ag6 Ag6 . 3_665 86.7(7) yes
Ag5 Ag6 Ag6 . 9_555 60.5(4) yes
Ag5 Ag6 Ag6 . 4_565 160.2(6) yes
Ag5 Ag6 Ag6 . 6_555 153.3(6) yes
Ag5 Ag6 Cu2 . . 76.3(3) yes
Ag5 Ag6 S1 . . 74.0(3) yes
Ag5 Ag6 S2 . . 134.8(4) yes
Ag5 Ag6 S2 . 2_665 71.7(5) yes
Ag5 Ag6 S3 . . 29.4(4) yes
Ag5 Ag6 S3 . 7_665 119.5(6) yes
Ag5 Ag6 Ag5 3_665 . 61.6(6) yes
Ag5 Ag6 Ag5 3_665 9_555 85.4(3) yes
Ag5 Ag6 Ag5 3_665 10_555 111.9(3) yes
Ag5 Ag6 Ag5 3_665 5_555 81.1(4) yes
Ag5 Ag6 Ag5 3_665 6_555 160.6(5) yes
Ag5 Ag6 Ag6 3_665 2_665 38.6(3) yes
Ag5 Ag6 Ag6 3_665 3_665 25.0(3) yes
Ag5 Ag6 Ag6 3_665 9_555 78.0(3) yes
Ag5 Ag6 Ag6 3_665 4_565 98.6(3) yes
Ag5 Ag6 Ag6 3_665 6_555 145.0(4) yes
Ag5 Ag6 Cu2 3_665 . 128.2(5) yes
Ag5 Ag6 S1 3_665 . 132.7(5) yes
Ag5 Ag6 S2 3_665 . 114.12(18) yes
Ag5 Ag6 S2 3_665 2_665 55.2(2) yes
Ag5 Ag6 S3 3_665 . 44.5(3) yes
Ag5 Ag6 S3 3_665 7_665 74.5(2) yes
Ag5 Ag6 Ag5 9_555 . 82.0(4) yes
Ag5 Ag6 Ag5 9_555 3_665 85.4(3) yes
Ag5 Ag6 Ag5 9_555 10_555 32.7(3) yes
Ag5 Ag6 Ag5 9_555 5_555 82.3(3) yes
Ag5 Ag6 Ag5 9_555 6_555 97.8(4) yes
Ag5 Ag6 Ag6 9_555 2_665 90.7(2) yes
Ag5 Ag6 Ag6 9_555 3_665 88.6(3) yes
Ag5 Ag6 Ag6 9_555 9_555 21.7(3) yes
Ag5 Ag6 Ag6 9_555 4_565 98.1(3) yes
Ag5 Ag6 Ag6 9_555 6_555 98.4(6) yes
Ag5 Ag6 Cu2 9_555 . 58.81(12) yes
Ag5 Ag6 S1 9_555 . 104.53(17) yes
Ag5 Ag6 S2 9_555 . 142.8(5) yes
Ag5 Ag6 S2 9_555 2_665 139.5(6) yes
Ag5 Ag6 S3 9_555 . 61.5(3) yes
Ag5 Ag6 S3 9_555 7_665 53.58(16) yes
Ag5 Ag6 Ag5 10_555 . 111.1(4) yes
Ag5 Ag6 Ag5 10_555 3_665 111.9(3) yes
Ag5 Ag6 Ag5 10_555 9_555 32.7(3) yes
Ag5 Ag6 Ag5 10_555 5_555 104.8(2) yes
Ag5 Ag6 Ag5 10_555 6_555 66.3(3) yes
Ag5 Ag6 Ag6 10_555 2_665 99.52(18) yes
Ag5 Ag6 Ag6 10_555 3_665 104.5(2) yes
Ag5 Ag6 Ag6 10_555 9_555 52.0(3) yes
Ag5 Ag6 Ag6 10_555 4_565 75.7(3) yes
Ag5 Ag6 Ag6 10_555 6_555 65.7(5) yes
Ag5 Ag6 Cu2 10_555 . 55.89(15) yes
Ag5 Ag6 S1 10_555 . 97.9(3) yes
Ag5 Ag6 S2 10_555 . 111.4(5) yes
Ag5 Ag6 S2 10_555 2_665 164.7(2) yes
Ag5 Ag6 S3 10_555 . 94.1(3) yes
Ag5 Ag6 S3 10_555 7_665 50.03(16) yes
Ag5 Ag6 Ag5 5_555 . 19.5(3) yes
Ag5 Ag6 Ag5 5_555 3_665 81.1(4) yes
Ag5 Ag6 Ag5 5_555 9_555 82.3(3) yes
Ag5 Ag6 Ag5 5_555 10_555 104.8(2) yes
Ag5 Ag6 Ag5 5_555 6_555 118.2(3) yes
Ag5 Ag6 Ag6 5_555 2_665 119.8(5) yes
Ag5 Ag6 Ag6 5_555 3_665 106.2(6) yes
Ag5 Ag6 Ag6 5_555 9_555 61.3(3) yes
Ag5 Ag6 Ag6 5_555 4_565 179.5(3) yes
Ag5 Ag6 Ag6 5_555 6_555 133.8(4) yes
Ag5 Ag6 Cu2 5_555 . 59.64(15) yes
Ag5 Ag6 S1 5_555 . 55.56(17) yes
Ag5 Ag6 S2 5_555 . 129.94(17) yes
Ag5 Ag6 S2 5_555 2_665 82.6(4) yes
Ag5 Ag6 S3 5_555 . 44.7(2) yes
Ag5 Ag6 S3 5_555 7_665 130.4(4) yes
Ag5 Ag6 Ag5 6_555 . 137.7(5) yes
Ag5 Ag6 Ag5 6_555 3_665 160.6(5) yes
Ag5 Ag6 Ag5 6_555 9_555 97.8(4) yes
Ag5 Ag6 Ag5 6_555 10_555 66.3(3) yes
Ag5 Ag6 Ag5 6_555 5_555 118.2(3) yes
Ag5 Ag6 Ag6 6_555 2_665 122.0(5) yes
Ag5 Ag6 Ag6 6_555 3_665 135.6(6) yes
Ag5 Ag6 Ag6 6_555 9_555 111.3(3) yes
Ag5 Ag6 Ag6 6_555 4_565 62.0(5) yes
Ag5 Ag6 Ag6 6_555 6_555 15.6(4) yes
Ag5 Ag6 Cu2 6_555 . 68.1(3) yes
Ag5 Ag6 S1 6_555 . 65.1(4) yes
Ag5 Ag6 S2 6_555 . 53.7(3) yes
Ag5 Ag6 S2 6_555 2_665 122.4(4) yes
Ag5 Ag6 S3 6_555 . 151.7(3) yes
Ag5 Ag6 S3 6_555 7_665 91.9(5) yes
Ag6 Ag6 Ag6 2_665 3_665 13.6(4) yes
Ag6 Ag6 Ag6 2_665 9_555 96.8(3) yes
Ag6 Ag6 Ag6 2_665 4_565 60.0(3) yes
Ag6 Ag6 Ag6 2_665 6_555 106.4(5) yes
Ag6 Ag6 Cu2 2_665 . 149.5(2) yes
Ag6 Ag6 S1 2_665 . 162.5(3) yes
Ag6 Ag6 S2 2_665 . 87.4(2) yes
Ag6 Ag6 S2 2_665 2_665 65.27(19) yes
Ag6 Ag6 S3 2_665 . 79.7(3) yes
Ag6 Ag6 S3 2_665 7_665 49.84(16) yes
Ag6 Ag6 Ag6 3_665 2_665 13.6(4) yes
Ag6 Ag6 Ag6 3_665 9_555 90 yes
Ag6 Ag6 Ag6 3_665 4_565 73.6(4) yes
Ag6 Ag6 Ag6 3_665 6_555 120.0(5) yes
Ag6 Ag6 Cu2 3_665 . 144.6(4) yes
Ag6 Ag6 S1 3_665 . 154.5(6) yes
Ag6 Ag6 S2 3_665 . 97.2(3) yes
Ag6 Ag6 S2 3_665 2_665 60.3(2) yes
Ag6 Ag6 S3 3_665 . 67.0(4) yes
Ag6 Ag6 S3 3_665 7_665 57.4(2) yes
Ag6 Ag6 Ag6 9_555 2_665 96.8(3) yes
Ag6 Ag6 Ag6 9_555 3_665 90 yes
Ag6 Ag6 Ag6 9_555 4_565 119.1(3) yes
Ag6 Ag6 Ag6 9_555 6_555 116.0(5) yes
Ag6 Ag6 Cu2 9_555 . 54.63(17) yes
Ag6 Ag6 S1 9_555 . 94.5(3) yes
Ag6 Ag6 S2 9_555 . 163.2(5) yes
Ag6 Ag6 S2 9_555 2_665 125.0(5) yes
Ag6 Ag6 S3 9_555 . 43.4(2) yes
Ag6 Ag6 S3 9_555 7_665 71.6(3) yes
Ag6 Ag6 Ag6 4_565 2_665 60.0(3) yes
Ag6 Ag6 Ag6 4_565 3_665 73.6(4) yes
Ag6 Ag6 Ag6 4_565 9_555 119.1(3) yes
Ag6 Ag6 Ag6 4_565 6_555 46.4(4) yes
Ag6 Ag6 Cu2 4_565 . 120.8(5) yes
Ag6 Ag6 S1 4_565 . 124.5(6) yes
Ag6 Ag6 S2 4_565 . 49.8(2) yes
Ag6 Ag6 S2 4_565 2_665 96.9(2) yes
Ag6 Ag6 S3 4_565 . 135.3(3) yes
Ag6 Ag6 S3 4_565 7_665 49.8(2) yes
Ag6 Ag6 Ag6 6_555 2_665 106.4(5) yes
Ag6 Ag6 Ag6 6_555 3_665 120.0(5) yes
Ag6 Ag6 Ag6 6_555 9_555 116.0(5) yes
Ag6 Ag6 Ag6 6_555 4_565 46.4(4) yes
Ag6 Ag6 Cu2 6_555 . 81.2(4) yes
Ag6 Ag6 S1 6_555 . 80.2(4) yes
Ag6 Ag6 S2 6_555 . 47.4(4) yes
Ag6 Ag6 S2 6_555 2_665 118.9(5) yes
Ag6 Ag6 S3 6_555 . 159.4(5) yes
Ag6 Ag6 S3 6_555 7_665 79.9(5) yes
Cu2 Ag6 S1 . . 46.31(9) yes
Cu2 Ag6 S2 . . 116.9(4) yes
Cu2 Ag6 S2 . 2_665 137.4(3) yes
Cu2 Ag6 S3 . . 84.1(3) yes
Cu2 Ag6 S3 . 7_665 104.9(2) yes
S1 Ag6 S2 . . 85.6(3) yes
S1 Ag6 S2 . 2_665 97.3(2) yes
S1 Ag6 S3 . . 99.8(3) yes
S1 Ag6 S3 . 7_665 147.3(4) yes
S2 Ag6 S2 . 2_665 71.53(14) yes
S2 Ag6 S3 . . 153.1(3) yes
S2 Ag6 S3 . 7_665 99.5(4) yes
S2 Ag6 S2 2_665 . 71.53(14) yes
S2 Ag6 S3 2_665 . 81.6(4) yes
S2 Ag6 S3 2_665 7_665 115.0(2) yes
S3 Ag6 S3 . 7_665 90.1(3) yes
S3 Ag6 S3 7_665 . 90.1(3) yes
Ag2 Cu2 Ag2 . 7_555 180 yes
Ag2 Cu2 Ag2 . 2_555 94.27(11) yes
Ag2 Cu2 Ag2 . 8_555 85.73(11) yes
Ag2 Cu2 Ag2 . 3_555 102.90(10) yes
Ag2 Cu2 Ag2 . 9_555 77.10(10) yes
Ag2 Cu2 Ag2 . 4_555 94.27(12) yes
Ag2 Cu2 Ag2 . 10_555 85.73(12) yes
Ag2 Cu2 Ag2 . 5_555 12.72(16) yes
Ag2 Cu2 Ag2 . 11_555 167.28(16) yes
Ag2 Cu2 Ag2 . 6_555 84.33(13) yes
Ag2 Cu2 Ag2 . 12_555 95.67(13) yes
Ag2 Cu2 Ag3 . . 24.2(2) yes
Ag2 Cu2 Ag3 . 7_555 155.8(2) yes
Ag2 Cu2 Ag3 . 2_555 113.31(12) yes
Ag2 Cu2 Ag3 . 8_555 66.69(12) yes
Ag2 Cu2 Ag3 . 3_555 118.70(12) yes
Ag2 Cu2 Ag3 . 9_555 61.30(12) yes
Ag2 Cu2 Ag3 . 4_555 78.31(16) yes
Ag2 Cu2 Ag3 . 10_555 101.69(16) yes
Ag2 Cu2 Ag3 . 5_555 36.9(2) yes
Ag2 Cu2 Ag3 . 11_555 143.1(2) yes
Ag2 Cu2 Ag3 . 6_555 66.4(2) yes
Ag2 Cu2 Ag3 . 12_555 113.6(2) yes
Ag2 Cu2 Ag5 . . 11.4(2) yes
Ag2 Cu2 Ag5 . 7_555 168.6(2) yes
Ag2 Cu2 Ag5 . 2_555 103.07(15) yes
Ag2 Cu2 Ag5 . 8_555 76.93(15) yes
Ag2 Cu2 Ag5 . 3_555 110.29(15) yes
Ag2 Cu2 Ag5 . 9_555 69.71(15) yes
Ag2 Cu2 Ag5 . 4_555 86.45(18) yes
Ag2 Cu2 Ag5 . 10_555 93.55(18) yes
Ag2 Cu2 Ag5 . 5_555 24.1(2) yes
Ag2 Cu2 Ag5 . 11_555 155.9(2) yes
Ag2 Cu2 Ag5 . 6_555 75.5(2) yes
Ag2 Cu2 Ag5 . 12_555 104.5(2) yes
Ag2 Cu2 Ag6 . . 36.1(3) yes
Ag2 Cu2 Ag6 . 7_555 143.9(3) yes
Ag2 Cu2 Ag6 . 2_555 115.65(12) yes
Ag2 Cu2 Ag6 . 8_555 64.35(12) yes
Ag2 Cu2 Ag6 . 3_555 117.83(10) yes
Ag2 Cu2 Ag6 . 9_555 62.17(10) yes
Ag2 Cu2 Ag6 . 4_555 65.1(2) yes
Ag2 Cu2 Ag6 . 10_555 114.9(2) yes
Ag2 Cu2 Ag6 . 5_555 48.6(3) yes
Ag2 Cu2 Ag6 . 11_555 131.4(3) yes
Ag2 Cu2 Ag6 . 6_555 53.0(3) yes
Ag2 Cu2 Ag6 . 12_555 127.0(3) yes
Ag2 Cu2 S1 . . 57.82(5) yes
Ag2 Cu2 S1 . 7_555 122.18(5) yes
Ag2 Cu2 Ag2 7_555 . 180 yes
Ag2 Cu2 Ag2 7_555 2_555 85.73(11) yes
Ag2 Cu2 Ag2 7_555 8_555 94.27(11) yes
Ag2 Cu2 Ag2 7_555 3_555 77.10(10) yes
Ag2 Cu2 Ag2 7_555 9_555 102.90(10) yes
Ag2 Cu2 Ag2 7_555 4_555 85.73(12) yes
Ag2 Cu2 Ag2 7_555 10_555 94.27(12) yes
Ag2 Cu2 Ag2 7_555 5_555 167.28(16) yes
Ag2 Cu2 Ag2 7_555 11_555 12.72(16) yes
Ag2 Cu2 Ag2 7_555 6_555 95.67(13) yes
Ag2 Cu2 Ag2 7_555 12_555 84.33(13) yes
Ag2 Cu2 Ag3 7_555 . 155.8(2) yes
Ag2 Cu2 Ag3 7_555 7_555 24.2(2) yes
Ag2 Cu2 Ag3 7_555 2_555 66.69(12) yes
Ag2 Cu2 Ag3 7_555 8_555 113.31(12) yes
Ag2 Cu2 Ag3 7_555 3_555 61.30(12) yes
Ag2 Cu2 Ag3 7_555 9_555 118.70(12) yes
Ag2 Cu2 Ag3 7_555 4_555 101.69(16) yes
Ag2 Cu2 Ag3 7_555 10_555 78.31(16) yes
Ag2 Cu2 Ag3 7_555 5_555 143.1(2) yes
Ag2 Cu2 Ag3 7_555 11_555 36.9(2) yes
Ag2 Cu2 Ag3 7_555 6_555 113.6(2) yes
Ag2 Cu2 Ag3 7_555 12_555 66.4(2) yes
Ag2 Cu2 Ag5 7_555 . 168.6(2) yes
Ag2 Cu2 Ag5 7_555 7_555 11.4(2) yes
Ag2 Cu2 Ag5 7_555 2_555 76.93(15) yes
Ag2 Cu2 Ag5 7_555 8_555 103.07(15) yes
Ag2 Cu2 Ag5 7_555 3_555 69.71(15) yes
Ag2 Cu2 Ag5 7_555 9_555 110.29(15) yes
Ag2 Cu2 Ag5 7_555 4_555 93.55(18) yes
Ag2 Cu2 Ag5 7_555 10_555 86.45(18) yes
Ag2 Cu2 Ag5 7_555 5_555 155.9(2) yes
Ag2 Cu2 Ag5 7_555 11_555 24.1(2) yes
Ag2 Cu2 Ag5 7_555 6_555 104.5(2) yes
Ag2 Cu2 Ag5 7_555 12_555 75.5(2) yes
Ag2 Cu2 Ag6 7_555 . 143.9(3) yes
Ag2 Cu2 Ag6 7_555 7_555 36.1(3) yes
Ag2 Cu2 Ag6 7_555 2_555 64.35(12) yes
Ag2 Cu2 Ag6 7_555 8_555 115.65(12) yes
Ag2 Cu2 Ag6 7_555 3_555 62.17(10) yes
Ag2 Cu2 Ag6 7_555 9_555 117.83(10) yes
Ag2 Cu2 Ag6 7_555 4_555 114.9(2) yes
Ag2 Cu2 Ag6 7_555 10_555 65.1(2) yes
Ag2 Cu2 Ag6 7_555 5_555 131.4(3) yes
Ag2 Cu2 Ag6 7_555 11_555 48.6(3) yes
Ag2 Cu2 Ag6 7_555 6_555 127.0(3) yes
Ag2 Cu2 Ag6 7_555 12_555 53.0(3) yes
Ag2 Cu2 S1 7_555 . 122.18(5) yes
Ag2 Cu2 S1 7_555 7_555 57.82(5) yes
Ag2 Cu2 Ag2 2_555 . 94.27(11) yes
Ag2 Cu2 Ag2 2_555 7_555 85.73(11) yes
Ag2 Cu2 Ag2 2_555 8_555 180 yes
Ag2 Cu2 Ag2 2_555 3_555 84.33(13) yes
Ag2 Cu2 Ag2 2_555 9_555 95.67(13) yes
Ag2 Cu2 Ag2 2_555 4_555 94.27(14) yes
Ag2 Cu2 Ag2 2_555 10_555 85.73(14) yes
Ag2 Cu2 Ag2 2_555 5_555 102.90(12) yes
Ag2 Cu2 Ag2 2_555 11_555 77.10(12) yes
Ag2 Cu2 Ag2 2_555 6_555 12.72(11) yes
Ag2 Cu2 Ag2 2_555 12_555 167.28(11) yes
Ag2 Cu2 Ag3 2_555 . 78.31(15) yes
Ag2 Cu2 Ag3 2_555 7_555 101.69(15) yes
Ag2 Cu2 Ag3 2_555 2_555 24.22(18) yes
Ag2 Cu2 Ag3 2_555 8_555 155.78(18) yes
Ag2 Cu2 Ag3 2_555 3_555 66.43(17) yes
Ag2 Cu2 Ag3 2_555 9_555 113.57(17) yes
Ag2 Cu2 Ag3 2_555 4_555 113.31(17) yes
Ag2 Cu2 Ag3 2_555 10_555 66.69(17) yes
Ag2 Cu2 Ag3 2_555 5_555 118.70(14) yes
Ag2 Cu2 Ag3 2_555 11_555 61.30(14) yes
Ag2 Cu2 Ag3 2_555 6_555 36.94(18) yes
Ag2 Cu2 Ag3 2_555 12_555 143.06(18) yes
Ag2 Cu2 Ag5 2_555 . 86.45(18) yes
Ag2 Cu2 Ag5 2_555 7_555 93.55(18) yes
Ag2 Cu2 Ag5 2_555 2_555 11.36(19) yes
Ag2 Cu2 Ag5 2_555 8_555 168.64(19) yes
Ag2 Cu2 Ag5 2_555 3_555 75.5(2) yes
Ag2 Cu2 Ag5 2_555 9_555 104.5(2) yes
Ag2 Cu2 Ag5 2_555 4_555 103.1(2) yes
Ag2 Cu2 Ag5 2_555 10_555 76.9(2) yes
Ag2 Cu2 Ag5 2_555 5_555 110.29(18) yes
Ag2 Cu2 Ag5 2_555 11_555 69.71(18) yes
Ag2 Cu2 Ag5 2_555 6_555 24.08(19) yes
Ag2 Cu2 Ag5 2_555 12_555 155.92(19) yes
Ag2 Cu2 Ag6 2_555 . 65.1(3) yes
Ag2 Cu2 Ag6 2_555 7_555 114.9(3) yes
Ag2 Cu2 Ag6 2_555 2_555 36.1(3) yes
Ag2 Cu2 Ag6 2_555 8_555 143.9(3) yes
Ag2 Cu2 Ag6 2_555 3_555 53.0(3) yes
Ag2 Cu2 Ag6 2_555 9_555 127.0(3) yes
Ag2 Cu2 Ag6 2_555 4_555 115.7(2) yes
Ag2 Cu2 Ag6 2_555 10_555 64.3(2) yes
Ag2 Cu2 Ag6 2_555 5_555 117.8(2) yes
Ag2 Cu2 Ag6 2_555 11_555 62.2(2) yes
Ag2 Cu2 Ag6 2_555 6_555 48.6(3) yes
Ag2 Cu2 Ag6 2_555 12_555 131.4(3) yes
Ag2 Cu2 S1 2_555 . 57.82(8) yes
Ag2 Cu2 S1 2_555 7_555 122.18(8) yes
Ag2 Cu2 Ag2 8_555 . 85.73(11) yes
Ag2 Cu2 Ag2 8_555 7_555 94.27(11) yes
Ag2 Cu2 Ag2 8_555 2_555 180 yes
Ag2 Cu2 Ag2 8_555 3_555 95.67(13) yes
Ag2 Cu2 Ag2 8_555 9_555 84.33(13) yes
Ag2 Cu2 Ag2 8_555 4_555 85.73(14) yes
Ag2 Cu2 Ag2 8_555 10_555 94.27(14) yes
Ag2 Cu2 Ag2 8_555 5_555 77.10(12) yes
Ag2 Cu2 Ag2 8_555 11_555 102.90(12) yes
Ag2 Cu2 Ag2 8_555 6_555 167.28(11) yes
Ag2 Cu2 Ag2 8_555 12_555 12.72(11) yes
Ag2 Cu2 Ag3 8_555 . 101.69(15) yes
Ag2 Cu2 Ag3 8_555 7_555 78.31(15) yes
Ag2 Cu2 Ag3 8_555 2_555 155.78(18) yes
Ag2 Cu2 Ag3 8_555 8_555 24.22(18) yes
Ag2 Cu2 Ag3 8_555 3_555 113.57(17) yes
Ag2 Cu2 Ag3 8_555 9_555 66.43(17) yes
Ag2 Cu2 Ag3 8_555 4_555 66.69(17) yes
Ag2 Cu2 Ag3 8_555 10_555 113.31(17) yes
Ag2 Cu2 Ag3 8_555 5_555 61.30(14) yes
Ag2 Cu2 Ag3 8_555 11_555 118.70(14) yes
Ag2 Cu2 Ag3 8_555 6_555 143.06(18) yes
Ag2 Cu2 Ag3 8_555 12_555 36.94(18) yes
Ag2 Cu2 Ag5 8_555 . 93.55(18) yes
Ag2 Cu2 Ag5 8_555 7_555 86.45(18) yes
Ag2 Cu2 Ag5 8_555 2_555 168.64(19) yes
Ag2 Cu2 Ag5 8_555 8_555 11.36(19) yes
Ag2 Cu2 Ag5 8_555 3_555 104.5(2) yes
Ag2 Cu2 Ag5 8_555 9_555 75.5(2) yes
Ag2 Cu2 Ag5 8_555 4_555 76.9(2) yes
Ag2 Cu2 Ag5 8_555 10_555 103.1(2) yes
Ag2 Cu2 Ag5 8_555 5_555 69.71(18) yes
Ag2 Cu2 Ag5 8_555 11_555 110.29(18) yes
Ag2 Cu2 Ag5 8_555 6_555 155.92(19) yes
Ag2 Cu2 Ag5 8_555 12_555 24.08(19) yes
Ag2 Cu2 Ag6 8_555 . 114.9(3) yes
Ag2 Cu2 Ag6 8_555 7_555 65.1(3) yes
Ag2 Cu2 Ag6 8_555 2_555 143.9(3) yes
Ag2 Cu2 Ag6 8_555 8_555 36.1(3) yes
Ag2 Cu2 Ag6 8_555 3_555 127.0(3) yes
Ag2 Cu2 Ag6 8_555 9_555 53.0(3) yes
Ag2 Cu2 Ag6 8_555 4_555 64.3(2) yes
Ag2 Cu2 Ag6 8_555 10_555 115.7(2) yes
Ag2 Cu2 Ag6 8_555 5_555 62.2(2) yes
Ag2 Cu2 Ag6 8_555 11_555 117.8(2) yes
Ag2 Cu2 Ag6 8_555 6_555 131.4(3) yes
Ag2 Cu2 Ag6 8_555 12_555 48.6(3) yes
Ag2 Cu2 S1 8_555 . 122.18(8) yes
Ag2 Cu2 S1 8_555 7_555 57.82(8) yes
Ag2 Cu2 Ag2 3_555 . 102.90(10) yes
Ag2 Cu2 Ag2 3_555 7_555 77.10(10) yes
Ag2 Cu2 Ag2 3_555 2_555 84.33(13) yes
Ag2 Cu2 Ag2 3_555 8_555 95.67(13) yes
Ag2 Cu2 Ag2 3_555 9_555 180 yes
Ag2 Cu2 Ag2 3_555 4_555 12.72(16) yes
Ag2 Cu2 Ag2 3_555 10_555 167.28(16) yes
Ag2 Cu2 Ag2 3_555 5_555 94.27(12) yes
Ag2 Cu2 Ag2 3_555 11_555 85.73(12) yes
Ag2 Cu2 Ag2 3_555 6_555 94.27(11) yes
Ag2 Cu2 Ag2 3_555 12_555 85.73(11) yes
Ag2 Cu2 Ag3 3_555 . 118.70(12) yes
Ag2 Cu2 Ag3 3_555 7_555 61.30(12) yes
Ag2 Cu2 Ag3 3_555 2_555 66.4(2) yes
Ag2 Cu2 Ag3 3_555 8_555 113.6(2) yes
Ag2 Cu2 Ag3 3_555 3_555 24.2(2) yes
Ag2 Cu2 Ag3 3_555 9_555 155.8(2) yes
Ag2 Cu2 Ag3 3_555 4_555 36.9(2) yes
Ag2 Cu2 Ag3 3_555 10_555 143.1(2) yes
Ag2 Cu2 Ag3 3_555 5_555 78.31(16) yes
Ag2 Cu2 Ag3 3_555 11_555 101.69(16) yes
Ag2 Cu2 Ag3 3_555 6_555 113.31(12) yes
Ag2 Cu2 Ag3 3_555 12_555 66.69(12) yes
Ag2 Cu2 Ag5 3_555 . 110.29(15) yes
Ag2 Cu2 Ag5 3_555 7_555 69.71(15) yes
Ag2 Cu2 Ag5 3_555 2_555 75.5(2) yes
Ag2 Cu2 Ag5 3_555 8_555 104.5(2) yes
Ag2 Cu2 Ag5 3_555 3_555 11.4(2) yes
Ag2 Cu2 Ag5 3_555 9_555 168.6(2) yes
Ag2 Cu2 Ag5 3_555 4_555 24.1(2) yes
Ag2 Cu2 Ag5 3_555 10_555 155.9(2) yes
Ag2 Cu2 Ag5 3_555 5_555 86.45(18) yes
Ag2 Cu2 Ag5 3_555 11_555 93.55(18) yes
Ag2 Cu2 Ag5 3_555 6_555 103.07(15) yes
Ag2 Cu2 Ag5 3_555 12_555 76.93(15) yes
Ag2 Cu2 Ag6 3_555 . 117.83(10) yes
Ag2 Cu2 Ag6 3_555 7_555 62.17(10) yes
Ag2 Cu2 Ag6 3_555 2_555 53.0(3) yes
Ag2 Cu2 Ag6 3_555 8_555 127.0(3) yes
Ag2 Cu2 Ag6 3_555 3_555 36.1(3) yes
Ag2 Cu2 Ag6 3_555 9_555 143.9(3) yes
Ag2 Cu2 Ag6 3_555 4_555 48.6(3) yes
Ag2 Cu2 Ag6 3_555 10_555 131.4(3) yes
Ag2 Cu2 Ag6 3_555 5_555 65.1(2) yes
Ag2 Cu2 Ag6 3_555 11_555 114.9(2) yes
Ag2 Cu2 Ag6 3_555 6_555 115.65(12) yes
Ag2 Cu2 Ag6 3_555 12_555 64.35(12) yes
Ag2 Cu2 S1 3_555 . 57.82(5) yes
Ag2 Cu2 S1 3_555 7_555 122.18(5) yes
Ag2 Cu2 Ag2 9_555 . 77.10(10) yes
Ag2 Cu2 Ag2 9_555 7_555 102.90(10) yes
Ag2 Cu2 Ag2 9_555 2_555 95.67(13) yes
Ag2 Cu2 Ag2 9_555 8_555 84.33(13) yes
Ag2 Cu2 Ag2 9_555 3_555 180 yes
Ag2 Cu2 Ag2 9_555 4_555 167.28(16) yes
Ag2 Cu2 Ag2 9_555 10_555 12.72(16) yes
Ag2 Cu2 Ag2 9_555 5_555 85.73(12) yes
Ag2 Cu2 Ag2 9_555 11_555 94.27(12) yes
Ag2 Cu2 Ag2 9_555 6_555 85.73(11) yes
Ag2 Cu2 Ag2 9_555 12_555 94.27(11) yes
Ag2 Cu2 Ag3 9_555 . 61.30(12) yes
Ag2 Cu2 Ag3 9_555 7_555 118.70(12) yes
Ag2 Cu2 Ag3 9_555 2_555 113.6(2) yes
Ag2 Cu2 Ag3 9_555 8_555 66.4(2) yes
Ag2 Cu2 Ag3 9_555 3_555 155.8(2) yes
Ag2 Cu2 Ag3 9_555 9_555 24.2(2) yes
Ag2 Cu2 Ag3 9_555 4_555 143.1(2) yes
Ag2 Cu2 Ag3 9_555 10_555 36.9(2) yes
Ag2 Cu2 Ag3 9_555 5_555 101.69(16) yes
Ag2 Cu2 Ag3 9_555 11_555 78.31(16) yes
Ag2 Cu2 Ag3 9_555 6_555 66.69(12) yes
Ag2 Cu2 Ag3 9_555 12_555 113.31(12) yes
Ag2 Cu2 Ag5 9_555 . 69.71(15) yes
Ag2 Cu2 Ag5 9_555 7_555 110.29(15) yes
Ag2 Cu2 Ag5 9_555 2_555 104.5(2) yes
Ag2 Cu2 Ag5 9_555 8_555 75.5(2) yes
Ag2 Cu2 Ag5 9_555 3_555 168.6(2) yes
Ag2 Cu2 Ag5 9_555 9_555 11.4(2) yes
Ag2 Cu2 Ag5 9_555 4_555 155.9(2) yes
Ag2 Cu2 Ag5 9_555 10_555 24.1(2) yes
Ag2 Cu2 Ag5 9_555 5_555 93.55(18) yes
Ag2 Cu2 Ag5 9_555 11_555 86.45(18) yes
Ag2 Cu2 Ag5 9_555 6_555 76.93(15) yes
Ag2 Cu2 Ag5 9_555 12_555 103.07(15) yes
Ag2 Cu2 Ag6 9_555 . 62.17(10) yes
Ag2 Cu2 Ag6 9_555 7_555 117.83(10) yes
Ag2 Cu2 Ag6 9_555 2_555 127.0(3) yes
Ag2 Cu2 Ag6 9_555 8_555 53.0(3) yes
Ag2 Cu2 Ag6 9_555 3_555 143.9(3) yes
Ag2 Cu2 Ag6 9_555 9_555 36.1(3) yes
Ag2 Cu2 Ag6 9_555 4_555 131.4(3) yes
Ag2 Cu2 Ag6 9_555 10_555 48.6(3) yes
Ag2 Cu2 Ag6 9_555 5_555 114.9(2) yes
Ag2 Cu2 Ag6 9_555 11_555 65.1(2) yes
Ag2 Cu2 Ag6 9_555 6_555 64.35(12) yes
Ag2 Cu2 Ag6 9_555 12_555 115.65(12) yes
Ag2 Cu2 S1 9_555 . 122.18(5) yes
Ag2 Cu2 S1 9_555 7_555 57.82(5) yes
Ag2 Cu2 Ag2 4_555 . 94.27(12) yes
Ag2 Cu2 Ag2 4_555 7_555 85.73(12) yes
Ag2 Cu2 Ag2 4_555 2_555 94.27(14) yes
Ag2 Cu2 Ag2 4_555 8_555 85.73(14) yes
Ag2 Cu2 Ag2 4_555 3_555 12.72(16) yes
Ag2 Cu2 Ag2 4_555 9_555 167.28(16) yes
Ag2 Cu2 Ag2 4_555 10_555 180 yes
Ag2 Cu2 Ag2 4_555 5_555 84.33(13) yes
Ag2 Cu2 Ag2 4_555 11_555 95.67(13) yes
Ag2 Cu2 Ag2 4_555 6_555 102.90(12) yes
Ag2 Cu2 Ag2 4_555 12_555 77.10(12) yes
Ag2 Cu2 Ag3 4_555 . 113.31(14) yes
Ag2 Cu2 Ag3 4_555 7_555 66.69(14) yes
Ag2 Cu2 Ag3 4_555 2_555 78.3(2) yes
Ag2 Cu2 Ag3 4_555 8_555 101.7(2) yes
Ag2 Cu2 Ag3 4_555 3_555 36.9(2) yes
Ag2 Cu2 Ag3 4_555 9_555 143.1(2) yes
Ag2 Cu2 Ag3 4_555 4_555 24.2(2) yes
Ag2 Cu2 Ag3 4_555 10_555 155.8(2) yes
Ag2 Cu2 Ag3 4_555 5_555 66.43(17) yes
Ag2 Cu2 Ag3 4_555 11_555 113.57(17) yes
Ag2 Cu2 Ag3 4_555 6_555 118.70(12) yes
Ag2 Cu2 Ag3 4_555 12_555 61.30(12) yes
Ag2 Cu2 Ag5 4_555 . 103.07(18) yes
Ag2 Cu2 Ag5 4_555 7_555 76.93(18) yes
Ag2 Cu2 Ag5 4_555 2_555 86.4(2) yes
Ag2 Cu2 Ag5 4_555 8_555 93.6(2) yes
Ag2 Cu2 Ag5 4_555 3_555 24.1(2) yes
Ag2 Cu2 Ag5 4_555 9_555 155.9(2) yes
Ag2 Cu2 Ag5 4_555 4_555 11.4(2) yes
Ag2 Cu2 Ag5 4_555 10_555 168.6(2) yes
Ag2 Cu2 Ag5 4_555 5_555 75.5(2) yes
Ag2 Cu2 Ag5 4_555 11_555 104.5(2) yes
Ag2 Cu2 Ag5 4_555 6_555 110.29(15) yes
Ag2 Cu2 Ag5 4_555 12_555 69.71(15) yes
Ag2 Cu2 Ag6 4_555 . 115.65(12) yes
Ag2 Cu2 Ag6 4_555 7_555 64.35(12) yes
Ag2 Cu2 Ag6 4_555 2_555 65.1(3) yes
Ag2 Cu2 Ag6 4_555 8_555 114.9(3) yes
Ag2 Cu2 Ag6 4_555 3_555 48.6(3) yes
Ag2 Cu2 Ag6 4_555 9_555 131.4(3) yes
Ag2 Cu2 Ag6 4_555 4_555 36.1(3) yes
Ag2 Cu2 Ag6 4_555 10_555 143.9(3) yes
Ag2 Cu2 Ag6 4_555 5_555 53.0(2) yes
Ag2 Cu2 Ag6 4_555 11_555 127.0(2) yes
Ag2 Cu2 Ag6 4_555 6_555 117.83(10) yes
Ag2 Cu2 Ag6 4_555 12_555 62.17(10) yes
Ag2 Cu2 S1 4_555 . 57.82(5) yes
Ag2 Cu2 S1 4_555 7_555 122.18(5) yes
Ag2 Cu2 Ag2 10_555 . 85.73(12) yes
Ag2 Cu2 Ag2 10_555 7_555 94.27(12) yes
Ag2 Cu2 Ag2 10_555 2_555 85.73(14) yes
Ag2 Cu2 Ag2 10_555 8_555 94.27(14) yes
Ag2 Cu2 Ag2 10_555 3_555 167.28(16) yes
Ag2 Cu2 Ag2 10_555 9_555 12.72(16) yes
Ag2 Cu2 Ag2 10_555 4_555 180 yes
Ag2 Cu2 Ag2 10_555 5_555 95.67(13) yes
Ag2 Cu2 Ag2 10_555 11_555 84.33(13) yes
Ag2 Cu2 Ag2 10_555 6_555 77.10(12) yes
Ag2 Cu2 Ag2 10_555 12_555 102.90(12) yes
Ag2 Cu2 Ag3 10_555 . 66.69(14) yes
Ag2 Cu2 Ag3 10_555 7_555 113.31(14) yes
Ag2 Cu2 Ag3 10_555 2_555 101.7(2) yes
Ag2 Cu2 Ag3 10_555 8_555 78.3(2) yes
Ag2 Cu2 Ag3 10_555 3_555 143.1(2) yes
Ag2 Cu2 Ag3 10_555 9_555 36.9(2) yes
Ag2 Cu2 Ag3 10_555 4_555 155.8(2) yes
Ag2 Cu2 Ag3 10_555 10_555 24.2(2) yes
Ag2 Cu2 Ag3 10_555 5_555 113.57(17) yes
Ag2 Cu2 Ag3 10_555 11_555 66.43(17) yes
Ag2 Cu2 Ag3 10_555 6_555 61.30(12) yes
Ag2 Cu2 Ag3 10_555 12_555 118.70(12) yes
Ag2 Cu2 Ag5 10_555 . 76.93(18) yes
Ag2 Cu2 Ag5 10_555 7_555 103.07(18) yes
Ag2 Cu2 Ag5 10_555 2_555 93.6(2) yes
Ag2 Cu2 Ag5 10_555 8_555 86.4(2) yes
Ag2 Cu2 Ag5 10_555 3_555 155.9(2) yes
Ag2 Cu2 Ag5 10_555 9_555 24.1(2) yes
Ag2 Cu2 Ag5 10_555 4_555 168.6(2) yes
Ag2 Cu2 Ag5 10_555 10_555 11.4(2) yes
Ag2 Cu2 Ag5 10_555 5_555 104.5(2) yes
Ag2 Cu2 Ag5 10_555 11_555 75.5(2) yes
Ag2 Cu2 Ag5 10_555 6_555 69.71(15) yes
Ag2 Cu2 Ag5 10_555 12_555 110.29(15) yes
Ag2 Cu2 Ag6 10_555 . 64.35(12) yes
Ag2 Cu2 Ag6 10_555 7_555 115.65(12) yes
Ag2 Cu2 Ag6 10_555 2_555 114.9(3) yes
Ag2 Cu2 Ag6 10_555 8_555 65.1(3) yes
Ag2 Cu2 Ag6 10_555 3_555 131.4(3) yes
Ag2 Cu2 Ag6 10_555 9_555 48.6(3) yes
Ag2 Cu2 Ag6 10_555 4_555 143.9(3) yes
Ag2 Cu2 Ag6 10_555 10_555 36.1(3) yes
Ag2 Cu2 Ag6 10_555 5_555 127.0(2) yes
Ag2 Cu2 Ag6 10_555 11_555 53.0(2) yes
Ag2 Cu2 Ag6 10_555 6_555 62.17(10) yes
Ag2 Cu2 Ag6 10_555 12_555 117.83(10) yes
Ag2 Cu2 S1 10_555 . 122.18(5) yes
Ag2 Cu2 S1 10_555 7_555 57.82(5) yes
Ag2 Cu2 Ag2 5_555 . 12.72(16) yes
Ag2 Cu2 Ag2 5_555 7_555 167.28(16) yes
Ag2 Cu2 Ag2 5_555 2_555 102.90(12) yes
Ag2 Cu2 Ag2 5_555 8_555 77.10(12) yes
Ag2 Cu2 Ag2 5_555 3_555 94.27(12) yes
Ag2 Cu2 Ag2 5_555 9_555 85.73(12) yes
Ag2 Cu2 Ag2 5_555 4_555 84.33(13) yes
Ag2 Cu2 Ag2 5_555 10_555 95.67(13) yes
Ag2 Cu2 Ag2 5_555 11_555 180 yes
Ag2 Cu2 Ag2 5_555 6_555 94.27(14) yes
Ag2 Cu2 Ag2 5_555 12_555 85.73(14) yes
Ag2 Cu2 Ag3 5_555 . 36.9(2) yes
Ag2 Cu2 Ag3 5_555 7_555 143.1(2) yes
Ag2 Cu2 Ag3 5_555 2_555 118.70(12) yes
Ag2 Cu2 Ag3 5_555 8_555 61.30(12) yes
Ag2 Cu2 Ag3 5_555 3_555 113.31(14) yes
Ag2 Cu2 Ag3 5_555 9_555 66.69(14) yes
Ag2 Cu2 Ag3 5_555 4_555 66.43(17) yes
Ag2 Cu2 Ag3 5_555 10_555 113.57(17) yes
Ag2 Cu2 Ag3 5_555 5_555 24.2(2) yes
Ag2 Cu2 Ag3 5_555 11_555 155.8(2) yes
Ag2 Cu2 Ag3 5_555 6_555 78.3(2) yes
Ag2 Cu2 Ag3 5_555 12_555 101.7(2) yes
Ag2 Cu2 Ag5 5_555 . 24.1(2) yes
Ag2 Cu2 Ag5 5_555 7_555 155.9(2) yes
Ag2 Cu2 Ag5 5_555 2_555 110.29(15) yes
Ag2 Cu2 Ag5 5_555 8_555 69.71(15) yes
Ag2 Cu2 Ag5 5_555 3_555 103.07(18) yes
Ag2 Cu2 Ag5 5_555 9_555 76.93(18) yes
Ag2 Cu2 Ag5 5_555 4_555 75.5(2) yes
Ag2 Cu2 Ag5 5_555 10_555 104.5(2) yes
Ag2 Cu2 Ag5 5_555 5_555 11.4(2) yes
Ag2 Cu2 Ag5 5_555 11_555 168.6(2) yes
Ag2 Cu2 Ag5 5_555 6_555 86.4(2) yes
Ag2 Cu2 Ag5 5_555 12_555 93.6(2) yes
Ag2 Cu2 Ag6 5_555 . 48.6(3) yes
Ag2 Cu2 Ag6 5_555 7_555 131.4(3) yes
Ag2 Cu2 Ag6 5_555 2_555 117.83(10) yes
Ag2 Cu2 Ag6 5_555 8_555 62.17(10) yes
Ag2 Cu2 Ag6 5_555 3_555 115.65(12) yes
Ag2 Cu2 Ag6 5_555 9_555 64.35(12) yes
Ag2 Cu2 Ag6 5_555 4_555 53.0(2) yes
Ag2 Cu2 Ag6 5_555 10_555 127.0(2) yes
Ag2 Cu2 Ag6 5_555 5_555 36.1(3) yes
Ag2 Cu2 Ag6 5_555 11_555 143.9(3) yes
Ag2 Cu2 Ag6 5_555 6_555 65.1(3) yes
Ag2 Cu2 Ag6 5_555 12_555 114.9(3) yes
Ag2 Cu2 S1 5_555 . 57.82(5) yes
Ag2 Cu2 S1 5_555 7_555 122.18(5) yes
Ag2 Cu2 Ag2 11_555 . 167.28(16) yes
Ag2 Cu2 Ag2 11_555 7_555 12.72(16) yes
Ag2 Cu2 Ag2 11_555 2_555 77.10(12) yes
Ag2 Cu2 Ag2 11_555 8_555 102.90(12) yes
Ag2 Cu2 Ag2 11_555 3_555 85.73(12) yes
Ag2 Cu2 Ag2 11_555 9_555 94.27(12) yes
Ag2 Cu2 Ag2 11_555 4_555 95.67(13) yes
Ag2 Cu2 Ag2 11_555 10_555 84.33(13) yes
Ag2 Cu2 Ag2 11_555 5_555 180 yes
Ag2 Cu2 Ag2 11_555 6_555 85.73(14) yes
Ag2 Cu2 Ag2 11_555 12_555 94.27(14) yes
Ag2 Cu2 Ag3 11_555 . 143.1(2) yes
Ag2 Cu2 Ag3 11_555 7_555 36.9(2) yes
Ag2 Cu2 Ag3 11_555 2_555 61.30(12) yes
Ag2 Cu2 Ag3 11_555 8_555 118.70(12) yes
Ag2 Cu2 Ag3 11_555 3_555 66.69(14) yes
Ag2 Cu2 Ag3 11_555 9_555 113.31(14) yes
Ag2 Cu2 Ag3 11_555 4_555 113.57(17) yes
Ag2 Cu2 Ag3 11_555 10_555 66.43(17) yes
Ag2 Cu2 Ag3 11_555 5_555 155.8(2) yes
Ag2 Cu2 Ag3 11_555 11_555 24.2(2) yes
Ag2 Cu2 Ag3 11_555 6_555 101.7(2) yes
Ag2 Cu2 Ag3 11_555 12_555 78.3(2) yes
Ag2 Cu2 Ag5 11_555 . 155.9(2) yes
Ag2 Cu2 Ag5 11_555 7_555 24.1(2) yes
Ag2 Cu2 Ag5 11_555 2_555 69.71(15) yes
Ag2 Cu2 Ag5 11_555 8_555 110.29(15) yes
Ag2 Cu2 Ag5 11_555 3_555 76.93(18) yes
Ag2 Cu2 Ag5 11_555 9_555 103.07(18) yes
Ag2 Cu2 Ag5 11_555 4_555 104.5(2) yes
Ag2 Cu2 Ag5 11_555 10_555 75.5(2) yes
Ag2 Cu2 Ag5 11_555 5_555 168.6(2) yes
Ag2 Cu2 Ag5 11_555 11_555 11.4(2) yes
Ag2 Cu2 Ag5 11_555 6_555 93.6(2) yes
Ag2 Cu2 Ag5 11_555 12_555 86.4(2) yes
Ag2 Cu2 Ag6 11_555 . 131.4(3) yes
Ag2 Cu2 Ag6 11_555 7_555 48.6(3) yes
Ag2 Cu2 Ag6 11_555 2_555 62.17(10) yes
Ag2 Cu2 Ag6 11_555 8_555 117.83(10) yes
Ag2 Cu2 Ag6 11_555 3_555 64.35(12) yes
Ag2 Cu2 Ag6 11_555 9_555 115.65(12) yes
Ag2 Cu2 Ag6 11_555 4_555 127.0(2) yes
Ag2 Cu2 Ag6 11_555 10_555 53.0(2) yes
Ag2 Cu2 Ag6 11_555 5_555 143.9(3) yes
Ag2 Cu2 Ag6 11_555 11_555 36.1(3) yes
Ag2 Cu2 Ag6 11_555 6_555 114.9(3) yes
Ag2 Cu2 Ag6 11_555 12_555 65.1(3) yes
Ag2 Cu2 S1 11_555 . 122.18(5) yes
Ag2 Cu2 S1 11_555 7_555 57.82(5) yes
Ag2 Cu2 Ag2 6_555 . 84.33(13) yes
Ag2 Cu2 Ag2 6_555 7_555 95.67(13) yes
Ag2 Cu2 Ag2 6_555 2_555 12.72(11) yes
Ag2 Cu2 Ag2 6_555 8_555 167.28(11) yes
Ag2 Cu2 Ag2 6_555 3_555 94.27(11) yes
Ag2 Cu2 Ag2 6_555 9_555 85.73(11) yes
Ag2 Cu2 Ag2 6_555 4_555 102.90(12) yes
Ag2 Cu2 Ag2 6_555 10_555 77.10(12) yes
Ag2 Cu2 Ag2 6_555 5_555 94.27(14) yes
Ag2 Cu2 Ag2 6_555 11_555 85.73(14) yes
Ag2 Cu2 Ag2 6_555 12_555 180 yes
Ag2 Cu2 Ag3 6_555 . 66.43(17) yes
Ag2 Cu2 Ag3 6_555 7_555 113.57(17) yes
Ag2 Cu2 Ag3 6_555 2_555 36.94(18) yes
Ag2 Cu2 Ag3 6_555 8_555 143.06(18) yes
Ag2 Cu2 Ag3 6_555 3_555 78.31(15) yes
Ag2 Cu2 Ag3 6_555 9_555 101.69(15) yes
Ag2 Cu2 Ag3 6_555 4_555 118.70(14) yes
Ag2 Cu2 Ag3 6_555 10_555 61.30(14) yes
Ag2 Cu2 Ag3 6_555 5_555 113.31(17) yes
Ag2 Cu2 Ag3 6_555 11_555 66.69(17) yes
Ag2 Cu2 Ag3 6_555 6_555 24.22(18) yes
Ag2 Cu2 Ag3 6_555 12_555 155.78(18) yes
Ag2 Cu2 Ag5 6_555 . 75.5(2) yes
Ag2 Cu2 Ag5 6_555 7_555 104.5(2) yes
Ag2 Cu2 Ag5 6_555 2_555 24.08(19) yes
Ag2 Cu2 Ag5 6_555 8_555 155.92(19) yes
Ag2 Cu2 Ag5 6_555 3_555 86.45(18) yes
Ag2 Cu2 Ag5 6_555 9_555 93.55(18) yes
Ag2 Cu2 Ag5 6_555 4_555 110.29(18) yes
Ag2 Cu2 Ag5 6_555 10_555 69.71(18) yes
Ag2 Cu2 Ag5 6_555 5_555 103.1(2) yes
Ag2 Cu2 Ag5 6_555 11_555 76.9(2) yes
Ag2 Cu2 Ag5 6_555 6_555 11.36(19) yes
Ag2 Cu2 Ag5 6_555 12_555 168.64(19) yes
Ag2 Cu2 Ag6 6_555 . 53.0(3) yes
Ag2 Cu2 Ag6 6_555 7_555 127.0(3) yes
Ag2 Cu2 Ag6 6_555 2_555 48.6(3) yes
Ag2 Cu2 Ag6 6_555 8_555 131.4(3) yes
Ag2 Cu2 Ag6 6_555 3_555 65.1(3) yes
Ag2 Cu2 Ag6 6_555 9_555 114.9(3) yes
Ag2 Cu2 Ag6 6_555 4_555 117.8(2) yes
Ag2 Cu2 Ag6 6_555 10_555 62.2(2) yes
Ag2 Cu2 Ag6 6_555 5_555 115.7(2) yes
Ag2 Cu2 Ag6 6_555 11_555 64.3(2) yes
Ag2 Cu2 Ag6 6_555 6_555 36.1(3) yes
Ag2 Cu2 Ag6 6_555 12_555 143.9(3) yes
Ag2 Cu2 S1 6_555 . 57.82(8) yes
Ag2 Cu2 S1 6_555 7_555 122.18(8) yes
Ag2 Cu2 Ag2 12_555 . 95.67(13) yes
Ag2 Cu2 Ag2 12_555 7_555 84.33(13) yes
Ag2 Cu2 Ag2 12_555 2_555 167.28(11) yes
Ag2 Cu2 Ag2 12_555 8_555 12.72(11) yes
Ag2 Cu2 Ag2 12_555 3_555 85.73(11) yes
Ag2 Cu2 Ag2 12_555 9_555 94.27(11) yes
Ag2 Cu2 Ag2 12_555 4_555 77.10(12) yes
Ag2 Cu2 Ag2 12_555 10_555 102.90(12) yes
Ag2 Cu2 Ag2 12_555 5_555 85.73(14) yes
Ag2 Cu2 Ag2 12_555 11_555 94.27(14) yes
Ag2 Cu2 Ag2 12_555 6_555 180 yes
Ag2 Cu2 Ag3 12_555 . 113.57(17) yes
Ag2 Cu2 Ag3 12_555 7_555 66.43(17) yes
Ag2 Cu2 Ag3 12_555 2_555 143.06(18) yes
Ag2 Cu2 Ag3 12_555 8_555 36.94(18) yes
Ag2 Cu2 Ag3 12_555 3_555 101.69(15) yes
Ag2 Cu2 Ag3 12_555 9_555 78.31(15) yes
Ag2 Cu2 Ag3 12_555 4_555 61.30(14) yes
Ag2 Cu2 Ag3 12_555 10_555 118.70(14) yes
Ag2 Cu2 Ag3 12_555 5_555 66.69(17) yes
Ag2 Cu2 Ag3 12_555 11_555 113.31(17) yes
Ag2 Cu2 Ag3 12_555 6_555 155.77(18) yes
Ag2 Cu2 Ag3 12_555 12_555 24.22(18) yes
Ag2 Cu2 Ag5 12_555 . 104.5(2) yes
Ag2 Cu2 Ag5 12_555 7_555 75.5(2) yes
Ag2 Cu2 Ag5 12_555 2_555 155.92(19) yes
Ag2 Cu2 Ag5 12_555 8_555 24.08(19) yes
Ag2 Cu2 Ag5 12_555 3_555 93.55(18) yes
Ag2 Cu2 Ag5 12_555 9_555 86.45(18) yes
Ag2 Cu2 Ag5 12_555 4_555 69.71(18) yes
Ag2 Cu2 Ag5 12_555 10_555 110.29(18) yes
Ag2 Cu2 Ag5 12_555 5_555 76.9(2) yes
Ag2 Cu2 Ag5 12_555 11_555 103.1(2) yes
Ag2 Cu2 Ag5 12_555 6_555 168.64(19) yes
Ag2 Cu2 Ag5 12_555 12_555 11.36(19) yes
Ag2 Cu2 Ag6 12_555 . 127.0(3) yes
Ag2 Cu2 Ag6 12_555 7_555 53.0(3) yes
Ag2 Cu2 Ag6 12_555 2_555 131.4(3) yes
Ag2 Cu2 Ag6 12_555 8_555 48.6(3) yes
Ag2 Cu2 Ag6 12_555 3_555 114.9(3) yes
Ag2 Cu2 Ag6 12_555 9_555 65.1(3) yes
Ag2 Cu2 Ag6 12_555 4_555 62.2(2) yes
Ag2 Cu2 Ag6 12_555 10_555 117.8(2) yes
Ag2 Cu2 Ag6 12_555 5_555 64.3(2) yes
Ag2 Cu2 Ag6 12_555 11_555 115.7(2) yes
Ag2 Cu2 Ag6 12_555 6_555 143.9(3) yes
Ag2 Cu2 Ag6 12_555 12_555 36.1(3) yes
Ag2 Cu2 S1 12_555 . 122.18(8) yes
Ag2 Cu2 S1 12_555 7_555 57.82(8) yes
Ag3 Cu2 Ag3 . 7_555 180 yes
Ag3 Cu2 Ag3 . 2_555 101.32(18) yes
Ag3 Cu2 Ag3 . 8_555 78.68(18) yes
Ag3 Cu2 Ag3 . 3_555 125.76(10) yes
Ag3 Cu2 Ag3 . 9_555 54.24(10) yes
Ag3 Cu2 Ag3 . 4_555 101.32(19) yes
Ag3 Cu2 Ag3 . 10_555 78.68(19) yes
Ag3 Cu2 Ag3 . 5_555 61.1(2) yes
Ag3 Cu2 Ag3 . 11_555 118.9(2) yes
Ag3 Cu2 Ag3 . 6_555 44.8(2) yes
Ag3 Cu2 Ag3 . 12_555 135.2(2) yes
Ag3 Cu2 Ag5 . . 12.9(3) yes
Ag3 Cu2 Ag5 . 7_555 167.1(3) yes
Ag3 Cu2 Ag5 . 2_555 88.98(19) yes
Ag3 Cu2 Ag5 . 8_555 91.02(19) yes
Ag3 Cu2 Ag5 . 3_555 122.38(12) yes
Ag3 Cu2 Ag5 . 9_555 57.62(12) yes
Ag3 Cu2 Ag5 . 4_555 107.65(19) yes
Ag3 Cu2 Ag5 . 10_555 72.35(19) yes
Ag3 Cu2 Ag5 . 5_555 48.3(3) yes
Ag3 Cu2 Ag5 . 11_555 131.7(3) yes
Ag3 Cu2 Ag5 . 6_555 56.0(2) yes
Ag3 Cu2 Ag5 . 12_555 124.0(2) yes
Ag3 Cu2 Ag6 . . 13.6(3) yes
Ag3 Cu2 Ag6 . 7_555 166.4(3) yes
Ag3 Cu2 Ag6 . 2_555 108.9(2) yes
Ag3 Cu2 Ag6 . 8_555 71.1(2) yes
Ag3 Cu2 Ag6 . 3_555 118.67(19) yes
Ag3 Cu2 Ag6 . 9_555 61.33(19) yes
Ag3 Cu2 Ag6 . 4_555 88.6(3) yes
Ag3 Cu2 Ag6 . 10_555 91.4(3) yes
Ag3 Cu2 Ag6 . 5_555 72.6(3) yes
Ag3 Cu2 Ag6 . 11_555 107.4(3) yes
Ag3 Cu2 Ag6 . 6_555 31.3(4) yes
Ag3 Cu2 Ag6 . 12_555 148.7(4) yes
Ag3 Cu2 S1 . . 63.26(8) yes
Ag3 Cu2 S1 . 7_555 116.74(8) yes
Ag3 Cu2 Ag3 7_555 . 180 yes
Ag3 Cu2 Ag3 7_555 2_555 78.68(18) yes
Ag3 Cu2 Ag3 7_555 8_555 101.32(18) yes
Ag3 Cu2 Ag3 7_555 3_555 54.24(10) yes
Ag3 Cu2 Ag3 7_555 9_555 125.76(10) yes
Ag3 Cu2 Ag3 7_555 4_555 78.68(19) yes
Ag3 Cu2 Ag3 7_555 10_555 101.32(19) yes
Ag3 Cu2 Ag3 7_555 5_555 118.9(2) yes
Ag3 Cu2 Ag3 7_555 11_555 61.1(2) yes
Ag3 Cu2 Ag3 7_555 6_555 135.2(2) yes
Ag3 Cu2 Ag3 7_555 12_555 44.8(2) yes
Ag3 Cu2 Ag5 7_555 . 167.1(3) yes
Ag3 Cu2 Ag5 7_555 7_555 12.9(3) yes
Ag3 Cu2 Ag5 7_555 2_555 91.02(19) yes
Ag3 Cu2 Ag5 7_555 8_555 88.98(19) yes
Ag3 Cu2 Ag5 7_555 3_555 57.62(12) yes
Ag3 Cu2 Ag5 7_555 9_555 122.38(12) yes
Ag3 Cu2 Ag5 7_555 4_555 72.35(19) yes
Ag3 Cu2 Ag5 7_555 10_555 107.65(19) yes
Ag3 Cu2 Ag5 7_555 5_555 131.7(3) yes
Ag3 Cu2 Ag5 7_555 11_555 48.3(3) yes
Ag3 Cu2 Ag5 7_555 6_555 124.0(2) yes
Ag3 Cu2 Ag5 7_555 12_555 56.0(2) yes
Ag3 Cu2 Ag6 7_555 . 166.4(3) yes
Ag3 Cu2 Ag6 7_555 7_555 13.6(3) yes
Ag3 Cu2 Ag6 7_555 2_555 71.1(2) yes
Ag3 Cu2 Ag6 7_555 8_555 108.9(2) yes
Ag3 Cu2 Ag6 7_555 3_555 61.33(19) yes
Ag3 Cu2 Ag6 7_555 9_555 118.67(19) yes
Ag3 Cu2 Ag6 7_555 4_555 91.4(3) yes
Ag3 Cu2 Ag6 7_555 10_555 88.6(3) yes
Ag3 Cu2 Ag6 7_555 5_555 107.4(3) yes
Ag3 Cu2 Ag6 7_555 11_555 72.6(3) yes
Ag3 Cu2 Ag6 7_555 6_555 148.7(4) yes
Ag3 Cu2 Ag6 7_555 12_555 31.3(4) yes
Ag3 Cu2 S1 7_555 . 116.74(8) yes
Ag3 Cu2 S1 7_555 7_555 63.26(8) yes
Ag3 Cu2 Ag3 2_555 . 101.32(18) yes
Ag3 Cu2 Ag3 2_555 7_555 78.68(18) yes
Ag3 Cu2 Ag3 2_555 8_555 180 yes
Ag3 Cu2 Ag3 2_555 3_555 44.8(2) yes
Ag3 Cu2 Ag3 2_555 9_555 135.2(2) yes
Ag3 Cu2 Ag3 2_555 4_555 101.3(2) yes
Ag3 Cu2 Ag3 2_555 10_555 78.7(2) yes
Ag3 Cu2 Ag3 2_555 5_555 125.76(14) yes
Ag3 Cu2 Ag3 2_555 11_555 54.24(14) yes
Ag3 Cu2 Ag3 2_555 6_555 61.1(2) yes
Ag3 Cu2 Ag3 2_555 12_555 118.9(2) yes
Ag3 Cu2 Ag5 2_555 . 107.65(18) yes
Ag3 Cu2 Ag5 2_555 7_555 72.35(18) yes
Ag3 Cu2 Ag5 2_555 2_555 12.9(2) yes
Ag3 Cu2 Ag5 2_555 8_555 167.1(2) yes
Ag3 Cu2 Ag5 2_555 3_555 56.0(3) yes
Ag3 Cu2 Ag5 2_555 9_555 124.0(3) yes
Ag3 Cu2 Ag5 2_555 4_555 89.0(3) yes
Ag3 Cu2 Ag5 2_555 10_555 91.0(3) yes
Ag3 Cu2 Ag5 2_555 5_555 122.38(15) yes
Ag3 Cu2 Ag5 2_555 11_555 57.62(15) yes
Ag3 Cu2 Ag5 2_555 6_555 48.3(2) yes
Ag3 Cu2 Ag5 2_555 12_555 131.7(2) yes
Ag3 Cu2 Ag6 2_555 . 88.6(3) yes
Ag3 Cu2 Ag6 2_555 7_555 91.4(3) yes
Ag3 Cu2 Ag6 2_555 2_555 13.6(4) yes
Ag3 Cu2 Ag6 2_555 8_555 166.4(4) yes
Ag3 Cu2 Ag6 2_555 3_555 31.3(4) yes
Ag3 Cu2 Ag6 2_555 9_555 148.7(4) yes
Ag3 Cu2 Ag6 2_555 4_555 108.9(3) yes
Ag3 Cu2 Ag6 2_555 10_555 71.1(3) yes
Ag3 Cu2 Ag6 2_555 5_555 118.7(2) yes
Ag3 Cu2 Ag6 2_555 11_555 61.3(2) yes
Ag3 Cu2 Ag6 2_555 6_555 72.6(3) yes
Ag3 Cu2 Ag6 2_555 12_555 107.4(3) yes
Ag3 Cu2 S1 2_555 . 63.26(11) yes
Ag3 Cu2 S1 2_555 7_555 116.74(11) yes
Ag3 Cu2 Ag3 8_555 . 78.68(18) yes
Ag3 Cu2 Ag3 8_555 7_555 101.32(18) yes
Ag3 Cu2 Ag3 8_555 2_555 180 yes
Ag3 Cu2 Ag3 8_555 3_555 135.2(2) yes
Ag3 Cu2 Ag3 8_555 9_555 44.8(2) yes
Ag3 Cu2 Ag3 8_555 4_555 78.7(2) yes
Ag3 Cu2 Ag3 8_555 10_555 101.3(2) yes
Ag3 Cu2 Ag3 8_555 5_555 54.24(14) yes
Ag3 Cu2 Ag3 8_555 11_555 125.76(14) yes
Ag3 Cu2 Ag3 8_555 6_555 118.9(2) yes
Ag3 Cu2 Ag3 8_555 12_555 61.1(2) yes
Ag3 Cu2 Ag5 8_555 . 72.35(18) yes
Ag3 Cu2 Ag5 8_555 7_555 107.65(18) yes
Ag3 Cu2 Ag5 8_555 2_555 167.1(2) yes
Ag3 Cu2 Ag5 8_555 8_555 12.9(2) yes
Ag3 Cu2 Ag5 8_555 3_555 124.0(3) yes
Ag3 Cu2 Ag5 8_555 9_555 56.0(3) yes
Ag3 Cu2 Ag5 8_555 4_555 91.0(3) yes
Ag3 Cu2 Ag5 8_555 10_555 89.0(3) yes
Ag3 Cu2 Ag5 8_555 5_555 57.62(15) yes
Ag3 Cu2 Ag5 8_555 11_555 122.38(15) yes
Ag3 Cu2 Ag5 8_555 6_555 131.7(2) yes
Ag3 Cu2 Ag5 8_555 12_555 48.3(2) yes
Ag3 Cu2 Ag6 8_555 . 91.4(3) yes
Ag3 Cu2 Ag6 8_555 7_555 88.6(3) yes
Ag3 Cu2 Ag6 8_555 2_555 166.4(4) yes
Ag3 Cu2 Ag6 8_555 8_555 13.6(4) yes
Ag3 Cu2 Ag6 8_555 3_555 148.7(4) yes
Ag3 Cu2 Ag6 8_555 9_555 31.3(4) yes
Ag3 Cu2 Ag6 8_555 4_555 71.1(3) yes
Ag3 Cu2 Ag6 8_555 10_555 108.9(3) yes
Ag3 Cu2 Ag6 8_555 5_555 61.3(2) yes
Ag3 Cu2 Ag6 8_555 11_555 118.7(2) yes
Ag3 Cu2 Ag6 8_555 6_555 107.4(3) yes
Ag3 Cu2 Ag6 8_555 12_555 72.6(3) yes
Ag3 Cu2 S1 8_555 . 116.74(11) yes
Ag3 Cu2 S1 8_555 7_555 63.26(11) yes
Ag3 Cu2 Ag3 3_555 . 125.76(10) yes
Ag3 Cu2 Ag3 3_555 7_555 54.24(10) yes
Ag3 Cu2 Ag3 3_555 2_555 44.8(2) yes
Ag3 Cu2 Ag3 3_555 8_555 135.2(2) yes
Ag3 Cu2 Ag3 3_555 9_555 180 yes
Ag3 Cu2 Ag3 3_555 4_555 61.1(2) yes
Ag3 Cu2 Ag3 3_555 10_555 118.9(2) yes
Ag3 Cu2 Ag3 3_555 5_555 101.32(19) yes
Ag3 Cu2 Ag3 3_555 11_555 78.68(19) yes
Ag3 Cu2 Ag3 3_555 6_555 101.32(18) yes
Ag3 Cu2 Ag3 3_555 12_555 78.68(18) yes
Ag3 Cu2 Ag5 3_555 . 122.38(12) yes
Ag3 Cu2 Ag5 3_555 7_555 57.62(12) yes
Ag3 Cu2 Ag5 3_555 2_555 56.0(2) yes
Ag3 Cu2 Ag5 3_555 8_555 124.0(2) yes
Ag3 Cu2 Ag5 3_555 3_555 12.9(3) yes
Ag3 Cu2 Ag5 3_555 9_555 167.1(3) yes
Ag3 Cu2 Ag5 3_555 4_555 48.3(3) yes
Ag3 Cu2 Ag5 3_555 10_555 131.7(3) yes
Ag3 Cu2 Ag5 3_555 5_555 107.65(19) yes
Ag3 Cu2 Ag5 3_555 11_555 72.35(19) yes
Ag3 Cu2 Ag5 3_555 6_555 88.98(19) yes
Ag3 Cu2 Ag5 3_555 12_555 91.02(19) yes
Ag3 Cu2 Ag6 3_555 . 118.67(19) yes
Ag3 Cu2 Ag6 3_555 7_555 61.33(19) yes
Ag3 Cu2 Ag6 3_555 2_555 31.3(4) yes
Ag3 Cu2 Ag6 3_555 8_555 148.7(4) yes
Ag3 Cu2 Ag6 3_555 3_555 13.6(3) yes
Ag3 Cu2 Ag6 3_555 9_555 166.4(3) yes
Ag3 Cu2 Ag6 3_555 4_555 72.6(3) yes
Ag3 Cu2 Ag6 3_555 10_555 107.4(3) yes
Ag3 Cu2 Ag6 3_555 5_555 88.6(3) yes
Ag3 Cu2 Ag6 3_555 11_555 91.4(3) yes
Ag3 Cu2 Ag6 3_555 6_555 108.9(2) yes
Ag3 Cu2 Ag6 3_555 12_555 71.1(2) yes
Ag3 Cu2 S1 3_555 . 63.26(8) yes
Ag3 Cu2 S1 3_555 7_555 116.74(8) yes
Ag3 Cu2 Ag3 9_555 . 54.24(10) yes
Ag3 Cu2 Ag3 9_555 7_555 125.76(10) yes
Ag3 Cu2 Ag3 9_555 2_555 135.2(2) yes
Ag3 Cu2 Ag3 9_555 8_555 44.8(2) yes
Ag3 Cu2 Ag3 9_555 3_555 180 yes
Ag3 Cu2 Ag3 9_555 4_555 118.9(2) yes
Ag3 Cu2 Ag3 9_555 10_555 61.1(2) yes
Ag3 Cu2 Ag3 9_555 5_555 78.68(19) yes
Ag3 Cu2 Ag3 9_555 11_555 101.32(19) yes
Ag3 Cu2 Ag3 9_555 6_555 78.68(18) yes
Ag3 Cu2 Ag3 9_555 12_555 101.32(18) yes
Ag3 Cu2 Ag5 9_555 . 57.62(12) yes
Ag3 Cu2 Ag5 9_555 7_555 122.38(12) yes
Ag3 Cu2 Ag5 9_555 2_555 124.0(2) yes
Ag3 Cu2 Ag5 9_555 8_555 56.0(2) yes
Ag3 Cu2 Ag5 9_555 3_555 167.1(3) yes
Ag3 Cu2 Ag5 9_555 9_555 12.9(3) yes
Ag3 Cu2 Ag5 9_555 4_555 131.7(3) yes
Ag3 Cu2 Ag5 9_555 10_555 48.3(3) yes
Ag3 Cu2 Ag5 9_555 5_555 72.35(19) yes
Ag3 Cu2 Ag5 9_555 11_555 107.65(19) yes
Ag3 Cu2 Ag5 9_555 6_555 91.02(19) yes
Ag3 Cu2 Ag5 9_555 12_555 88.98(19) yes
Ag3 Cu2 Ag6 9_555 . 61.33(19) yes
Ag3 Cu2 Ag6 9_555 7_555 118.67(19) yes
Ag3 Cu2 Ag6 9_555 2_555 148.7(4) yes
Ag3 Cu2 Ag6 9_555 8_555 31.3(4) yes
Ag3 Cu2 Ag6 9_555 3_555 166.4(3) yes
Ag3 Cu2 Ag6 9_555 9_555 13.6(3) yes
Ag3 Cu2 Ag6 9_555 4_555 107.4(3) yes
Ag3 Cu2 Ag6 9_555 10_555 72.6(3) yes
Ag3 Cu2 Ag6 9_555 5_555 91.4(3) yes
Ag3 Cu2 Ag6 9_555 11_555 88.6(3) yes
Ag3 Cu2 Ag6 9_555 6_555 71.1(2) yes
Ag3 Cu2 Ag6 9_555 12_555 108.9(2) yes
Ag3 Cu2 S1 9_555 . 116.74(8) yes
Ag3 Cu2 S1 9_555 7_555 63.26(8) yes
Ag3 Cu2 Ag3 4_555 . 101.32(19) yes
Ag3 Cu2 Ag3 4_555 7_555 78.68(19) yes
Ag3 Cu2 Ag3 4_555 2_555 101.3(2) yes
Ag3 Cu2 Ag3 4_555 8_555 78.7(2) yes
Ag3 Cu2 Ag3 4_555 3_555 61.1(2) yes
Ag3 Cu2 Ag3 4_555 9_555 118.9(2) yes
Ag3 Cu2 Ag3 4_555 10_555 180 yes
Ag3 Cu2 Ag3 4_555 5_555 44.8(2) yes
Ag3 Cu2 Ag3 4_555 11_555 135.2(2) yes
Ag3 Cu2 Ag3 4_555 6_555 125.76(14) yes
Ag3 Cu2 Ag3 4_555 12_555 54.24(14) yes
Ag3 Cu2 Ag5 4_555 . 89.0(2) yes
Ag3 Cu2 Ag5 4_555 7_555 91.0(2) yes
Ag3 Cu2 Ag5 4_555 2_555 107.7(2) yes
Ag3 Cu2 Ag5 4_555 8_555 72.3(2) yes
Ag3 Cu2 Ag5 4_555 3_555 48.3(3) yes
Ag3 Cu2 Ag5 4_555 9_555 131.7(3) yes
Ag3 Cu2 Ag5 4_555 4_555 12.9(3) yes
Ag3 Cu2 Ag5 4_555 10_555 167.1(3) yes
Ag3 Cu2 Ag5 4_555 5_555 56.0(2) yes
Ag3 Cu2 Ag5 4_555 11_555 124.0(2) yes
Ag3 Cu2 Ag5 4_555 6_555 122.38(17) yes
Ag3 Cu2 Ag5 4_555 12_555 57.62(17) yes
Ag3 Cu2 Ag6 4_555 . 108.9(2) yes
Ag3 Cu2 Ag6 4_555 7_555 71.1(2) yes
Ag3 Cu2 Ag6 4_555 2_555 88.6(3) yes
Ag3 Cu2 Ag6 4_555 8_555 91.4(3) yes
Ag3 Cu2 Ag6 4_555 3_555 72.6(3) yes
Ag3 Cu2 Ag6 4_555 9_555 107.4(3) yes
Ag3 Cu2 Ag6 4_555 4_555 13.6(3) yes
Ag3 Cu2 Ag6 4_555 10_555 166.4(3) yes
Ag3 Cu2 Ag6 4_555 5_555 31.3(3) yes
Ag3 Cu2 Ag6 4_555 11_555 148.7(3) yes
Ag3 Cu2 Ag6 4_555 6_555 118.67(19) yes
Ag3 Cu2 Ag6 4_555 12_555 61.33(19) yes
Ag3 Cu2 S1 4_555 . 63.26(9) yes
Ag3 Cu2 S1 4_555 7_555 116.74(9) yes
Ag3 Cu2 Ag3 10_555 . 78.68(19) yes
Ag3 Cu2 Ag3 10_555 7_555 101.32(19) yes
Ag3 Cu2 Ag3 10_555 2_555 78.7(2) yes
Ag3 Cu2 Ag3 10_555 8_555 101.3(2) yes
Ag3 Cu2 Ag3 10_555 3_555 118.9(2) yes
Ag3 Cu2 Ag3 10_555 9_555 61.1(2) yes
Ag3 Cu2 Ag3 10_555 4_555 180 yes
Ag3 Cu2 Ag3 10_555 5_555 135.2(2) yes
Ag3 Cu2 Ag3 10_555 11_555 44.8(2) yes
Ag3 Cu2 Ag3 10_555 6_555 54.24(14) yes
Ag3 Cu2 Ag3 10_555 12_555 125.76(14) yes
Ag3 Cu2 Ag5 10_555 . 91.0(2) yes
Ag3 Cu2 Ag5 10_555 7_555 89.0(2) yes
Ag3 Cu2 Ag5 10_555 2_555 72.3(2) yes
Ag3 Cu2 Ag5 10_555 8_555 107.7(2) yes
Ag3 Cu2 Ag5 10_555 3_555 131.7(3) yes
Ag3 Cu2 Ag5 10_555 9_555 48.3(3) yes
Ag3 Cu2 Ag5 10_555 4_555 167.1(3) yes
Ag3 Cu2 Ag5 10_555 10_555 12.9(3) yes
Ag3 Cu2 Ag5 10_555 5_555 124.0(2) yes
Ag3 Cu2 Ag5 10_555 11_555 56.0(2) yes
Ag3 Cu2 Ag5 10_555 6_555 57.62(17) yes
Ag3 Cu2 Ag5 10_555 12_555 122.38(17) yes
Ag3 Cu2 Ag6 10_555 . 71.1(2) yes
Ag3 Cu2 Ag6 10_555 7_555 108.9(2) yes
Ag3 Cu2 Ag6 10_555 2_555 91.4(3) yes
Ag3 Cu2 Ag6 10_555 8_555 88.6(3) yes
Ag3 Cu2 Ag6 10_555 3_555 107.4(3) yes
Ag3 Cu2 Ag6 10_555 9_555 72.6(3) yes
Ag3 Cu2 Ag6 10_555 4_555 166.4(3) yes
Ag3 Cu2 Ag6 10_555 10_555 13.6(3) yes
Ag3 Cu2 Ag6 10_555 5_555 148.7(3) yes
Ag3 Cu2 Ag6 10_555 11_555 31.3(3) yes
Ag3 Cu2 Ag6 10_555 6_555 61.33(19) yes
Ag3 Cu2 Ag6 10_555 12_555 118.67(19) yes
Ag3 Cu2 S1 10_555 . 116.74(9) yes
Ag3 Cu2 S1 10_555 7_555 63.26(9) yes
Ag3 Cu2 Ag3 5_555 . 61.1(2) yes
Ag3 Cu2 Ag3 5_555 7_555 118.9(2) yes
Ag3 Cu2 Ag3 5_555 2_555 125.76(14) yes
Ag3 Cu2 Ag3 5_555 8_555 54.24(14) yes
Ag3 Cu2 Ag3 5_555 3_555 101.32(19) yes
Ag3 Cu2 Ag3 5_555 9_555 78.68(19) yes
Ag3 Cu2 Ag3 5_555 4_555 44.8(2) yes
Ag3 Cu2 Ag3 5_555 10_555 135.2(2) yes
Ag3 Cu2 Ag3 5_555 11_555 180 yes
Ag3 Cu2 Ag3 5_555 6_555 101.3(2) yes
Ag3 Cu2 Ag3 5_555 12_555 78.7(2) yes
Ag3 Cu2 Ag5 5_555 . 48.3(3) yes
Ag3 Cu2 Ag5 5_555 7_555 131.7(3) yes
Ag3 Cu2 Ag5 5_555 2_555 122.38(17) yes
Ag3 Cu2 Ag5 5_555 8_555 57.62(17) yes
Ag3 Cu2 Ag5 5_555 3_555 89.0(2) yes
Ag3 Cu2 Ag5 5_555 9_555 91.0(2) yes
Ag3 Cu2 Ag5 5_555 4_555 56.0(2) yes
Ag3 Cu2 Ag5 5_555 10_555 124.0(2) yes
Ag3 Cu2 Ag5 5_555 5_555 12.9(3) yes
Ag3 Cu2 Ag5 5_555 11_555 167.1(3) yes
Ag3 Cu2 Ag5 5_555 6_555 107.7(2) yes
Ag3 Cu2 Ag5 5_555 12_555 72.3(2) yes
Ag3 Cu2 Ag6 5_555 . 72.6(3) yes
Ag3 Cu2 Ag6 5_555 7_555 107.4(3) yes
Ag3 Cu2 Ag6 5_555 2_555 118.67(19) yes
Ag3 Cu2 Ag6 5_555 8_555 61.33(19) yes
Ag3 Cu2 Ag6 5_555 3_555 108.9(2) yes
Ag3 Cu2 Ag6 5_555 9_555 71.1(2) yes
Ag3 Cu2 Ag6 5_555 4_555 31.3(3) yes
Ag3 Cu2 Ag6 5_555 10_555 148.7(3) yes
Ag3 Cu2 Ag6 5_555 5_555 13.6(3) yes
Ag3 Cu2 Ag6 5_555 11_555 166.4(3) yes
Ag3 Cu2 Ag6 5_555 6_555 88.6(3) yes
Ag3 Cu2 Ag6 5_555 12_555 91.4(3) yes
Ag3 Cu2 S1 5_555 . 63.26(9) yes
Ag3 Cu2 S1 5_555 7_555 116.74(9) yes
Ag3 Cu2 Ag3 11_555 . 118.9(2) yes
Ag3 Cu2 Ag3 11_555 7_555 61.1(2) yes
Ag3 Cu2 Ag3 11_555 2_555 54.24(14) yes
Ag3 Cu2 Ag3 11_555 8_555 125.76(14) yes
Ag3 Cu2 Ag3 11_555 3_555 78.68(19) yes
Ag3 Cu2 Ag3 11_555 9_555 101.32(19) yes
Ag3 Cu2 Ag3 11_555 4_555 135.2(2) yes
Ag3 Cu2 Ag3 11_555 10_555 44.8(2) yes
Ag3 Cu2 Ag3 11_555 5_555 180 yes
Ag3 Cu2 Ag3 11_555 6_555 78.7(2) yes
Ag3 Cu2 Ag3 11_555 12_555 101.3(2) yes
Ag3 Cu2 Ag5 11_555 . 131.7(3) yes
Ag3 Cu2 Ag5 11_555 7_555 48.3(3) yes
Ag3 Cu2 Ag5 11_555 2_555 57.62(17) yes
Ag3 Cu2 Ag5 11_555 8_555 122.38(17) yes
Ag3 Cu2 Ag5 11_555 3_555 91.0(2) yes
Ag3 Cu2 Ag5 11_555 9_555 89.0(2) yes
Ag3 Cu2 Ag5 11_555 4_555 124.0(2) yes
Ag3 Cu2 Ag5 11_555 10_555 56.0(2) yes
Ag3 Cu2 Ag5 11_555 5_555 167.1(3) yes
Ag3 Cu2 Ag5 11_555 11_555 12.9(3) yes
Ag3 Cu2 Ag5 11_555 6_555 72.3(2) yes
Ag3 Cu2 Ag5 11_555 12_555 107.7(2) yes
Ag3 Cu2 Ag6 11_555 . 107.4(3) yes
Ag3 Cu2 Ag6 11_555 7_555 72.6(3) yes
Ag3 Cu2 Ag6 11_555 2_555 61.33(19) yes
Ag3 Cu2 Ag6 11_555 8_555 118.67(19) yes
Ag3 Cu2 Ag6 11_555 3_555 71.1(2) yes
Ag3 Cu2 Ag6 11_555 9_555 108.9(2) yes
Ag3 Cu2 Ag6 11_555 4_555 148.7(3) yes
Ag3 Cu2 Ag6 11_555 10_555 31.3(3) yes
Ag3 Cu2 Ag6 11_555 5_555 166.4(3) yes
Ag3 Cu2 Ag6 11_555 11_555 13.6(3) yes
Ag3 Cu2 Ag6 11_555 6_555 91.4(3) yes
Ag3 Cu2 Ag6 11_555 12_555 88.6(3) yes
Ag3 Cu2 S1 11_555 . 116.74(9) yes
Ag3 Cu2 S1 11_555 7_555 63.26(9) yes
Ag3 Cu2 Ag3 6_555 . 44.8(2) yes
Ag3 Cu2 Ag3 6_555 7_555 135.2(2) yes
Ag3 Cu2 Ag3 6_555 2_555 61.1(2) yes
Ag3 Cu2 Ag3 6_555 8_555 118.9(2) yes
Ag3 Cu2 Ag3 6_555 3_555 101.32(18) yes
Ag3 Cu2 Ag3 6_555 9_555 78.68(18) yes
Ag3 Cu2 Ag3 6_555 4_555 125.76(14) yes
Ag3 Cu2 Ag3 6_555 10_555 54.24(14) yes
Ag3 Cu2 Ag3 6_555 5_555 101.3(2) yes
Ag3 Cu2 Ag3 6_555 11_555 78.7(2) yes
Ag3 Cu2 Ag3 6_555 12_555 180 yes
Ag3 Cu2 Ag5 6_555 . 56.0(3) yes
Ag3 Cu2 Ag5 6_555 7_555 124.0(3) yes
Ag3 Cu2 Ag5 6_555 2_555 48.3(2) yes
Ag3 Cu2 Ag5 6_555 8_555 131.7(2) yes
Ag3 Cu2 Ag5 6_555 3_555 107.65(18) yes
Ag3 Cu2 Ag5 6_555 9_555 72.35(18) yes
Ag3 Cu2 Ag5 6_555 4_555 122.38(15) yes
Ag3 Cu2 Ag5 6_555 10_555 57.62(15) yes
Ag3 Cu2 Ag5 6_555 5_555 89.0(3) yes
Ag3 Cu2 Ag5 6_555 11_555 91.0(3) yes
Ag3 Cu2 Ag5 6_555 6_555 12.9(2) yes
Ag3 Cu2 Ag5 6_555 12_555 167.1(2) yes
Ag3 Cu2 Ag6 6_555 . 31.3(4) yes
Ag3 Cu2 Ag6 6_555 7_555 148.7(4) yes
Ag3 Cu2 Ag6 6_555 2_555 72.6(3) yes
Ag3 Cu2 Ag6 6_555 8_555 107.4(3) yes
Ag3 Cu2 Ag6 6_555 3_555 88.6(3) yes
Ag3 Cu2 Ag6 6_555 9_555 91.4(3) yes
Ag3 Cu2 Ag6 6_555 4_555 118.7(2) yes
Ag3 Cu2 Ag6 6_555 10_555 61.3(2) yes
Ag3 Cu2 Ag6 6_555 5_555 108.9(3) yes
Ag3 Cu2 Ag6 6_555 11_555 71.1(3) yes
Ag3 Cu2 Ag6 6_555 6_555 13.6(4) yes
Ag3 Cu2 Ag6 6_555 12_555 166.4(4) yes
Ag3 Cu2 S1 6_555 . 63.26(11) yes
Ag3 Cu2 S1 6_555 7_555 116.74(11) yes
Ag3 Cu2 Ag3 12_555 . 135.2(2) yes
Ag3 Cu2 Ag3 12_555 7_555 44.8(2) yes
Ag3 Cu2 Ag3 12_555 2_555 118.9(2) yes
Ag3 Cu2 Ag3 12_555 8_555 61.1(2) yes
Ag3 Cu2 Ag3 12_555 3_555 78.68(18) yes
Ag3 Cu2 Ag3 12_555 9_555 101.32(18) yes
Ag3 Cu2 Ag3 12_555 4_555 54.24(14) yes
Ag3 Cu2 Ag3 12_555 10_555 125.76(14) yes
Ag3 Cu2 Ag3 12_555 5_555 78.7(2) yes
Ag3 Cu2 Ag3 12_555 11_555 101.3(2) yes
Ag3 Cu2 Ag3 12_555 6_555 180 yes
Ag3 Cu2 Ag5 12_555 . 124.0(3) yes
Ag3 Cu2 Ag5 12_555 7_555 56.0(3) yes
Ag3 Cu2 Ag5 12_555 2_555 131.7(2) yes
Ag3 Cu2 Ag5 12_555 8_555 48.3(2) yes
Ag3 Cu2 Ag5 12_555 3_555 72.35(18) yes
Ag3 Cu2 Ag5 12_555 9_555 107.65(18) yes
Ag3 Cu2 Ag5 12_555 4_555 57.62(15) yes
Ag3 Cu2 Ag5 12_555 10_555 122.38(15) yes
Ag3 Cu2 Ag5 12_555 5_555 91.0(3) yes
Ag3 Cu2 Ag5 12_555 11_555 89.0(3) yes
Ag3 Cu2 Ag5 12_555 6_555 167.1(2) yes
Ag3 Cu2 Ag5 12_555 12_555 12.9(2) yes
Ag3 Cu2 Ag6 12_555 . 148.7(4) yes
Ag3 Cu2 Ag6 12_555 7_555 31.3(4) yes
Ag3 Cu2 Ag6 12_555 2_555 107.4(3) yes
Ag3 Cu2 Ag6 12_555 8_555 72.6(3) yes
Ag3 Cu2 Ag6 12_555 3_555 91.4(3) yes
Ag3 Cu2 Ag6 12_555 9_555 88.6(3) yes
Ag3 Cu2 Ag6 12_555 4_555 61.3(2) yes
Ag3 Cu2 Ag6 12_555 10_555 118.7(2) yes
Ag3 Cu2 Ag6 12_555 5_555 71.1(3) yes
Ag3 Cu2 Ag6 12_555 11_555 108.9(3) yes
Ag3 Cu2 Ag6 12_555 6_555 166.4(4) yes
Ag3 Cu2 Ag6 12_555 12_555 13.6(4) yes
Ag3 Cu2 S1 12_555 . 116.74(11) yes
Ag3 Cu2 S1 12_555 7_555 63.26(11) yes
Ag5 Cu2 Ag5 . 7_555 180 yes
Ag5 Cu2 Ag5 . 2_555 96.2(2) yes
Ag5 Cu2 Ag5 . 8_555 83.8(2) yes
Ag5 Cu2 Ag5 . 3_555 116.10(16) yes
Ag5 Cu2 Ag5 . 9_555 63.90(16) yes
Ag5 Cu2 Ag5 . 4_555 96.2(2) yes
Ag5 Cu2 Ag5 . 10_555 83.8(2) yes
Ag5 Cu2 Ag5 . 5_555 35.4(3) yes
Ag5 Cu2 Ag5 . 11_555 144.6(3) yes
Ag5 Cu2 Ag5 . 6_555 65.9(3) yes
Ag5 Cu2 Ag5 . 12_555 114.1(3) yes
Ag5 Cu2 Ag6 . . 25.0(4) yes
Ag5 Cu2 Ag6 . 7_555 155.0(4) yes
Ag5 Cu2 Ag6 . 2_555 112.59(18) yes
Ag5 Cu2 Ag6 . 8_555 67.41(18) yes
Ag5 Cu2 Ag6 . 3_555 118.53(14) yes
Ag5 Cu2 Ag6 . 9_555 61.47(14) yes
Ag5 Cu2 Ag6 . 4_555 76.0(3) yes
Ag5 Cu2 Ag6 . 10_555 104.0(3) yes
Ag5 Cu2 Ag6 . 5_555 59.8(3) yes
Ag5 Cu2 Ag6 . 11_555 120.2(3) yes
Ag5 Cu2 Ag6 . 6_555 42.3(4) yes
Ag5 Cu2 Ag6 . 12_555 137.7(4) yes
Ag5 Cu2 S1 . . 59.28(9) yes
Ag5 Cu2 S1 . 7_555 120.72(9) yes
Ag5 Cu2 Ag5 7_555 . 180 yes
Ag5 Cu2 Ag5 7_555 2_555 83.8(2) yes
Ag5 Cu2 Ag5 7_555 8_555 96.2(2) yes
Ag5 Cu2 Ag5 7_555 3_555 63.90(16) yes
Ag5 Cu2 Ag5 7_555 9_555 116.10(16) yes
Ag5 Cu2 Ag5 7_555 4_555 83.8(2) yes
Ag5 Cu2 Ag5 7_555 10_555 96.2(2) yes
Ag5 Cu2 Ag5 7_555 5_555 144.6(3) yes
Ag5 Cu2 Ag5 7_555 11_555 35.4(3) yes
Ag5 Cu2 Ag5 7_555 6_555 114.1(3) yes
Ag5 Cu2 Ag5 7_555 12_555 65.9(3) yes
Ag5 Cu2 Ag6 7_555 . 155.0(4) yes
Ag5 Cu2 Ag6 7_555 7_555 25.0(4) yes
Ag5 Cu2 Ag6 7_555 2_555 67.41(18) yes
Ag5 Cu2 Ag6 7_555 8_555 112.59(18) yes
Ag5 Cu2 Ag6 7_555 3_555 61.47(14) yes
Ag5 Cu2 Ag6 7_555 9_555 118.53(14) yes
Ag5 Cu2 Ag6 7_555 4_555 104.0(3) yes
Ag5 Cu2 Ag6 7_555 10_555 76.0(3) yes
Ag5 Cu2 Ag6 7_555 5_555 120.2(3) yes
Ag5 Cu2 Ag6 7_555 11_555 59.8(3) yes
Ag5 Cu2 Ag6 7_555 6_555 137.7(4) yes
Ag5 Cu2 Ag6 7_555 12_555 42.3(4) yes
Ag5 Cu2 S1 7_555 . 120.72(9) yes
Ag5 Cu2 S1 7_555 7_555 59.28(9) yes
Ag5 Cu2 Ag5 2_555 . 96.2(2) yes
Ag5 Cu2 Ag5 2_555 7_555 83.8(2) yes
Ag5 Cu2 Ag5 2_555 8_555 180 yes
Ag5 Cu2 Ag5 2_555 3_555 65.9(3) yes
Ag5 Cu2 Ag5 2_555 9_555 114.1(3) yes
Ag5 Cu2 Ag5 2_555 4_555 96.2(3) yes
Ag5 Cu2 Ag5 2_555 10_555 83.8(3) yes
Ag5 Cu2 Ag5 2_555 5_555 116.10(19) yes
Ag5 Cu2 Ag5 2_555 11_555 63.90(19) yes
Ag5 Cu2 Ag5 2_555 6_555 35.4(2) yes
Ag5 Cu2 Ag5 2_555 12_555 144.6(2) yes
Ag5 Cu2 Ag6 2_555 . 76.0(3) yes
Ag5 Cu2 Ag6 2_555 7_555 104.0(3) yes
Ag5 Cu2 Ag6 2_555 2_555 25.0(4) yes
Ag5 Cu2 Ag6 2_555 8_555 155.0(4) yes
Ag5 Cu2 Ag6 2_555 3_555 42.3(4) yes
Ag5 Cu2 Ag6 2_555 9_555 137.7(4) yes
Ag5 Cu2 Ag6 2_555 4_555 112.6(3) yes
Ag5 Cu2 Ag6 2_555 10_555 67.4(3) yes
Ag5 Cu2 Ag6 2_555 5_555 118.5(3) yes
Ag5 Cu2 Ag6 2_555 11_555 61.5(3) yes
Ag5 Cu2 Ag6 2_555 6_555 59.8(3) yes
Ag5 Cu2 Ag6 2_555 12_555 120.2(3) yes
Ag5 Cu2 S1 2_555 . 59.28(14) yes
Ag5 Cu2 S1 2_555 7_555 120.72(14) yes
Ag5 Cu2 Ag5 8_555 . 83.8(2) yes
Ag5 Cu2 Ag5 8_555 7_555 96.2(2) yes
Ag5 Cu2 Ag5 8_555 2_555 180 yes
Ag5 Cu2 Ag5 8_555 3_555 114.1(3) yes
Ag5 Cu2 Ag5 8_555 9_555 65.9(3) yes
Ag5 Cu2 Ag5 8_555 4_555 83.8(3) yes
Ag5 Cu2 Ag5 8_555 10_555 96.2(3) yes
Ag5 Cu2 Ag5 8_555 5_555 63.90(19) yes
Ag5 Cu2 Ag5 8_555 11_555 116.10(19) yes
Ag5 Cu2 Ag5 8_555 6_555 144.6(2) yes
Ag5 Cu2 Ag5 8_555 12_555 35.4(2) yes
Ag5 Cu2 Ag6 8_555 . 104.0(3) yes
Ag5 Cu2 Ag6 8_555 7_555 76.0(3) yes
Ag5 Cu2 Ag6 8_555 2_555 155.0(4) yes
Ag5 Cu2 Ag6 8_555 8_555 25.0(4) yes
Ag5 Cu2 Ag6 8_555 3_555 137.7(4) yes
Ag5 Cu2 Ag6 8_555 9_555 42.3(4) yes
Ag5 Cu2 Ag6 8_555 4_555 67.4(3) yes
Ag5 Cu2 Ag6 8_555 10_555 112.6(3) yes
Ag5 Cu2 Ag6 8_555 5_555 61.5(3) yes
Ag5 Cu2 Ag6 8_555 11_555 118.5(3) yes
Ag5 Cu2 Ag6 8_555 6_555 120.2(3) yes
Ag5 Cu2 Ag6 8_555 12_555 59.8(3) yes
Ag5 Cu2 S1 8_555 . 120.72(14) yes
Ag5 Cu2 S1 8_555 7_555 59.28(14) yes
Ag5 Cu2 Ag5 3_555 . 116.10(16) yes
Ag5 Cu2 Ag5 3_555 7_555 63.90(16) yes
Ag5 Cu2 Ag5 3_555 2_555 65.9(3) yes
Ag5 Cu2 Ag5 3_555 8_555 114.1(3) yes
Ag5 Cu2 Ag5 3_555 9_555 180 yes
Ag5 Cu2 Ag5 3_555 4_555 35.4(3) yes
Ag5 Cu2 Ag5 3_555 10_555 144.6(3) yes
Ag5 Cu2 Ag5 3_555 5_555 96.2(2) yes
Ag5 Cu2 Ag5 3_555 11_555 83.8(2) yes
Ag5 Cu2 Ag5 3_555 6_555 96.2(2) yes
Ag5 Cu2 Ag5 3_555 12_555 83.8(2) yes
Ag5 Cu2 Ag6 3_555 . 118.53(14) yes
Ag5 Cu2 Ag6 3_555 7_555 61.47(14) yes
Ag5 Cu2 Ag6 3_555 2_555 42.3(4) yes
Ag5 Cu2 Ag6 3_555 8_555 137.7(4) yes
Ag5 Cu2 Ag6 3_555 3_555 25.0(4) yes
Ag5 Cu2 Ag6 3_555 9_555 155.0(4) yes
Ag5 Cu2 Ag6 3_555 4_555 59.8(3) yes
Ag5 Cu2 Ag6 3_555 10_555 120.2(3) yes
Ag5 Cu2 Ag6 3_555 5_555 76.0(3) yes
Ag5 Cu2 Ag6 3_555 11_555 104.0(3) yes
Ag5 Cu2 Ag6 3_555 6_555 112.59(18) yes
Ag5 Cu2 Ag6 3_555 12_555 67.41(18) yes
Ag5 Cu2 S1 3_555 . 59.28(9) yes
Ag5 Cu2 S1 3_555 7_555 120.72(9) yes
Ag5 Cu2 Ag5 9_555 . 63.90(16) yes
Ag5 Cu2 Ag5 9_555 7_555 116.10(16) yes
Ag5 Cu2 Ag5 9_555 2_555 114.1(3) yes
Ag5 Cu2 Ag5 9_555 8_555 65.9(3) yes
Ag5 Cu2 Ag5 9_555 3_555 180 yes
Ag5 Cu2 Ag5 9_555 4_555 144.6(3) yes
Ag5 Cu2 Ag5 9_555 10_555 35.4(3) yes
Ag5 Cu2 Ag5 9_555 5_555 83.8(2) yes
Ag5 Cu2 Ag5 9_555 11_555 96.2(2) yes
Ag5 Cu2 Ag5 9_555 6_555 83.8(2) yes
Ag5 Cu2 Ag5 9_555 12_555 96.2(2) yes
Ag5 Cu2 Ag6 9_555 . 61.47(14) yes
Ag5 Cu2 Ag6 9_555 7_555 118.53(14) yes
Ag5 Cu2 Ag6 9_555 2_555 137.7(4) yes
Ag5 Cu2 Ag6 9_555 8_555 42.3(4) yes
Ag5 Cu2 Ag6 9_555 3_555 155.0(4) yes
Ag5 Cu2 Ag6 9_555 9_555 25.0(4) yes
Ag5 Cu2 Ag6 9_555 4_555 120.2(3) yes
Ag5 Cu2 Ag6 9_555 10_555 59.8(3) yes
Ag5 Cu2 Ag6 9_555 5_555 104.0(3) yes
Ag5 Cu2 Ag6 9_555 11_555 76.0(3) yes
Ag5 Cu2 Ag6 9_555 6_555 67.41(18) yes
Ag5 Cu2 Ag6 9_555 12_555 112.59(18) yes
Ag5 Cu2 S1 9_555 . 120.72(9) yes
Ag5 Cu2 S1 9_555 7_555 59.28(9) yes
Ag5 Cu2 Ag5 4_555 . 96.2(2) yes
Ag5 Cu2 Ag5 4_555 7_555 83.8(2) yes
Ag5 Cu2 Ag5 4_555 2_555 96.2(3) yes
Ag5 Cu2 Ag5 4_555 8_555 83.8(3) yes
Ag5 Cu2 Ag5 4_555 3_555 35.4(3) yes
Ag5 Cu2 Ag5 4_555 9_555 144.6(3) yes
Ag5 Cu2 Ag5 4_555 10_555 180 yes
Ag5 Cu2 Ag5 4_555 5_555 65.9(3) yes
Ag5 Cu2 Ag5 4_555 11_555 114.1(3) yes
Ag5 Cu2 Ag5 4_555 6_555 116.10(19) yes
Ag5 Cu2 Ag5 4_555 12_555 63.90(19) yes
Ag5 Cu2 Ag6 4_555 . 112.59(18) yes
Ag5 Cu2 Ag6 4_555 7_555 67.41(18) yes
Ag5 Cu2 Ag6 4_555 2_555 76.0(4) yes
Ag5 Cu2 Ag6 4_555 8_555 104.0(4) yes
Ag5 Cu2 Ag6 4_555 3_555 59.8(4) yes
Ag5 Cu2 Ag6 4_555 9_555 120.2(4) yes
Ag5 Cu2 Ag6 4_555 4_555 25.0(3) yes
Ag5 Cu2 Ag6 4_555 10_555 155.0(3) yes
Ag5 Cu2 Ag6 4_555 5_555 42.3(3) yes
Ag5 Cu2 Ag6 4_555 11_555 137.7(3) yes
Ag5 Cu2 Ag6 4_555 6_555 118.53(15) yes
Ag5 Cu2 Ag6 4_555 12_555 61.47(15) yes
Ag5 Cu2 S1 4_555 . 59.28(10) yes
Ag5 Cu2 S1 4_555 7_555 120.72(10) yes
Ag5 Cu2 Ag5 10_555 . 83.8(2) yes
Ag5 Cu2 Ag5 10_555 7_555 96.2(2) yes
Ag5 Cu2 Ag5 10_555 2_555 83.8(3) yes
Ag5 Cu2 Ag5 10_555 8_555 96.2(3) yes
Ag5 Cu2 Ag5 10_555 3_555 144.6(3) yes
Ag5 Cu2 Ag5 10_555 9_555 35.4(3) yes
Ag5 Cu2 Ag5 10_555 4_555 180 yes
Ag5 Cu2 Ag5 10_555 5_555 114.1(3) yes
Ag5 Cu2 Ag5 10_555 11_555 65.9(3) yes
Ag5 Cu2 Ag5 10_555 6_555 63.90(19) yes
Ag5 Cu2 Ag5 10_555 12_555 116.10(19) yes
Ag5 Cu2 Ag6 10_555 . 67.41(18) yes
Ag5 Cu2 Ag6 10_555 7_555 112.59(18) yes
Ag5 Cu2 Ag6 10_555 2_555 104.0(4) yes
Ag5 Cu2 Ag6 10_555 8_555 76.0(4) yes
Ag5 Cu2 Ag6 10_555 3_555 120.2(4) yes
Ag5 Cu2 Ag6 10_555 9_555 59.8(4) yes
Ag5 Cu2 Ag6 10_555 4_555 155.0(3) yes
Ag5 Cu2 Ag6 10_555 10_555 25.0(3) yes
Ag5 Cu2 Ag6 10_555 5_555 137.7(3) yes
Ag5 Cu2 Ag6 10_555 11_555 42.3(3) yes
Ag5 Cu2 Ag6 10_555 6_555 61.47(15) yes
Ag5 Cu2 Ag6 10_555 12_555 118.53(15) yes
Ag5 Cu2 S1 10_555 . 120.72(10) yes
Ag5 Cu2 S1 10_555 7_555 59.28(10) yes
Ag5 Cu2 Ag5 5_555 . 35.4(3) yes
Ag5 Cu2 Ag5 5_555 7_555 144.6(3) yes
Ag5 Cu2 Ag5 5_555 2_555 116.10(19) yes
Ag5 Cu2 Ag5 5_555 8_555 63.90(19) yes
Ag5 Cu2 Ag5 5_555 3_555 96.2(2) yes
Ag5 Cu2 Ag5 5_555 9_555 83.8(2) yes
Ag5 Cu2 Ag5 5_555 4_555 65.9(3) yes
Ag5 Cu2 Ag5 5_555 10_555 114.1(3) yes
Ag5 Cu2 Ag5 5_555 11_555 180 yes
Ag5 Cu2 Ag5 5_555 6_555 96.2(3) yes
Ag5 Cu2 Ag5 5_555 12_555 83.8(3) yes
Ag5 Cu2 Ag6 5_555 . 59.8(4) yes
Ag5 Cu2 Ag6 5_555 7_555 120.2(4) yes
Ag5 Cu2 Ag6 5_555 2_555 118.53(15) yes
Ag5 Cu2 Ag6 5_555 8_555 61.47(15) yes
Ag5 Cu2 Ag6 5_555 3_555 112.59(18) yes
Ag5 Cu2 Ag6 5_555 9_555 67.41(18) yes
Ag5 Cu2 Ag6 5_555 4_555 42.3(3) yes
Ag5 Cu2 Ag6 5_555 10_555 137.7(3) yes
Ag5 Cu2 Ag6 5_555 5_555 25.0(3) yes
Ag5 Cu2 Ag6 5_555 11_555 155.0(3) yes
Ag5 Cu2 Ag6 5_555 6_555 76.0(4) yes
Ag5 Cu2 Ag6 5_555 12_555 104.0(4) yes
Ag5 Cu2 S1 5_555 . 59.28(10) yes
Ag5 Cu2 S1 5_555 7_555 120.72(10) yes
Ag5 Cu2 Ag5 11_555 . 144.6(3) yes
Ag5 Cu2 Ag5 11_555 7_555 35.4(3) yes
Ag5 Cu2 Ag5 11_555 2_555 63.90(19) yes
Ag5 Cu2 Ag5 11_555 8_555 116.10(19) yes
Ag5 Cu2 Ag5 11_555 3_555 83.8(2) yes
Ag5 Cu2 Ag5 11_555 9_555 96.2(2) yes
Ag5 Cu2 Ag5 11_555 4_555 114.1(3) yes
Ag5 Cu2 Ag5 11_555 10_555 65.9(3) yes
Ag5 Cu2 Ag5 11_555 5_555 180 yes
Ag5 Cu2 Ag5 11_555 6_555 83.8(3) yes
Ag5 Cu2 Ag5 11_555 12_555 96.2(3) yes
Ag5 Cu2 Ag6 11_555 . 120.2(4) yes
Ag5 Cu2 Ag6 11_555 7_555 59.8(4) yes
Ag5 Cu2 Ag6 11_555 2_555 61.47(15) yes
Ag5 Cu2 Ag6 11_555 8_555 118.53(15) yes
Ag5 Cu2 Ag6 11_555 3_555 67.41(18) yes
Ag5 Cu2 Ag6 11_555 9_555 112.59(18) yes
Ag5 Cu2 Ag6 11_555 4_555 137.7(3) yes
Ag5 Cu2 Ag6 11_555 10_555 42.3(3) yes
Ag5 Cu2 Ag6 11_555 5_555 155.0(3) yes
Ag5 Cu2 Ag6 11_555 11_555 25.0(3) yes
Ag5 Cu2 Ag6 11_555 6_555 104.0(4) yes
Ag5 Cu2 Ag6 11_555 12_555 76.0(4) yes
Ag5 Cu2 S1 11_555 . 120.72(10) yes
Ag5 Cu2 S1 11_555 7_555 59.28(10) yes
Ag5 Cu2 Ag5 6_555 . 65.9(3) yes
Ag5 Cu2 Ag5 6_555 7_555 114.1(3) yes
Ag5 Cu2 Ag5 6_555 2_555 35.4(2) yes
Ag5 Cu2 Ag5 6_555 8_555 144.6(2) yes
Ag5 Cu2 Ag5 6_555 3_555 96.2(2) yes
Ag5 Cu2 Ag5 6_555 9_555 83.8(2) yes
Ag5 Cu2 Ag5 6_555 4_555 116.10(19) yes
Ag5 Cu2 Ag5 6_555 10_555 63.90(19) yes
Ag5 Cu2 Ag5 6_555 5_555 96.2(3) yes
Ag5 Cu2 Ag5 6_555 11_555 83.8(3) yes
Ag5 Cu2 Ag5 6_555 12_555 180 yes
Ag5 Cu2 Ag6 6_555 . 42.3(4) yes
Ag5 Cu2 Ag6 6_555 7_555 137.7(4) yes
Ag5 Cu2 Ag6 6_555 2_555 59.8(3) yes
Ag5 Cu2 Ag6 6_555 8_555 120.2(3) yes
Ag5 Cu2 Ag6 6_555 3_555 76.0(3) yes
Ag5 Cu2 Ag6 6_555 9_555 104.0(3) yes
Ag5 Cu2 Ag6 6_555 4_555 118.5(3) yes
Ag5 Cu2 Ag6 6_555 10_555 61.5(3) yes
Ag5 Cu2 Ag6 6_555 5_555 112.6(3) yes
Ag5 Cu2 Ag6 6_555 11_555 67.4(3) yes
Ag5 Cu2 Ag6 6_555 6_555 25.0(4) yes
Ag5 Cu2 Ag6 6_555 12_555 155.0(4) yes
Ag5 Cu2 S1 6_555 . 59.28(14) yes
Ag5 Cu2 S1 6_555 7_555 120.72(14) yes
Ag5 Cu2 Ag5 12_555 . 114.1(3) yes
Ag5 Cu2 Ag5 12_555 7_555 65.9(3) yes
Ag5 Cu2 Ag5 12_555 2_555 144.6(2) yes
Ag5 Cu2 Ag5 12_555 8_555 35.4(2) yes
Ag5 Cu2 Ag5 12_555 3_555 83.8(2) yes
Ag5 Cu2 Ag5 12_555 9_555 96.2(2) yes
Ag5 Cu2 Ag5 12_555 4_555 63.90(19) yes
Ag5 Cu2 Ag5 12_555 10_555 116.10(19) yes
Ag5 Cu2 Ag5 12_555 5_555 83.8(3) yes
Ag5 Cu2 Ag5 12_555 11_555 96.2(3) yes
Ag5 Cu2 Ag5 12_555 6_555 180 yes
Ag5 Cu2 Ag6 12_555 . 137.7(4) yes
Ag5 Cu2 Ag6 12_555 7_555 42.3(4) yes
Ag5 Cu2 Ag6 12_555 2_555 120.2(3) yes
Ag5 Cu2 Ag6 12_555 8_555 59.8(3) yes
Ag5 Cu2 Ag6 12_555 3_555 104.0(3) yes
Ag5 Cu2 Ag6 12_555 9_555 76.0(3) yes
Ag5 Cu2 Ag6 12_555 4_555 61.5(3) yes
Ag5 Cu2 Ag6 12_555 10_555 118.5(3) yes
Ag5 Cu2 Ag6 12_555 5_555 67.4(3) yes
Ag5 Cu2 Ag6 12_555 11_555 112.6(3) yes
Ag5 Cu2 Ag6 12_555 6_555 155.0(4) yes
Ag5 Cu2 Ag6 12_555 12_555 25.0(4) yes
Ag5 Cu2 S1 12_555 . 120.72(14) yes
Ag5 Cu2 S1 12_555 7_555 59.28(14) yes
Ag6 Cu2 Ag6 . 7_555 180 yes
Ag6 Cu2 Ag6 . 2_555 97.3(3) yes
Ag6 Cu2 Ag6 . 8_555 82.7(3) yes
Ag6 Cu2 Ag6 . 3_555 109.3(3) yes
Ag6 Cu2 Ag6 . 9_555 70.7(3) yes
Ag6 Cu2 Ag6 . 4_555 97.3(3) yes
Ag6 Cu2 Ag6 . 10_555 82.7(3) yes
Ag6 Cu2 Ag6 . 5_555 82.9(4) yes
Ag6 Cu2 Ag6 . 11_555 97.1(4) yes
Ag6 Cu2 Ag6 . 6_555 17.7(4) yes
Ag6 Cu2 Ag6 . 12_555 162.3(4) yes
Ag6 Cu2 S1 . . 60.07(9) yes
Ag6 Cu2 S1 . 7_555 119.93(9) yes
Ag6 Cu2 Ag6 7_555 . 180 yes
Ag6 Cu2 Ag6 7_555 2_555 82.7(3) yes
Ag6 Cu2 Ag6 7_555 8_555 97.3(3) yes
Ag6 Cu2 Ag6 7_555 3_555 70.7(3) yes
Ag6 Cu2 Ag6 7_555 9_555 109.3(3) yes
Ag6 Cu2 Ag6 7_555 4_555 82.7(3) yes
Ag6 Cu2 Ag6 7_555 10_555 97.3(3) yes
Ag6 Cu2 Ag6 7_555 5_555 97.1(4) yes
Ag6 Cu2 Ag6 7_555 11_555 82.9(4) yes
Ag6 Cu2 Ag6 7_555 6_555 162.3(4) yes
Ag6 Cu2 Ag6 7_555 12_555 17.7(4) yes
Ag6 Cu2 S1 7_555 . 119.93(9) yes
Ag6 Cu2 S1 7_555 7_555 60.07(9) yes
Ag6 Cu2 Ag6 2_555 . 97.3(3) yes
Ag6 Cu2 Ag6 2_555 7_555 82.7(3) yes
Ag6 Cu2 Ag6 2_555 8_555 180 yes
Ag6 Cu2 Ag6 2_555 3_555 17.7(4) yes
Ag6 Cu2 Ag6 2_555 9_555 162.3(4) yes
Ag6 Cu2 Ag6 2_555 4_555 97.3(4) yes
Ag6 Cu2 Ag6 2_555 10_555 82.7(4) yes
Ag6 Cu2 Ag6 2_555 5_555 109.3(3) yes
Ag6 Cu2 Ag6 2_555 11_555 70.7(3) yes
Ag6 Cu2 Ag6 2_555 6_555 82.9(4) yes
Ag6 Cu2 Ag6 2_555 12_555 97.1(4) yes
Ag6 Cu2 S1 2_555 . 60.07(9) yes
Ag6 Cu2 S1 2_555 7_555 119.93(9) yes
Ag6 Cu2 Ag6 8_555 . 82.7(3) yes
Ag6 Cu2 Ag6 8_555 7_555 97.3(3) yes
Ag6 Cu2 Ag6 8_555 2_555 180 yes
Ag6 Cu2 Ag6 8_555 3_555 162.3(4) yes
Ag6 Cu2 Ag6 8_555 9_555 17.7(4) yes
Ag6 Cu2 Ag6 8_555 4_555 82.7(4) yes
Ag6 Cu2 Ag6 8_555 10_555 97.3(4) yes
Ag6 Cu2 Ag6 8_555 5_555 70.7(3) yes
Ag6 Cu2 Ag6 8_555 11_555 109.3(3) yes
Ag6 Cu2 Ag6 8_555 6_555 97.1(4) yes
Ag6 Cu2 Ag6 8_555 12_555 82.9(4) yes
Ag6 Cu2 S1 8_555 . 119.93(9) yes
Ag6 Cu2 S1 8_555 7_555 60.07(9) yes
Ag6 Cu2 Ag6 3_555 . 109.3(3) yes
Ag6 Cu2 Ag6 3_555 7_555 70.7(3) yes
Ag6 Cu2 Ag6 3_555 2_555 17.7(4) yes
Ag6 Cu2 Ag6 3_555 8_555 162.3(4) yes
Ag6 Cu2 Ag6 3_555 9_555 180 yes
Ag6 Cu2 Ag6 3_555 4_555 82.9(4) yes
Ag6 Cu2 Ag6 3_555 10_555 97.1(4) yes
Ag6 Cu2 Ag6 3_555 5_555 97.3(3) yes
Ag6 Cu2 Ag6 3_555 11_555 82.7(3) yes
Ag6 Cu2 Ag6 3_555 6_555 97.3(3) yes
Ag6 Cu2 Ag6 3_555 12_555 82.7(3) yes
Ag6 Cu2 S1 3_555 . 60.07(9) yes
Ag6 Cu2 S1 3_555 7_555 119.93(9) yes
Ag6 Cu2 Ag6 9_555 . 70.7(3) yes
Ag6 Cu2 Ag6 9_555 7_555 109.3(3) yes
Ag6 Cu2 Ag6 9_555 2_555 162.3(4) yes
Ag6 Cu2 Ag6 9_555 8_555 17.7(4) yes
Ag6 Cu2 Ag6 9_555 3_555 180 yes
Ag6 Cu2 Ag6 9_555 4_555 97.1(4) yes
Ag6 Cu2 Ag6 9_555 10_555 82.9(4) yes
Ag6 Cu2 Ag6 9_555 5_555 82.7(3) yes
Ag6 Cu2 Ag6 9_555 11_555 97.3(3) yes
Ag6 Cu2 Ag6 9_555 6_555 82.7(3) yes
Ag6 Cu2 Ag6 9_555 12_555 97.3(3) yes
Ag6 Cu2 S1 9_555 . 119.93(9) yes
Ag6 Cu2 S1 9_555 7_555 60.07(9) yes
Ag6 Cu2 Ag6 4_555 . 97.3(3) yes
Ag6 Cu2 Ag6 4_555 7_555 82.7(3) yes
Ag6 Cu2 Ag6 4_555 2_555 97.3(4) yes
Ag6 Cu2 Ag6 4_555 8_555 82.7(4) yes
Ag6 Cu2 Ag6 4_555 3_555 82.9(4) yes
Ag6 Cu2 Ag6 4_555 9_555 97.1(4) yes
Ag6 Cu2 Ag6 4_555 10_555 180 yes
Ag6 Cu2 Ag6 4_555 5_555 17.7(3) yes
Ag6 Cu2 Ag6 4_555 11_555 162.3(3) yes
Ag6 Cu2 Ag6 4_555 6_555 109.3(3) yes
Ag6 Cu2 Ag6 4_555 12_555 70.7(3) yes
Ag6 Cu2 S1 4_555 . 60.1(2) yes
Ag6 Cu2 S1 4_555 7_555 119.9(2) yes
Ag6 Cu2 Ag6 10_555 . 82.7(3) yes
Ag6 Cu2 Ag6 10_555 7_555 97.3(3) yes
Ag6 Cu2 Ag6 10_555 2_555 82.7(4) yes
Ag6 Cu2 Ag6 10_555 8_555 97.3(4) yes
Ag6 Cu2 Ag6 10_555 3_555 97.1(4) yes
Ag6 Cu2 Ag6 10_555 9_555 82.9(4) yes
Ag6 Cu2 Ag6 10_555 4_555 180 yes
Ag6 Cu2 Ag6 10_555 5_555 162.3(3) yes
Ag6 Cu2 Ag6 10_555 11_555 17.7(3) yes
Ag6 Cu2 Ag6 10_555 6_555 70.7(3) yes
Ag6 Cu2 Ag6 10_555 12_555 109.3(3) yes
Ag6 Cu2 S1 10_555 . 119.9(2) yes
Ag6 Cu2 S1 10_555 7_555 60.1(2) yes
Ag6 Cu2 Ag6 5_555 . 82.9(4) yes
Ag6 Cu2 Ag6 5_555 7_555 97.1(4) yes
Ag6 Cu2 Ag6 5_555 2_555 109.3(3) yes
Ag6 Cu2 Ag6 5_555 8_555 70.7(3) yes
Ag6 Cu2 Ag6 5_555 3_555 97.3(3) yes
Ag6 Cu2 Ag6 5_555 9_555 82.7(3) yes
Ag6 Cu2 Ag6 5_555 4_555 17.7(3) yes
Ag6 Cu2 Ag6 5_555 10_555 162.3(3) yes
Ag6 Cu2 Ag6 5_555 11_555 180 yes
Ag6 Cu2 Ag6 5_555 6_555 97.3(4) yes
Ag6 Cu2 Ag6 5_555 12_555 82.7(4) yes
Ag6 Cu2 S1 5_555 . 60.1(2) yes
Ag6 Cu2 S1 5_555 7_555 119.9(2) yes
Ag6 Cu2 Ag6 11_555 . 97.1(4) yes
Ag6 Cu2 Ag6 11_555 7_555 82.9(4) yes
Ag6 Cu2 Ag6 11_555 2_555 70.7(3) yes
Ag6 Cu2 Ag6 11_555 8_555 109.3(3) yes
Ag6 Cu2 Ag6 11_555 3_555 82.7(3) yes
Ag6 Cu2 Ag6 11_555 9_555 97.3(3) yes
Ag6 Cu2 Ag6 11_555 4_555 162.3(3) yes
Ag6 Cu2 Ag6 11_555 10_555 17.7(3) yes
Ag6 Cu2 Ag6 11_555 5_555 180 yes
Ag6 Cu2 Ag6 11_555 6_555 82.7(4) yes
Ag6 Cu2 Ag6 11_555 12_555 97.3(4) yes
Ag6 Cu2 S1 11_555 . 119.9(2) yes
Ag6 Cu2 S1 11_555 7_555 60.1(2) yes
Ag6 Cu2 Ag6 6_555 . 17.7(4) yes
Ag6 Cu2 Ag6 6_555 7_555 162.3(4) yes
Ag6 Cu2 Ag6 6_555 2_555 82.9(4) yes
Ag6 Cu2 Ag6 6_555 8_555 97.1(4) yes
Ag6 Cu2 Ag6 6_555 3_555 97.3(3) yes
Ag6 Cu2 Ag6 6_555 9_555 82.7(3) yes
Ag6 Cu2 Ag6 6_555 4_555 109.3(3) yes
Ag6 Cu2 Ag6 6_555 10_555 70.7(3) yes
Ag6 Cu2 Ag6 6_555 5_555 97.3(4) yes
Ag6 Cu2 Ag6 6_555 11_555 82.7(4) yes
Ag6 Cu2 Ag6 6_555 12_555 180 yes
Ag6 Cu2 S1 6_555 . 60.07(9) yes
Ag6 Cu2 S1 6_555 7_555 119.93(9) yes
Ag6 Cu2 Ag6 12_555 . 162.3(4) yes
Ag6 Cu2 Ag6 12_555 7_555 17.7(4) yes
Ag6 Cu2 Ag6 12_555 2_555 97.1(4) yes
Ag6 Cu2 Ag6 12_555 8_555 82.9(4) yes
Ag6 Cu2 Ag6 12_555 3_555 82.7(3) yes
Ag6 Cu2 Ag6 12_555 9_555 97.3(3) yes
Ag6 Cu2 Ag6 12_555 4_555 70.7(3) yes
Ag6 Cu2 Ag6 12_555 10_555 109.3(3) yes
Ag6 Cu2 Ag6 12_555 5_555 82.7(4) yes
Ag6 Cu2 Ag6 12_555 11_555 97.3(4) yes
Ag6 Cu2 Ag6 12_555 6_555 180 yes
Ag6 Cu2 S1 12_555 . 119.93(9) yes
Ag6 Cu2 S1 12_555 7_555 60.07(9) yes
S1 Cu2 S1 . 7_555 180 yes
S1 Cu2 S1 7_555 . 180 yes
Ag1 S1 Ag1 . 2_555 65.46(7) yes
Ag1 S1 Ag1 . 3_555 65.46(6) yes
Ag1 S1 Cu1 . . 0 yes
Ag1 S1 Cu1 . 2_555 65.46(7) yes
Ag1 S1 Cu1 . 3_555 65.46(6) yes
Ag1 S1 Ag2 . . 68.33(7) yes
Ag1 S1 Ag2 . 2_555 126.02(11) yes
Ag1 S1 Ag2 . 3_555 126.02(11) yes
Ag1 S1 Ag2 . 4_555 116.91(12) yes
Ag1 S1 Ag2 . 5_555 68.33(7) yes
Ag1 S1 Ag2 . 6_555 116.91(9) yes
Ag1 S1 Ag3 . . 75.82(9) yes
Ag1 S1 Ag3 . 2_555 141.20(16) yes
Ag1 S1 Ag3 . 3_555 141.20(12) yes
Ag1 S1 Ag3 . 4_555 101.19(16) yes
Ag1 S1 Ag3 . 5_555 75.82(9) yes
Ag1 S1 Ag3 . 6_555 101.19(13) yes
Ag1 S1 Ag5 . . 69.97(11) yes
Ag1 S1 Ag5 . 2_555 133.02(18) yes
Ag1 S1 Ag5 . 3_555 133.02(16) yes
Ag1 S1 Ag5 . 4_555 108.3(2) yes
Ag1 S1 Ag5 . 5_555 69.97(11) yes
Ag1 S1 Ag5 . 6_555 108.33(15) yes
Ag1 S1 Ag6 . . 80.4(2) yes
Ag1 S1 Ag6 . 2_555 144.07(16) yes
Ag1 S1 Ag6 . 3_555 144.07(16) yes
Ag1 S1 Ag6 . 4_555 91.0(2) yes
Ag1 S1 Ag6 . 5_555 80.42(17) yes
Ag1 S1 Ag6 . 6_555 91.0(2) yes
Ag1 S1 Cu2 . . 141.37(5) yes
Ag1 S1 Ag1 2_555 . 65.46(7) yes
Ag1 S1 Ag1 2_555 3_555 65.46(8) yes
Ag1 S1 Cu1 2_555 . 65.46(6) yes
Ag1 S1 Cu1 2_555 2_555 0 yes
Ag1 S1 Cu1 2_555 3_555 65.46(7) yes
Ag1 S1 Ag2 2_555 . 116.91(10) yes
Ag1 S1 Ag2 2_555 2_555 68.33(9) yes
Ag1 S1 Ag2 2_555 3_555 116.91(11) yes
Ag1 S1 Ag2 2_555 4_555 126.02(11) yes
Ag1 S1 Ag2 2_555 5_555 126.02(11) yes
Ag1 S1 Ag2 2_555 6_555 68.33(9) yes
Ag1 S1 Ag3 2_555 . 101.19(15) yes
Ag1 S1 Ag3 2_555 2_555 75.82(14) yes
Ag1 S1 Ag3 2_555 3_555 101.19(15) yes
Ag1 S1 Ag3 2_555 4_555 141.20(12) yes
Ag1 S1 Ag3 2_555 5_555 141.20(11) yes
Ag1 S1 Ag3 2_555 6_555 75.82(14) yes
Ag1 S1 Ag5 2_555 . 108.33(18) yes
Ag1 S1 Ag5 2_555 2_555 69.97(14) yes
Ag1 S1 Ag5 2_555 3_555 108.33(18) yes
Ag1 S1 Ag5 2_555 4_555 133.02(16) yes
Ag1 S1 Ag5 2_555 5_555 133.02(15) yes
Ag1 S1 Ag5 2_555 6_555 69.97(14) yes
Ag1 S1 Ag6 2_555 . 91.0(2) yes
Ag1 S1 Ag6 2_555 2_555 80.4(2) yes
Ag1 S1 Ag6 2_555 3_555 91.0(2) yes
Ag1 S1 Ag6 2_555 4_555 144.07(18) yes
Ag1 S1 Ag6 2_555 5_555 144.07(18) yes
Ag1 S1 Ag6 2_555 6_555 80.4(2) yes
Ag1 S1 Cu2 2_555 . 141.37(5) yes
Ag1 S1 Ag1 3_555 . 65.46(6) yes
Ag1 S1 Ag1 3_555 2_555 65.46(8) yes
Ag1 S1 Cu1 3_555 . 65.46(6) yes
Ag1 S1 Cu1 3_555 2_555 65.46(7) yes
Ag1 S1 Cu1 3_555 3_555 0 yes
Ag1 S1 Ag2 3_555 . 126.02(11) yes
Ag1 S1 Ag2 3_555 2_555 116.91(9) yes
Ag1 S1 Ag2 3_555 3_555 68.33(7) yes
Ag1 S1 Ag2 3_555 4_555 68.33(7) yes
Ag1 S1 Ag2 3_555 5_555 116.91(12) yes
Ag1 S1 Ag2 3_555 6_555 126.02(11) yes
Ag1 S1 Ag3 3_555 . 141.20(12) yes
Ag1 S1 Ag3 3_555 2_555 101.19(13) yes
Ag1 S1 Ag3 3_555 3_555 75.82(9) yes
Ag1 S1 Ag3 3_555 4_555 75.82(9) yes
Ag1 S1 Ag3 3_555 5_555 101.19(16) yes
Ag1 S1 Ag3 3_555 6_555 141.20(16) yes
Ag1 S1 Ag5 3_555 . 133.02(16) yes
Ag1 S1 Ag5 3_555 2_555 108.33(15) yes
Ag1 S1 Ag5 3_555 3_555 69.97(11) yes
Ag1 S1 Ag5 3_555 4_555 69.97(11) yes
Ag1 S1 Ag5 3_555 5_555 108.3(2) yes
Ag1 S1 Ag5 3_555 6_555 133.02(18) yes
Ag1 S1 Ag6 3_555 . 144.07(16) yes
Ag1 S1 Ag6 3_555 2_555 91.0(2) yes
Ag1 S1 Ag6 3_555 3_555 80.4(2) yes
Ag1 S1 Ag6 3_555 4_555 80.42(17) yes
Ag1 S1 Ag6 3_555 5_555 91.0(2) yes
Ag1 S1 Ag6 3_555 6_555 144.07(16) yes
Ag1 S1 Cu2 3_555 . 141.37(5) yes
Cu1 S1 Cu1 . 2_555 65.46(5) yes
Cu1 S1 Cu1 . 3_555 65.46(5) yes
Cu1 S1 Ag2 . . 68.33(7) yes
Cu1 S1 Ag2 . 2_555 126.02(11) yes
Cu1 S1 Ag2 . 3_555 126.02(11) yes
Cu1 S1 Ag2 . 4_555 116.91(12) yes
Cu1 S1 Ag2 . 5_555 68.33(6) yes
Cu1 S1 Ag2 . 6_555 116.91(9) yes
Cu1 S1 Ag3 . . 75.82(8) yes
Cu1 S1 Ag3 . 2_555 141.20(16) yes
Cu1 S1 Ag3 . 3_555 141.20(12) yes
Cu1 S1 Ag3 . 4_555 101.19(16) yes
Cu1 S1 Ag3 . 5_555 75.82(8) yes
Cu1 S1 Ag3 . 6_555 101.19(12) yes
Cu1 S1 Ag5 . . 69.97(11) yes
Cu1 S1 Ag5 . 2_555 133.02(18) yes
Cu1 S1 Ag5 . 3_555 133.02(16) yes
Cu1 S1 Ag5 . 4_555 108.3(2) yes
Cu1 S1 Ag5 . 5_555 69.97(10) yes
Cu1 S1 Ag5 . 6_555 108.33(14) yes
Cu1 S1 Ag6 . . 80.4(2) yes
Cu1 S1 Ag6 . 2_555 144.07(16) yes
Cu1 S1 Ag6 . 3_555 144.07(16) yes
Cu1 S1 Ag6 . 4_555 91.0(2) yes
Cu1 S1 Ag6 . 5_555 80.42(17) yes
Cu1 S1 Ag6 . 6_555 91.0(2) yes
Cu1 S1 Cu2 . . 141.37(3) yes
Cu1 S1 Cu1 2_555 . 65.46(5) yes
Cu1 S1 Cu1 2_555 3_555 65.46(5) yes
Cu1 S1 Ag2 2_555 . 116.91(10) yes
Cu1 S1 Ag2 2_555 2_555 68.33(8) yes
Cu1 S1 Ag2 2_555 3_555 116.91(10) yes
Cu1 S1 Ag2 2_555 4_555 126.02(11) yes
Cu1 S1 Ag2 2_555 5_555 126.02(11) yes
Cu1 S1 Ag2 2_555 6_555 68.33(8) yes
Cu1 S1 Ag3 2_555 . 101.19(15) yes
Cu1 S1 Ag3 2_555 2_555 75.82(13) yes
Cu1 S1 Ag3 2_555 3_555 101.19(15) yes
Cu1 S1 Ag3 2_555 4_555 141.20(11) yes
Cu1 S1 Ag3 2_555 5_555 141.20(11) yes
Cu1 S1 Ag3 2_555 6_555 75.82(13) yes
Cu1 S1 Ag5 2_555 . 108.33(18) yes
Cu1 S1 Ag5 2_555 2_555 69.97(14) yes
Cu1 S1 Ag5 2_555 3_555 108.33(18) yes
Cu1 S1 Ag5 2_555 4_555 133.02(15) yes
Cu1 S1 Ag5 2_555 5_555 133.02(15) yes
Cu1 S1 Ag5 2_555 6_555 69.97(14) yes
Cu1 S1 Ag6 2_555 . 91.0(2) yes
Cu1 S1 Ag6 2_555 2_555 80.4(2) yes
Cu1 S1 Ag6 2_555 3_555 91.0(2) yes
Cu1 S1 Ag6 2_555 4_555 144.07(18) yes
Cu1 S1 Ag6 2_555 5_555 144.07(18) yes
Cu1 S1 Ag6 2_555 6_555 80.4(2) yes
Cu1 S1 Cu2 2_555 . 141.37(3) yes
Cu1 S1 Cu1 3_555 . 65.46(5) yes
Cu1 S1 Cu1 3_555 2_555 65.46(5) yes
Cu1 S1 Ag2 3_555 . 126.02(11) yes
Cu1 S1 Ag2 3_555 2_555 116.91(9) yes
Cu1 S1 Ag2 3_555 3_555 68.33(7) yes
Cu1 S1 Ag2 3_555 4_555 68.33(6) yes
Cu1 S1 Ag2 3_555 5_555 116.91(12) yes
Cu1 S1 Ag2 3_555 6_555 126.02(11) yes
Cu1 S1 Ag3 3_555 . 141.20(12) yes
Cu1 S1 Ag3 3_555 2_555 101.19(12) yes
Cu1 S1 Ag3 3_555 3_555 75.82(8) yes
Cu1 S1 Ag3 3_555 4_555 75.82(8) yes
Cu1 S1 Ag3 3_555 5_555 101.19(16) yes
Cu1 S1 Ag3 3_555 6_555 141.20(16) yes
Cu1 S1 Ag5 3_555 . 133.02(16) yes
Cu1 S1 Ag5 3_555 2_555 108.33(14) yes
Cu1 S1 Ag5 3_555 3_555 69.97(11) yes
Cu1 S1 Ag5 3_555 4_555 69.97(10) yes
Cu1 S1 Ag5 3_555 5_555 108.3(2) yes
Cu1 S1 Ag5 3_555 6_555 133.02(18) yes
Cu1 S1 Ag6 3_555 . 144.07(16) yes
Cu1 S1 Ag6 3_555 2_555 91.0(2) yes
Cu1 S1 Ag6 3_555 3_555 80.4(2) yes
Cu1 S1 Ag6 3_555 4_555 80.42(17) yes
Cu1 S1 Ag6 3_555 5_555 91.0(2) yes
Cu1 S1 Ag6 3_555 6_555 144.07(16) yes
Cu1 S1 Cu2 3_555 . 141.37(3) yes
Ag2 S1 Ag2 . 2_555 112.14(15) yes
Ag2 S1 Ag2 . 3_555 124.57(16) yes
Ag2 S1 Ag2 . 4_555 112.14(17) yes
Ag2 S1 Ag2 . 5_555 14.41(18) yes
Ag2 S1 Ag2 . 6_555 98.91(15) yes
Ag2 S1 Ag3 . . 26.0(2) yes
Ag2 S1 Ag3 . 2_555 132.56(18) yes
Ag2 S1 Ag3 . 3_555 141.09(18) yes
Ag2 S1 Ag3 . 4_555 87.5(2) yes
Ag2 S1 Ag3 . 5_555 40.2(2) yes
Ag2 S1 Ag3 . 6_555 73.6(2) yes
Ag2 S1 Ag5 . . 12.7(3) yes
Ag2 S1 Ag5 . 2_555 123.4(2) yes
Ag2 S1 Ag5 . 3_555 134.6(2) yes
Ag2 S1 Ag5 . 4_555 100.7(2) yes
Ag2 S1 Ag5 . 5_555 27.1(3) yes
Ag2 S1 Ag5 . 6_555 87.0(2) yes
Ag2 S1 Ag6 . . 40.5(4) yes
Ag2 S1 Ag6 . 2_555 142.6(2) yes
Ag2 S1 Ag6 . 3_555 146.87(17) yes
Ag2 S1 Ag6 . 4_555 74.0(3) yes
Ag2 S1 Ag6 . 5_555 54.7(3) yes
Ag2 S1 Ag6 . 6_555 59.8(4) yes
Ag2 S1 Cu2 . . 73.35(9) yes
Ag2 S1 Ag2 2_555 . 112.14(15) yes
Ag2 S1 Ag2 2_555 3_555 98.91(15) yes
Ag2 S1 Ag2 2_555 4_555 112.14(17) yes
Ag2 S1 Ag2 2_555 5_555 124.57(16) yes
Ag2 S1 Ag2 2_555 6_555 14.41(13) yes
Ag2 S1 Ag3 2_555 . 87.45(19) yes
Ag2 S1 Ag3 2_555 2_555 26.0(2) yes
Ag2 S1 Ag3 2_555 3_555 73.6(2) yes
Ag2 S1 Ag3 2_555 4_555 132.6(2) yes
Ag2 S1 Ag3 2_555 5_555 141.09(18) yes
Ag2 S1 Ag3 2_555 6_555 40.2(2) yes
Ag2 S1 Ag5 2_555 . 100.7(2) yes
Ag2 S1 Ag5 2_555 2_555 12.7(2) yes
Ag2 S1 Ag5 2_555 3_555 87.0(2) yes
Ag2 S1 Ag5 2_555 4_555 123.4(2) yes
Ag2 S1 Ag5 2_555 5_555 134.6(2) yes
Ag2 S1 Ag5 2_555 6_555 27.1(2) yes
Ag2 S1 Ag6 2_555 . 74.0(4) yes
Ag2 S1 Ag6 2_555 2_555 40.5(4) yes
Ag2 S1 Ag6 2_555 3_555 59.8(4) yes
Ag2 S1 Ag6 2_555 4_555 142.6(2) yes
Ag2 S1 Ag6 2_555 5_555 146.9(2) yes
Ag2 S1 Ag6 2_555 6_555 54.7(4) yes
Ag2 S1 Cu2 2_555 . 73.35(9) yes
Ag2 S1 Ag2 3_555 . 124.57(16) yes
Ag2 S1 Ag2 3_555 2_555 98.91(15) yes
Ag2 S1 Ag2 3_555 4_555 14.41(18) yes
Ag2 S1 Ag2 3_555 5_555 112.14(17) yes
Ag2 S1 Ag2 3_555 6_555 112.14(15) yes
Ag2 S1 Ag3 3_555 . 141.09(18) yes
Ag2 S1 Ag3 3_555 2_555 73.6(2) yes
Ag2 S1 Ag3 3_555 3_555 26.0(2) yes
Ag2 S1 Ag3 3_555 4_555 40.2(2) yes
Ag2 S1 Ag3 3_555 5_555 87.5(2) yes
Ag2 S1 Ag3 3_555 6_555 132.56(18) yes
Ag2 S1 Ag5 3_555 . 134.6(2) yes
Ag2 S1 Ag5 3_555 2_555 87.0(2) yes
Ag2 S1 Ag5 3_555 3_555 12.7(3) yes
Ag2 S1 Ag5 3_555 4_555 27.1(3) yes
Ag2 S1 Ag5 3_555 5_555 100.7(2) yes
Ag2 S1 Ag5 3_555 6_555 123.4(2) yes
Ag2 S1 Ag6 3_555 . 146.87(17) yes
Ag2 S1 Ag6 3_555 2_555 59.8(4) yes
Ag2 S1 Ag6 3_555 3_555 40.5(4) yes
Ag2 S1 Ag6 3_555 4_555 54.7(3) yes
Ag2 S1 Ag6 3_555 5_555 74.0(3) yes
Ag2 S1 Ag6 3_555 6_555 142.6(2) yes
Ag2 S1 Cu2 3_555 . 73.35(9) yes
Ag2 S1 Ag2 4_555 . 112.14(17) yes
Ag2 S1 Ag2 4_555 2_555 112.14(17) yes
Ag2 S1 Ag2 4_555 3_555 14.41(18) yes
Ag2 S1 Ag2 4_555 5_555 98.91(18) yes
Ag2 S1 Ag2 4_555 6_555 124.57(16) yes
Ag2 S1 Ag3 4_555 . 132.6(2) yes
Ag2 S1 Ag3 4_555 2_555 87.5(2) yes
Ag2 S1 Ag3 4_555 3_555 40.2(2) yes
Ag2 S1 Ag3 4_555 4_555 26.0(2) yes
Ag2 S1 Ag3 4_555 5_555 73.6(2) yes
Ag2 S1 Ag3 4_555 6_555 141.09(17) yes
Ag2 S1 Ag5 4_555 . 123.4(2) yes
Ag2 S1 Ag5 4_555 2_555 100.7(2) yes
Ag2 S1 Ag5 4_555 3_555 27.1(3) yes
Ag2 S1 Ag5 4_555 4_555 12.7(3) yes
Ag2 S1 Ag5 4_555 5_555 87.0(3) yes
Ag2 S1 Ag5 4_555 6_555 134.6(2) yes
Ag2 S1 Ag6 4_555 . 142.6(2) yes
Ag2 S1 Ag6 4_555 2_555 74.0(4) yes
Ag2 S1 Ag6 4_555 3_555 54.7(4) yes
Ag2 S1 Ag6 4_555 4_555 40.5(3) yes
Ag2 S1 Ag6 4_555 5_555 59.8(3) yes
Ag2 S1 Ag6 4_555 6_555 146.87(17) yes
Ag2 S1 Cu2 4_555 . 73.35(9) yes
Ag2 S1 Ag2 5_555 . 14.41(18) yes
Ag2 S1 Ag2 5_555 2_555 124.57(16) yes
Ag2 S1 Ag2 5_555 3_555 112.14(17) yes
Ag2 S1 Ag2 5_555 4_555 98.91(18) yes
Ag2 S1 Ag2 5_555 6_555 112.14(17) yes
Ag2 S1 Ag3 5_555 . 40.2(2) yes
Ag2 S1 Ag3 5_555 2_555 141.09(17) yes
Ag2 S1 Ag3 5_555 3_555 132.6(2) yes
Ag2 S1 Ag3 5_555 4_555 73.6(2) yes
Ag2 S1 Ag3 5_555 5_555 26.0(2) yes
Ag2 S1 Ag3 5_555 6_555 87.5(2) yes
Ag2 S1 Ag5 5_555 . 27.1(3) yes
Ag2 S1 Ag5 5_555 2_555 134.6(2) yes
Ag2 S1 Ag5 5_555 3_555 123.4(2) yes
Ag2 S1 Ag5 5_555 4_555 87.0(3) yes
Ag2 S1 Ag5 5_555 5_555 12.7(3) yes
Ag2 S1 Ag5 5_555 6_555 100.7(2) yes
Ag2 S1 Ag6 5_555 . 54.7(4) yes
Ag2 S1 Ag6 5_555 2_555 146.87(17) yes
Ag2 S1 Ag6 5_555 3_555 142.6(2) yes
Ag2 S1 Ag6 5_555 4_555 59.8(3) yes
Ag2 S1 Ag6 5_555 5_555 40.5(3) yes
Ag2 S1 Ag6 5_555 6_555 74.0(4) yes
Ag2 S1 Cu2 5_555 . 73.35(9) yes
Ag2 S1 Ag2 6_555 . 98.91(15) yes
Ag2 S1 Ag2 6_555 2_555 14.41(13) yes
Ag2 S1 Ag2 6_555 3_555 112.14(15) yes
Ag2 S1 Ag2 6_555 4_555 124.57(16) yes
Ag2 S1 Ag2 6_555 5_555 112.14(17) yes
Ag2 S1 Ag3 6_555 . 73.6(2) yes
Ag2 S1 Ag3 6_555 2_555 40.2(2) yes
Ag2 S1 Ag3 6_555 3_555 87.45(19) yes
Ag2 S1 Ag3 6_555 4_555 141.09(18) yes
Ag2 S1 Ag3 6_555 5_555 132.6(2) yes
Ag2 S1 Ag3 6_555 6_555 26.0(2) yes
Ag2 S1 Ag5 6_555 . 87.0(2) yes
Ag2 S1 Ag5 6_555 2_555 27.1(2) yes
Ag2 S1 Ag5 6_555 3_555 100.7(2) yes
Ag2 S1 Ag5 6_555 4_555 134.6(2) yes
Ag2 S1 Ag5 6_555 5_555 123.4(2) yes
Ag2 S1 Ag5 6_555 6_555 12.7(2) yes
Ag2 S1 Ag6 6_555 . 59.8(4) yes
Ag2 S1 Ag6 6_555 2_555 54.7(4) yes
Ag2 S1 Ag6 6_555 3_555 74.0(4) yes
Ag2 S1 Ag6 6_555 4_555 146.9(2) yes
Ag2 S1 Ag6 6_555 5_555 142.6(2) yes
Ag2 S1 Ag6 6_555 6_555 40.5(4) yes
Ag2 S1 Cu2 6_555 . 73.35(9) yes
Ag3 S1 Ag3 . 2_555 110.8(2) yes
Ag3 S1 Ag3 . 3_555 142.62(15) yes
Ag3 S1 Ag3 . 4_555 110.8(2) yes
Ag3 S1 Ag3 . 5_555 65.5(3) yes
Ag3 S1 Ag3 . 6_555 47.9(3) yes
Ag3 S1 Ag5 . . 13.5(3) yes
Ag3 S1 Ag5 . 2_555 99.5(2) yes
Ag3 S1 Ag5 . 3_555 145.39(18) yes
Ag3 S1 Ag5 . 4_555 123.2(3) yes
Ag3 S1 Ag5 . 5_555 52.8(3) yes
Ag3 S1 Ag5 . 6_555 61.4(3) yes
Ag3 S1 Ag6 . . 14.5(4) yes
Ag3 S1 Ag6 . 2_555 123.9(3) yes
Ag3 S1 Ag6 . 3_555 137.9(3) yes
Ag3 S1 Ag6 . 4_555 98.5(3) yes
Ag3 S1 Ag6 . 5_555 79.9(3) yes
Ag3 S1 Ag6 . 6_555 33.9(4) yes
Ag3 S1 Cu2 . . 71.89(9) yes
Ag3 S1 Ag3 2_555 . 110.8(2) yes
Ag3 S1 Ag3 2_555 3_555 47.9(3) yes
Ag3 S1 Ag3 2_555 4_555 110.8(3) yes
Ag3 S1 Ag3 2_555 5_555 142.62(18) yes
Ag3 S1 Ag3 2_555 6_555 65.5(3) yes
Ag3 S1 Ag5 2_555 . 123.2(3) yes
Ag3 S1 Ag5 2_555 2_555 13.5(3) yes
Ag3 S1 Ag5 2_555 3_555 61.4(3) yes
Ag3 S1 Ag5 2_555 4_555 99.5(3) yes
Ag3 S1 Ag5 2_555 5_555 145.39(18) yes
Ag3 S1 Ag5 2_555 6_555 52.8(3) yes
Ag3 S1 Ag6 2_555 . 98.5(4) yes
Ag3 S1 Ag6 2_555 2_555 14.5(4) yes
Ag3 S1 Ag6 2_555 3_555 33.9(4) yes
Ag3 S1 Ag6 2_555 4_555 123.9(3) yes
Ag3 S1 Ag6 2_555 5_555 137.9(3) yes
Ag3 S1 Ag6 2_555 6_555 79.9(4) yes
Ag3 S1 Cu2 2_555 . 71.89(11) yes
Ag3 S1 Ag3 3_555 . 142.62(15) yes
Ag3 S1 Ag3 3_555 2_555 47.9(3) yes
Ag3 S1 Ag3 3_555 4_555 65.5(3) yes
Ag3 S1 Ag3 3_555 5_555 110.8(2) yes
Ag3 S1 Ag3 3_555 6_555 110.8(2) yes
Ag3 S1 Ag5 3_555 . 145.39(18) yes
Ag3 S1 Ag5 3_555 2_555 61.4(3) yes
Ag3 S1 Ag5 3_555 3_555 13.5(3) yes
Ag3 S1 Ag5 3_555 4_555 52.8(3) yes
Ag3 S1 Ag5 3_555 5_555 123.2(3) yes
Ag3 S1 Ag5 3_555 6_555 99.5(2) yes
Ag3 S1 Ag6 3_555 . 137.9(3) yes
Ag3 S1 Ag6 3_555 2_555 33.9(4) yes
Ag3 S1 Ag6 3_555 3_555 14.5(4) yes
Ag3 S1 Ag6 3_555 4_555 79.9(3) yes
Ag3 S1 Ag6 3_555 5_555 98.5(3) yes
Ag3 S1 Ag6 3_555 6_555 123.9(3) yes
Ag3 S1 Cu2 3_555 . 71.89(9) yes
Ag3 S1 Ag3 4_555 . 110.8(2) yes
Ag3 S1 Ag3 4_555 2_555 110.8(3) yes
Ag3 S1 Ag3 4_555 3_555 65.5(3) yes
Ag3 S1 Ag3 4_555 5_555 47.9(2) yes
Ag3 S1 Ag3 4_555 6_555 142.62(18) yes
Ag3 S1 Ag5 4_555 . 99.5(3) yes
Ag3 S1 Ag5 4_555 2_555 123.2(3) yes
Ag3 S1 Ag5 4_555 3_555 52.8(3) yes
Ag3 S1 Ag5 4_555 4_555 13.5(3) yes
Ag3 S1 Ag5 4_555 5_555 61.4(3) yes
Ag3 S1 Ag5 4_555 6_555 145.39(19) yes
Ag3 S1 Ag6 4_555 . 123.9(3) yes
Ag3 S1 Ag6 4_555 2_555 98.5(4) yes
Ag3 S1 Ag6 4_555 3_555 79.9(4) yes
Ag3 S1 Ag6 4_555 4_555 14.5(3) yes
Ag3 S1 Ag6 4_555 5_555 33.9(3) yes
Ag3 S1 Ag6 4_555 6_555 137.9(3) yes
Ag3 S1 Cu2 4_555 . 71.89(10) yes
Ag3 S1 Ag3 5_555 . 65.5(3) yes
Ag3 S1 Ag3 5_555 2_555 142.62(18) yes
Ag3 S1 Ag3 5_555 3_555 110.8(2) yes
Ag3 S1 Ag3 5_555 4_555 47.9(2) yes
Ag3 S1 Ag3 5_555 6_555 110.8(3) yes
Ag3 S1 Ag5 5_555 . 52.8(3) yes
Ag3 S1 Ag5 5_555 2_555 145.39(19) yes
Ag3 S1 Ag5 5_555 3_555 99.5(3) yes
Ag3 S1 Ag5 5_555 4_555 61.4(3) yes
Ag3 S1 Ag5 5_555 5_555 13.5(3) yes
Ag3 S1 Ag5 5_555 6_555 123.2(3) yes
Ag3 S1 Ag6 5_555 . 79.9(4) yes
Ag3 S1 Ag6 5_555 2_555 137.9(3) yes
Ag3 S1 Ag6 5_555 3_555 123.9(3) yes
Ag3 S1 Ag6 5_555 4_555 33.9(3) yes
Ag3 S1 Ag6 5_555 5_555 14.5(3) yes
Ag3 S1 Ag6 5_555 6_555 98.5(4) yes
Ag3 S1 Cu2 5_555 . 71.89(10) yes
Ag3 S1 Ag3 6_555 . 47.9(3) yes
Ag3 S1 Ag3 6_555 2_555 65.5(3) yes
Ag3 S1 Ag3 6_555 3_555 110.8(2) yes
Ag3 S1 Ag3 6_555 4_555 142.62(18) yes
Ag3 S1 Ag3 6_555 5_555 110.8(3) yes
Ag3 S1 Ag5 6_555 . 61.4(3) yes
Ag3 S1 Ag5 6_555 2_555 52.8(3) yes
Ag3 S1 Ag5 6_555 3_555 123.2(3) yes
Ag3 S1 Ag5 6_555 4_555 145.39(18) yes
Ag3 S1 Ag5 6_555 5_555 99.5(3) yes
Ag3 S1 Ag5 6_555 6_555 13.5(3) yes
Ag3 S1 Ag6 6_555 . 33.9(4) yes
Ag3 S1 Ag6 6_555 2_555 79.9(4) yes
Ag3 S1 Ag6 6_555 3_555 98.5(4) yes
Ag3 S1 Ag6 6_555 4_555 137.9(3) yes
Ag3 S1 Ag6 6_555 5_555 123.9(3) yes
Ag3 S1 Ag6 6_555 6_555 14.5(4) yes
Ag3 S1 Cu2 6_555 . 71.89(11) yes
Ag5 S1 Ag5 . 2_555 112.5(3) yes
Ag5 S1 Ag5 . 3_555 142.8(2) yes
Ag5 S1 Ag5 . 4_555 112.5(3) yes
Ag5 S1 Ag5 . 5_555 39.8(3) yes
Ag5 S1 Ag5 . 6_555 74.8(3) yes
Ag5 S1 Ag6 . . 27.9(4) yes
Ag5 S1 Ag6 . 2_555 135.4(3) yes
Ag5 S1 Ag6 . 3_555 145.8(2) yes
Ag5 S1 Ag6 . 4_555 86.4(3) yes
Ag5 S1 Ag6 . 5_555 67.3(3) yes
Ag5 S1 Ag6 . 6_555 47.4(4) yes
Ag5 S1 Cu2 . . 73.79(11) yes
Ag5 S1 Ag5 2_555 . 112.5(3) yes
Ag5 S1 Ag5 2_555 3_555 74.8(3) yes
Ag5 S1 Ag5 2_555 4_555 112.5(3) yes
Ag5 S1 Ag5 2_555 5_555 142.8(2) yes
Ag5 S1 Ag5 2_555 6_555 39.8(3) yes
Ag5 S1 Ag6 2_555 . 86.4(4) yes
Ag5 S1 Ag6 2_555 2_555 27.9(4) yes
Ag5 S1 Ag6 2_555 3_555 47.4(4) yes
Ag5 S1 Ag6 2_555 4_555 135.4(3) yes
Ag5 S1 Ag6 2_555 5_555 145.8(2) yes
Ag5 S1 Ag6 2_555 6_555 67.3(4) yes
Ag5 S1 Cu2 2_555 . 73.79(13) yes
Ag5 S1 Ag5 3_555 . 142.8(2) yes
Ag5 S1 Ag5 3_555 2_555 74.8(3) yes
Ag5 S1 Ag5 3_555 4_555 39.8(3) yes
Ag5 S1 Ag5 3_555 5_555 112.5(3) yes
Ag5 S1 Ag5 3_555 6_555 112.5(3) yes
Ag5 S1 Ag6 3_555 . 145.8(2) yes
Ag5 S1 Ag6 3_555 2_555 47.4(4) yes
Ag5 S1 Ag6 3_555 3_555 27.9(4) yes
Ag5 S1 Ag6 3_555 4_555 67.3(3) yes
Ag5 S1 Ag6 3_555 5_555 86.4(3) yes
Ag5 S1 Ag6 3_555 6_555 135.4(3) yes
Ag5 S1 Cu2 3_555 . 73.79(11) yes
Ag5 S1 Ag5 4_555 . 112.5(3) yes
Ag5 S1 Ag5 4_555 2_555 112.5(3) yes
Ag5 S1 Ag5 4_555 3_555 39.8(3) yes
Ag5 S1 Ag5 4_555 5_555 74.8(3) yes
Ag5 S1 Ag5 4_555 6_555 142.8(2) yes
Ag5 S1 Ag6 4_555 . 135.4(3) yes
Ag5 S1 Ag6 4_555 2_555 86.4(4) yes
Ag5 S1 Ag6 4_555 3_555 67.3(4) yes
Ag5 S1 Ag6 4_555 4_555 27.9(4) yes
Ag5 S1 Ag6 4_555 5_555 47.4(3) yes
Ag5 S1 Ag6 4_555 6_555 145.8(2) yes
Ag5 S1 Cu2 4_555 . 73.79(12) yes
Ag5 S1 Ag5 5_555 . 39.8(3) yes
Ag5 S1 Ag5 5_555 2_555 142.8(2) yes
Ag5 S1 Ag5 5_555 3_555 112.5(3) yes
Ag5 S1 Ag5 5_555 4_555 74.8(3) yes
Ag5 S1 Ag5 5_555 6_555 112.5(3) yes
Ag5 S1 Ag6 5_555 . 67.3(4) yes
Ag5 S1 Ag6 5_555 2_555 145.8(2) yes
Ag5 S1 Ag6 5_555 3_555 135.4(3) yes
Ag5 S1 Ag6 5_555 4_555 47.4(3) yes
Ag5 S1 Ag6 5_555 5_555 27.9(4) yes
Ag5 S1 Ag6 5_555 6_555 86.4(4) yes
Ag5 S1 Cu2 5_555 . 73.79(12) yes
Ag5 S1 Ag5 6_555 . 74.8(3) yes
Ag5 S1 Ag5 6_555 2_555 39.8(3) yes
Ag5 S1 Ag5 6_555 3_555 112.5(3) yes
Ag5 S1 Ag5 6_555 4_555 142.8(2) yes
Ag5 S1 Ag5 6_555 5_555 112.5(3) yes
Ag5 S1 Ag6 6_555 . 47.4(4) yes
Ag5 S1 Ag6 6_555 2_555 67.3(4) yes
Ag5 S1 Ag6 6_555 3_555 86.4(4) yes
Ag5 S1 Ag6 6_555 4_555 145.8(2) yes
Ag5 S1 Ag6 6_555 5_555 135.4(3) yes
Ag5 S1 Ag6 6_555 6_555 27.9(4) yes
Ag5 S1 Cu2 6_555 . 73.79(13) yes
Ag6 S1 Ag6 . 2_555 112.4(4) yes
Ag6 S1 Ag6 . 3_555 129.0(4) yes
Ag6 S1 Ag6 . 4_555 112.4(4) yes
Ag6 S1 Ag6 . 5_555 94.2(4) yes
Ag6 S1 Ag6 . 6_555 19.6(5) yes
Ag6 S1 Cu2 . . 73.62(12) yes
Ag6 S1 Ag6 2_555 . 112.4(4) yes
Ag6 S1 Ag6 2_555 3_555 19.6(5) yes
Ag6 S1 Ag6 2_555 4_555 112.4(4) yes
Ag6 S1 Ag6 2_555 5_555 129.0(4) yes
Ag6 S1 Ag6 2_555 6_555 94.2(5) yes
Ag6 S1 Cu2 2_555 . 73.62(12) yes
Ag6 S1 Ag6 3_555 . 129.0(4) yes
Ag6 S1 Ag6 3_555 2_555 19.6(5) yes
Ag6 S1 Ag6 3_555 4_555 94.2(4) yes
Ag6 S1 Ag6 3_555 5_555 112.4(4) yes
Ag6 S1 Ag6 3_555 6_555 112.4(4) yes
Ag6 S1 Cu2 3_555 . 73.62(12) yes
Ag6 S1 Ag6 4_555 . 112.4(4) yes
Ag6 S1 Ag6 4_555 2_555 112.4(4) yes
Ag6 S1 Ag6 4_555 3_555 94.2(4) yes
Ag6 S1 Ag6 4_555 5_555 19.6(4) yes
Ag6 S1 Ag6 4_555 6_555 129.0(4) yes
Ag6 S1 Cu2 4_555 . 73.62(17) yes
Ag6 S1 Ag6 5_555 . 94.2(4) yes
Ag6 S1 Ag6 5_555 2_555 129.0(4) yes
Ag6 S1 Ag6 5_555 3_555 112.4(4) yes
Ag6 S1 Ag6 5_555 4_555 19.6(4) yes
Ag6 S1 Ag6 5_555 6_555 112.4(4) yes
Ag6 S1 Cu2 5_555 . 73.62(17) yes
Ag6 S1 Ag6 6_555 . 19.6(5) yes
Ag6 S1 Ag6 6_555 2_555 94.2(5) yes
Ag6 S1 Ag6 6_555 3_555 112.4(4) yes
Ag6 S1 Ag6 6_555 4_555 129.0(4) yes
Ag6 S1 Ag6 6_555 5_555 112.4(4) yes
Ag6 S1 Cu2 6_555 . 73.62(12) yes
As S2 Sb . . 0 yes
As S2 Ag1 . 2_555 101.47(8) yes
As S2 Ag1 . 3_565 101.47(6) yes
As S2 Cu1 . 2_555 101.47(8) yes
As S2 Cu1 . 3_565 101.47(6) yes
As S2 Ag2 . 2_555 137.72(13) yes
As S2 Ag2 . 3_565 137.72(6) yes
As S2 Ag2 . 4_565 132.77(8) yes
As S2 Ag2 . 6_555 132.77(15) yes
As S2 Ag3 . 4_565 114.14(18) yes
As S2 Ag3 . 6_555 114.1(2) yes
As S2 Ag4 . 4_565 105.8(3) yes
As S2 Ag5 . 4_565 125.67(17) yes
As S2 Ag5 . 6_555 125.7(3) yes
As S2 Ag6 . . 86.5(2) yes
As S2 Ag6 . 4_565 99.8(3) yes
As S2 Ag6 . 5_565 86.5(2) yes
As S2 Ag6 . 6_555 99.8(3) yes
Sb S2 Ag1 . 2_555 101.47(8) yes
Sb S2 Ag1 . 3_565 101.47(6) yes
Sb S2 Cu1 . 2_555 101.47(8) yes
Sb S2 Cu1 . 3_565 101.47(6) yes
Sb S2 Ag2 . 2_555 137.72(13) yes
Sb S2 Ag2 . 3_565 137.72(6) yes
Sb S2 Ag2 . 4_565 132.77(8) yes
Sb S2 Ag2 . 6_555 132.77(15) yes
Sb S2 Ag3 . 4_565 114.14(18) yes
Sb S2 Ag3 . 6_555 114.1(2) yes
Sb S2 Ag4 . 4_565 105.8(3) yes
Sb S2 Ag5 . 4_565 125.67(17) yes
Sb S2 Ag5 . 6_555 125.7(3) yes
Sb S2 Ag6 . . 86.5(2) yes
Sb S2 Ag6 . 4_565 99.8(3) yes
Sb S2 Ag6 . 5_565 86.5(2) yes
Sb S2 Ag6 . 6_555 99.8(3) yes
Ag1 S2 Ag1 2_555 3_565 112.36(10) yes
Ag1 S2 Cu1 2_555 2_555 0 yes
Ag1 S2 Cu1 2_555 3_565 112.36(9) yes
Ag1 S2 Ag2 2_555 2_555 64.58(8) yes
Ag1 S2 Ag2 2_555 3_565 120.80(8) yes
Ag1 S2 Ag2 2_555 4_565 124.82(9) yes
Ag1 S2 Ag2 2_555 6_555 71.35(9) yes
Ag1 S2 Ag3 2_555 4_565 133.55(11) yes
Ag1 S2 Ag3 2_555 6_555 89.44(18) yes
Ag1 S2 Ag4 2_555 4_565 116.5(2) yes
Ag1 S2 Ag5 2_555 4_565 128.88(13) yes
Ag1 S2 Ag5 2_555 6_555 79.30(18) yes
Ag1 S2 Ag6 2_555 . 89.16(9) yes
Ag1 S2 Ag6 2_555 4_565 145.2(3) yes
Ag1 S2 Ag6 2_555 5_565 154.6(3) yes
Ag1 S2 Ag6 2_555 6_555 89.80(10) yes
Ag1 S2 Ag1 3_565 2_555 112.36(10) yes
Ag1 S2 Cu1 3_565 2_555 112.36(8) yes
Ag1 S2 Cu1 3_565 3_565 0 yes
Ag1 S2 Ag2 3_565 2_555 120.80(13) yes
Ag1 S2 Ag2 3_565 3_565 64.58(9) yes
Ag1 S2 Ag2 3_565 4_565 71.35(11) yes
Ag1 S2 Ag2 3_565 6_555 124.82(15) yes
Ag1 S2 Ag3 3_565 4_565 89.4(2) yes
Ag1 S2 Ag3 3_565 6_555 133.6(3) yes
Ag1 S2 Ag4 3_565 4_565 116.5(3) yes
Ag1 S2 Ag5 3_565 4_565 79.3(2) yes
Ag1 S2 Ag5 3_565 6_555 128.9(3) yes
Ag1 S2 Ag6 3_565 . 154.56(16) yes
Ag1 S2 Ag6 3_565 4_565 89.8(4) yes
Ag1 S2 Ag6 3_565 5_565 89.2(3) yes
Ag1 S2 Ag6 3_565 6_555 145.2(3) yes
Cu1 S2 Cu1 2_555 3_565 112.36(8) yes
Cu1 S2 Ag2 2_555 2_555 64.58(8) yes
Cu1 S2 Ag2 2_555 3_565 120.80(8) yes
Cu1 S2 Ag2 2_555 4_565 124.82(8) yes
Cu1 S2 Ag2 2_555 6_555 71.35(8) yes
Cu1 S2 Ag3 2_555 4_565 133.55(11) yes
Cu1 S2 Ag3 2_555 6_555 89.44(17) yes
Cu1 S2 Ag4 2_555 4_565 116.5(2) yes
Cu1 S2 Ag5 2_555 4_565 128.88(12) yes
Cu1 S2 Ag5 2_555 6_555 79.30(17) yes
Cu1 S2 Ag6 2_555 . 89.16(8) yes
Cu1 S2 Ag6 2_555 4_565 145.2(3) yes
Cu1 S2 Ag6 2_555 5_565 154.6(3) yes
Cu1 S2 Ag6 2_555 6_555 89.80(9) yes
Cu1 S2 Cu1 3_565 2_555 112.36(8) yes
Cu1 S2 Ag2 3_565 2_555 120.80(13) yes
Cu1 S2 Ag2 3_565 3_565 64.58(8) yes
Cu1 S2 Ag2 3_565 4_565 71.35(10) yes
Cu1 S2 Ag2 3_565 6_555 124.82(15) yes
Cu1 S2 Ag3 3_565 4_565 89.4(2) yes
Cu1 S2 Ag3 3_565 6_555 133.6(3) yes
Cu1 S2 Ag4 3_565 4_565 116.5(3) yes
Cu1 S2 Ag5 3_565 4_565 79.3(2) yes
Cu1 S2 Ag5 3_565 6_555 128.9(3) yes
Cu1 S2 Ag6 3_565 . 154.56(15) yes
Cu1 S2 Ag6 3_565 4_565 89.8(4) yes
Cu1 S2 Ag6 3_565 5_565 89.2(3) yes
Cu1 S2 Ag6 3_565 6_555 145.2(3) yes
Ag2 S2 Ag2 2_555 3_565 69.02(12) yes
Ag2 S2 Ag2 2_555 4_565 67.63(12) yes
Ag2 S2 Ag2 2_555 6_555 8.86(9) yes
Ag2 S2 Ag3 2_555 4_565 69.02(12) yes
Ag2 S2 Ag3 2_555 6_555 33.43(17) yes
Ag2 S2 Ag4 2_555 4_565 56.56(17) yes
Ag2 S2 Ag5 2_555 4_565 67.09(14) yes
Ag2 S2 Ag5 2_555 6_555 19.27(18) yes
Ag2 S2 Ag6 2_555 . 55.25(19) yes
Ag2 S2 Ag6 2_555 4_565 81.1(2) yes
Ag2 S2 Ag6 2_555 5_565 93.20(18) yes
Ag2 S2 Ag6 2_555 6_555 44.3(2) yes
Ag2 S2 Ag2 3_565 2_555 69.02(12) yes
Ag2 S2 Ag2 3_565 4_565 8.86(12) yes
Ag2 S2 Ag2 3_565 6_555 67.63(13) yes
Ag2 S2 Ag3 3_565 4_565 33.4(2) yes
Ag2 S2 Ag3 3_565 6_555 69.0(3) yes
Ag2 S2 Ag4 3_565 4_565 56.6(3) yes
Ag2 S2 Ag5 3_565 4_565 19.3(2) yes
Ag2 S2 Ag5 3_565 6_555 67.1(3) yes
Ag2 S2 Ag6 3_565 . 93.2(2) yes
Ag2 S2 Ag6 3_565 4_565 44.3(3) yes
Ag2 S2 Ag6 3_565 5_565 55.3(3) yes
Ag2 S2 Ag6 3_565 6_555 81.1(3) yes
Ag2 S2 Ag2 4_565 2_555 67.63(12) yes
Ag2 S2 Ag2 4_565 3_565 8.86(12) yes
Ag2 S2 Ag2 4_565 6_555 64.84(13) yes
Ag2 S2 Ag3 4_565 4_565 24.6(2) yes
Ag2 S2 Ag3 4_565 6_555 62.7(3) yes
Ag2 S2 Ag4 4_565 4_565 48.1(3) yes
Ag2 S2 Ag5 4_565 4_565 10.4(2) yes
Ag2 S2 Ag5 4_565 6_555 62.7(3) yes
Ag2 S2 Ag6 4_565 . 85.4(2) yes
Ag2 S2 Ag6 4_565 4_565 36.0(3) yes
Ag2 S2 Ag6 4_565 5_565 47.8(3) yes
Ag2 S2 Ag6 4_565 6_555 73.9(3) yes
Ag2 S2 Ag2 6_555 2_555 8.86(9) yes
Ag2 S2 Ag2 6_555 3_565 67.63(13) yes
Ag2 S2 Ag2 6_555 4_565 64.84(13) yes
Ag2 S2 Ag3 6_555 4_565 62.72(13) yes
Ag2 S2 Ag3 6_555 6_555 24.59(18) yes
Ag2 S2 Ag4 6_555 4_565 48.10(18) yes
Ag2 S2 Ag5 6_555 4_565 62.70(16) yes
Ag2 S2 Ag5 6_555 6_555 10.42(18) yes
Ag2 S2 Ag6 6_555 . 47.8(2) yes
Ag2 S2 Ag6 6_555 4_565 73.9(2) yes
Ag2 S2 Ag6 6_555 5_565 85.42(19) yes
Ag2 S2 Ag6 6_555 6_555 36.0(3) yes
Ag3 S2 Ag3 4_565 6_555 49.7(3) yes
Ag3 S2 Ag4 4_565 4_565 27.0(4) yes
Ag3 S2 Ag5 4_565 4_565 14.2(3) yes
Ag3 S2 Ag5 4_565 6_555 56.1(2) yes
Ag3 S2 Ag6 4_565 . 65.4(3) yes
Ag3 S2 Ag6 4_565 4_565 14.6(3) yes
Ag3 S2 Ag6 4_565 5_565 28.2(2) yes
Ag3 S2 Ag6 4_565 6_555 56.6(3) yes
Ag3 S2 Ag3 6_555 4_565 49.7(3) yes
Ag3 S2 Ag4 6_555 4_565 27.0(3) yes
Ag3 S2 Ag5 6_555 4_565 56.1(3) yes
Ag3 S2 Ag5 6_555 6_555 14.2(2) yes
Ag3 S2 Ag6 6_555 . 28.2(3) yes
Ag3 S2 Ag6 6_555 4_565 56.6(3) yes
Ag3 S2 Ag6 6_555 5_565 65.4(3) yes
Ag3 S2 Ag6 6_555 6_555 14.6(4) yes
Ag4 S2 Ag5 4_565 4_565 38.5(4) yes
Ag4 S2 Ag5 4_565 6_555 38.5(2) yes
Ag4 S2 Ag6 4_565 . 38.4(3) yes
Ag4 S2 Ag6 4_565 4_565 30.0(4) yes
Ag4 S2 Ag6 4_565 5_565 38.4(3) yes
Ag4 S2 Ag6 4_565 6_555 30.0(3) yes
Ag5 S2 Ag5 4_565 6_555 58.6(3) yes
Ag5 S2 Ag6 4_565 . 76.5(3) yes
Ag5 S2 Ag6 4_565 4_565 26.6(4) yes
Ag5 S2 Ag6 4_565 5_565 39.3(3) yes
Ag5 S2 Ag6 4_565 6_555 65.9(3) yes
Ag5 S2 Ag5 6_555 4_565 58.6(3) yes
Ag5 S2 Ag6 6_555 . 39.3(3) yes
Ag5 S2 Ag6 6_555 4_565 65.9(3) yes
Ag5 S2 Ag6 6_555 5_565 76.5(3) yes
Ag5 S2 Ag6 6_555 6_555 26.6(3) yes
Ag6 S2 Ag6 . 4_565 64.9(4) yes
Ag6 S2 Ag6 . 5_565 67.1(3) yes
Ag6 S2 Ag6 . 6_555 13.7(4) yes
Ag6 S2 Ag6 4_565 . 64.9(4) yes
Ag6 S2 Ag6 4_565 5_565 13.7(3) yes
Ag6 S2 Ag6 4_565 6_555 59.5(4) yes
Ag6 S2 Ag6 5_565 . 67.1(3) yes
Ag6 S2 Ag6 5_565 4_565 13.7(3) yes
Ag6 S2 Ag6 5_565 6_555 64.9(3) yes
Ag6 S2 Ag6 6_555 . 13.7(4) yes
Ag6 S2 Ag6 6_555 4_565 59.5(4) yes
Ag6 S2 Ag6 6_555 5_565 64.9(3) yes
Ag2 S3 Ag2 . 2_655 95.16(18) yes
Ag2 S3 Ag2 . 3_665 83.21(16) yes
Ag2 S3 Ag2 . 4_665 95.16(18) yes
Ag2 S3 Ag2 . 5_555 15.05(19) yes
Ag2 S3 Ag2 . 6_655 105.30(19) yes
Ag2 S3 Ag3 . . 24.9(2) yes
Ag2 S3 Ag3 . 7_665 101.10(16) yes
Ag2 S3 Ag3 . 2_655 81.8(2) yes
Ag2 S3 Ag3 . 8_555 76.06(17) yes
Ag2 S3 Ag3 . 3_665 67.38(18) yes
Ag2 S3 Ag3 . 9_555 69.62(14) yes
Ag2 S3 Ag3 . 4_665 117.1(2) yes
Ag2 S3 Ag3 . 10_655 162.09(14) yes
Ag2 S3 Ag3 . 5_555 39.8(2) yes
Ag2 S3 Ag3 . 11_655 114.00(13) yes
Ag2 S3 Ag3 . 6_655 123.98(19) yes
Ag2 S3 Ag3 . 12_665 147.7(3) yes
Ag2 S3 Ag4 . . 46.55(17) yes
Ag2 S3 Ag4 . 7_665 91.3(2) yes
Ag2 S3 Ag4 . 2_655 61.6(2) yes
Ag2 S3 Ag4 . 8_555 100.1(2) yes
Ag2 S3 Ag4 . 4_665 126.6(2) yes
Ag2 S3 Ag4 . 10_655 162.8(3) yes
Ag2 S3 Ag5 . . 12.9(2) yes
Ag2 S3 Ag5 . 7_665 96.80(15) yes
Ag2 S3 Ag5 . 2_655 86.7(2) yes
Ag2 S3 Ag5 . 8_555 74.01(16) yes
Ag2 S3 Ag5 . 3_665 73.4(2) yes
Ag2 S3 Ag5 . 9_555 66.55(13) yes
Ag2 S3 Ag5 . 4_665 105.7(3) yes
Ag2 S3 Ag5 . 10_655 164.51(15) yes
Ag2 S3 Ag5 . 5_555 28.0(3) yes
Ag2 S3 Ag5 . 11_655 110.04(13) yes
Ag2 S3 Ag5 . 6_655 114.0(2) yes
Ag2 S3 Ag5 . 12_665 149.5(2) yes
Ag2 S3 Ag6 . . 26.58(14) yes
Ag2 S3 Ag6 . 7_665 115.6(4) yes
Ag2 S3 Ag6 . 2_655 82.49(16) yes
Ag2 S3 Ag6 . 8_555 76.25(13) yes
Ag2 S3 Ag6 . 3_665 67.91(14) yes
Ag2 S3 Ag6 . 9_555 73.52(12) yes
Ag2 S3 Ag6 . 4_665 119.5(2) yes
Ag2 S3 Ag6 . 10_655 148.4(3) yes
Ag2 S3 Ag6 . 5_555 41.3(3) yes
Ag2 S3 Ag6 . 11_655 128.3(3) yes
Ag2 S3 Ag6 . 6_655 126.45(19) yes
Ag2 S3 Ag6 . 12_665 135.3(4) yes
Ag2 S3 Ag2 2_655 . 95.16(18) yes
Ag2 S3 Ag2 2_655 3_665 105.30(19) yes
Ag2 S3 Ag2 2_655 4_665 95.16(18) yes
Ag2 S3 Ag2 2_655 5_555 83.21(18) yes
Ag2 S3 Ag2 2_655 6_655 15.05(12) yes
Ag2 S3 Ag3 2_655 . 117.1(2) yes
Ag2 S3 Ag3 2_655 7_665 162.09(13) yes
Ag2 S3 Ag3 2_655 2_655 24.88(17) yes
Ag2 S3 Ag3 2_655 8_555 101.1(2) yes
Ag2 S3 Ag3 2_655 3_665 124.0(2) yes
Ag2 S3 Ag3 2_655 9_555 147.66(12) yes
Ag2 S3 Ag3 2_655 4_665 81.78(19) yes
Ag2 S3 Ag3 2_655 10_655 76.06(17) yes
Ag2 S3 Ag3 2_655 5_555 67.38(19) yes
Ag2 S3 Ag3 2_655 11_655 69.62(17) yes
Ag2 S3 Ag3 2_655 6_655 39.76(17) yes
Ag2 S3 Ag3 2_655 12_665 114.0(3) yes
Ag2 S3 Ag4 2_655 . 126.6(2) yes
Ag2 S3 Ag4 2_655 7_665 162.8(3) yes
Ag2 S3 Ag4 2_655 2_655 46.6(2) yes
Ag2 S3 Ag4 2_655 8_555 91.3(3) yes
Ag2 S3 Ag4 2_655 4_665 61.6(2) yes
Ag2 S3 Ag4 2_655 10_655 100.1(3) yes
Ag2 S3 Ag5 2_655 . 105.7(2) yes
Ag2 S3 Ag5 2_655 7_665 164.51(12) yes
Ag2 S3 Ag5 2_655 2_655 12.9(2) yes
Ag2 S3 Ag5 2_655 8_555 96.8(2) yes
Ag2 S3 Ag5 2_655 3_665 114.0(2) yes
Ag2 S3 Ag5 2_655 9_555 149.53(12) yes
Ag2 S3 Ag5 2_655 4_665 86.7(2) yes
Ag2 S3 Ag5 2_655 10_655 74.01(15) yes
Ag2 S3 Ag5 2_655 5_555 73.4(2) yes
Ag2 S3 Ag5 2_655 11_655 66.55(16) yes
Ag2 S3 Ag5 2_655 6_655 28.0(2) yes
Ag2 S3 Ag5 2_655 12_665 110.0(2) yes
Ag2 S3 Ag6 2_655 . 119.46(18) yes
Ag2 S3 Ag6 2_655 7_665 148.4(4) yes
Ag2 S3 Ag6 2_655 2_655 26.58(11) yes
Ag2 S3 Ag6 2_655 8_555 115.6(4) yes
Ag2 S3 Ag6 2_655 3_665 126.4(2) yes
Ag2 S3 Ag6 2_655 9_555 135.3(4) yes
Ag2 S3 Ag6 2_655 4_665 82.5(3) yes
Ag2 S3 Ag6 2_655 10_655 76.2(3) yes
Ag2 S3 Ag6 2_655 5_555 67.9(3) yes
Ag2 S3 Ag6 2_655 11_655 73.5(3) yes
Ag2 S3 Ag6 2_655 6_655 41.30(11) yes
Ag2 S3 Ag6 2_655 12_665 128.3(4) yes
Ag2 S3 Ag2 3_665 . 83.21(16) yes
Ag2 S3 Ag2 3_665 2_655 105.30(19) yes
Ag2 S3 Ag2 3_665 4_665 15.05(19) yes
Ag2 S3 Ag2 3_665 5_555 95.16(18) yes
Ag2 S3 Ag2 3_665 6_655 95.16(18) yes
Ag2 S3 Ag3 3_665 . 67.38(18) yes
Ag2 S3 Ag3 3_665 7_665 69.62(14) yes
Ag2 S3 Ag3 3_665 2_655 123.98(19) yes
Ag2 S3 Ag3 3_665 8_555 147.7(3) yes
Ag2 S3 Ag3 3_665 3_665 24.9(2) yes
Ag2 S3 Ag3 3_665 9_555 101.10(16) yes
Ag2 S3 Ag3 3_665 4_665 39.8(2) yes
Ag2 S3 Ag3 3_665 10_655 114.00(13) yes
Ag2 S3 Ag3 3_665 5_555 117.1(2) yes
Ag2 S3 Ag3 3_665 11_655 162.09(14) yes
Ag2 S3 Ag3 3_665 6_655 81.8(2) yes
Ag2 S3 Ag3 3_665 12_665 76.06(17) yes
Ag2 S3 Ag4 3_665 . 46.55(17) yes
Ag2 S3 Ag4 3_665 7_665 91.3(2) yes
Ag2 S3 Ag4 3_665 2_655 126.6(2) yes
Ag2 S3 Ag4 3_665 8_555 162.8(3) yes
Ag2 S3 Ag4 3_665 4_665 61.6(2) yes
Ag2 S3 Ag4 3_665 10_655 100.1(2) yes
Ag2 S3 Ag5 3_665 . 73.4(2) yes
Ag2 S3 Ag5 3_665 7_665 66.55(13) yes
Ag2 S3 Ag5 3_665 2_655 114.0(2) yes
Ag2 S3 Ag5 3_665 8_555 149.5(2) yes
Ag2 S3 Ag5 3_665 3_665 12.9(2) yes
Ag2 S3 Ag5 3_665 9_555 96.80(15) yes
Ag2 S3 Ag5 3_665 4_665 28.0(3) yes
Ag2 S3 Ag5 3_665 10_655 110.04(13) yes
Ag2 S3 Ag5 3_665 5_555 105.7(3) yes
Ag2 S3 Ag5 3_665 11_655 164.51(15) yes
Ag2 S3 Ag5 3_665 6_655 86.7(2) yes
Ag2 S3 Ag5 3_665 12_665 74.01(16) yes
Ag2 S3 Ag6 3_665 . 67.91(14) yes
Ag2 S3 Ag6 3_665 7_665 73.52(12) yes
Ag2 S3 Ag6 3_665 2_655 126.45(19) yes
Ag2 S3 Ag6 3_665 8_555 135.3(4) yes
Ag2 S3 Ag6 3_665 3_665 26.58(14) yes
Ag2 S3 Ag6 3_665 9_555 115.6(4) yes
Ag2 S3 Ag6 3_665 4_665 41.3(3) yes
Ag2 S3 Ag6 3_665 10_655 128.3(3) yes
Ag2 S3 Ag6 3_665 5_555 119.5(2) yes
Ag2 S3 Ag6 3_665 11_655 148.4(3) yes
Ag2 S3 Ag6 3_665 6_655 82.49(16) yes
Ag2 S3 Ag6 3_665 12_665 76.25(13) yes
Ag2 S3 Ag2 4_665 . 95.16(18) yes
Ag2 S3 Ag2 4_665 2_655 95.16(18) yes
Ag2 S3 Ag2 4_665 3_665 15.05(19) yes
Ag2 S3 Ag2 4_665 5_555 105.30(19) yes
Ag2 S3 Ag2 4_665 6_655 83.21(18) yes
Ag2 S3 Ag3 4_665 . 81.78(19) yes
Ag2 S3 Ag3 4_665 7_665 76.06(14) yes
Ag2 S3 Ag3 4_665 2_655 117.12(19) yes
Ag2 S3 Ag3 4_665 8_555 162.1(3) yes
Ag2 S3 Ag3 4_665 3_665 39.8(2) yes
Ag2 S3 Ag3 4_665 9_555 114.00(16) yes
Ag2 S3 Ag3 4_665 4_665 24.9(2) yes
Ag2 S3 Ag3 4_665 10_655 101.10(15) yes
Ag2 S3 Ag3 4_665 5_555 124.0(2) yes
Ag2 S3 Ag3 4_665 11_655 147.66(16) yes
Ag2 S3 Ag3 4_665 6_655 67.4(2) yes
Ag2 S3 Ag3 4_665 12_665 69.62(14) yes
Ag2 S3 Ag4 4_665 . 61.56(19) yes
Ag2 S3 Ag4 4_665 7_665 100.1(2) yes
Ag2 S3 Ag4 4_665 2_655 126.6(2) yes
Ag2 S3 Ag4 4_665 8_555 162.8(2) yes
Ag2 S3 Ag4 4_665 4_665 46.6(3) yes
Ag2 S3 Ag4 4_665 10_655 91.3(2) yes
Ag2 S3 Ag5 4_665 . 86.7(2) yes
Ag2 S3 Ag5 4_665 7_665 74.01(14) yes
Ag2 S3 Ag5 4_665 2_655 105.7(2) yes
Ag2 S3 Ag5 4_665 8_555 164.5(3) yes
Ag2 S3 Ag5 4_665 3_665 28.0(3) yes
Ag2 S3 Ag5 4_665 9_555 110.04(16) yes
Ag2 S3 Ag5 4_665 4_665 12.9(3) yes
Ag2 S3 Ag5 4_665 10_655 96.80(15) yes
Ag2 S3 Ag5 4_665 5_555 114.0(2) yes
Ag2 S3 Ag5 4_665 11_655 149.53(17) yes
Ag2 S3 Ag5 4_665 6_655 73.4(3) yes
Ag2 S3 Ag5 4_665 12_665 66.55(14) yes
Ag2 S3 Ag6 4_665 . 82.49(17) yes
Ag2 S3 Ag6 4_665 7_665 76.25(13) yes
Ag2 S3 Ag6 4_665 2_655 119.46(18) yes
Ag2 S3 Ag6 4_665 8_555 148.4(4) yes
Ag2 S3 Ag6 4_665 3_665 41.29(16) yes
Ag2 S3 Ag6 4_665 9_555 128.3(4) yes
Ag2 S3 Ag6 4_665 4_665 26.6(3) yes
Ag2 S3 Ag6 4_665 10_655 115.6(3) yes
Ag2 S3 Ag6 4_665 5_555 126.4(2) yes
Ag2 S3 Ag6 4_665 11_655 135.3(3) yes
Ag2 S3 Ag6 4_665 6_655 67.91(17) yes
Ag2 S3 Ag6 4_665 12_665 73.52(11) yes
Ag2 S3 Ag2 5_555 . 15.05(19) yes
Ag2 S3 Ag2 5_555 2_655 83.21(18) yes
Ag2 S3 Ag2 5_555 3_665 95.16(18) yes
Ag2 S3 Ag2 5_555 4_665 105.30(19) yes
Ag2 S3 Ag2 5_555 6_655 95.16(18) yes
Ag2 S3 Ag3 5_555 . 39.8(2) yes
Ag2 S3 Ag3 5_555 7_665 114.00(16) yes
Ag2 S3 Ag3 5_555 2_655 67.4(2) yes
Ag2 S3 Ag3 5_555 8_555 69.62(14) yes
Ag2 S3 Ag3 5_555 3_665 81.78(19) yes
Ag2 S3 Ag3 5_555 9_555 76.06(14) yes
Ag2 S3 Ag3 5_555 4_665 124.0(2) yes
Ag2 S3 Ag3 5_555 10_655 147.66(16) yes
Ag2 S3 Ag3 5_555 5_555 24.9(2) yes
Ag2 S3 Ag3 5_555 11_655 101.10(15) yes
Ag2 S3 Ag3 5_555 6_655 117.12(19) yes
Ag2 S3 Ag3 5_555 12_665 162.1(3) yes
Ag2 S3 Ag4 5_555 . 61.56(19) yes
Ag2 S3 Ag4 5_555 7_665 100.1(2) yes
Ag2 S3 Ag4 5_555 2_655 46.6(3) yes
Ag2 S3 Ag4 5_555 8_555 91.3(2) yes
Ag2 S3 Ag4 5_555 4_665 126.6(2) yes
Ag2 S3 Ag4 5_555 10_655 162.8(2) yes
Ag2 S3 Ag5 5_555 . 28.0(3) yes
Ag2 S3 Ag5 5_555 7_665 110.04(16) yes
Ag2 S3 Ag5 5_555 2_655 73.4(3) yes
Ag2 S3 Ag5 5_555 8_555 66.55(14) yes
Ag2 S3 Ag5 5_555 3_665 86.7(2) yes
Ag2 S3 Ag5 5_555 9_555 74.01(14) yes
Ag2 S3 Ag5 5_555 4_665 114.0(2) yes
Ag2 S3 Ag5 5_555 10_655 149.53(17) yes
Ag2 S3 Ag5 5_555 5_555 12.9(3) yes
Ag2 S3 Ag5 5_555 11_655 96.80(15) yes
Ag2 S3 Ag5 5_555 6_655 105.7(2) yes
Ag2 S3 Ag5 5_555 12_665 164.5(3) yes
Ag2 S3 Ag6 5_555 . 41.29(16) yes
Ag2 S3 Ag6 5_555 7_665 128.3(4) yes
Ag2 S3 Ag6 5_555 2_655 67.92(17) yes
Ag2 S3 Ag6 5_555 8_555 73.52(11) yes
Ag2 S3 Ag6 5_555 3_665 82.49(17) yes
Ag2 S3 Ag6 5_555 9_555 76.25(13) yes
Ag2 S3 Ag6 5_555 4_665 126.4(2) yes
Ag2 S3 Ag6 5_555 10_655 135.3(3) yes
Ag2 S3 Ag6 5_555 5_555 26.6(3) yes
Ag2 S3 Ag6 5_555 11_655 115.6(3) yes
Ag2 S3 Ag6 5_555 6_655 119.46(18) yes
Ag2 S3 Ag6 5_555 12_665 148.4(4) yes
Ag2 S3 Ag2 6_655 . 105.30(19) yes
Ag2 S3 Ag2 6_655 2_655 15.05(12) yes
Ag2 S3 Ag2 6_655 3_665 95.16(18) yes
Ag2 S3 Ag2 6_655 4_665 83.21(18) yes
Ag2 S3 Ag2 6_655 5_555 95.16(18) yes
Ag2 S3 Ag3 6_655 . 124.0(2) yes
Ag2 S3 Ag3 6_655 7_665 147.66(12) yes
Ag2 S3 Ag3 6_655 2_655 39.76(17) yes
Ag2 S3 Ag3 6_655 8_555 114.0(3) yes
Ag2 S3 Ag3 6_655 3_665 117.1(2) yes
Ag2 S3 Ag3 6_655 9_555 162.09(13) yes
Ag2 S3 Ag3 6_655 4_665 67.38(19) yes
Ag2 S3 Ag3 6_655 10_655 69.62(17) yes
Ag2 S3 Ag3 6_655 5_555 81.78(19) yes
Ag2 S3 Ag3 6_655 11_655 76.06(17) yes
Ag2 S3 Ag3 6_655 6_655 24.88(17) yes
Ag2 S3 Ag3 6_655 12_665 101.1(2) yes
Ag2 S3 Ag4 6_655 . 126.6(2) yes
Ag2 S3 Ag4 6_655 7_665 162.8(3) yes
Ag2 S3 Ag4 6_655 2_655 61.6(2) yes
Ag2 S3 Ag4 6_655 8_555 100.1(3) yes
Ag2 S3 Ag4 6_655 4_665 46.6(2) yes
Ag2 S3 Ag4 6_655 10_655 91.3(3) yes
Ag2 S3 Ag5 6_655 . 114.0(2) yes
Ag2 S3 Ag5 6_655 7_665 149.53(12) yes
Ag2 S3 Ag5 6_655 2_655 28.0(2) yes
Ag2 S3 Ag5 6_655 8_555 110.0(2) yes
Ag2 S3 Ag5 6_655 3_665 105.7(2) yes
Ag2 S3 Ag5 6_655 9_555 164.51(12) yes
Ag2 S3 Ag5 6_655 4_665 73.4(2) yes
Ag2 S3 Ag5 6_655 10_655 66.55(16) yes
Ag2 S3 Ag5 6_655 5_555 86.7(2) yes
Ag2 S3 Ag5 6_655 11_655 74.01(15) yes
Ag2 S3 Ag5 6_655 6_655 12.9(2) yes
Ag2 S3 Ag5 6_655 12_665 96.8(2) yes
Ag2 S3 Ag6 6_655 . 126.4(2) yes
Ag2 S3 Ag6 6_655 7_665 135.3(4) yes
Ag2 S3 Ag6 6_655 2_655 41.30(11) yes
Ag2 S3 Ag6 6_655 8_555 128.3(4) yes
Ag2 S3 Ag6 6_655 3_665 119.46(18) yes
Ag2 S3 Ag6 6_655 9_555 148.4(4) yes
Ag2 S3 Ag6 6_655 4_665 67.9(3) yes
Ag2 S3 Ag6 6_655 10_655 73.5(3) yes
Ag2 S3 Ag6 6_655 5_555 82.5(3) yes
Ag2 S3 Ag6 6_655 11_655 76.2(3) yes
Ag2 S3 Ag6 6_655 6_655 26.58(11) yes
Ag2 S3 Ag6 6_655 12_665 115.6(4) yes
Ag3 S3 Ag3 . 7_665 77.56(19) yes
Ag3 S3 Ag3 . 2_655 106.5(2) yes
Ag3 S3 Ag3 . 8_555 84.1(2) yes
Ag3 S3 Ag3 . 3_665 46.3(2) yes
Ag3 S3 Ag3 . 9_555 57.59(15) yes
Ag3 S3 Ag3 . 4_665 106.5(2) yes
Ag3 S3 Ag3 . 10_655 166.4(2) yes
Ag3 S3 Ag3 . 5_555 63.8(3) yes
Ag3 S3 Ag3 . 11_655 130.47(15) yes
Ag3 S3 Ag3 . 6_655 134.5(2) yes
Ag3 S3 Ag3 . 12_665 122.8(3) yes
Ag3 S3 Ag4 . . 23.37(19) yes
Ag3 S3 Ag4 . 7_665 73.2(3) yes
Ag3 S3 Ag4 . 2_655 86.3(3) yes
Ag3 S3 Ag4 . 8_555 109.4(3) yes
Ag3 S3 Ag4 . 4_665 124.8(2) yes
Ag3 S3 Ag4 . 10_655 142.5(4) yes
Ag3 S3 Ag5 . . 12.2(3) yes
Ag3 S3 Ag5 . 7_665 73.00(18) yes
Ag3 S3 Ag5 . 2_655 110.5(3) yes
Ag3 S3 Ag5 . 8_555 84.0(2) yes
Ag3 S3 Ag5 . 3_665 55.3(2) yes
Ag3 S3 Ag5 . 9_555 53.24(14) yes
Ag3 S3 Ag5 . 4_665 94.3(3) yes
Ag3 S3 Ag5 . 10_655 168.8(2) yes
Ag3 S3 Ag5 . 5_555 52.6(3) yes
Ag3 S3 Ag5 . 11_655 127.81(16) yes
Ag3 S3 Ag5 . 6_655 128.6(2) yes
Ag3 S3 Ag5 . 12_665 124.8(3) yes
Ag3 S3 Ag6 . . 2.46(15) yes
Ag3 S3 Ag6 . 7_665 92.0(4) yes
Ag3 S3 Ag6 . 2_655 107.3(2) yes
Ag3 S3 Ag6 . 8_555 78.2(2) yes
Ag3 S3 Ag6 . 3_665 46.22(16) yes
Ag3 S3 Ag6 . 9_555 67.1(2) yes
Ag3 S3 Ag6 . 4_665 108.3(3) yes
Ag3 S3 Ag6 . 10_655 158.1(3) yes
Ag3 S3 Ag6 . 5_555 65.0(3) yes
Ag3 S3 Ag6 . 11_655 142.2(3) yes
Ag3 S3 Ag6 . 6_655 136.67(19) yes
Ag3 S3 Ag6 . 12_665 111.0(4) yes
Ag3 S3 Ag3 7_665 . 77.56(19) yes
Ag3 S3 Ag3 7_665 2_655 166.4(2) yes
Ag3 S3 Ag3 7_665 8_555 90.2(2) yes
Ag3 S3 Ag3 7_665 3_665 57.59(15) yes
Ag3 S3 Ag3 7_665 9_555 48.07(12) yes
Ag3 S3 Ag3 7_665 4_665 84.14(16) yes
Ag3 S3 Ag3 7_665 10_655 90.2(2) yes
Ag3 S3 Ag3 7_665 5_555 130.47(18) yes
Ag3 S3 Ag3 7_665 11_655 109.7(2) yes
Ag3 S3 Ag3 7_665 6_655 122.78(17) yes
Ag3 S3 Ag3 7_665 12_665 48.4(3) yes
Ag3 S3 Ag4 7_665 . 63.11(19) yes
Ag3 S3 Ag4 7_665 7_665 25.34(19) yes
Ag3 S3 Ag4 7_665 2_655 150.19(19) yes
Ag3 S3 Ag4 7_665 8_555 93.2(3) yes
Ag3 S3 Ag4 7_665 4_665 102.13(18) yes
Ag3 S3 Ag4 7_665 10_655 65.0(3) yes
Ag3 S3 Ag5 7_665 . 89.6(2) yes
Ag3 S3 Ag5 7_665 7_665 4.87(17) yes
Ag3 S3 Ag5 7_665 2_655 171.9(3) yes
Ag3 S3 Ag5 7_665 8_555 94.9(2) yes
Ag3 S3 Ag5 7_665 3_665 64.52(18) yes
Ag3 S3 Ag5 7_665 9_555 47.18(12) yes
Ag3 S3 Ag5 7_665 4_665 81.75(19) yes
Ag3 S3 Ag5 7_665 10_655 91.32(18) yes
Ag3 S3 Ag5 7_665 5_555 124.3(2) yes
Ag3 S3 Ag5 7_665 11_655 113.8(2) yes
Ag3 S3 Ag5 7_665 6_655 134.86(19) yes
Ag3 S3 Ag5 7_665 12_665 52.2(2) yes
Ag3 S3 Ag6 7_665 . 75.41(14) yes
Ag3 S3 Ag6 7_665 7_665 14.5(4) yes
Ag3 S3 Ag6 7_665 2_655 163.9(2) yes
Ag3 S3 Ag6 7_665 8_555 76.0(4) yes
Ag3 S3 Ag6 7_665 3_665 55.27(17) yes
Ag3 S3 Ag6 7_665 9_555 58.1(3) yes
Ag3 S3 Ag6 7_665 4_665 83.0(3) yes
Ag3 S3 Ag6 7_665 10_655 93.3(4) yes
Ag3 S3 Ag6 7_665 5_555 129.8(3) yes
Ag3 S3 Ag6 7_665 11_655 101.5(3) yes
Ag3 S3 Ag6 7_665 6_655 121.09(11) yes
Ag3 S3 Ag6 7_665 12_665 34.5(4) yes
Ag3 S3 Ag3 2_655 . 106.5(2) yes
Ag3 S3 Ag3 2_655 7_665 166.4(2) yes
Ag3 S3 Ag3 2_655 8_555 77.6(2) yes
Ag3 S3 Ag3 2_655 3_665 134.5(2) yes
Ag3 S3 Ag3 2_655 9_555 122.78(17) yes
Ag3 S3 Ag3 2_655 4_665 106.5(2) yes
Ag3 S3 Ag3 2_655 10_655 84.1(2) yes
Ag3 S3 Ag3 2_655 5_555 46.3(3) yes
Ag3 S3 Ag3 2_655 11_655 57.60(18) yes
Ag3 S3 Ag3 2_655 6_655 63.8(2) yes
Ag3 S3 Ag3 2_655 12_665 130.5(3) yes
Ag3 S3 Ag4 2_655 . 124.8(2) yes
Ag3 S3 Ag4 2_655 7_665 142.5(2) yes
Ag3 S3 Ag4 2_655 2_655 23.4(3) yes
Ag3 S3 Ag4 2_655 8_555 73.2(3) yes
Ag3 S3 Ag4 2_655 4_665 86.3(2) yes
Ag3 S3 Ag4 2_655 10_655 109.4(3) yes
Ag3 S3 Ag5 2_655 . 94.3(3) yes
Ag3 S3 Ag5 2_655 7_665 168.83(17) yes
Ag3 S3 Ag5 2_655 2_655 12.2(2) yes
Ag3 S3 Ag5 2_655 8_555 73.0(2) yes
Ag3 S3 Ag5 2_655 3_665 128.6(2) yes
Ag3 S3 Ag5 2_655 9_555 124.75(17) yes
Ag3 S3 Ag5 2_655 4_665 110.5(2) yes
Ag3 S3 Ag5 2_655 10_655 84.0(2) yes
Ag3 S3 Ag5 2_655 5_555 55.3(3) yes
Ag3 S3 Ag5 2_655 11_655 53.24(16) yes
Ag3 S3 Ag5 2_655 6_655 52.6(2) yes
Ag3 S3 Ag5 2_655 12_665 127.8(3) yes
Ag3 S3 Ag6 2_655 . 108.3(2) yes
Ag3 S3 Ag6 2_655 7_665 158.1(3) yes
Ag3 S3 Ag6 2_655 2_655 2.46(14) yes
Ag3 S3 Ag6 2_655 8_555 92.0(4) yes
Ag3 S3 Ag6 2_655 3_665 136.7(2) yes
Ag3 S3 Ag6 2_655 9_555 111.0(4) yes
Ag3 S3 Ag6 2_655 4_665 107.3(3) yes
Ag3 S3 Ag6 2_655 10_655 78.2(3) yes
Ag3 S3 Ag6 2_655 5_555 46.2(4) yes
Ag3 S3 Ag6 2_655 11_655 67.1(3) yes
Ag3 S3 Ag6 2_655 6_655 65.04(17) yes
Ag3 S3 Ag6 2_655 12_665 142.2(4) yes
Ag3 S3 Ag3 8_555 . 84.1(2) yes
Ag3 S3 Ag3 8_555 7_665 90.2(2) yes
Ag3 S3 Ag3 8_555 2_655 77.6(2) yes
Ag3 S3 Ag3 8_555 3_665 122.8(3) yes
Ag3 S3 Ag3 8_555 9_555 48.4(3) yes
Ag3 S3 Ag3 8_555 4_665 166.4(2) yes
Ag3 S3 Ag3 8_555 10_655 90.2(2) yes
Ag3 S3 Ag3 8_555 5_555 57.60(13) yes
Ag3 S3 Ag3 8_555 11_655 48.1(3) yes
Ag3 S3 Ag3 8_555 6_655 130.5(3) yes
Ag3 S3 Ag3 8_555 12_665 109.7(2) yes
Ag3 S3 Ag4 8_555 . 102.1(3) yes
Ag3 S3 Ag4 8_555 7_665 65.0(3) yes
Ag3 S3 Ag4 8_555 2_655 63.1(2) yes
Ag3 S3 Ag4 8_555 8_555 25.3(3) yes
Ag3 S3 Ag4 8_555 4_665 150.2(3) yes
Ag3 S3 Ag4 8_555 10_655 93.2(3) yes
Ag3 S3 Ag5 8_555 . 81.7(2) yes
Ag3 S3 Ag5 8_555 7_665 91.3(2) yes
Ag3 S3 Ag5 8_555 2_655 89.6(3) yes
Ag3 S3 Ag5 8_555 8_555 4.9(2) yes
Ag3 S3 Ag5 8_555 3_665 134.9(3) yes
Ag3 S3 Ag5 8_555 9_555 52.2(3) yes
Ag3 S3 Ag5 8_555 4_665 171.9(3) yes
Ag3 S3 Ag5 8_555 10_655 94.9(2) yes
Ag3 S3 Ag5 8_555 5_555 64.52(15) yes
Ag3 S3 Ag5 8_555 11_655 47.2(3) yes
Ag3 S3 Ag5 8_555 6_655 124.3(3) yes
Ag3 S3 Ag5 8_555 12_665 113.83(18) yes
Ag3 S3 Ag6 8_555 . 83.0(2) yes
Ag3 S3 Ag6 8_555 7_665 93.3(3) yes
Ag3 S3 Ag6 8_555 2_655 75.4(2) yes
Ag3 S3 Ag6 8_555 8_555 14.5(4) yes
Ag3 S3 Ag6 8_555 3_665 121.1(3) yes
Ag3 S3 Ag6 8_555 9_555 34.5(4) yes
Ag3 S3 Ag6 8_555 4_665 163.9(2) yes
Ag3 S3 Ag6 8_555 10_655 76.0(3) yes
Ag3 S3 Ag6 8_555 5_555 55.27(15) yes
Ag3 S3 Ag6 8_555 11_655 58.1(4) yes
Ag3 S3 Ag6 8_555 6_655 129.8(3) yes
Ag3 S3 Ag6 8_555 12_665 101.5(2) yes
Ag3 S3 Ag3 3_665 . 46.3(2) yes
Ag3 S3 Ag3 3_665 7_665 57.59(15) yes
Ag3 S3 Ag3 3_665 2_655 134.5(2) yes
Ag3 S3 Ag3 3_665 8_555 122.8(3) yes
Ag3 S3 Ag3 3_665 9_555 77.56(19) yes
Ag3 S3 Ag3 3_665 4_665 63.8(3) yes
Ag3 S3 Ag3 3_665 10_655 130.47(15) yes
Ag3 S3 Ag3 3_665 5_555 106.5(2) yes
Ag3 S3 Ag3 3_665 11_655 166.4(2) yes
Ag3 S3 Ag3 3_665 6_655 106.5(2) yes
Ag3 S3 Ag3 3_665 12_665 84.1(2) yes
Ag3 S3 Ag4 3_665 . 23.37(19) yes
Ag3 S3 Ag4 3_665 7_665 73.2(3) yes
Ag3 S3 Ag4 3_665 2_655 124.8(2) yes
Ag3 S3 Ag4 3_665 8_555 142.5(4) yes
Ag3 S3 Ag4 3_665 4_665 86.3(3) yes
Ag3 S3 Ag4 3_665 10_655 109.4(3) yes
Ag3 S3 Ag5 3_665 . 55.3(2) yes
Ag3 S3 Ag5 3_665 7_665 53.24(14) yes
Ag3 S3 Ag5 3_665 2_655 128.6(2) yes
Ag3 S3 Ag5 3_665 8_555 124.8(3) yes
Ag3 S3 Ag5 3_665 3_665 12.2(3) yes
Ag3 S3 Ag5 3_665 9_555 73.00(18) yes
Ag3 S3 Ag5 3_665 4_665 52.6(3) yes
Ag3 S3 Ag5 3_665 10_655 127.81(16) yes
Ag3 S3 Ag5 3_665 5_555 94.3(3) yes
Ag3 S3 Ag5 3_665 11_655 168.8(2) yes
Ag3 S3 Ag5 3_665 6_655 110.5(3) yes
Ag3 S3 Ag5 3_665 12_665 84.0(2) yes
Ag3 S3 Ag6 3_665 . 46.22(16) yes
Ag3 S3 Ag6 3_665 7_665 67.1(2) yes
Ag3 S3 Ag6 3_665 2_655 136.67(19) yes
Ag3 S3 Ag6 3_665 8_555 111.0(4) yes
Ag3 S3 Ag6 3_665 3_665 2.46(15) yes
Ag3 S3 Ag6 3_665 9_555 92.0(4) yes
Ag3 S3 Ag6 3_665 4_665 65.0(3) yes
Ag3 S3 Ag6 3_665 10_655 142.2(3) yes
Ag3 S3 Ag6 3_665 5_555 108.3(3) yes
Ag3 S3 Ag6 3_665 11_655 158.1(3) yes
Ag3 S3 Ag6 3_665 6_655 107.3(2) yes
Ag3 S3 Ag6 3_665 12_665 78.2(2) yes
Ag3 S3 Ag3 9_555 . 57.59(15) yes
Ag3 S3 Ag3 9_555 7_665 48.07(12) yes
Ag3 S3 Ag3 9_555 2_655 122.78(17) yes
Ag3 S3 Ag3 9_555 8_555 48.4(3) yes
Ag3 S3 Ag3 9_555 3_665 77.56(19) yes
Ag3 S3 Ag3 9_555 4_665 130.47(18) yes
Ag3 S3 Ag3 9_555 10_655 109.7(2) yes
Ag3 S3 Ag3 9_555 5_555 84.14(16) yes
Ag3 S3 Ag3 9_555 11_655 90.2(2) yes
Ag3 S3 Ag3 9_555 6_655 166.4(2) yes
Ag3 S3 Ag3 9_555 12_665 90.2(2) yes
Ag3 S3 Ag4 9_555 . 63.11(19) yes
Ag3 S3 Ag4 9_555 7_665 25.34(19) yes
Ag3 S3 Ag4 9_555 2_655 102.13(18) yes
Ag3 S3 Ag4 9_555 8_555 65.0(3) yes
Ag3 S3 Ag4 9_555 4_665 150.19(19) yes
Ag3 S3 Ag4 9_555 10_655 93.2(3) yes
Ag3 S3 Ag5 9_555 . 64.52(18) yes
Ag3 S3 Ag5 9_555 7_665 47.18(12) yes
Ag3 S3 Ag5 9_555 2_655 134.86(19) yes
Ag3 S3 Ag5 9_555 8_555 52.2(2) yes
Ag3 S3 Ag5 9_555 3_665 89.6(2) yes
Ag3 S3 Ag5 9_555 9_555 4.87(17) yes
Ag3 S3 Ag5 9_555 4_665 124.3(2) yes
Ag3 S3 Ag5 9_555 10_655 113.8(2) yes
Ag3 S3 Ag5 9_555 5_555 81.75(19) yes
Ag3 S3 Ag5 9_555 11_655 91.32(18) yes
Ag3 S3 Ag5 9_555 6_655 171.9(3) yes
Ag3 S3 Ag5 9_555 12_665 94.9(2) yes
Ag3 S3 Ag6 9_555 . 55.27(17) yes
Ag3 S3 Ag6 9_555 7_665 58.1(3) yes
Ag3 S3 Ag6 9_555 2_655 121.09(11) yes
Ag3 S3 Ag6 9_555 8_555 34.5(4) yes
Ag3 S3 Ag6 9_555 3_665 75.41(14) yes
Ag3 S3 Ag6 9_555 9_555 14.5(4) yes
Ag3 S3 Ag6 9_555 4_665 129.8(3) yes
Ag3 S3 Ag6 9_555 10_655 101.5(3) yes
Ag3 S3 Ag6 9_555 5_555 83.0(3) yes
Ag3 S3 Ag6 9_555 11_655 93.3(4) yes
Ag3 S3 Ag6 9_555 6_655 163.9(2) yes
Ag3 S3 Ag6 9_555 12_665 76.0(4) yes
Ag3 S3 Ag3 4_665 . 106.5(2) yes
Ag3 S3 Ag3 4_665 7_665 84.14(16) yes
Ag3 S3 Ag3 4_665 2_655 106.5(2) yes
Ag3 S3 Ag3 4_665 8_555 166.4(2) yes
Ag3 S3 Ag3 4_665 3_665 63.8(3) yes
Ag3 S3 Ag3 4_665 9_555 130.47(18) yes
Ag3 S3 Ag3 4_665 10_655 77.56(19) yes
Ag3 S3 Ag3 4_665 5_555 134.49(17) yes
Ag3 S3 Ag3 4_665 11_655 122.8(2) yes
Ag3 S3 Ag3 4_665 6_655 46.3(3) yes
Ag3 S3 Ag3 4_665 12_665 57.60(13) yes
Ag3 S3 Ag4 4_665 . 86.3(2) yes
Ag3 S3 Ag4 4_665 7_665 109.4(2) yes
Ag3 S3 Ag4 4_665 2_655 124.8(2) yes
Ag3 S3 Ag4 4_665 8_555 142.5(3) yes
Ag3 S3 Ag4 4_665 4_665 23.4(3) yes
Ag3 S3 Ag4 4_665 10_655 73.2(2) yes
Ag3 S3 Ag5 4_665 . 110.5(2) yes
Ag3 S3 Ag5 4_665 7_665 84.03(16) yes
Ag3 S3 Ag5 4_665 2_655 94.3(2) yes
Ag3 S3 Ag5 4_665 8_555 168.8(2) yes
Ag3 S3 Ag5 4_665 3_665 52.6(3) yes
Ag3 S3 Ag5 4_665 9_555 127.81(19) yes
Ag3 S3 Ag5 4_665 4_665 12.2(3) yes
Ag3 S3 Ag5 4_665 10_655 73.00(19) yes
Ag3 S3 Ag5 4_665 5_555 128.6(2) yes
Ag3 S3 Ag5 4_665 11_655 124.8(2) yes
Ag3 S3 Ag5 4_665 6_655 55.3(3) yes
Ag3 S3 Ag5 4_665 12_665 53.24(12) yes
Ag3 S3 Ag6 4_665 . 107.3(2) yes
Ag3 S3 Ag6 4_665 7_665 78.2(2) yes
Ag3 S3 Ag6 4_665 2_655 108.35(18) yes
Ag3 S3 Ag6 4_665 8_555 158.1(3) yes
Ag3 S3 Ag6 4_665 3_665 65.0(2) yes
Ag3 S3 Ag6 4_665 9_555 142.2(3) yes
Ag3 S3 Ag6 4_665 4_665 2.46(17) yes
Ag3 S3 Ag6 4_665 10_655 92.0(3) yes
Ag3 S3 Ag6 4_665 5_555 136.67(19) yes
Ag3 S3 Ag6 4_665 11_655 111.0(3) yes
Ag3 S3 Ag6 4_665 6_655 46.2(2) yes
Ag3 S3 Ag6 4_665 12_665 67.1(2) yes
Ag3 S3 Ag3 10_655 . 166.4(2) yes
Ag3 S3 Ag3 10_655 7_665 90.2(2) yes
Ag3 S3 Ag3 10_655 2_655 84.1(2) yes
Ag3 S3 Ag3 10_655 8_555 90.2(2) yes
Ag3 S3 Ag3 10_655 3_665 130.47(15) yes
Ag3 S3 Ag3 10_655 9_555 109.7(2) yes
Ag3 S3 Ag3 10_655 4_665 77.56(19) yes
Ag3 S3 Ag3 10_655 5_555 122.8(2) yes
Ag3 S3 Ag3 10_655 11_655 48.45(13) yes
Ag3 S3 Ag3 10_655 6_655 57.60(18) yes
Ag3 S3 Ag3 10_655 12_665 48.1(3) yes
Ag3 S3 Ag4 10_655 . 150.19(17) yes
Ag3 S3 Ag4 10_655 7_665 93.2(3) yes
Ag3 S3 Ag4 10_655 2_655 102.1(2) yes
Ag3 S3 Ag4 10_655 8_555 65.0(3) yes
Ag3 S3 Ag4 10_655 4_665 63.1(2) yes
Ag3 S3 Ag4 10_655 10_655 25.3(3) yes
Ag3 S3 Ag5 10_655 . 171.9(2) yes
Ag3 S3 Ag5 10_655 7_665 94.87(18) yes
Ag3 S3 Ag5 10_655 2_655 81.7(2) yes
Ag3 S3 Ag5 10_655 8_555 91.3(2) yes
Ag3 S3 Ag5 10_655 3_665 124.3(2) yes
Ag3 S3 Ag5 10_655 9_555 113.8(2) yes
Ag3 S3 Ag5 10_655 4_665 89.6(2) yes
Ag3 S3 Ag5 10_655 10_655 4.87(16) yes
Ag3 S3 Ag5 10_655 5_555 134.9(3) yes
Ag3 S3 Ag5 10_655 11_655 52.22(12) yes
Ag3 S3 Ag5 10_655 6_655 64.5(2) yes
Ag3 S3 Ag5 10_655 12_665 47.2(2) yes
Ag3 S3 Ag6 10_655 . 163.9(2) yes
Ag3 S3 Ag6 10_655 7_665 76.0(4) yes
Ag3 S3 Ag6 10_655 2_655 83.00(15) yes
Ag3 S3 Ag6 10_655 8_555 93.3(2) yes
Ag3 S3 Ag6 10_655 3_665 129.84(12) yes
Ag3 S3 Ag6 10_655 9_555 101.5(2) yes
Ag3 S3 Ag6 10_655 4_665 75.4(3) yes
Ag3 S3 Ag6 10_655 10_655 14.5(3) yes
Ag3 S3 Ag6 10_655 5_555 121.1(3) yes
Ag3 S3 Ag6 10_655 11_655 34.5(3) yes
Ag3 S3 Ag6 10_655 6_655 55.27(18) yes
Ag3 S3 Ag6 10_655 12_665 58.1(3) yes
Ag3 S3 Ag3 5_555 . 63.8(3) yes
Ag3 S3 Ag3 5_555 7_665 130.47(18) yes
Ag3 S3 Ag3 5_555 2_655 46.3(3) yes
Ag3 S3 Ag3 5_555 8_555 57.60(13) yes
Ag3 S3 Ag3 5_555 3_665 106.5(2) yes
Ag3 S3 Ag3 5_555 9_555 84.14(16) yes
Ag3 S3 Ag3 5_555 4_665 134.49(17) yes
Ag3 S3 Ag3 5_555 10_655 122.8(2) yes
Ag3 S3 Ag3 5_555 11_655 77.56(19) yes
Ag3 S3 Ag3 5_555 6_655 106.5(2) yes
Ag3 S3 Ag3 5_555 12_665 166.4(2) yes
Ag3 S3 Ag4 5_555 . 86.3(2) yes
Ag3 S3 Ag4 5_555 7_665 109.4(2) yes
Ag3 S3 Ag4 5_555 2_655 23.4(3) yes
Ag3 S3 Ag4 5_555 8_555 73.2(2) yes
Ag3 S3 Ag4 5_555 4_665 124.8(2) yes
Ag3 S3 Ag4 5_555 10_655 142.5(3) yes
Ag3 S3 Ag5 5_555 . 52.6(3) yes
Ag3 S3 Ag5 5_555 7_665 127.81(19) yes
Ag3 S3 Ag5 5_555 2_655 55.3(3) yes
Ag3 S3 Ag5 5_555 8_555 53.24(12) yes
Ag3 S3 Ag5 5_555 3_665 110.5(2) yes
Ag3 S3 Ag5 5_555 9_555 84.03(16) yes
Ag3 S3 Ag5 5_555 4_665 128.6(2) yes
Ag3 S3 Ag5 5_555 10_655 124.8(2) yes
Ag3 S3 Ag5 5_555 5_555 12.2(3) yes
Ag3 S3 Ag5 5_555 11_655 73.00(19) yes
Ag3 S3 Ag5 5_555 6_655 94.3(2) yes
Ag3 S3 Ag5 5_555 12_665 168.8(2) yes
Ag3 S3 Ag6 5_555 . 65.0(2) yes
Ag3 S3 Ag6 5_555 7_665 142.2(3) yes
Ag3 S3 Ag6 5_555 2_655 46.2(2) yes
Ag3 S3 Ag6 5_555 8_555 67.1(2) yes
Ag3 S3 Ag6 5_555 3_665 107.3(2) yes
Ag3 S3 Ag6 5_555 9_555 78.2(2) yes
Ag3 S3 Ag6 5_555 4_665 136.67(19) yes
Ag3 S3 Ag6 5_555 10_655 111.0(3) yes
Ag3 S3 Ag6 5_555 5_555 2.46(17) yes
Ag3 S3 Ag6 5_555 11_655 92.0(3) yes
Ag3 S3 Ag6 5_555 6_655 108.35(18) yes
Ag3 S3 Ag6 5_555 12_665 158.1(3) yes
Ag3 S3 Ag3 11_655 . 130.47(15) yes
Ag3 S3 Ag3 11_655 7_665 109.7(2) yes
Ag3 S3 Ag3 11_655 2_655 57.60(18) yes
Ag3 S3 Ag3 11_655 8_555 48.1(3) yes
Ag3 S3 Ag3 11_655 3_665 166.4(2) yes
Ag3 S3 Ag3 11_655 9_555 90.2(2) yes
Ag3 S3 Ag3 11_655 4_665 122.8(2) yes
Ag3 S3 Ag3 11_655 10_655 48.45(13) yes
Ag3 S3 Ag3 11_655 5_555 77.56(19) yes
Ag3 S3 Ag3 11_655 6_655 84.1(2) yes
Ag3 S3 Ag3 11_655 12_665 90.2(2) yes
Ag3 S3 Ag4 11_655 . 150.19(17) yes
Ag3 S3 Ag4 11_655 7_665 93.2(3) yes
Ag3 S3 Ag4 11_655 2_655 63.1(2) yes
Ag3 S3 Ag4 11_655 8_555 25.3(3) yes
Ag3 S3 Ag4 11_655 4_665 102.1(2) yes
Ag3 S3 Ag4 11_655 10_655 65.0(3) yes
Ag3 S3 Ag5 11_655 . 124.3(2) yes
Ag3 S3 Ag5 11_655 7_665 113.8(2) yes
Ag3 S3 Ag5 11_655 2_655 64.5(2) yes
Ag3 S3 Ag5 11_655 8_555 47.2(2) yes
Ag3 S3 Ag5 11_655 3_665 171.9(2) yes
Ag3 S3 Ag5 11_655 9_555 94.87(18) yes
Ag3 S3 Ag5 11_655 4_665 134.9(3) yes
Ag3 S3 Ag5 11_655 10_655 52.22(12) yes
Ag3 S3 Ag5 11_655 5_555 89.6(2) yes
Ag3 S3 Ag5 11_655 11_655 4.87(16) yes
Ag3 S3 Ag5 11_655 6_655 81.7(2) yes
Ag3 S3 Ag5 11_655 12_665 91.3(2) yes
Ag3 S3 Ag6 11_655 . 129.84(12) yes
Ag3 S3 Ag6 11_655 7_665 101.5(2) yes
Ag3 S3 Ag6 11_655 2_655 55.27(18) yes
Ag3 S3 Ag6 11_655 8_555 58.1(3) yes
Ag3 S3 Ag6 11_655 3_665 163.9(2) yes
Ag3 S3 Ag6 11_655 9_555 76.0(4) yes
Ag3 S3 Ag6 11_655 4_665 121.1(3) yes
Ag3 S3 Ag6 11_655 10_655 34.5(3) yes
Ag3 S3 Ag6 11_655 5_555 75.4(3) yes
Ag3 S3 Ag6 11_655 11_655 14.5(3) yes
Ag3 S3 Ag6 11_655 6_655 83.00(15) yes
Ag3 S3 Ag6 11_655 12_665 93.3(2) yes
Ag3 S3 Ag3 6_655 . 134.5(2) yes
Ag3 S3 Ag3 6_655 7_665 122.78(17) yes
Ag3 S3 Ag3 6_655 2_655 63.8(2) yes
Ag3 S3 Ag3 6_655 8_555 130.5(3) yes
Ag3 S3 Ag3 6_655 3_665 106.5(2) yes
Ag3 S3 Ag3 6_655 9_555 166.4(2) yes
Ag3 S3 Ag3 6_655 4_665 46.3(3) yes
Ag3 S3 Ag3 6_655 10_655 57.60(18) yes
Ag3 S3 Ag3 6_655 5_555 106.5(2) yes
Ag3 S3 Ag3 6_655 11_655 84.1(2) yes
Ag3 S3 Ag3 6_655 12_665 77.6(2) yes
Ag3 S3 Ag4 6_655 . 124.8(2) yes
Ag3 S3 Ag4 6_655 7_665 142.5(2) yes
Ag3 S3 Ag4 6_655 2_655 86.3(2) yes
Ag3 S3 Ag4 6_655 8_555 109.4(3) yes
Ag3 S3 Ag4 6_655 4_665 23.4(3) yes
Ag3 S3 Ag4 6_655 10_655 73.2(3) yes
Ag3 S3 Ag5 6_655 . 128.6(2) yes
Ag3 S3 Ag5 6_655 7_665 124.75(17) yes
Ag3 S3 Ag5 6_655 2_655 52.6(2) yes
Ag3 S3 Ag5 6_655 8_555 127.8(3) yes
Ag3 S3 Ag5 6_655 3_665 94.3(3) yes
Ag3 S3 Ag5 6_655 9_555 168.83(17) yes
Ag3 S3 Ag5 6_655 4_665 55.3(3) yes
Ag3 S3 Ag5 6_655 10_655 53.24(16) yes
Ag3 S3 Ag5 6_655 5_555 110.5(2) yes
Ag3 S3 Ag5 6_655 11_655 84.0(2) yes
Ag3 S3 Ag5 6_655 6_655 12.2(2) yes
Ag3 S3 Ag5 6_655 12_665 73.0(2) yes
Ag3 S3 Ag6 6_655 . 136.7(2) yes
Ag3 S3 Ag6 6_655 7_665 111.0(4) yes
Ag3 S3 Ag6 6_655 2_655 65.04(17) yes
Ag3 S3 Ag6 6_655 8_555 142.2(4) yes
Ag3 S3 Ag6 6_655 3_665 108.3(2) yes
Ag3 S3 Ag6 6_655 9_555 158.1(3) yes
Ag3 S3 Ag6 6_655 4_665 46.2(4) yes
Ag3 S3 Ag6 6_655 10_655 67.1(3) yes
Ag3 S3 Ag6 6_655 5_555 107.3(3) yes
Ag3 S3 Ag6 6_655 11_655 78.2(3) yes
Ag3 S3 Ag6 6_655 6_655 2.46(14) yes
Ag3 S3 Ag6 6_655 12_665 92.0(4) yes
Ag3 S3 Ag3 12_665 . 122.8(3) yes
Ag3 S3 Ag3 12_665 7_665 48.4(3) yes
Ag3 S3 Ag3 12_665 2_655 130.5(3) yes
Ag3 S3 Ag3 12_665 8_555 109.7(2) yes
Ag3 S3 Ag3 12_665 3_665 84.1(2) yes
Ag3 S3 Ag3 12_665 9_555 90.2(2) yes
Ag3 S3 Ag3 12_665 4_665 57.60(13) yes
Ag3 S3 Ag3 12_665 10_655 48.1(3) yes
Ag3 S3 Ag3 12_665 5_555 166.4(2) yes
Ag3 S3 Ag3 12_665 11_655 90.2(2) yes
Ag3 S3 Ag3 12_665 6_655 77.6(2) yes
Ag3 S3 Ag4 12_665 . 102.1(3) yes
Ag3 S3 Ag4 12_665 7_665 65.0(3) yes
Ag3 S3 Ag4 12_665 2_655 150.2(3) yes
Ag3 S3 Ag4 12_665 8_555 93.2(3) yes
Ag3 S3 Ag4 12_665 4_665 63.1(2) yes
Ag3 S3 Ag4 12_665 10_655 25.3(3) yes
Ag3 S3 Ag5 12_665 . 134.9(3) yes
Ag3 S3 Ag5 12_665 7_665 52.2(3) yes
Ag3 S3 Ag5 12_665 2_655 124.3(3) yes
Ag3 S3 Ag5 12_665 8_555 113.83(18) yes
Ag3 S3 Ag5 12_665 3_665 81.7(2) yes
Ag3 S3 Ag5 12_665 9_555 91.3(2) yes
Ag3 S3 Ag5 12_665 4_665 64.52(15) yes
Ag3 S3 Ag5 12_665 10_655 47.2(3) yes
Ag3 S3 Ag5 12_665 5_555 171.9(3) yes
Ag3 S3 Ag5 12_665 11_655 94.9(2) yes
Ag3 S3 Ag5 12_665 6_655 89.6(3) yes
Ag3 S3 Ag5 12_665 12_665 4.9(2) yes
Ag3 S3 Ag6 12_665 . 121.1(3) yes
Ag3 S3 Ag6 12_665 7_665 34.5(4) yes
Ag3 S3 Ag6 12_665 2_655 129.8(3) yes
Ag3 S3 Ag6 12_665 8_555 101.5(2) yes
Ag3 S3 Ag6 12_665 3_665 83.0(2) yes
Ag3 S3 Ag6 12_665 9_555 93.3(3) yes
Ag3 S3 Ag6 12_665 4_665 55.27(15) yes
Ag3 S3 Ag6 12_665 10_655 58.1(4) yes
Ag3 S3 Ag6 12_665 5_555 163.9(2) yes
Ag3 S3 Ag6 12_665 11_655 76.0(3) yes
Ag3 S3 Ag6 12_665 6_655 75.4(2) yes
Ag3 S3 Ag6 12_665 12_665 14.5(4) yes
Ag4 S3 Ag4 . 7_665 68.6(3) yes
Ag4 S3 Ag4 . 2_655 107.7(2) yes
Ag4 S3 Ag4 . 8_555 125.6(3) yes
Ag4 S3 Ag4 . 4_665 107.7(2) yes
Ag4 S3 Ag4 . 10_655 125.6(3) yes
Ag4 S3 Ag5 . . 33.8(2) yes
Ag4 S3 Ag5 . 7_665 58.25(18) yes
Ag4 S3 Ag5 . 2_655 124.8(3) yes
Ag4 S3 Ag5 . 8_555 103.2(2) yes
Ag4 S3 Ag5 . 3_665 33.8(2) yes
Ag4 S3 Ag5 . 9_555 58.25(18) yes
Ag4 S3 Ag5 . 4_665 74.5(3) yes
Ag4 S3 Ag5 . 10_655 148.91(16) yes
Ag4 S3 Ag5 . 5_555 74.5(3) yes
Ag4 S3 Ag5 . 11_655 148.91(16) yes
Ag4 S3 Ag5 . 6_655 124.8(3) yes
Ag4 S3 Ag5 . 12_665 103.2(2) yes
Ag4 S3 Ag6 . . 22.98(13) yes
Ag4 S3 Ag6 . 7_665 76.3(3) yes
Ag4 S3 Ag6 . 2_655 126.2(2) yes
Ag4 S3 Ag6 . 8_555 92.6(3) yes
Ag4 S3 Ag6 . 3_665 22.98(13) yes
Ag4 S3 Ag6 . 9_555 76.3(3) yes
Ag4 S3 Ag6 . 4_665 87.7(3) yes
Ag4 S3 Ag6 . 10_655 156.4(4) yes
Ag4 S3 Ag6 . 5_555 87.7(3) yes
Ag4 S3 Ag6 . 11_655 156.4(4) yes
Ag4 S3 Ag6 . 6_655 126.2(2) yes
Ag4 S3 Ag6 . 12_665 92.6(3) yes
Ag4 S3 Ag4 7_665 . 68.6(3) yes
Ag4 S3 Ag4 7_665 2_655 125.6(2) yes
Ag4 S3 Ag4 7_665 8_555 71.8(4) yes
Ag4 S3 Ag4 7_665 4_665 125.6(2) yes
Ag4 S3 Ag4 7_665 10_655 71.8(4) yes
Ag4 S3 Ag5 7_665 . 83.2(3) yes
Ag4 S3 Ag5 7_665 7_665 26.3(2) yes
Ag4 S3 Ag5 7_665 2_655 154.2(3) yes
Ag4 S3 Ag5 7_665 8_555 69.7(3) yes
Ag4 S3 Ag5 7_665 3_665 83.2(3) yes
Ag4 S3 Ag5 7_665 9_555 26.3(2) yes
Ag4 S3 Ag5 7_665 4_665 106.9(2) yes
Ag4 S3 Ag5 7_665 10_655 96.2(3) yes
Ag4 S3 Ag5 7_665 5_555 106.9(2) yes
Ag4 S3 Ag5 7_665 11_655 96.2(3) yes
Ag4 S3 Ag5 7_665 6_655 154.2(3) yes
Ag4 S3 Ag5 7_665 12_665 69.7(3) yes
Ag4 S3 Ag6 7_665 . 70.8(3) yes
Ag4 S3 Ag6 7_665 7_665 33.0(3) yes
Ag4 S3 Ag6 7_665 2_655 140.3(2) yes
Ag4 S3 Ag6 7_665 8_555 50.7(4) yes
Ag4 S3 Ag6 7_665 3_665 70.8(3) yes
Ag4 S3 Ag6 7_665 9_555 33.0(3) yes
Ag4 S3 Ag6 7_665 4_665 108.1(3) yes
Ag4 S3 Ag6 7_665 10_655 90.0(4) yes
Ag4 S3 Ag6 7_665 5_555 108.1(3) yes
Ag4 S3 Ag6 7_665 11_655 90.0(4) yes
Ag4 S3 Ag6 7_665 6_655 140.3(2) yes
Ag4 S3 Ag6 7_665 12_665 50.7(4) yes
Ag4 S3 Ag4 2_655 . 107.7(2) yes
Ag4 S3 Ag4 2_655 7_665 125.6(2) yes
Ag4 S3 Ag4 2_655 8_555 68.6(3) yes
Ag4 S3 Ag4 2_655 4_665 107.7(2) yes
Ag4 S3 Ag4 2_655 10_655 125.6(3) yes
Ag4 S3 Ag5 2_655 . 74.5(3) yes
Ag4 S3 Ag5 2_655 7_665 148.91(19) yes
Ag4 S3 Ag5 2_655 2_655 33.8(3) yes
Ag4 S3 Ag5 2_655 8_555 58.2(2) yes
Ag4 S3 Ag5 2_655 3_665 124.8(2) yes
Ag4 S3 Ag5 2_655 9_555 103.22(19) yes
Ag4 S3 Ag5 2_655 4_665 124.8(2) yes
Ag4 S3 Ag5 2_655 10_655 103.2(2) yes
Ag4 S3 Ag5 2_655 5_555 33.8(3) yes
Ag4 S3 Ag5 2_655 11_655 58.2(2) yes
Ag4 S3 Ag5 2_655 6_655 74.5(2) yes
Ag4 S3 Ag5 2_655 12_665 148.9(3) yes
Ag4 S3 Ag6 2_655 . 87.7(2) yes
Ag4 S3 Ag6 2_655 7_665 156.4(2) yes
Ag4 S3 Ag6 2_655 2_655 23.0(2) yes
Ag4 S3 Ag6 2_655 8_555 76.3(3) yes
Ag4 S3 Ag6 2_655 3_665 126.2(2) yes
Ag4 S3 Ag6 2_655 9_555 92.6(3) yes
Ag4 S3 Ag6 2_655 4_665 126.2(3) yes
Ag4 S3 Ag6 2_655 10_655 92.6(4) yes
Ag4 S3 Ag6 2_655 5_555 23.0(4) yes
Ag4 S3 Ag6 2_655 11_655 76.3(3) yes
Ag4 S3 Ag6 2_655 6_655 87.74(19) yes
Ag4 S3 Ag6 2_655 12_665 156.4(3) yes
Ag4 S3 Ag4 8_555 . 125.6(3) yes
Ag4 S3 Ag4 8_555 7_665 71.8(4) yes
Ag4 S3 Ag4 8_555 2_655 68.6(3) yes
Ag4 S3 Ag4 8_555 4_665 125.6(3) yes
Ag4 S3 Ag4 8_555 10_655 71.8(3) yes
Ag4 S3 Ag5 8_555 . 106.9(3) yes
Ag4 S3 Ag5 8_555 7_665 96.2(3) yes
Ag4 S3 Ag5 8_555 2_655 83.2(3) yes
Ag4 S3 Ag5 8_555 8_555 26.3(3) yes
Ag4 S3 Ag5 8_555 3_665 154.2(4) yes
Ag4 S3 Ag5 8_555 9_555 69.7(3) yes
Ag4 S3 Ag5 8_555 4_665 154.2(3) yes
Ag4 S3 Ag5 8_555 10_655 69.7(2) yes
Ag4 S3 Ag5 8_555 5_555 83.2(2) yes
Ag4 S3 Ag5 8_555 11_655 26.3(3) yes
Ag4 S3 Ag5 8_555 6_655 106.9(4) yes
Ag4 S3 Ag5 8_555 12_665 96.2(2) yes
Ag4 S3 Ag6 8_555 . 108.1(3) yes
Ag4 S3 Ag6 8_555 7_665 90.0(3) yes
Ag4 S3 Ag6 8_555 2_655 70.8(3) yes
Ag4 S3 Ag6 8_555 8_555 33.0(4) yes
Ag4 S3 Ag6 8_555 3_665 140.2(3) yes
Ag4 S3 Ag6 8_555 9_555 50.7(5) yes
Ag4 S3 Ag6 8_555 4_665 140.3(3) yes
Ag4 S3 Ag6 8_555 10_655 50.7(3) yes
Ag4 S3 Ag6 8_555 5_555 70.8(2) yes
Ag4 S3 Ag6 8_555 11_655 33.0(4) yes
Ag4 S3 Ag6 8_555 6_655 108.1(3) yes
Ag4 S3 Ag6 8_555 12_665 90.0(3) yes
Ag4 S3 Ag4 4_665 . 107.7(2) yes
Ag4 S3 Ag4 4_665 7_665 125.6(2) yes
Ag4 S3 Ag4 4_665 2_655 107.7(2) yes
Ag4 S3 Ag4 4_665 8_555 125.6(3) yes
Ag4 S3 Ag4 4_665 10_655 68.6(3) yes
Ag4 S3 Ag5 4_665 . 124.8(2) yes
Ag4 S3 Ag5 4_665 7_665 103.22(19) yes
Ag4 S3 Ag5 4_665 2_655 74.5(2) yes
Ag4 S3 Ag5 4_665 8_555 148.9(3) yes
Ag4 S3 Ag5 4_665 3_665 74.5(3) yes
Ag4 S3 Ag5 4_665 9_555 148.91(19) yes
Ag4 S3 Ag5 4_665 4_665 33.8(3) yes
Ag4 S3 Ag5 4_665 10_655 58.2(2) yes
Ag4 S3 Ag5 4_665 5_555 124.8(2) yes
Ag4 S3 Ag5 4_665 11_655 103.2(2) yes
Ag4 S3 Ag5 4_665 6_655 33.8(3) yes
Ag4 S3 Ag5 4_665 12_665 58.2(2) yes
Ag4 S3 Ag6 4_665 . 126.2(2) yes
Ag4 S3 Ag6 4_665 7_665 92.6(3) yes
Ag4 S3 Ag6 4_665 2_655 87.74(19) yes
Ag4 S3 Ag6 4_665 8_555 156.4(3) yes
Ag4 S3 Ag6 4_665 3_665 87.7(2) yes
Ag4 S3 Ag6 4_665 9_555 156.4(2) yes
Ag4 S3 Ag6 4_665 4_665 23.0(4) yes
Ag4 S3 Ag6 4_665 10_655 76.3(3) yes
Ag4 S3 Ag6 4_665 5_555 126.2(3) yes
Ag4 S3 Ag6 4_665 11_655 92.6(4) yes
Ag4 S3 Ag6 4_665 6_655 23.0(2) yes
Ag4 S3 Ag6 4_665 12_665 76.3(3) yes
Ag4 S3 Ag4 10_655 . 125.6(3) yes
Ag4 S3 Ag4 10_655 7_665 71.8(4) yes
Ag4 S3 Ag4 10_655 2_655 125.6(3) yes
Ag4 S3 Ag4 10_655 8_555 71.8(3) yes
Ag4 S3 Ag4 10_655 4_665 68.6(3) yes
Ag4 S3 Ag5 10_655 . 154.2(4) yes
Ag4 S3 Ag5 10_655 7_665 69.7(3) yes
Ag4 S3 Ag5 10_655 2_655 106.9(4) yes
Ag4 S3 Ag5 10_655 8_555 96.2(2) yes
Ag4 S3 Ag5 10_655 3_665 106.9(3) yes
Ag4 S3 Ag5 10_655 9_555 96.2(3) yes
Ag4 S3 Ag5 10_655 4_665 83.2(2) yes
Ag4 S3 Ag5 10_655 10_655 26.3(3) yes
Ag4 S3 Ag5 10_655 5_555 154.2(3) yes
Ag4 S3 Ag5 10_655 11_655 69.7(2) yes
Ag4 S3 Ag5 10_655 6_655 83.2(3) yes
Ag4 S3 Ag5 10_655 12_665 26.3(3) yes
Ag4 S3 Ag6 10_655 . 140.2(3) yes
Ag4 S3 Ag6 10_655 7_665 50.7(5) yes
Ag4 S3 Ag6 10_655 2_655 108.1(3) yes
Ag4 S3 Ag6 10_655 8_555 90.0(3) yes
Ag4 S3 Ag6 10_655 3_665 108.1(3) yes
Ag4 S3 Ag6 10_655 9_555 90.0(3) yes
Ag4 S3 Ag6 10_655 4_665 70.8(2) yes
Ag4 S3 Ag6 10_655 10_655 33.0(4) yes
Ag4 S3 Ag6 10_655 5_555 140.3(3) yes
Ag4 S3 Ag6 10_655 11_655 50.7(3) yes
Ag4 S3 Ag6 10_655 6_655 70.8(3) yes
Ag4 S3 Ag6 10_655 12_665 33.0(4) yes
Ag5 S3 Ag5 . 7_665 85.1(2) yes
Ag5 S3 Ag5 . 2_655 98.4(3) yes
Ag5 S3 Ag5 . 8_555 80.6(2) yes
Ag5 S3 Ag5 . 3_665 62.6(3) yes
Ag5 S3 Ag5 . 9_555 60.69(17) yes
Ag5 S3 Ag5 . 4_665 98.4(3) yes
Ag5 S3 Ag5 . 10_655 176.51(19) yes
Ag5 S3 Ag5 . 5_555 40.9(3) yes
Ag5 S3 Ag5 . 11_655 120.8(2) yes
Ag5 S3 Ag5 . 6_655 120.6(3) yes
Ag5 S3 Ag5 . 12_665 136.6(3) yes
Ag5 S3 Ag6 . . 14.2(2) yes
Ag5 S3 Ag6 . 7_665 104.1(4) yes
Ag5 S3 Ag6 . 2_655 95.2(2) yes
Ag5 S3 Ag6 . 8_555 78.8(2) yes
Ag5 S3 Ag6 . 3_665 55.7(2) yes
Ag5 S3 Ag6 . 9_555 71.53(18) yes
Ag5 S3 Ag6 . 4_665 112.6(3) yes
Ag5 S3 Ag6 . 10_655 157.5(3) yes
Ag5 S3 Ag6 . 5_555 54.0(4) yes
Ag5 S3 Ag6 . 11_655 137.9(3) yes
Ag5 S3 Ag6 . 6_655 131.1(2) yes
Ag5 S3 Ag6 . 12_665 123.2(4) yes
Ag5 S3 Ag5 7_665 . 85.1(2) yes
Ag5 S3 Ag5 7_665 2_655 176.5(2) yes
Ag5 S3 Ag5 7_665 8_555 95.9(2) yes
Ag5 S3 Ag5 7_665 3_665 60.69(17) yes
Ag5 S3 Ag5 7_665 9_555 45.76(11) yes
Ag5 S3 Ag5 7_665 4_665 80.6(2) yes
Ag5 S3 Ag5 7_665 10_655 95.93(17) yes
Ag5 S3 Ag5 7_665 5_555 120.8(3) yes
Ag5 S3 Ag5 7_665 11_655 117.8(2) yes
Ag5 S3 Ag5 7_665 6_655 136.59(19) yes
Ag5 S3 Ag5 7_665 12_665 55.8(2) yes
Ag5 S3 Ag6 7_665 . 70.88(13) yes
Ag5 S3 Ag6 7_665 7_665 19.0(3) yes
Ag5 S3 Ag6 7_665 2_655 166.53(16) yes
Ag5 S3 Ag6 7_665 8_555 76.9(4) yes
Ag5 S3 Ag6 7_665 3_665 50.88(16) yes
Ag5 S3 Ag6 7_665 9_555 58.3(3) yes
Ag5 S3 Ag6 7_665 4_665 83.1(3) yes
Ag5 S3 Ag6 7_665 10_655 98.2(4) yes
Ag5 S3 Ag6 7_665 5_555 127.4(3) yes
Ag5 S3 Ag6 7_665 11_655 106.1(3) yes
Ag5 S3 Ag6 7_665 6_655 123.23(10) yes
Ag5 S3 Ag6 7_665 12_665 38.6(4) yes
Ag5 S3 Ag5 2_655 . 98.4(3) yes
Ag5 S3 Ag5 2_655 7_665 176.5(2) yes
Ag5 S3 Ag5 2_655 8_555 85.1(2) yes
Ag5 S3 Ag5 2_655 3_665 120.6(3) yes
Ag5 S3 Ag5 2_655 9_555 136.59(19) yes
Ag5 S3 Ag5 2_655 4_665 98.4(3) yes
Ag5 S3 Ag5 2_655 10_655 80.6(2) yes
Ag5 S3 Ag5 2_655 5_555 62.6(3) yes
Ag5 S3 Ag5 2_655 11_655 60.7(2) yes
Ag5 S3 Ag5 2_655 6_655 40.9(3) yes
Ag5 S3 Ag5 2_655 12_665 120.8(3) yes
Ag5 S3 Ag6 2_655 . 112.6(2) yes
Ag5 S3 Ag6 2_655 7_665 157.5(4) yes
Ag5 S3 Ag6 2_655 2_655 14.20(17) yes
Ag5 S3 Ag6 2_655 8_555 104.1(4) yes
Ag5 S3 Ag6 2_655 3_665 131.1(2) yes
Ag5 S3 Ag6 2_655 9_555 123.2(4) yes
Ag5 S3 Ag6 2_655 4_665 95.2(3) yes
Ag5 S3 Ag6 2_655 10_655 78.8(4) yes
Ag5 S3 Ag6 2_655 5_555 55.7(4) yes
Ag5 S3 Ag6 2_655 11_655 71.5(3) yes
Ag5 S3 Ag6 2_655 6_655 53.98(19) yes
Ag5 S3 Ag6 2_655 12_665 137.9(4) yes
Ag5 S3 Ag5 8_555 . 80.6(2) yes
Ag5 S3 Ag5 8_555 7_665 95.9(2) yes
Ag5 S3 Ag5 8_555 2_655 85.1(2) yes
Ag5 S3 Ag5 8_555 3_665 136.6(3) yes
Ag5 S3 Ag5 8_555 9_555 55.8(2) yes
Ag5 S3 Ag5 8_555 4_665 176.5(3) yes
Ag5 S3 Ag5 8_555 10_655 95.9(2) yes
Ag5 S3 Ag5 8_555 5_555 60.69(16) yes
Ag5 S3 Ag5 8_555 11_655 45.8(2) yes
Ag5 S3 Ag5 8_555 6_655 120.8(3) yes
Ag5 S3 Ag5 8_555 12_665 117.83(17) yes
Ag5 S3 Ag6 8_555 . 83.1(2) yes
Ag5 S3 Ag6 8_555 7_665 98.2(2) yes
Ag5 S3 Ag6 8_555 2_655 70.9(2) yes
Ag5 S3 Ag6 8_555 8_555 19.0(4) yes
Ag5 S3 Ag6 8_555 3_665 123.2(2) yes
Ag5 S3 Ag6 8_555 9_555 38.6(4) yes
Ag5 S3 Ag6 8_555 4_665 166.5(3) yes
Ag5 S3 Ag6 8_555 10_655 76.9(3) yes
Ag5 S3 Ag6 8_555 5_555 50.88(13) yes
Ag5 S3 Ag6 8_555 11_655 58.3(3) yes
Ag5 S3 Ag6 8_555 6_655 127.4(2) yes
Ag5 S3 Ag6 8_555 12_665 106.1(2) yes
Ag5 S3 Ag5 3_665 . 62.6(3) yes
Ag5 S3 Ag5 3_665 7_665 60.69(17) yes
Ag5 S3 Ag5 3_665 2_655 120.6(3) yes
Ag5 S3 Ag5 3_665 8_555 136.6(3) yes
Ag5 S3 Ag5 3_665 9_555 85.1(2) yes
Ag5 S3 Ag5 3_665 4_665 40.9(3) yes
Ag5 S3 Ag5 3_665 10_655 120.8(2) yes
Ag5 S3 Ag5 3_665 5_555 98.4(3) yes
Ag5 S3 Ag5 3_665 11_655 176.51(19) yes
Ag5 S3 Ag5 3_665 6_655 98.4(3) yes
Ag5 S3 Ag5 3_665 12_665 80.6(2) yes
Ag5 S3 Ag6 3_665 . 55.7(2) yes
Ag5 S3 Ag6 3_665 7_665 71.53(18) yes
Ag5 S3 Ag6 3_665 2_655 131.1(2) yes
Ag5 S3 Ag6 3_665 8_555 123.2(4) yes
Ag5 S3 Ag6 3_665 3_665 14.2(2) yes
Ag5 S3 Ag6 3_665 9_555 104.1(4) yes
Ag5 S3 Ag6 3_665 4_665 54.0(4) yes
Ag5 S3 Ag6 3_665 10_655 137.9(3) yes
Ag5 S3 Ag6 3_665 5_555 112.6(3) yes
Ag5 S3 Ag6 3_665 11_655 157.5(3) yes
Ag5 S3 Ag6 3_665 6_655 95.2(2) yes
Ag5 S3 Ag6 3_665 12_665 78.8(2) yes
Ag5 S3 Ag5 9_555 . 60.69(17) yes
Ag5 S3 Ag5 9_555 7_665 45.76(11) yes
Ag5 S3 Ag5 9_555 2_655 136.59(19) yes
Ag5 S3 Ag5 9_555 8_555 55.8(2) yes
Ag5 S3 Ag5 9_555 3_665 85.1(2) yes
Ag5 S3 Ag5 9_555 4_665 120.8(3) yes
Ag5 S3 Ag5 9_555 10_655 117.8(2) yes
Ag5 S3 Ag5 9_555 5_555 80.6(2) yes
Ag5 S3 Ag5 9_555 11_655 95.93(17) yes
Ag5 S3 Ag5 9_555 6_655 176.5(2) yes
Ag5 S3 Ag5 9_555 12_665 95.9(2) yes
Ag5 S3 Ag6 9_555 . 50.88(16) yes
Ag5 S3 Ag6 9_555 7_665 58.3(3) yes
Ag5 S3 Ag6 9_555 2_655 123.23(10) yes
Ag5 S3 Ag6 9_555 8_555 38.6(4) yes
Ag5 S3 Ag6 9_555 3_665 70.88(13) yes
Ag5 S3 Ag6 9_555 9_555 19.0(3) yes
Ag5 S3 Ag6 9_555 4_665 127.4(3) yes
Ag5 S3 Ag6 9_555 10_655 106.1(3) yes
Ag5 S3 Ag6 9_555 5_555 83.1(3) yes
Ag5 S3 Ag6 9_555 11_655 98.2(4) yes
Ag5 S3 Ag6 9_555 6_655 166.53(16) yes
Ag5 S3 Ag6 9_555 12_665 76.9(4) yes
Ag5 S3 Ag5 4_665 . 98.4(3) yes
Ag5 S3 Ag5 4_665 7_665 80.6(2) yes
Ag5 S3 Ag5 4_665 2_655 98.4(3) yes
Ag5 S3 Ag5 4_665 8_555 176.5(3) yes
Ag5 S3 Ag5 4_665 3_665 40.9(3) yes
Ag5 S3 Ag5 4_665 9_555 120.8(3) yes
Ag5 S3 Ag5 4_665 10_655 85.1(2) yes
Ag5 S3 Ag5 4_665 5_555 120.6(2) yes
Ag5 S3 Ag5 4_665 11_655 136.6(3) yes
Ag5 S3 Ag5 4_665 6_655 62.6(3) yes
Ag5 S3 Ag5 4_665 12_665 60.69(16) yes
Ag5 S3 Ag6 4_665 . 95.2(3) yes
Ag5 S3 Ag6 4_665 7_665 78.8(2) yes
Ag5 S3 Ag6 4_665 2_655 112.6(2) yes
Ag5 S3 Ag6 4_665 8_555 157.5(4) yes
Ag5 S3 Ag6 4_665 3_665 54.0(3) yes
Ag5 S3 Ag6 4_665 9_555 137.9(4) yes
Ag5 S3 Ag6 4_665 4_665 14.2(3) yes
Ag5 S3 Ag6 4_665 10_655 104.1(3) yes
Ag5 S3 Ag6 4_665 5_555 131.1(2) yes
Ag5 S3 Ag6 4_665 11_655 123.2(4) yes
Ag5 S3 Ag6 4_665 6_655 55.7(3) yes
Ag5 S3 Ag6 4_665 12_665 71.53(17) yes
Ag5 S3 Ag5 10_655 . 176.51(19) yes
Ag5 S3 Ag5 10_655 7_665 95.93(17) yes
Ag5 S3 Ag5 10_655 2_655 80.6(2) yes
Ag5 S3 Ag5 10_655 8_555 95.9(2) yes
Ag5 S3 Ag5 10_655 3_665 120.8(2) yes
Ag5 S3 Ag5 10_655 9_555 117.8(2) yes
Ag5 S3 Ag5 10_655 4_665 85.1(2) yes
Ag5 S3 Ag5 10_655 5_555 136.6(3) yes
Ag5 S3 Ag5 10_655 11_655 55.76(12) yes
Ag5 S3 Ag5 10_655 6_655 60.7(2) yes
Ag5 S3 Ag5 10_655 12_665 45.8(2) yes
Ag5 S3 Ag6 10_655 . 166.53(18) yes
Ag5 S3 Ag6 10_655 7_665 76.9(4) yes
Ag5 S3 Ag6 10_655 2_655 83.08(14) yes
Ag5 S3 Ag6 10_655 8_555 98.2(2) yes
Ag5 S3 Ag6 10_655 3_665 127.40(12) yes
Ag5 S3 Ag6 10_655 9_555 106.1(2) yes
Ag5 S3 Ag6 10_655 4_665 70.9(3) yes
Ag5 S3 Ag6 10_655 10_655 19.0(3) yes
Ag5 S3 Ag6 10_655 5_555 123.2(3) yes
Ag5 S3 Ag6 10_655 11_655 38.6(3) yes
Ag5 S3 Ag6 10_655 6_655 50.88(17) yes
Ag5 S3 Ag6 10_655 12_665 58.3(4) yes
Ag5 S3 Ag5 5_555 . 40.9(3) yes
Ag5 S3 Ag5 5_555 7_665 120.8(3) yes
Ag5 S3 Ag5 5_555 2_655 62.6(3) yes
Ag5 S3 Ag5 5_555 8_555 60.69(16) yes
Ag5 S3 Ag5 5_555 3_665 98.4(3) yes
Ag5 S3 Ag5 5_555 9_555 80.6(2) yes
Ag5 S3 Ag5 5_555 4_665 120.6(2) yes
Ag5 S3 Ag5 5_555 10_655 136.6(3) yes
Ag5 S3 Ag5 5_555 11_655 85.1(2) yes
Ag5 S3 Ag5 5_555 6_655 98.4(3) yes
Ag5 S3 Ag5 5_555 12_665 176.5(3) yes
Ag5 S3 Ag6 5_555 . 54.0(3) yes
Ag5 S3 Ag6 5_555 7_665 137.9(4) yes
Ag5 S3 Ag6 5_555 2_655 55.7(3) yes
Ag5 S3 Ag6 5_555 8_555 71.53(17) yes
Ag5 S3 Ag6 5_555 3_665 95.2(3) yes
Ag5 S3 Ag6 5_555 9_555 78.8(2) yes
Ag5 S3 Ag6 5_555 4_665 131.1(2) yes
Ag5 S3 Ag6 5_555 10_655 123.2(4) yes
Ag5 S3 Ag6 5_555 5_555 14.2(3) yes
Ag5 S3 Ag6 5_555 11_655 104.1(3) yes
Ag5 S3 Ag6 5_555 6_655 112.6(2) yes
Ag5 S3 Ag6 5_555 12_665 157.5(4) yes
Ag5 S3 Ag5 11_655 . 120.8(2) yes
Ag5 S3 Ag5 11_655 7_665 117.8(2) yes
Ag5 S3 Ag5 11_655 2_655 60.7(2) yes
Ag5 S3 Ag5 11_655 8_555 45.8(2) yes
Ag5 S3 Ag5 11_655 3_665 176.51(19) yes
Ag5 S3 Ag5 11_655 9_555 95.93(17) yes
Ag5 S3 Ag5 11_655 4_665 136.6(3) yes
Ag5 S3 Ag5 11_655 10_655 55.76(12) yes
Ag5 S3 Ag5 11_655 5_555 85.1(2) yes
Ag5 S3 Ag5 11_655 6_655 80.6(2) yes
Ag5 S3 Ag5 11_655 12_665 95.9(2) yes
Ag5 S3 Ag6 11_655 . 127.40(12) yes
Ag5 S3 Ag6 11_655 7_665 106.1(2) yes
Ag5 S3 Ag6 11_655 2_655 50.88(17) yes
Ag5 S3 Ag6 11_655 8_555 58.3(4) yes
Ag5 S3 Ag6 11_655 3_665 166.53(18) yes
Ag5 S3 Ag6 11_655 9_555 76.9(4) yes
Ag5 S3 Ag6 11_655 4_665 123.2(3) yes
Ag5 S3 Ag6 11_655 10_655 38.6(3) yes
Ag5 S3 Ag6 11_655 5_555 70.9(3) yes
Ag5 S3 Ag6 11_655 11_655 19.0(3) yes
Ag5 S3 Ag6 11_655 6_655 83.08(14) yes
Ag5 S3 Ag6 11_655 12_665 98.2(2) yes
Ag5 S3 Ag5 6_655 . 120.6(3) yes
Ag5 S3 Ag5 6_655 7_665 136.59(19) yes
Ag5 S3 Ag5 6_655 2_655 40.9(3) yes
Ag5 S3 Ag5 6_655 8_555 120.8(3) yes
Ag5 S3 Ag5 6_655 3_665 98.4(3) yes
Ag5 S3 Ag5 6_655 9_555 176.5(2) yes
Ag5 S3 Ag5 6_655 4_665 62.6(3) yes
Ag5 S3 Ag5 6_655 10_655 60.7(2) yes
Ag5 S3 Ag5 6_655 5_555 98.4(3) yes
Ag5 S3 Ag5 6_655 11_655 80.6(2) yes
Ag5 S3 Ag5 6_655 12_665 85.1(2) yes
Ag5 S3 Ag6 6_655 . 131.1(2) yes
Ag5 S3 Ag6 6_655 7_665 123.2(4) yes
Ag5 S3 Ag6 6_655 2_655 53.98(19) yes
Ag5 S3 Ag6 6_655 8_555 137.9(4) yes
Ag5 S3 Ag6 6_655 3_665 112.6(2) yes
Ag5 S3 Ag6 6_655 9_555 157.5(4) yes
Ag5 S3 Ag6 6_655 4_665 55.7(4) yes
Ag5 S3 Ag6 6_655 10_655 71.5(3) yes
Ag5 S3 Ag6 6_655 5_555 95.2(3) yes
Ag5 S3 Ag6 6_655 11_655 78.8(4) yes
Ag5 S3 Ag6 6_655 6_655 14.20(17) yes
Ag5 S3 Ag6 6_655 12_665 104.1(4) yes
Ag5 S3 Ag5 12_665 . 136.6(3) yes
Ag5 S3 Ag5 12_665 7_665 55.8(2) yes
Ag5 S3 Ag5 12_665 2_655 120.8(3) yes
Ag5 S3 Ag5 12_665 8_555 117.83(17) yes
Ag5 S3 Ag5 12_665 3_665 80.6(2) yes
Ag5 S3 Ag5 12_665 9_555 95.9(2) yes
Ag5 S3 Ag5 12_665 4_665 60.69(16) yes
Ag5 S3 Ag5 12_665 10_655 45.8(2) yes
Ag5 S3 Ag5 12_665 5_555 176.5(3) yes
Ag5 S3 Ag5 12_665 11_655 95.9(2) yes
Ag5 S3 Ag5 12_665 6_655 85.1(2) yes
Ag5 S3 Ag6 12_665 . 123.2(2) yes
Ag5 S3 Ag6 12_665 7_665 38.6(4) yes
Ag5 S3 Ag6 12_665 2_655 127.4(2) yes
Ag5 S3 Ag6 12_665 8_555 106.1(2) yes
Ag5 S3 Ag6 12_665 3_665 83.1(2) yes
Ag5 S3 Ag6 12_665 9_555 98.2(2) yes
Ag5 S3 Ag6 12_665 4_665 50.88(13) yes
Ag5 S3 Ag6 12_665 10_655 58.3(3) yes
Ag5 S3 Ag6 12_665 5_555 166.5(3) yes
Ag5 S3 Ag6 12_665 11_655 76.9(3) yes
Ag5 S3 Ag6 12_665 6_655 70.9(2) yes
Ag5 S3 Ag6 12_665 12_665 19.0(4) yes
Ag6 S3 Ag6 . 7_665 89.9(3) yes
Ag6 S3 Ag6 . 2_655 109.07(13) yes
Ag6 S3 Ag6 . 8_555 76.6(3) yes
Ag6 S3 Ag6 . 3_665 45.95(9) yes
Ag6 S3 Ag6 . 9_555 65.0(2) yes
Ag6 S3 Ag6 . 4_665 109.1(3) yes
Ag6 S3 Ag6 . 10_655 156.1(3) yes
Ag6 S3 Ag6 . 5_555 66.2(3) yes
Ag6 S3 Ag6 . 11_655 141.1(3) yes
Ag6 S3 Ag6 . 6_655 138.8(2) yes
Ag6 S3 Ag6 . 12_665 109.0(4) yes
Ag6 S3 Ag6 7_665 . 89.9(3) yes
Ag6 S3 Ag6 7_665 2_655 156.1(3) yes
Ag6 S3 Ag6 7_665 8_555 80.3(4) yes
Ag6 S3 Ag6 7_665 3_665 65.0(2) yes
Ag6 S3 Ag6 7_665 9_555 65.3(4) yes
Ag6 S3 Ag6 7_665 4_665 76.6(3) yes
Ag6 S3 Ag6 7_665 10_655 80.3(4) yes
Ag6 S3 Ag6 7_665 5_555 141.1(4) yes
Ag6 S3 Ag6 7_665 11_655 91.2(4) yes
Ag6 S3 Ag6 7_665 6_655 109.0(3) yes
Ag6 S3 Ag6 7_665 12_665 20.2(5) yes
Ag6 S3 Ag6 2_655 . 109.07(13) yes
Ag6 S3 Ag6 2_655 7_665 156.1(3) yes
Ag6 S3 Ag6 2_655 8_555 89.9(4) yes
Ag6 S3 Ag6 2_655 3_665 138.8(2) yes
Ag6 S3 Ag6 2_655 9_555 109.0(3) yes
Ag6 S3 Ag6 2_655 4_665 109.1(3) yes
Ag6 S3 Ag6 2_655 10_655 76.6(3) yes
Ag6 S3 Ag6 2_655 5_555 45.9(3) yes
Ag6 S3 Ag6 2_655 11_655 65.0(3) yes
Ag6 S3 Ag6 2_655 6_655 66.16(8) yes
Ag6 S3 Ag6 2_655 12_665 141.1(3) yes
Ag6 S3 Ag6 8_555 . 76.6(3) yes
Ag6 S3 Ag6 8_555 7_665 80.3(4) yes
Ag6 S3 Ag6 8_555 2_655 89.9(4) yes
Ag6 S3 Ag6 8_555 3_665 109.0(4) yes
Ag6 S3 Ag6 8_555 9_555 20.2(5) yes
Ag6 S3 Ag6 8_555 4_665 156.1(3) yes
Ag6 S3 Ag6 8_555 10_655 80.3(3) yes
Ag6 S3 Ag6 8_555 5_555 65.0(2) yes
Ag6 S3 Ag6 8_555 11_655 65.3(4) yes
Ag6 S3 Ag6 8_555 6_655 141.1(3) yes
Ag6 S3 Ag6 8_555 12_665 91.2(3) yes
Ag6 S3 Ag6 3_665 . 45.95(9) yes
Ag6 S3 Ag6 3_665 7_665 65.0(2) yes
Ag6 S3 Ag6 3_665 2_655 138.8(2) yes
Ag6 S3 Ag6 3_665 8_555 109.0(4) yes
Ag6 S3 Ag6 3_665 9_555 89.9(3) yes
Ag6 S3 Ag6 3_665 4_665 66.2(3) yes
Ag6 S3 Ag6 3_665 10_655 141.1(3) yes
Ag6 S3 Ag6 3_665 5_555 109.1(3) yes
Ag6 S3 Ag6 3_665 11_655 156.1(3) yes
Ag6 S3 Ag6 3_665 6_655 109.07(13) yes
Ag6 S3 Ag6 3_665 12_665 76.6(3) yes
Ag6 S3 Ag6 9_555 . 65.0(2) yes
Ag6 S3 Ag6 9_555 7_665 65.3(4) yes
Ag6 S3 Ag6 9_555 2_655 109.0(3) yes
Ag6 S3 Ag6 9_555 8_555 20.2(5) yes
Ag6 S3 Ag6 9_555 3_665 89.9(3) yes
Ag6 S3 Ag6 9_555 4_665 141.1(4) yes
Ag6 S3 Ag6 9_555 10_655 91.2(4) yes
Ag6 S3 Ag6 9_555 5_555 76.6(3) yes
Ag6 S3 Ag6 9_555 11_655 80.3(4) yes
Ag6 S3 Ag6 9_555 6_655 156.1(3) yes
Ag6 S3 Ag6 9_555 12_665 80.3(4) yes
Ag6 S3 Ag6 4_665 . 109.1(3) yes
Ag6 S3 Ag6 4_665 7_665 76.6(3) yes
Ag6 S3 Ag6 4_665 2_655 109.1(3) yes
Ag6 S3 Ag6 4_665 8_555 156.1(3) yes
Ag6 S3 Ag6 4_665 3_665 66.2(3) yes
Ag6 S3 Ag6 4_665 9_555 141.1(4) yes
Ag6 S3 Ag6 4_665 10_655 89.9(3) yes
Ag6 S3 Ag6 4_665 5_555 138.8(2) yes
Ag6 S3 Ag6 4_665 11_655 109.0(4) yes
Ag6 S3 Ag6 4_665 6_655 45.9(3) yes
Ag6 S3 Ag6 4_665 12_665 65.0(2) yes
Ag6 S3 Ag6 10_655 . 156.1(3) yes
Ag6 S3 Ag6 10_655 7_665 80.3(4) yes
Ag6 S3 Ag6 10_655 2_655 76.6(3) yes
Ag6 S3 Ag6 10_655 8_555 80.3(3) yes
Ag6 S3 Ag6 10_655 3_665 141.1(3) yes
Ag6 S3 Ag6 10_655 9_555 91.2(4) yes
Ag6 S3 Ag6 10_655 4_665 89.9(3) yes
Ag6 S3 Ag6 10_655 5_555 109.0(4) yes
Ag6 S3 Ag6 10_655 11_655 20.2(4) yes
Ag6 S3 Ag6 10_655 6_655 65.0(3) yes
Ag6 S3 Ag6 10_655 12_665 65.3(4) yes
Ag6 S3 Ag6 5_555 . 66.2(3) yes
Ag6 S3 Ag6 5_555 7_665 141.1(4) yes
Ag6 S3 Ag6 5_555 2_655 45.9(3) yes
Ag6 S3 Ag6 5_555 8_555 65.0(2) yes
Ag6 S3 Ag6 5_555 3_665 109.1(3) yes
Ag6 S3 Ag6 5_555 9_555 76.6(3) yes
Ag6 S3 Ag6 5_555 4_665 138.8(2) yes
Ag6 S3 Ag6 5_555 10_655 109.0(4) yes
Ag6 S3 Ag6 5_555 11_655 89.9(3) yes
Ag6 S3 Ag6 5_555 6_655 109.1(3) yes
Ag6 S3 Ag6 5_555 12_665 156.1(3) yes
Ag6 S3 Ag6 11_655 . 141.1(3) yes
Ag6 S3 Ag6 11_655 7_665 91.2(4) yes
Ag6 S3 Ag6 11_655 2_655 65.0(3) yes
Ag6 S3 Ag6 11_655 8_555 65.3(4) yes
Ag6 S3 Ag6 11_655 3_665 156.1(3) yes
Ag6 S3 Ag6 11_655 9_555 80.3(4) yes
Ag6 S3 Ag6 11_655 4_665 109.0(4) yes
Ag6 S3 Ag6 11_655 10_655 20.2(4) yes
Ag6 S3 Ag6 11_655 5_555 89.9(3) yes
Ag6 S3 Ag6 11_655 6_655 76.6(3) yes
Ag6 S3 Ag6 11_655 12_665 80.3(3) yes
Ag6 S3 Ag6 6_655 . 138.8(2) yes
Ag6 S3 Ag6 6_655 7_665 109.0(3) yes
Ag6 S3 Ag6 6_655 2_655 66.16(8) yes
Ag6 S3 Ag6 6_655 8_555 141.1(3) yes
Ag6 S3 Ag6 6_655 3_665 109.07(13) yes
Ag6 S3 Ag6 6_655 9_555 156.1(3) yes
Ag6 S3 Ag6 6_655 4_665 45.9(3) yes
Ag6 S3 Ag6 6_655 10_655 65.0(3) yes
Ag6 S3 Ag6 6_655 5_555 109.1(3) yes
Ag6 S3 Ag6 6_655 11_655 76.6(3) yes
Ag6 S3 Ag6 6_655 12_665 89.9(4) yes
Ag6 S3 Ag6 12_665 . 109.0(4) yes
Ag6 S3 Ag6 12_665 7_665 20.2(5) yes
Ag6 S3 Ag6 12_665 2_655 141.1(3) yes
Ag6 S3 Ag6 12_665 8_555 91.2(3) yes
Ag6 S3 Ag6 12_665 3_665 76.6(3) yes
Ag6 S3 Ag6 12_665 9_555 80.3(4) yes
Ag6 S3 Ag6 12_665 4_665 65.0(2) yes
Ag6 S3 Ag6 12_665 10_655 65.3(4) yes
Ag6 S3 Ag6 12_665 5_555 156.1(3) yes
Ag6 S3 Ag6 12_665 11_655 80.3(3) yes
Ag6 S3 Ag6 12_665 6_655 89.9(4) yes
Ag1 S4 Ag1 . 7_556 157.5(4) yes
Ag1 S4 Ag1 . 2_555 85.74(15) yes
Ag1 S4 Ag1 . 8_556 116.8(5) yes
Ag1 S4 Ag1 . 3_555 97.84(8) yes
Ag1 S4 Ag1 . 9_556 97.94(8) yes
Ag1 S4 Cu1 . . 0 yes
Ag1 S4 Cu1 . 7_556 157.5(4) yes
Ag1 S4 Cu1 . 2_555 85.74(14) yes
Ag1 S4 Cu1 . 8_556 116.8(5) yes
Ag1 S4 Cu1 . 3_555 97.84(7) yes
Ag1 S4 Cu1 . 9_556 97.94(7) yes
Ag1 S4 S4 . 7_556 121.6(3) yes
Ag1 S4 S4 . 2_555 102.02(19) yes
Ag1 S4 S4 . 8_556 133.4(3) yes
Ag1 S4 S4 . 4_555 134.4(3) yes
Ag1 S4 S4 . 10_556 80.6(7) yes
Ag1 S4 Ag1 7_556 . 157.5(4) yes
Ag1 S4 Ag1 7_556 2_555 71.7(2) yes
Ag1 S4 Ag1 7_556 8_556 85.74(14) yes
Ag1 S4 Ag1 7_556 3_555 77.8(2) yes
Ag1 S4 Ag1 7_556 9_556 77.7(2) yes
Ag1 S4 Cu1 7_556 . 157.5(4) yes
Ag1 S4 Cu1 7_556 7_556 0 yes
Ag1 S4 Cu1 7_556 2_555 71.7(2) yes
Ag1 S4 Cu1 7_556 8_556 85.74(14) yes
Ag1 S4 Cu1 7_556 3_555 77.8(2) yes
Ag1 S4 Cu1 7_556 9_556 77.7(2) yes
Ag1 S4 S4 7_556 7_556 35.87(12) yes
Ag1 S4 S4 7_556 2_555 57.8(4) yes
Ag1 S4 S4 7_556 8_556 45.7(8) yes
Ag1 S4 S4 7_556 4_555 29.45(18) yes
Ag1 S4 S4 7_556 10_556 83.5(10) yes
Ag1 S4 Ag1 2_555 . 85.74(15) yes
Ag1 S4 Ag1 2_555 7_556 71.7(2) yes
Ag1 S4 Ag1 2_555 8_556 157.5(4) yes
Ag1 S4 Ag1 2_555 3_555 77.7(2) yes
Ag1 S4 Ag1 2_555 9_556 77.8(2) yes
Ag1 S4 Cu1 2_555 . 85.74(13) yes
Ag1 S4 Cu1 2_555 7_556 71.7(2) yes
Ag1 S4 Cu1 2_555 2_555 0 yes
Ag1 S4 Cu1 2_555 8_556 157.5(4) yes
Ag1 S4 Cu1 2_555 3_555 77.7(2) yes
Ag1 S4 Cu1 2_555 9_556 77.8(2) yes
Ag1 S4 S4 2_555 7_556 35.87(12) yes
Ag1 S4 S4 2_555 2_555 29.45(14) yes
Ag1 S4 S4 2_555 8_556 83.5(10) yes
Ag1 S4 S4 2_555 4_555 57.8(6) yes
Ag1 S4 S4 2_555 10_556 45.7(8) yes
Ag1 S4 Ag1 8_556 . 116.8(5) yes
Ag1 S4 Ag1 8_556 7_556 85.74(14) yes
Ag1 S4 Ag1 8_556 2_555 157.5(4) yes
Ag1 S4 Ag1 8_556 3_555 97.95(9) yes
Ag1 S4 Ag1 8_556 9_556 97.84(10) yes
Ag1 S4 Cu1 8_556 . 116.8(5) yes
Ag1 S4 Cu1 8_556 7_556 85.74(14) yes
Ag1 S4 Cu1 8_556 2_555 157.5(4) yes
Ag1 S4 Cu1 8_556 8_556 0 yes
Ag1 S4 Cu1 8_556 3_555 97.95(8) yes
Ag1 S4 Cu1 8_556 9_556 97.84(9) yes
Ag1 S4 S4 8_556 7_556 121.6(2) yes
Ag1 S4 S4 8_556 2_555 134.4(3) yes
Ag1 S4 S4 8_556 8_556 80.6(7) yes
Ag1 S4 S4 8_556 4_555 102.0(4) yes
Ag1 S4 S4 8_556 10_556 133.4(3) yes
Ag1 S4 Ag1 3_555 . 97.84(8) yes
Ag1 S4 Ag1 3_555 7_556 77.8(2) yes
Ag1 S4 Ag1 3_555 2_555 77.7(2) yes
Ag1 S4 Ag1 3_555 8_556 97.95(9) yes
Ag1 S4 Ag1 3_555 9_556 149.6(5) yes
Ag1 S4 Cu1 3_555 . 97.84(7) yes
Ag1 S4 Cu1 3_555 7_556 77.8(2) yes
Ag1 S4 Cu1 3_555 2_555 77.7(2) yes
Ag1 S4 Cu1 3_555 8_556 97.95(8) yes
Ag1 S4 Cu1 3_555 3_555 0 yes
Ag1 S4 Cu1 3_555 9_556 149.6(5) yes
Ag1 S4 S4 3_555 7_556 74.8(2) yes
Ag1 S4 S4 3_555 2_555 99.6(5) yes
Ag1 S4 S4 3_555 8_556 35.6(2) yes
Ag1 S4 S4 3_555 4_555 51.6(4) yes
Ag1 S4 S4 3_555 10_556 123.4(9) yes
Ag1 S4 Ag1 9_556 . 97.94(8) yes
Ag1 S4 Ag1 9_556 7_556 77.7(2) yes
Ag1 S4 Ag1 9_556 2_555 77.8(2) yes
Ag1 S4 Ag1 9_556 8_556 97.84(10) yes
Ag1 S4 Ag1 9_556 3_555 149.6(5) yes
Ag1 S4 Cu1 9_556 . 97.94(7) yes
Ag1 S4 Cu1 9_556 7_556 77.7(2) yes
Ag1 S4 Cu1 9_556 2_555 77.8(2) yes
Ag1 S4 Cu1 9_556 8_556 97.84(7) yes
Ag1 S4 Cu1 9_556 3_555 149.6(4) yes
Ag1 S4 Cu1 9_556 9_556 0 yes
Ag1 S4 S4 9_556 7_556 74.8(2) yes
Ag1 S4 S4 9_556 2_555 51.63(19) yes
Ag1 S4 S4 9_556 8_556 123.4(9) yes
Ag1 S4 S4 9_556 4_555 99.6(6) yes
Ag1 S4 S4 9_556 10_556 35.6(2) yes
Cu1 S4 Cu1 . 7_556 157.5(4) yes
Cu1 S4 Cu1 . 2_555 85.74(13) yes
Cu1 S4 Cu1 . 8_556 116.8(5) yes
Cu1 S4 Cu1 . 3_555 97.84(6) yes
Cu1 S4 Cu1 . 9_556 97.94(6) yes
Cu1 S4 S4 . 7_556 121.6(2) yes
Cu1 S4 S4 . 2_555 102.02(19) yes
Cu1 S4 S4 . 8_556 133.4(3) yes
Cu1 S4 S4 . 4_555 134.4(3) yes
Cu1 S4 S4 . 10_556 80.6(7) yes
Cu1 S4 Cu1 7_556 . 157.5(4) yes
Cu1 S4 Cu1 7_556 2_555 71.7(2) yes
Cu1 S4 Cu1 7_556 8_556 85.74(13) yes
Cu1 S4 Cu1 7_556 3_555 77.8(2) yes
Cu1 S4 Cu1 7_556 9_556 77.7(2) yes
Cu1 S4 S4 7_556 7_556 35.87(12) yes
Cu1 S4 S4 7_556 2_555 57.8(4) yes
Cu1 S4 S4 7_556 8_556 45.7(8) yes
Cu1 S4 S4 7_556 4_555 29.45(18) yes
Cu1 S4 S4 7_556 10_556 83.5(10) yes
Cu1 S4 Cu1 2_555 . 85.74(13) yes
Cu1 S4 Cu1 2_555 7_556 71.7(2) yes
Cu1 S4 Cu1 2_555 8_556 157.5(4) yes
Cu1 S4 Cu1 2_555 3_555 77.7(2) yes
Cu1 S4 Cu1 2_555 9_556 77.8(2) yes
Cu1 S4 S4 2_555 7_556 35.87(12) yes
Cu1 S4 S4 2_555 2_555 29.45(14) yes
Cu1 S4 S4 2_555 8_556 83.5(10) yes
Cu1 S4 S4 2_555 4_555 57.8(6) yes
Cu1 S4 S4 2_555 10_556 45.7(8) yes
Cu1 S4 Cu1 8_556 . 116.8(5) yes
Cu1 S4 Cu1 8_556 7_556 85.74(13) yes
Cu1 S4 Cu1 8_556 2_555 157.5(4) yes
Cu1 S4 Cu1 8_556 3_555 97.95(6) yes
Cu1 S4 Cu1 8_556 9_556 97.84(6) yes
Cu1 S4 S4 8_556 7_556 121.6(2) yes
Cu1 S4 S4 8_556 2_555 134.4(3) yes
Cu1 S4 S4 8_556 8_556 80.6(7) yes
Cu1 S4 S4 8_556 4_555 102.0(4) yes
Cu1 S4 S4 8_556 10_556 133.4(3) yes
Cu1 S4 Cu1 3_555 . 97.84(6) yes
Cu1 S4 Cu1 3_555 7_556 77.8(2) yes
Cu1 S4 Cu1 3_555 2_555 77.7(2) yes
Cu1 S4 Cu1 3_555 8_556 97.95(6) yes
Cu1 S4 Cu1 3_555 9_556 149.6(4) yes
Cu1 S4 S4 3_555 7_556 74.8(2) yes
Cu1 S4 S4 3_555 2_555 99.6(5) yes
Cu1 S4 S4 3_555 8_556 35.6(2) yes
Cu1 S4 S4 3_555 4_555 51.6(4) yes
Cu1 S4 S4 3_555 10_556 123.4(9) yes
Cu1 S4 Cu1 9_556 . 97.94(6) yes
Cu1 S4 Cu1 9_556 7_556 77.7(2) yes
Cu1 S4 Cu1 9_556 2_555 77.8(2) yes
Cu1 S4 Cu1 9_556 8_556 97.84(6) yes
Cu1 S4 Cu1 9_556 3_555 149.6(4) yes
Cu1 S4 S4 9_556 7_556 74.8(2) yes
Cu1 S4 S4 9_556 2_555 51.63(18) yes
Cu1 S4 S4 9_556 8_556 123.4(9) yes
Cu1 S4 S4 9_556 4_555 99.6(6) yes
Cu1 S4 S4 9_556 10_556 35.6(2) yes
S4 S4 S4 7_556 2_555 30.0(4) yes
S4 S4 S4 7_556 8_556 60.0(11) yes
S4 S4 S4 7_556 4_555 30.0(6) yes
S4 S4 S4 7_556 10_556 60.0(11) yes
S4 S4 S4 2_555 7_556 30.0(4) yes
S4 S4 S4 2_555 8_556 90 yes
S4 S4 S4 2_555 4_555 60.0(8) yes
S4 S4 S4 2_555 10_556 30.0(10) yes
S4 S4 S4 8_556 7_556 60.0(11) yes
S4 S4 S4 8_556 2_555 90 yes
S4 S4 S4 8_556 4_555 30.0(11) yes
S4 S4 S4 8_556 10_556 120.0(19) yes
S4 S4 S4 4_555 7_556 30.0(6) yes
S4 S4 S4 4_555 2_555 60.0(8) yes
S4 S4 S4 4_555 8_556 30.0(11) yes
S4 S4 S4 4_555 10_556 90 yes
S4 S4 S4 10_556 7_556 60.0(11) yes
S4 S4 S4 10_556 2_555 30.0(10) yes
S4 S4 S4 10_556 8_556 120.0(19) yes
S4 S4 S4 10_556 4_555 90 yes

loop_
_geom_bond_atom_site_label_1
_geom_bond_atom_site_label_2
_geom_bond_site_symmetry_2
_geom_bond_distance
_geom_bond_publ_flag
As Sb . 0 yes
As Ag1 7_666 3.3758(19) yes
As Ag1 8_566 3.376(2) yes
As Ag1 9_556 3.3757(19) yes
As Cu1 7_666 3.3758(7) yes
As Cu1 8_566 3.3757(7) yes
As Cu1 9_556 3.3757(7) yes
As S2 . 2.341(2) yes
As S2 2_665 2.341(2) yes
As S2 3_665 2.341(2) yes
Sb Ag1 7_666 3.3758(18) yes
Sb Ag1 8_566 3.376(2) yes
Sb Ag1 9_556 3.3757(18) yes
Sb Cu1 7_666 3.3758 yes
Sb Cu1 8_566 3.3757 yes
Sb Cu1 9_556 3.3757 yes
Sb S2 . 2.341(2) yes
Sb S2 2_665 2.341(2) yes
Sb S2 3_665 2.341(2) yes
Ag1 Ag1 2_555 3.313(3) yes
Ag1 Ag1 8_556 3.316(2) yes
Ag1 Ag1 3_555 3.3131(17) yes
Ag1 Ag1 9_556 3.316(3) yes
Ag1 Cu1 . 0 yes
Ag1 Cu1 2_555 3.313(2) yes
Ag1 Cu1 8_556 3.3156(15) yes
Ag1 Cu1 3_555 3.3131(12) yes
Ag1 Cu1 9_556 3.3156(18) yes
Ag1 Ag2 . 3.129(3) yes
Ag1 Ag2 5_555 3.129(3) yes
Ag1 Ag5 . 3.243(5) yes
Ag1 Ag5 5_555 3.243(5) yes
Ag1 S1 . 3.064(3) yes
Ag1 S2 2_665 2.453(2) yes
Ag1 S2 3_655 2.453(3) yes
Ag1 S4 . 1.946(5) yes
Ag1 S4 7_556 2.829(8) yes
Ag1 S4 2_555 2.428(3) yes
Ag1 S4 8_556 2.428(3) yes
Ag1 S4 4_555 2.829(7) yes
Ag1 S4 10_556 1.946(7) yes
Cu1 Cu1 2_555 3.3131 yes
Cu1 Cu1 8_556 3.3156 yes
Cu1 Cu1 3_555 3.3131 yes
Cu1 Cu1 9_556 3.3156 yes
Cu1 Ag2 . 3.129(2) yes
Cu1 Ag2 5_555 3.129(3) yes
Cu1 Ag5 . 3.243(5) yes
Cu1 Ag5 5_555 3.243(5) yes
Cu1 S1 . 3.064(2) yes
Cu1 S2 2_665 2.453(2) yes
Cu1 S2 3_655 2.453(2) yes
Cu1 S4 . 1.946(5) yes
Cu1 S4 7_556 2.829(8) yes
Cu1 S4 2_555 2.428(3) yes
Cu1 S4 8_556 2.428(3) yes
Cu1 S4 4_555 2.829(7) yes
Cu1 S4 10_556 1.946(7) yes
Ag2 Ag2 2_655 3.433(7) yes
Ag2 Ag2 3_665 3.088(4) yes
Ag2 Ag2 9_555 3.427(5) yes
Ag2 Ag2 4_665 3.433(4) yes
Ag2 Ag2 5_555 0.609(8) yes
Ag2 Ag3 . 1.199(11) yes
Ag2 Ag3 2_655 3.375(13) yes
Ag2 Ag3 8_555 3.115(7) yes
Ag2 Ag3 3_665 2.872(5) yes
Ag2 Ag3 9_555 2.890(5) yes
Ag2 Ag3 5_555 1.800(12) yes
Ag2 Ag3 6_555 3.105(13) yes
Ag2 Ag4 . 2.200(10) yes
Ag2 Ag4 7_665 3.208(8) yes
Ag2 Ag4 2_655 2.792(14) yes
Ag2 Ag4 8_555 3.440(10) yes
Ag2 Ag5 . 0.561(12) yes
Ag2 Ag5 2_655 3.297(13) yes
Ag2 Ag5 8_555 3.478(8) yes
Ag2 Ag5 3_665 2.872(6) yes
Ag2 Ag5 9_555 3.196(6) yes
Ag2 Ag5 5_555 1.169(13) yes
Ag2 Ag5 6_555 3.424(13) yes
Ag2 Ag6 . 1.742(14) yes
Ag2 Ag6 8_555 2.993(7) yes
Ag2 Ag6 3_665 3.378(14) yes
Ag2 Ag6 9_555 2.901(5) yes
Ag2 Ag6 4_555 3.022(14) yes
Ag2 Ag6 5_555 2.312(16) yes
Ag2 Ag6 6_555 2.507(16) yes
Ag2 Cu2 . 2.750(2) yes
Ag2 S1 . 2.429(3) yes
Ag2 S2 2_665 2.880(4) yes
Ag2 S2 3_655 3.263(5) yes
Ag2 S3 . 2.326(3) yes
Ag3 Ag3 7_665 3.451(5) yes
Ag3 Ag3 3_665 2.205(7) yes
Ag3 Ag3 9_555 2.655(5) yes
Ag3 Ag3 5_555 2.962(14) yes
Ag3 Ag3 6_555 2.222(13) yes
Ag3 Ag4 . 1.194(10) yes
Ag3 Ag4 7_665 3.003(8) yes
Ag3 Ag4 4_565 2.655(16) yes
Ag3 Ag5 . 0.649(14) yes
Ag3 Ag5 3_665 2.467(8) yes
Ag3 Ag5 9_555 2.773(5) yes
Ag3 Ag5 10_555 3.396(9) yes
Ag3 Ag5 5_555 2.354(15) yes
Ag3 Ag5 6_555 2.699(13) yes
Ag3 Ag6 . 0.688(17) yes
Ag3 Ag6 2_665 3.218(15) yes
Ag3 Ag6 8_555 3.361(12) yes
Ag3 Ag6 3_665 2.541(13) yes
Ag3 Ag6 9_555 2.948(9) yes
Ag3 Ag6 5_555 3.422(19) yes
Ag3 Ag6 6_555 1.559(18) yes
Ag3 Cu2 . 2.912(5) yes
Ag3 S1 . 2.736(6) yes
Ag3 S2 2_665 2.622(4) yes
Ag3 S3 . 2.802(7) yes
Ag3 S3 7_665 2.707(8) yes
Ag4 Ag4 7_665 2.995(11) yes
Ag4 Ag4 2_665 2.531(16) yes
Ag4 Ag4 4_565 2.531(16) yes
Ag4 Ag5 . 1.672(12) yes
Ag4 Ag5 7_665 3.083(8) yes
Ag4 Ag5 2_665 3.259(12) yes
Ag4 Ag5 3_665 1.672(12) yes
Ag4 Ag5 9_555 3.083(8) yes
Ag4 Ag5 4_665 3.346(14) yes
Ag4 Ag5 5_555 3.346(14) yes
Ag4 Ag5 6_555 3.259(12) yes
Ag4 Ag6 . 1.370(11) yes
Ag4 Ag6 7_665 3.435(13) yes
Ag4 Ag6 2_665 2.027(15) yes
Ag4 Ag6 3_665 1.370(11) yes
Ag4 Ag6 9_555 3.435(13) yes
Ag4 Ag6 4_565 3.31(2) yes
Ag4 Ag6 5_565 3.31(2) yes
Ag4 Ag6 6_555 2.027(15) yes
Ag4 S2 2_665 2.417(8) yes
Ag4 S3 . 3.009(10) yes
Ag4 S3 7_665 2.158(9) yes
Ag5 Ag5 3_665 2.569(8) yes
Ag5 Ag5 9_555 3.006(7) yes
Ag5 Ag5 5_555 1.729(16) yes
Ag5 Ag5 6_555 3.090(14) yes
Ag5 Ag6 . 1.237(17) yes
Ag5 Ag6 8_555 3.167(10) yes
Ag5 Ag6 3_665 2.916(15) yes
Ag5 Ag6 9_555 2.917(7) yes
Ag5 Ag6 5_555 2.845(19) yes
Ag5 Ag6 6_555 2.062(18) yes
Ag5 Cu2 . 2.840(5) yes
Ag5 S1 . 2.543(5) yes
Ag5 S2 2_665 2.624(6) yes
Ag5 S3 . 2.474(6) yes
Ag5 S3 7_665 3.304(9) yes
Ag6 Ag6 2_665 3.245(12) yes
Ag6 Ag6 3_665 2.714(11) yes
Ag6 Ag6 9_555 3.319(11) yes
Ag6 Ag6 4_565 3.24(2) yes
Ag6 Ag6 6_555 0.88(2) yes
Ag6 Cu2 . 2.867(4) yes
Ag6 S1 . 2.589(4) yes
Ag6 S2 . 3.254(11) yes
Ag6 S2 2_665 2.735(9) yes
Ag6 S3 . 3.476(15) yes
Ag6 S3 7_665 2.516(6) yes
Cu2 S1 . 2.161(3) yes
Cu2 S1 7_555 2.161(3) yes
S4 S4 7_556 1.273(14) yes
S4 S4 2_555 1.102(12) yes
S4 S4 8_556 0.636(7) yes
S4 S4 4_555 1.102(12) yes
S4 S4 10_556 0.636(12) yes
